data_4119257
loop_
_publ_author_name
'Jing Gao'
'Jun Yan'
'Sebastian Beeg'
'De-Liang Long'
'Leroy Cronin'

_publ_section_title
;
 One-Pot versus Sequential Reactions in the Self-Assembly of Gigantic
 Nanoscale Polyoxotungstates
;
_journal_name_full 'Journal of the American Chemical Society'
_journal_page_first 1796
_journal_page_last 1805
_journal_paper_doi 10.1021/ja309237x
_journal_volume 135
_journal_year 2013
_chemical_formula_moiety '36(K +),19(C2 H8 N +),(H33 Zn2 Se8 W118 O416 55-),168(H2 O)'
_chemical_formula_sum 'C39.5 H521 K36 N19 O580 Se8 W118 Zn2'
_chemical_formula_weight 34410.07
_chemical_name_systematic
;
 ?
;
_space_group_IT_number 2
_symmetry_cell_setting triclinic
_symmetry_space_group_name_Hall '-P 1'
_symmetry_space_group_name_H-M 'P -1'
_atom_sites_solution_hydrogens none
_atom_sites_solution_primary direct
_atom_sites_solution_secondary difmap
_audit_creation_method SHELXL-97
_cell_angle_alpha 74.163(2)
_cell_angle_beta 77.371(2)
_cell_angle_gamma 72.630(2)
_cell_formula_units_Z 2
_cell_length_a 24.2676(7)
_cell_length_b 34.0705(10)
_cell_length_c 38.7161(11)
_cell_measurement_reflns_used 9754
_cell_measurement_temperature 150(2)
_cell_measurement_theta_max 23.46
_cell_measurement_theta_min 2.26
_cell_volume 29061.6(15)
_computing_cell_refinement Apex2
_computing_data_collection Apex2
_computing_data_reduction Apex2
_computing_molecular_graphics diamond3
_computing_publication_material WinGX
_computing_structure_refinement 'SHELXL-97 (Sheldrick, 2008)'
_computing_structure_solution 'SHELXS-97 (Sheldrick, 2008)'
_diffrn_ambient_temperature 150(2)
_diffrn_measured_fraction_theta_full 0.987
_diffrn_measured_fraction_theta_max 0.987
_diffrn_measurement_device_type 'Bruker ApexII Quasar CCD'
_diffrn_measurement_method '\w & \p scans'
_diffrn_radiation_monochromator graphite
_diffrn_radiation_source 'fine-focus sealed tube'
_diffrn_radiation_type MoK\a
_diffrn_radiation_wavelength 0.71073
_diffrn_reflns_av_R_equivalents 0.0744
_diffrn_reflns_av_sigmaI/netI 0.0947
_diffrn_reflns_limit_h_max 27
_diffrn_reflns_limit_h_min -27
_diffrn_reflns_limit_k_max 37
_diffrn_reflns_limit_k_min -38
_diffrn_reflns_limit_l_max 44
_diffrn_reflns_limit_l_min -44
_diffrn_reflns_number 341532
_diffrn_reflns_theta_full 24.02
_diffrn_reflns_theta_max 24.02
_diffrn_reflns_theta_min 1.30
_diffrn_standards_decay_% none
_exptl_absorpt_coefficient_mu 24.205
_exptl_absorpt_correction_T_max 0.1957
_exptl_absorpt_correction_T_min 0.1220
_exptl_absorpt_correction_type empirical
_exptl_absorpt_process_details SADABS
_exptl_crystal_colour colourless
_exptl_crystal_density_diffrn 3.932
_exptl_crystal_density_meas ?
_exptl_crystal_description block
_exptl_crystal_F_000 30558
_exptl_crystal_size_max 0.15
_exptl_crystal_size_mid 0.10
_exptl_crystal_size_min 0.10
_refine_diff_density_max 3.01
_refine_diff_density_min -4.15
_refine_diff_density_rms 0.60
_refine_ls_extinction_coef none
_refine_ls_extinction_method none
_refine_ls_goodness_of_fit_ref 1.155
_refine_ls_hydrogen_treatment none
_refine_ls_matrix_type full
_refine_ls_number_parameters 5718
_refine_ls_number_reflns 90292
_refine_ls_number_restraints 0
_refine_ls_restrained_S_all 1.155
_refine_ls_R_factor_all 0.1306
_refine_ls_R_factor_gt 0.0630
_refine_ls_shift/su_max 0.002
_refine_ls_shift/su_mean 0.000
_refine_ls_structure_factor_coef Fsqd
_refine_ls_weighting_details 'calc w=1/[\s^2^(Fo^2^)+(0.0710P)^2^+1731.9398P] where P=(Fo^2^+2Fc^2^)/3'
_refine_ls_weighting_scheme calc
_refine_ls_wR_factor_gt 0.1464
_refine_ls_wR_factor_ref 0.2019
_reflns_number_gt 55203
_reflns_number_total 90292
_reflns_threshold_expression >2\s(I)
_cod_data_source_file ja309237x_si_002_08.cif
_cod_data_source_block compound8
_cod_depositor_comments
;
The following automatic conversions were performed:

'_exptl_crystal_density_meas' value 'none' was changed to '?' - the
value is perceived as not measured.

Automatic conversion script
Id: cif_fix_values 3008 2015-01-20 13:52:24Z robertas 
;
_cod_original_formula_sum 'C39.50 H521 K36 N19 O580 Se8 W118 Zn2'
_cod_database_code 4119257

loop_
_symmetry_equiv_pos_as_xyz
'x, y, z'
'-x, -y, -z'

loop_
_atom_site_label
_atom_site_type_symbol
_atom_site_fract_x
_atom_site_fract_y
_atom_site_fract_z
_atom_site_U_iso_or_equiv
_atom_site_adp_type
_atom_site_occupancy
_atom_site_symmetry_multiplicity
_atom_site_calc_flag
_atom_site_refinement_flags
_atom_site_disorder_assembly
_atom_site_disorder_group
W1 W 0.38019(5) 0.65143(4) 0.31556(3) 0.0260(3) Uani 1 1 d . . 1
W2 W 0.72737(6) 0.57235(4) 0.21042(3) 0.0301(3) Uani 1 1 d . . 1
W3 W 0.32912(6) 0.86331(4) 0.40670(3) 0.0296(3) Uani 1 1 d . . 1
W4 W 0.63648(6) 0.63109(4) 0.28752(3) 0.0303(3) Uani 1 1 d . . 1
W5 W 0.17389(5) 0.74901(4) 0.38660(3) 0.0286(3) Uani 1 1 d . . 1
W6 W 0.11990(6) 0.62763(4) 0.31640(3) 0.0316(3) Uani 1 1 d . . 1
W7 W 0.33518(5) 0.71371(4) 0.37223(3) 0.0286(3) Uani 1 1 d . . 1
W8 W 0.38162(6) 0.49029(4) 0.39511(4) 0.0336(3) Uani 1 1 d . . 1
W9 W 0.11803(6) 0.70859(4) 0.48178(3) 0.0321(3) Uani 1 1 d . . 1
W10 W 0.22219(6) 0.44752(5) 0.32098(4) 0.0345(3) Uani 1 1 d . . 1
W11 W 0.48925(6) 0.52096(5) 0.23687(4) 0.0347(3) Uani 1 1 d . . 1
W12 W 0.14161(6) 0.52852(4) 0.46594(4) 0.0337(3) Uani 1 1 d . . 1
W13 W 0.50660(6) 0.59046(4) 0.29025(4) 0.0340(3) Uani 1 1 d . . 1
W14 W 0.31989(6) 0.95140(4) 0.31723(4) 0.0337(3) Uani 1 1 d . . 1
W15 W 0.71226(6) 0.65646(4) 0.11867(3) 0.0333(3) Uani 1 1 d . . 1
W16 W 0.16735(6) 0.60170(4) 0.51199(3) 0.0323(3) Uani 1 1 d . . 1
W17 W 0.02038(6) 0.75162(4) 0.41181(4) 0.0344(3) Uani 1 1 d . . 1
W18 W 0.44755(6) 0.76442(4) 0.38068(3) 0.0309(3) Uani 1 1 d . . 1
W19 W 0.22696(6) 0.55246(4) 0.26684(3) 0.0313(3) Uani 1 1 d . . 1
W20 W 0.35592(9) 0.56613(7) 0.30070(6) 0.0243(5) Uani 0.90 1 d P . 1
W21 W 0.24337(9) 0.64721(7) 0.35302(6) 0.0240(5) Uani 0.90 1 d P . 1
W20' W 0.3528(9) 0.5758(7) 0.2895(5) 0.016(5) Uiso 0.10 1 d P A 2
W21' W 0.2385(8) 0.6575(6) 0.3424(4) 0.011(5) Uiso 0.10 1 d P B 2
W22 W 0.76610(6) 0.48318(5) 0.15661(4) 0.0354(3) Uani 1 1 d . . 1
W23 W 0.97730(6) 0.51275(5) 0.19102(4) 0.0359(3) Uani 1 1 d . . 1
W24 W 0.43233(6) 0.90065(4) 0.24062(4) 0.0376(3) Uani 1 1 d . . 1
W25 W 0.48016(6) 0.75087(5) 0.12409(4) 0.0383(4) Uani 1 1 d . . 1
W26 W -0.00225(6) 0.68147(5) 0.36958(4) 0.0377(4) Uani 1 1 d . . 1
W27 W 0.74799(6) 0.56208(5) 0.07113(4) 0.0380(4) Uani 1 1 d . . 1
W28 W 0.35866(6) 0.79423(4) 0.17064(4) 0.0329(3) Uani 1 1 d . . 1
W29 W 0.39257(7) 0.85073(4) 0.32338(4) 0.0372(3) Uani 1 1 d . . 1
W30 W 0.63968(6) 0.66945(5) 0.20006(4) 0.0391(4) Uani 1 1 d . . 1
W31 W 0.34888(6) 0.75332(4) 0.46873(4) 0.0348(3) Uani 1 1 d . . 1
W32 W 0.61646(6) 0.76312(5) 0.14526(4) 0.0372(3) Uani 1 1 d . . 1
W33 W 0.05398(6) 0.56697(5) 0.39924(4) 0.0344(3) Uani 1 1 d . . 1
W34 W 0.16511(6) 0.86900(5) 0.53757(4) 0.0421(4) Uani 1 1 d . . 1
W35 W 0.02181(6) 0.64896(5) 0.52988(4) 0.0373(4) Uani 1 1 d . . 1
W36 W 0.68633(6) 0.51433(4) 0.30769(4) 0.0327(3) Uani 1 1 d . . 1
W37 W 0.44977(6) 0.44080(5) 0.20914(4) 0.0442(4) Uani 1 1 d . . 1
W38 W 0.44207(6) 0.98748(5) 0.34342(4) 0.0413(4) Uani 1 1 d . . 1
W39 W -0.00497(6) 0.57119(5) 0.48821(4) 0.0370(3) Uani 1 1 d . . 1
W40 W 0.46118(6) 0.39157(5) 0.37406(4) 0.0428(4) Uani 1 1 d . . 1
W41 W 0.27754(6) 0.56498(4) 0.44311(4) 0.0329(3) Uani 1 1 d . . 1
W42 W 0.15611(6) 0.89780(5) 0.23959(4) 0.0385(3) Uani 1 1 d . . 1
W43 W -0.06944(6) 0.68598(5) 0.45711(4) 0.0389(4) Uani 1 1 d . . 1
W44 W 0.45841(7) 0.66907(5) 0.08600(4) 0.0461(4) Uani 1 1 d . . 1
W45 W 0.81720(6) 0.39274(5) 0.22340(4) 0.0402(4) Uani 1 1 d . . 1
W46 W 0.86746(6) 0.60547(5) 0.21437(4) 0.0344(3) Uani 1 1 d . . 1
W47 W 0.53108(6) 0.41012(5) 0.28639(5) 0.0454(4) Uani 1 1 d . . 1
W48 W 0.21597(6) 0.83446(5) 0.16591(4) 0.0391(4) Uani 1 1 d . . 1
W49 W 0.26082(7) 0.77089(5) 0.55504(4) 0.0408(4) Uani 1 1 d . . 1
W50 W 0.45111(6) 0.90512(5) 0.42632(4) 0.0364(3) Uani 1 1 d . . 1
W51 W 0.92236(6) 0.44806(5) 0.16105(4) 0.0376(3) Uani 1 1 d . . 1
W52 W 0.17404(6) 0.92387(5) 0.44550(4) 0.0369(3) Uani 1 1 d . . 1
W53 W 0.82877(6) 0.47706(5) 0.34208(4) 0.0319(4) Uani 0.921(2) 1 d P . 1
W54 W 0.92976(6) 0.52618(5) 0.28557(4) 0.0325(4) Uani 0.921(2) 1 d P . 1
W55 W 0.97038(7) 0.42017(5) 0.31883(4) 0.0377(4) Uani 0.921(2) 1 d P . 1
W53' W 0.8393(9) 0.5262(6) 0.3067(5) 0.037(5) Uani 0.079(2) 1 d P . 2
W54' W 0.9824(8) 0.4697(6) 0.2823(5) 0.039(5) Uiso 0.079(2) 1 d P . 2
W55' W 0.8847(9) 0.4185(6) 0.3408(5) 0.046(6) Uani 0.079(2) 1 d P . 2
W56 W 0.16487(6) 1.00631(5) 0.36155(4) 0.0406(4) Uani 1 1 d . . 1
W57 W 0.36364(7) 0.95822(5) 0.49880(4) 0.0433(4) Uani 1 1 d . . 1
W58 W 1.01884(6) 0.40502(5) 0.22347(4) 0.0402(4) Uani 1 1 d . . 1
W59 W 0.32813(7) 0.84986(6) 0.02712(4) 0.0502(4) Uani 1 1 d . . 1
W60 W 0.91255(7) 0.34967(5) 0.28574(4) 0.0429(4) Uani 1 1 d . . 1
W61 W 0.77202(6) 0.40522(5) 0.31147(4) 0.0394(4) Uani 1 1 d . . 1
W62 W 0.32244(7) 1.00226(5) 0.21626(4) 0.0461(4) Uani 1 1 d . . 1
W63 W 0.32376(7) 0.75415(5) 0.11090(4) 0.0420(4) Uani 1 1 d . . 1
W64 W 0.30069(6) 0.41584(4) 0.39251(4) 0.0370(3) Uani 1 1 d . . 1
W65 W 0.85565(6) 0.68188(5) 0.12791(4) 0.0400(4) Uani 1 1 d . . 1
W66 W 0.29957(6) 0.46474(5) 0.22744(4) 0.0390(4) Uani 1 1 d . . 1
W67 W 0.22333(8) 1.10691(5) 0.21561(5) 0.0567(5) Uani 1 1 d . . 1
W68 W 0.28854(7) 0.93337(5) 0.58489(4) 0.0508(4) Uani 1 1 d . . 1
W69 W 0.76987(7) 0.61611(5) -0.02097(4) 0.0436(4) Uani 1 1 d . . 1
W70 W 0.22800(7) 0.92364(6) 0.07728(4) 0.0519(4) Uani 1 1 d . . 1
W71 W 0.09458(7) 0.78251(5) 0.16676(4) 0.0440(4) Uani 1 1 d . . 1
W72 W 0.89561(6) 0.56518(5) 0.02841(4) 0.0416(4) Uani 1 1 d . . 1
W73 W 0.37894(7) 0.36113(5) 0.24587(5) 0.0503(4) Uani 1 1 d . . 1
W74 W 0.31516(6) 0.87586(5) 0.20733(4) 0.0387(4) Uani 1 1 d . . 1
W75 W 0.20413(7) 1.09274(5) 0.38071(5) 0.0488(4) Uani 1 1 d . . 1
W76 W 0.23258(7) 0.83760(5) 0.61344(4) 0.0488(4) Uani 1 1 d . . 1
W77 W 0.21671(6) 0.96556(5) 0.50971(4) 0.0426(4) Uani 1 1 d . . 1
W78 W 0.64708(6) 0.75354(5) 0.04904(4) 0.0424(4) Uani 1 1 d . . 1
W79 W 0.95707(6) 0.62456(5) 0.05998(4) 0.0435(4) Uani 1 1 d . . 1
W80 W 0.30714(7) 0.34544(5) 0.34160(5) 0.0453(4) Uani 1 1 d . . 1
W81 W 0.97493(7) 0.63051(5) -0.03219(4) 0.0471(4) Uani 1 1 d . . 1
W82 W -0.00093(7) 0.92436(5) 0.24457(4) 0.0509(4) Uani 1 1 d . . 1
W83 W 0.11357(8) 1.01201(6) 0.09589(5) 0.0619(5) Uani 1 1 d . . 1
W84 W 0.35104(7) 1.08356(5) 0.37280(5) 0.0514(4) Uani 1 1 d . . 1
W85 W 0.84894(7) 0.68060(6) -0.08260(4) 0.0504(4) Uani 1 1 d . . 1
W86 W 0.19590(8) 0.70755(6) 0.11475(4) 0.0542(4) Uani 1 1 d . . 1
W87 W 0.2413(5) 0.7508(7) -0.0681(3) 0.081(3) Uani 0.74(4) 1 d P . 1
W88 W 0.3242(7) 0.6411(6) -0.0353(2) 0.091(3) Uani 0.74(4) 1 d P . 1
W89 W 0.4039(4) 0.7233(6) -0.0861(3) 0.072(3) Uani 0.74(4) 1 d P . 1
W87' W 0.2460(12) 0.7388(6) -0.0653(8) 0.055(4) Uani 0.26(4) 1 d P . 1
W88' W 0.3382(9) 0.6321(5) -0.0338(4) 0.029(5) Uani 0.26(4) 1 d P . 1
W89' W 0.4076(11) 0.7124(7) -0.0814(7) 0.057(5) Uani 0.26(4) 1 d P . 1
W90 W 0.38129(9) 1.09371(6) 0.20793(5) 0.0558(6) Uani 0.894(3) 1 d P . 1
W91 W 0.44170(8) 1.08710(6) 0.28255(5) 0.0533(6) Uani 0.894(3) 1 d P . 1
W92 W 0.35166(9) 1.18064(6) 0.24534(6) 0.0606(6) Uani 0.894(3) 1 d P . 1
W90' W 0.4279(7) 1.0522(6) 0.2462(4) 0.052(5) Uani 0.106(3) 1 d P . 2
W91' W 0.4050(10) 1.1371(6) 0.2868(5) 0.072(6) Uani 0.106(3) 1 d P . 2
W92' W 0.3422(12) 1.1507(6) 0.2099(5) 0.069(6) Uani 0.106(3) 1 d P . 2
W93 W 0.90092(8) 0.73989(6) 0.04043(5) 0.0484(5) Uani 0.879(3) 1 d P . 1
W94 W 0.91401(8) 0.74653(6) -0.05070(5) 0.0533(6) Uani 0.879(3) 1 d P . 1
W95 W 0.78011(8) 0.78737(6) -0.00254(5) 0.0505(6) Uani 0.879(3) 1 d P . 1
W93' W 0.9380(7) 0.7316(5) -0.0002(4) 0.032(4) Uani 0.121(3) 1 d P . 2
W94' W 0.8214(7) 0.7785(5) -0.0475(4) 0.040(4) Uani 0.121(3) 1 d P . 2
W95' W 0.7996(5) 0.7702(4) 0.0454(3) 0.034(3) Uani 0.121(3) 1 d P . 2
W96 W 0.39040(8) 0.82589(6) 0.60288(4) 0.0456(4) Uani 0.90 1 d P . 1
W97 W 0.41705(7) 0.76323(5) 0.54124(4) 0.0367(4) Uani 0.90 1 d P . 1
W98 W 0.46700(7) 0.85270(5) 0.51804(5) 0.0415(4) Uani 0.90 1 d P . 1
W96' W 0.3928(13) 0.7852(9) 0.5886(6) 0.061(6) Uani 0.10 1 d P C 2
W97' W 0.4609(7) 0.8093(6) 0.4998(5) 0.044(4) Uani 0.10 1 d P D 2
W98' W 0.4372(8) 0.8776(7) 0.5578(5) 0.052(5) Uani 0.10 1 d P E 2
W99 W 0.08285(8) 0.93794(6) 0.05333(4) 0.0628(5) Uani 1 1 d . . 1
W100 W 0.17091(8) 0.74641(7) 0.02053(4) 0.0690(6) Uani 1 1 d . . 1
W101 W 0.41259(8) 0.61556(6) 0.03304(5) 0.0650(5) Uani 1 1 d . . 1
W102 W 0.19341(8) 1.19101(5) 0.25599(5) 0.0644(5) Uani 1 1 d . . 1
W103 W 0.23827(8) 0.82537(7) -0.02539(4) 0.0668(6) Uani 1 1 d . . 1
W104 W 0.46900(7) 0.32567(5) 0.31939(5) 0.0538(5) Uani 1 1 d . . 1
W105 W 0.08168(7) 1.00046(5) 0.18847(5) 0.0572(5) Uani 1 1 d . . 1
W106 W 0.48143(8) 0.70287(6) -0.01423(4) 0.0565(5) Uani 1 1 d . . 1
W107 W 0.26290(9) 0.64002(7) 0.05340(5) 0.0713(6) Uani 1 1 d . . 1
W108 W 0.71459(7) 0.72431(5) -0.03799(4) 0.0485(4) Uani 1 1 d . . 1
W109 W 0.00852(7) 0.86485(6) 0.10391(4) 0.0567(5) Uani 1 1 d . . 1
W110 W -0.02771(7) 0.85574(5) 0.20279(4) 0.0513(4) Uani 1 1 d . . 1
W111 W 0.13875(7) 1.10521(5) 0.29998(5) 0.0524(4) Uani 1 1 d . . 1
W112 W -0.02878(8) 1.04086(6) 0.13571(6) 0.0743(6) Uani 1 1 d . . 1
W113 W -0.10585(7) 0.95958(6) 0.18815(5) 0.0629(5) Uani 1 1 d . . 1
W114 W -0.06225(8) 0.97091(7) 0.08847(5) 0.0720(6) Uani 1 1 d . . 1
W115 W 0.39873(8) 0.80198(7) -0.04748(4) 0.0601(5) Uani 1 1 d . . 1
W116 W 0.26071(8) 1.17858(5) 0.33683(5) 0.0620(5) Uani 1 1 d . . 1
W117 W 0.49051(11) 0.78483(8) 0.27723(7) 0.0297(6) Uani 0.50 1 d P . 1
W118 W 0.55158(12) 0.73940(9) 0.24599(7) 0.0341(7) Uani 0.50 1 d P . 1
W119 W 0.47033(11) 0.63791(8) 0.18691(7) 0.0274(6) Uani 0.50 1 d P . 1
W120 W 0.24745(12) 0.80161(9) 0.29691(7) 0.0327(6) Uani 0.50 1 d P . 1
Se1 Se 0.09951(13) 0.64042(10) 0.43223(8) 0.0276(7) Uani 1 1 d . . 1
Se2 Se 0.37558(13) 0.44164(10) 0.30221(9) 0.0326(8) Uani 1 1 d . . 1
Se3 Se 0.86040(14) 0.47103(11) 0.24861(9) 0.0329(8) Uani 1 1 d . . 1
Se4 Se 0.82345(15) 0.67513(11) 0.02176(9) 0.0372(8) Uani 1 1 d . . 1
Se5 Se 0.31700(14) 0.86332(11) 0.51516(9) 0.0342(8) Uani 1 1 d . . 1
Se6 Se 0.29336(16) 1.08072(11) 0.29541(10) 0.0440(9) Uani 1 1 d . . 1
Se7 Se 0.06080(16) 0.92350(12) 0.14942(10) 0.0479(10) Uani 1 1 d . . 1
Se8 Se 0.32750(18) 0.72568(15) 0.01342(10) 0.0553(11) Uani 1 1 d . . 1
Zn1 Zn 0.49301(15) 0.67812(11) 0.33344(9) 0.0271(8) Uani 1 1 d . . 1
Zn2 Zn 0.47317(16) 0.82591(12) 0.18060(10) 0.0330(9) Uani 1 1 d . . 1
K1 K 0.3000(3) 0.9776(2) 0.4087(2) 0.0415(19) Uani 1 1 d . . 1
K2 K 0.1950(4) 0.8090(2) 0.4605(2) 0.046(2) Uani 1 1 d . . 1
K3 K 0.2795(4) 0.6665(3) 0.4680(2) 0.056(2) Uani 1 1 d . . 1
K4 K 0.2266(3) 0.5363(2) 0.36792(18) 0.0344(17) Uani 1 1 d . . 1
K5 K 0.5389(4) 0.4795(3) 0.3433(2) 0.054(2) Uani 1 1 d . . 1
K6 K 0.6620(3) 0.4689(3) 0.2389(2) 0.057(2) Uani 1 1 d . . 1
K7 K 0.8493(3) 0.5692(2) 0.1320(2) 0.0405(19) Uani 1 1 d . . 1
K8 K 0.6277(4) 0.6548(3) 0.0396(2) 0.060(2) Uani 1 1 d . . 1
K9 K 0.4935(4) 0.7881(3) 0.0228(3) 0.073(3) Uani 1 1 d . . 1
K10 K 0.1804(4) 0.8247(3) 0.0773(2) 0.054(2) Uani 1 1 d . . 1
K11 K 0.1750(5) 1.0002(3) 0.2665(2) 0.065(3) Uani 1 1 d . . 1
K12 K 0.0749(3) 0.5376(3) 0.2992(2) 0.047(2) Uani 1 1 d . . 1
K13 K 0.8636(4) 0.4472(3) 0.0674(2) 0.055(2) Uani 1 1 d . . 1
K14 K 1.1350(5) 0.5298(4) 0.1947(3) 0.091(4) Uani 1 1 d . . 1
K15 K 0.5966(5) 0.5671(4) 0.3831(3) 0.099(4) Uani 1 1 d . . 1
K16 K 0.2961(5) 0.4379(4) 0.4960(3) 0.088(3) Uani 1 1 d . . 1
K17 K 0.4683(8) 0.6534(6) 0.4456(5) 0.064(5) Uani 0.50 1 d P . 1
K18 K 0.2384(4) 0.9760(3) 0.1518(3) 0.073(3) Uani 1 1 d . . 1
K19 K 0.2165(5) 0.9553(4) -0.0335(3) 0.092(4) Uani 1 1 d . . 1
K20 K -0.0454(6) 0.6509(4) 0.2773(4) 0.031(3) Uani 0.50 1 d P . 1
K21 K 0.5516(8) 0.8586(6) 0.0744(4) 0.064(5) Uani 0.50 1 d P . 1
K22 K 0.4035(8) 0.7739(7) 0.2732(5) 0.029(5) Uiso 0.50 1 d P . 1
K23 K 0.7623(6) 0.7898(5) 0.0965(4) 0.043(4) Uani 0.50 1 d P . 1
K24 K 0.0222(8) 0.7371(6) 0.1051(4) 0.059(5) Uani 0.50 1 d P . 1
K25 K 0.4924(5) 1.0129(3) 0.4272(3) 0.083(3) Uani 1 1 d . . 1
K26 K 0.4902(8) 0.7118(6) 0.2308(5) 0.030(5) Uani 0.50 1 d P . 1
K27 K 0.4275(9) 0.9561(6) 0.1388(5) 0.067(5) Uani 0.50 1 d P . 1
K28 K 0.0729(8) 1.0413(6) 0.4539(5) 0.062(5) Uani 0.50 1 d P . 1
K29 K 0.7015(10) 0.4395(7) 0.4138(6) 0.082(6) Uiso 0.50 1 d P . 1
K30 K 0.4320(10) 0.6371(7) 0.5400(6) 0.088(7) Uiso 0.50 1 d P . 1
K31 K -0.001(2) 0.9381(18) 0.4689(15) 0.115(18) Uiso 0.25 1 d P . 1
K32 K 0.0483(12) 0.9463(9) 0.3306(8) 0.114(9) Uiso 0.50 1 d P . 1
K33 K 0.6528(15) 0.7665(10) 0.2364(9) 0.104(10) Uiso 0.40 1 d P . 1
K34 K 0.5666(17) 0.8052(12) 0.3078(10) 0.085(11) Uiso 0.30 1 d P . 1
K35 K 0.3615(13) 0.5624(9) 0.1919(8) 0.089(8) Uiso 0.40 1 d P . 1
K36 K 0.0979(12) 0.8070(9) 0.2569(8) 0.085(8) Uiso 0.40 1 d P . 1
K37 K 0.1132(13) 0.7400(9) 0.3117(8) 0.089(8) Uiso 0.40 1 d P . 1
K38 K 0.5177(13) 0.4966(12) 0.4939(10) 0.102(10) Uiso 0.40 1 d P . 1
K39 K 1.0149(11) 0.6280(8) 0.1470(7) 0.094(7) Uiso 0.50 1 d P . 1
O1 O 0.398(3) 0.768(2) 0.2692(19) 0.05(2) Uiso 0.50 1 d P . 1
O2 O 0.471(2) 0.7089(18) 0.2359(14) 0.015(15) Uiso 0.50 1 d P . 1
O4 O 0.4003(8) 0.6921(6) 0.3365(5) 0.025(5) Uani 1 1 d . . 1
O5 O 0.4931(9) 0.6301(6) 0.3814(5) 0.034(5) Uani 1 1 d . . 1
O6 O 0.1497(8) 0.4592(7) 0.3235(6) 0.033(5) Uani 1 1 d . . 1
O7 O 0.4452(10) 0.7810(7) 0.1632(6) 0.044(6) Uani 1 1 d . . 1
O8 O 0.5803(8) 0.6469(7) 0.3219(5) 0.031(5) Uani 1 1 d . . 1
O9 O 0.4821(9) 0.7149(6) 0.3695(6) 0.032(5) Uani 1 1 d . . 1
O10 O 0.3506(9) 0.7540(7) 0.2067(6) 0.039(6) Uani 1 1 d . . 1
O11 O 0.3348(8) 0.5868(7) 0.4394(6) 0.037(6) Uani 1 1 d . . 1
O12 O 0.3182(8) 0.6197(6) 0.3221(5) 0.025(5) Uiso 1 1 d . . 1
O13 O 0.3621(8) 0.6846(6) 0.2757(6) 0.035(5) Uani 1 1 d . . 1
O14 O 0.1947(9) 0.8761(7) 0.4874(5) 0.033(5) Uani 1 1 d . . 1
O15 O 0.3099(8) 0.6741(6) 0.3492(6) 0.032(5) Uani 1 1 d . . 1
O16 O 0.5059(8) 0.7789(7) 0.3878(6) 0.037(6) Uani 1 1 d . . 1
O17 O 0.8891(8) 0.4709(7) 0.2848(5) 0.031(5) Uani 1 1 d . . 1
O18 O 0.4697(10) 0.5687(6) 0.2042(5) 0.036(6) Uani 1 1 d . . 1
O19 O 0.4811(9) 0.6281(7) 0.2342(5) 0.034(5) Uani 1 1 d . . 1
O20 O 0.8689(9) 0.5588(7) 0.2593(6) 0.038(6) Uani 1 1 d . . 1
O21 O 0.2375(9) 0.4992(7) 0.3112(6) 0.040(6) Uani 1 1 d . . 1
O22 O 0.3571(9) 0.6773(7) 0.4087(6) 0.038(6) Uani 1 1 d . . 1
O23 O 0.4170(8) 0.5975(7) 0.2987(6) 0.037(6) Uani 1 1 d . . 1
O24 O 0.2921(9) 0.8245(6) 0.2564(5) 0.036(6) Uani 1 1 d . . 1
O25 O 0.2867(8) 0.5601(6) 0.2953(5) 0.028(5) Uani 1 1 d . . 1
O26 O -0.0333(9) 0.6810(7) 0.4980(6) 0.039(6) Uani 1 1 d . . 1
O27 O 0.3206(10) 0.7072(7) 0.1623(6) 0.045(6) Uani 1 1 d . . 1
O28 O 0.2947(8) 0.5103(7) 0.2456(6) 0.036(5) Uani 1 1 d . . 1
O29 O 0.1749(9) 0.8502(6) 0.2706(5) 0.032(5) Uani 1 1 d . . 1
O30 O -0.0026(9) 0.5581(7) 0.4441(5) 0.033(5) Uani 1 1 d . . 1
O31 O 0.0511(9) 0.8291(7) 0.1931(6) 0.042(6) Uani 1 1 d . . 1
O32 O 0.2514(9) 0.4453(7) 0.2717(6) 0.038(6) Uani 1 1 d . . 1
O33 O 0.3324(9) 0.8202(6) 0.4437(6) 0.033(5) Uani 1 1 d . . 1
O34 O 0.8721(9) 0.3467(7) 0.2496(6) 0.042(6) Uani 1 1 d . . 1
O35 O 0.1722(9) 0.5786(6) 0.3022(5) 0.033(5) Uani 1 1 d . . 1
O36 O 0.9627(8) 0.4905(7) 0.1548(5) 0.038(6) Uani 1 1 d . . 1
O37 O 0.4614(10) 0.8711(7) 0.1317(5) 0.044(6) Uani 1 1 d . . 1
O38 O 0.4620(10) 0.8784(6) 0.2020(5) 0.035(5) Uani 1 1 d . . 1
O39 O 0.4674(9) 0.6437(6) 0.3042(5) 0.033(5) Uani 1 1 d . . 1
O40 O 0.2520(9) 0.4845(7) 0.1976(6) 0.043(6) Uani 1 1 d . . 1
O41 O 0.3653(9) 0.5319(7) 0.3417(6) 0.036(6) Uani 1 1 d . . 1
O42 O 0.3655(8) 0.7555(6) 0.3717(5) 0.030(5) Uani 1 1 d . . 1
O43 O 0.3734(9) 0.8379(7) 0.5378(6) 0.037(5) Uiso 1 1 d . . 1
O44 O 0.5572(9) 0.8067(6) 0.1524(5) 0.035(5) Uani 1 1 d . . 1
O45 O 0.4017(9) 0.6041(6) 0.3701(5) 0.029(5) Uani 1 1 d . . 1
O46 O 0.1705(9) 0.8657(7) 0.1958(6) 0.039(6) Uani 1 1 d . . 1
O47 O 0.5512(9) 0.7341(7) 0.1360(5) 0.039(6) Uani 1 1 d . . 1
O48 O 0.7333(9) 0.4601(6) 0.2936(5) 0.032(5) Uani 1 1 d . . 1
O49 O 0.2286(9) 0.4385(7) 0.3722(6) 0.037(6) Uani 1 1 d . . 1
O50 O 0.1524(8) 0.7906(7) 0.4087(6) 0.037(6) Uani 1 1 d . . 1
O51 O 0.6073(9) 0.6799(6) 0.2498(6) 0.036(5) Uani 1 1 d . . 1
O52 O 0.1772(9) 0.9225(6) 0.5352(6) 0.040(6) Uani 1 1 d . . 1
O53 O 0.0955(9) 0.6140(7) 0.5441(6) 0.036(6) Uani 1 1 d . . 1
O54 O 0.3006(10) 0.7593(7) 0.3207(6) 0.043(6) Uani 1 1 d . . 1
O55 O -0.0014(9) 0.7371(7) 0.3714(5) 0.035(5) Uani 1 1 d . . 1
O56 O 0.0516(9) 0.7389(7) 0.4550(6) 0.037(5) Uiso 1 1 d . . 1
O57 O 0.4473(10) 0.8611(7) 0.4717(6) 0.041(6) Uani 1 1 d . . 1
O58 O 0.3286(10) 0.3513(7) 0.2891(6) 0.045(6) Uani 1 1 d . . 1
O59 O 0.5722(8) 0.6056(6) 0.2721(5) 0.030(5) Uiso 1 1 d . . 1
O60 O 0.0590(9) 0.6202(7) 0.3063(6) 0.041(6) Uiso 1 1 d . . 1
O61 O 1.0353(9) 0.4572(7) 0.2025(5) 0.038(6) Uani 1 1 d . . 1
O62 O 0.1959(8) 0.6276(6) 0.3377(5) 0.029(5) Uani 1 1 d . . 1
O63 O 0.2178(9) 0.6060(7) 0.4667(5) 0.031(5) Uani 1 1 d . . 1
O64 O 0.4410(9) 0.8466(6) 0.2750(6) 0.037(6) Uani 1 1 d . . 1
O65 O 0.7760(9) 0.4480(7) 0.2066(5) 0.033(5) Uani 1 1 d . . 1
O66 O 1.0268(9) 0.5414(7) 0.1681(6) 0.042(6) Uani 1 1 d . . 1
O67 O 0.0534(9) 0.6967(7) 0.5199(6) 0.037(6) Uani 1 1 d . . 1
O68 O 0.3227(8) 0.4180(6) 0.3288(6) 0.031(5) Uani 1 1 d . . 1
O69 O 0.4653(9) 0.8713(6) 0.3354(5) 0.033(5) Uani 1 1 d . . 1
O70 O 0.3811(9) 0.8296(7) 0.1956(6) 0.044(6) Uani 1 1 d . . 1
O71 O 1.0872(9) 0.3709(7) 0.2196(6) 0.043(6) Uani 1 1 d . . 1
O72 O 0.7496(9) 0.5374(6) 0.1795(5) 0.036(6) Uani 1 1 d . . 1
O73 O 0.3914(9) 0.8241(7) 0.3770(5) 0.034(5) Uani 1 1 d . . 1
O74 O 0.3776(9) 0.4299(7) 0.2612(6) 0.041(6) Uani 1 1 d . . 1
O75 O 0.9753(9) 0.5133(7) 0.2408(6) 0.039(6) Uani 1 1 d . . 1
O76 O 0.4141(9) 0.7505(6) 0.4292(6) 0.035(5) Uani 1 1 d . . 1
O77 O 0.3904(10) 0.9564(7) 0.2207(5) 0.041(6) Uani 1 1 d . . 1
O78 O 0.9928(9) 0.4076(6) 0.1807(6) 0.040(6) Uani 1 1 d . . 1
O79 O 0.0977(9) 0.6468(6) 0.4747(4) 0.028(5) Uani 1 1 d . . 1
O80 O 0.5078(9) 0.7270(6) 0.2928(6) 0.038(6) Uani 1 1 d . . 1
O81 O 0.7428(10) 0.6110(7) 0.0287(6) 0.048(6) Uani 1 1 d . . 1
O82 O 0.1661(9) 0.8122(8) 0.1558(6) 0.045(6) Uani 1 1 d . . 1
O83 O 0.3138(9) 0.9856(6) 0.2748(5) 0.034(5) Uiso 1 1 d . . 1
O84 O 0.3828(10) 0.9099(7) 0.2900(6) 0.044(6) Uani 1 1 d . . 1
O85 O 0.6932(9) 0.6480(7) 0.2938(6) 0.043(6) Uani 1 1 d . . 1
O86 O 0.3677(8) 0.9692(7) 0.3327(6) 0.037(6) Uani 1 1 d . . 1
O87 O 0.3130(9) 0.5281(6) 0.4097(5) 0.028(5) Uani 1 1 d . . 1
O88 O 0.0633(9) 0.5305(7) 0.4956(6) 0.039(6) Uani 1 1 d . . 1
O89 O 0.1098(10) 0.9498(7) 0.4694(6) 0.047(6) Uani 1 1 d . . 1
O90 O 0.6631(9) 0.6988(7) 0.1495(5) 0.038(6) Uani 1 1 d . . 1
O91 O 0.7967(11) 0.4818(7) 0.3856(6) 0.049(7) Uani 1 1 d . . 1
O92 O 0.4999(9) 0.7895(7) 0.2272(6) 0.041(6) Uani 1 1 d . . 1
O93 O 0.1766(9) 0.4779(6) 0.4832(6) 0.034(5) Uani 1 1 d . . 1
O94 O 0.6715(9) 0.4961(6) 0.3532(6) 0.040(6) Uani 1 1 d . . 1
O95 O 0.1530(10) 1.0905(7) 0.4199(7) 0.050(7) Uani 1 1 d . . 1
O96 O 0.6661(9) 0.5731(7) 0.3073(5) 0.034(5) Uani 1 1 d . . 1
O97 O 0.3195(10) 0.4054(7) 0.2240(6) 0.045(6) Uiso 1 1 d . . 1
O98 O 0.4216(9) 0.9524(6) 0.3894(6) 0.038(6) Uani 1 1 d . . 1
O99 O -0.0531(9) 0.6288(7) 0.4674(6) 0.042(6) Uani 1 1 d . . 1
O100 O 0.6360(10) 0.5635(7) 0.2132(5) 0.041(6) Uani 1 1 d . . 1
O101 O 0.1471(9) 0.5576(7) 0.5023(5) 0.037(6) Uani 1 1 d . . 1
O102 O 0.1669(9) 0.6605(7) 0.5081(5) 0.032(5) Uani 1 1 d . . 1
O103 O 0.1673(11) 0.8588(7) 0.5899(6) 0.048(6) Uani 1 1 d . . 1
O104 O 0.4108(10) 0.6435(8) 0.0690(6) 0.052(7) Uani 1 1 d . . 1
O105 O 0.9701(9) 0.3676(6) 0.2473(6) 0.040(6) Uani 1 1 d . . 1
O106 O 0.0746(10) 0.8350(8) 0.1230(6) 0.047(6) Uani 1 1 d . . 1
O107 O 0.4065(9) 0.5370(6) 0.2710(5) 0.031(5) Uani 1 1 d . . 1
O108 O 0.2924(9) 0.7925(7) 0.1480(6) 0.040(6) Uani 1 1 d . . 1
O109 O 0.8525(9) 0.4850(7) 0.1619(6) 0.039(6) Uani 1 1 d . . 1
O110 O 0.1958(8) 0.6897(6) 0.3700(5) 0.025(5) Uiso 1 1 d . . 1
O111 O 0.2380(10) 0.3849(7) 0.3325(6) 0.045(6) Uani 1 1 d . . 1
O112 O 0.2351(10) 0.9005(6) 0.2198(6) 0.039(6) Uani 1 1 d . . 1
O113 O -0.0706(9) 0.6869(7) 0.4088(6) 0.044(6) Uani 1 1 d . . 1
O114 O 0.1825(9) 0.7768(7) 0.3417(6) 0.042(6) Uani 1 1 d . . 1
O115 O 0.1468(9) 0.8962(7) 0.4257(5) 0.037(6) Uani 1 1 d . . 1
O116 O 0.2870(10) 0.7785(6) 0.5057(6) 0.045(6) Uani 1 1 d . . 1
O117 O 0.2564(9) 0.7309(6) 0.3907(5) 0.026(5) Uani 1 1 d . . 1
O118 O 0.3285(10) 0.9113(8) 0.1685(6) 0.055(7) Uani 1 1 d . . 1
O119 O 0.2604(11) 0.6731(8) 0.0847(6) 0.059(7) Uani 1 1 d . . 1
O120 O 0.4417(9) 0.3378(7) 0.2745(7) 0.048(7) Uani 1 1 d . . 1
O121 O 0.3347(9) 0.8934(6) 0.3519(6) 0.035(5) Uani 1 1 d . . 1
O122 O 0.1776(9) 0.5377(7) 0.2504(6) 0.042(6) Uani 1 1 d . . 1
O123 O 0.9557(10) 0.5799(7) -0.0127(5) 0.046(6) Uani 1 1 d . . 1
O124 O 0.2881(10) 0.5242(7) 0.4829(6) 0.039(6) Uani 1 1 d . . 1
O125 O 0.2523(8) 0.9716(6) 0.3434(5) 0.030(5) Uiso 1 1 d . . 1
O126 O 0.2613(9) 0.8979(6) 0.4184(5) 0.030(5) Uani 1 1 d . . 1
O127 O 0.7930(8) 0.5844(6) 0.2079(5) 0.031(5) Uani 1 1 d . . 1
O128 O 0.3660(10) 0.8500(7) 0.1191(6) 0.043(6) Uani 1 1 d . . 1
O129 O 0.1620(10) 1.0099(8) 0.5020(6) 0.052(7) Uani 1 1 d . . 1
O130 O 0.1825(8) 0.9697(7) 0.4071(6) 0.040(6) Uani 1 1 d . . 1
O131 O 0.3023(10) 0.9109(7) 0.5265(5) 0.038(6) Uani 1 1 d . . 1
O132 O 0.4337(9) 0.3889(7) 0.2111(7) 0.051(7) Uani 1 1 d . . 1
O133 O 0.3367(9) 0.8356(7) 0.3150(6) 0.037(6) Uani 1 1 d . . 1
O134 O 0.8378(9) 0.3579(6) 0.3159(6) 0.039(6) Uani 1 1 d . . 1
O135 O 0.1319(10) 0.7485(7) 0.4948(6) 0.042(6) Uani 1 1 d . . 1
O136 O 0.7320(10) 0.6092(6) 0.1023(5) 0.036(6) Uani 1 1 d . . 1
O137 O 0.4335(8) 0.4509(6) 0.3654(6) 0.032(5) Uani 1 1 d . . 1
O138 O 0.2374(10) 0.5974(7) 0.2341(6) 0.047(6) Uani 1 1 d . . 1
O139 O -0.1426(10) 0.7003(8) 0.4737(6) 0.050(7) Uani 1 1 d . . 1
O140 O 0.6751(8) 0.6192(7) 0.2358(5) 0.034(5) Uani 1 1 d . . 1
O141 O 0.5027(9) 0.4130(7) 0.2427(6) 0.041(6) Uani 1 1 d . . 1
O142 O 0.6958(8) 0.6966(7) 0.0799(5) 0.035(5) Uani 1 1 d . . 1
O143 O 0.0132(9) 0.6003(7) 0.5188(5) 0.036(5) Uani 1 1 d . . 1
O144 O 0.8130(9) 0.6343(7) -0.0685(6) 0.048(6) Uani 1 1 d . . 1
O145 O 0.8835(9) 0.4055(7) 0.1900(6) 0.041(6) Uani 1 1 d . . 1
O146 O 0.3978(10) 0.9987(7) 0.4849(7) 0.048(6) Uani 1 1 d . . 1
O147 O 0.2392(10) 0.7843(7) 0.6020(6) 0.044(6) Uani 1 1 d . . 1
O148 O 0.9149(10) 0.5114(7) 0.0339(6) 0.047(6) Uani 1 1 d . . 1
O149 O 0.9042(10) 0.4366(7) 0.3524(6) 0.045(6) Uani 1 1 d . . 1
O150 O 0.1565(11) 1.1129(7) 0.3426(7) 0.052(7) Uani 1 1 d . . 1
O151 O 0.2720(9) 0.8306(6) 0.3898(5) 0.034(5) Uani 1 1 d . . 1
O152 O 0.2768(10) 0.4087(6) 0.4383(6) 0.040(6) Uani 1 1 d . . 1
O153 O 0.5182(9) 0.5628(7) 0.3329(6) 0.044(6) Uani 1 1 d . . 1
O154 O 0.3489(10) 0.8881(7) 0.2379(6) 0.039(6) Uani 1 1 d . . 1
O155 O 0.2871(10) 0.8384(7) 0.1838(6) 0.046(6) Uani 1 1 d . . 1
O156 O 0.5989(11) 0.7308(8) 0.1952(6) 0.054(7) Uani 1 1 d . . 1
O157 O 1.0537(11) 0.5869(9) 0.2282(7) 0.064(8) Uani 1 1 d . . 1
O158 O 0.7228(9) 0.5364(7) 0.2529(5) 0.035(5) Uani 1 1 d . . 1
O159 O 0.2212(12) 0.7805(8) 0.2138(7) 0.063(8) Uani 1 1 d . . 1
O160 O 0.3851(9) 0.8571(7) 0.0450(6) 0.046(6) Uani 1 1 d . . 1
O161 O 0.2265(10) 0.9670(8) 0.5593(6) 0.050(6) Uiso 1 1 d . . 1
O162 O 0.4908(10) 0.9135(6) 0.2487(6) 0.041(6) Uani 1 1 d . . 1
O163 O 0.7651(10) 0.3887(7) 0.2698(7) 0.048(6) Uani 1 1 d . . 1
O164 O 0.4486(10) 0.7945(7) 0.3297(6) 0.043(6) Uani 1 1 d . . 1
O165 O 0.8308(9) 0.5761(7) 0.0624(5) 0.041(6) Uani 1 1 d . . 1
O166 O -0.0195(10) 0.6505(7) 0.5705(6) 0.048(6) Uani 1 1 d . . 1
O167 O 0.6911(9) 0.4893(8) 0.1631(6) 0.048(6) Uani 1 1 d . . 1
O168 O 0.7928(10) 0.3655(8) 0.2018(6) 0.055(7) Uani 1 1 d . . 1
O169 O 0.4778(10) 0.3357(7) 0.3633(6) 0.044(6) Uiso 1 1 d . . 1
O170 O 0.1004(11) 1.0381(7) 0.3788(7) 0.059(7) Uani 1 1 d . . 1
O171 O 0.4880(9) 0.9490(7) 0.3215(6) 0.044(6) Uani 1 1 d . . 1
O172 O 0.9326(9) 0.6140(7) 0.2170(6) 0.041(6) Uani 1 1 d . . 1
O173 O 0.5580(9) 0.4974(8) 0.2172(6) 0.045(6) Uani 1 1 d . . 1
O174 O 0.3909(10) 0.7611(8) 0.1323(6) 0.046(6) Uani 1 1 d . . 1
O175 O 0.8025(10) 0.6739(7) -0.0166(5) 0.042(6) Uani 1 1 d . . 1
O176 O 0.8897(9) 0.6387(7) 0.0179(5) 0.038(6) Uani 1 1 d . . 1
O177 O 0.1631(9) 0.7060(6) 0.4387(5) 0.033(5) Uani 1 1 d . . 1
O178 O 0.9345(9) 0.3780(7) 0.3145(5) 0.039(6) Uani 1 1 d . . 1
O179 O 0.3861(9) 0.4529(7) 0.4375(6) 0.043(6) Uani 1 1 d . . 1
O180 O 0.5276(9) 0.4002(7) 0.3386(6) 0.041(6) Uiso 1 1 d . . 1
O181 O 0.8080(10) 0.4277(7) 0.3378(5) 0.043(6) Uani 1 1 d . . 1
O182 O 0.1872(9) 0.8099(7) 0.5435(5) 0.041(6) Uani 1 1 d . . 1
O183 O 0.1393(10) 0.7563(9) 0.1287(6) 0.054(7) Uani 1 1 d . . 1
O184 O 0.8171(10) 0.6433(7) 0.2344(5) 0.042(6) Uani 1 1 d . . 1
O185 O 0.2854(9) 0.9888(7) 0.4923(6) 0.037(5) Uiso 1 1 d . . 1
O186 O 0.9452(12) 0.2963(7) 0.3027(6) 0.054(7) Uani 1 1 d . . 1
O187 O -0.0384(10) 0.6927(8) 0.3335(6) 0.052(7) Uani 1 1 d . . 1
O188 O 0.3790(9) 0.8866(7) 0.4166(6) 0.038(6) Uiso 1 1 d . . 1
O189 O 0.4837(11) 0.7957(8) 0.0894(6) 0.054(7) Uani 1 1 d . . 1
O190 O 0.4566(11) 0.7124(7) 0.5477(7) 0.057(7) Uani 1 1 d . . 1
O191 O 0.1984(9) 0.5516(7) 0.4372(5) 0.037(6) Uani 1 1 d . . 1
O192 O -0.0507(9) 0.7395(7) 0.4392(6) 0.039(6) Uani 1 1 d . . 1
O193 O 0.6857(10) 0.7214(7) 0.0107(6) 0.043(6) Uani 1 1 d . . 1
O194 O 0.0967(9) 0.7427(6) 0.3866(5) 0.030(5) Uani 1 1 d . . 1
O195 O 0.3137(11) 0.8184(7) 0.6162(6) 0.048(6) Uani 1 1 d . . 1
O196 O 0.1366(10) 0.6661(7) 0.2810(6) 0.046(6) Uani 1 1 d . . 1
O197 O 0.6353(9) 0.7704(7) 0.0945(6) 0.044(6) Uani 1 1 d . . 1
O198 O 0.7872(11) 0.5969(8) 0.3201(7) 0.059(7) Uiso 1 1 d . F 1
O199 O 0.3714(11) 0.4679(8) 0.1956(6) 0.053(7) Uani 1 1 d . . 1
O200 O 0.4246(10) 0.9109(8) 0.5169(6) 0.051(7) Uani 1 1 d . . 1
O201 O 0.7447(11) 0.5802(8) -0.0314(6) 0.055(7) Uani 1 1 d . . 1
O202 O 0.2343(10) 0.6936(7) 0.3004(6) 0.042(6) Uiso 1 1 d . . 1
O203 O 0.2982(10) 0.3595(7) 0.3855(7) 0.049(6) Uani 1 1 d . . 1
O204 O 0.6233(10) 0.8028(8) 0.0205(6) 0.057(7) Uani 1 1 d . . 1
O205 O 0.2565(10) 0.6097(7) 0.3932(5) 0.038(6) Uani 1 1 d . . 1
O206 O 0.6729(10) 0.5671(7) 0.0814(5) 0.043(6) Uani 1 1 d . . 1
O207 O 0.3899(11) 0.3263(6) 0.3415(6) 0.049(7) Uani 1 1 d . . 1
O208 O 0.4443(9) 0.4907(7) 0.2226(6) 0.040(6) Uani 1 1 d . . 1
O209 O 0.9580(9) 0.5633(7) 0.2931(5) 0.038(6) Uani 1 1 d . . 1
O210 O 0.0673(11) 1.1048(8) 0.3108(7) 0.061(7) Uani 1 1 d . . 1
O211 O 0.1339(10) 0.9502(7) 0.1941(6) 0.045(6) Uani 1 1 d . . 1
O212 O 0.7189(9) 0.6878(7) 0.2053(5) 0.038(6) Uani 1 1 d . . 1
O213 O 0.2894(10) 0.9268(8) 0.0922(6) 0.048(6) Uani 1 1 d . . 1
O214 O 0.3395(11) 0.6157(7) 0.2498(6) 0.051(7) Uani 1 1 d . . 1
O215 O 0.1395(10) 0.9743(7) 0.3441(6) 0.047(6) Uani 1 1 d . . 1
O216 O 0.0246(11) 0.9742(7) 0.2222(7) 0.056(7) Uani 1 1 d . . 1
O217 O 0.0757(8) 0.6686(7) 0.3483(6) 0.035(5) Uani 1 1 d . . 1
O218 O 0.9612(11) 0.6905(8) -0.0400(6) 0.057(7) Uani 1 1 d . . 1
O219 O 0.6190(10) 0.6533(7) 0.1181(5) 0.040(6) Uani 1 1 d . . 1
O220 O 0.2763(10) 1.0788(7) 0.4007(6) 0.046(6) Uiso 1 1 d . . 1
O221 O 0.2876(10) 0.2988(7) 0.3547(8) 0.059(8) Uani 1 1 d . . 1
O222 O 0.5250(12) 0.6398(7) 0.0704(6) 0.053(7) Uani 1 1 d . . 1
O223 O 1.0099(10) 0.4170(7) 0.2701(6) 0.045(6) Uani 1 1 d . . 1
O224 O 0.5890(11) 0.7330(8) 0.0558(7) 0.055(7) Uiso 1 1 d . . 1
O225 O 0.2201(10) 0.8755(8) 0.1259(7) 0.057(7) Uani 1 1 d . . 1
O226 O 0.7792(9) 0.6607(7) 0.1222(5) 0.041(6) Uani 1 1 d . . 1
O227 O 0.2139(10) 0.5765(7) 0.5425(6) 0.048(6) Uani 1 1 d . . 1
O228 O 0.2484(11) 0.7213(7) 0.5670(6) 0.048(7) Uani 1 1 d . . 1
O229 O 0.8467(10) 0.7210(7) 0.0053(5) 0.042(6) Uani 1 1 d . . 1
O230 O 0.8471(11) 0.7181(8) 0.0797(6) 0.054(7) Uani 1 1 d . . 1
O231 O 0.6949(9) 0.6252(6) 0.1721(5) 0.032(5) Uani 1 1 d . . 1
O232 O 0.9802(10) 0.4760(7) 0.3080(6) 0.047(6) Uani 1 1 d . . 1
O233 O 0.8436(10) 0.5839(7) -0.0078(6) 0.044(6) Uani 1 1 d . . 1
O234 O 0.1750(10) 1.0477(7) 0.3146(7) 0.050(6) Uani 1 1 d . . 1
O235 O 0.8705(12) 0.7285(8) -0.0760(6) 0.059(7) Uani 1 1 d . . 1
O236 O 0.7747(9) 0.5099(7) 0.3150(6) 0.038(6) Uani 1 1 d . . 1
O237 O 0.5001(9) 0.9256(7) 0.4383(6) 0.042(6) Uani 1 1 d . . 1
O238 O 0.3392(11) 0.6045(8) 0.0606(7) 0.058(7) Uani 1 1 d . . 1
O239 O 0.4028(11) 1.0992(7) 0.3277(7) 0.059(7) Uani 1 1 d . . 1
O240 O 0.0788(9) 0.8942(6) 0.2387(6) 0.038(6) Uani 1 1 d . . 1
O241 O 0.1245(11) 0.7486(8) 0.2034(6) 0.052(7) Uani 1 1 d . . 1
O242 O 0.0763(9) 0.5950(6) 0.4442(5) 0.030(5) Uani 1 1 d . . 1
O243 O -0.0016(9) 0.8056(7) 0.4022(6) 0.044(6) Uani 1 1 d . . 1
O244 O 0.7930(11) 0.4414(7) 0.1355(6) 0.050(7) Uani 1 1 d . . 1
O245 O 0.1707(10) 0.9611(8) 0.1061(6) 0.051(7) Uani 1 1 d . . 1
O246 O 0.9355(10) 0.4382(7) 0.1185(6) 0.049(7) Uani 1 1 d . . 1
O247 O 0.0925(9) 0.8799(8) 0.5376(6) 0.050(7) Uani 1 1 d . . 1
O248 O 0.6027(11) 0.4076(8) 0.2713(7) 0.062(8) Uani 1 1 d . . 1
O249 O 0.4985(9) 0.4660(7) 0.2800(6) 0.043(6) Uani 1 1 d . . 1
O250 O 0.9084(9) 0.5501(7) 0.1918(5) 0.039(6) Uani 1 1 d . . 1
O251 O 0.9162(10) 0.6448(8) -0.0634(6) 0.055(7) Uani 1 1 d . . 1
O252 O 0.1097(9) 0.5234(7) 0.4275(5) 0.035(5) Uiso 1 1 d . . 1
O253 O 0.8703(10) 0.6832(8) -0.1286(6) 0.053(7) Uani 1 1 d . . 1
O254 O 0.2649(10) 0.8443(7) 0.5459(6) 0.043(6) Uani 1 1 d . . 1
O255 O 0.3916(10) 1.0756(8) 0.4071(6) 0.053(7) Uani 1 1 d . . 1
O256 O 0.8495(9) 0.4220(6) 0.2622(6) 0.038(6) Uani 1 1 d . . 1
O257 O 1.0140(11) 0.6072(7) 0.0838(6) 0.051(7) Uani 1 1 d . . 1
O258 O 0.3757(10) 0.7127(8) 0.0928(6) 0.047(6) Uani 1 1 d . . 1
O259 O 0.7761(9) 0.5247(7) 0.1131(5) 0.039(6) Uani 1 1 d . . 1
O260 O 0.3801(11) 0.3203(8) 0.2277(8) 0.064(8) Uani 1 1 d . . 1
O261 O 0.1207(11) 1.0223(7) 0.1418(7) 0.057(7) Uani 1 1 d . . 1
O262 O 0.1371(9) 0.9342(8) 0.2652(7) 0.054(7) Uani 1 1 d . . 1
O263 O 0.2022(12) 0.8301(9) 0.6574(7) 0.066(8) Uani 1 1 d . . 1
O264 O 0.3835(10) 0.3879(7) 0.3919(6) 0.044(6) Uani 1 1 d . . 1
O265 O 0.7733(10) 0.5241(8) 0.0446(6) 0.051(7) Uani 1 1 d . . 1
O266 O 0.2728(10) 0.9757(8) 0.2159(7) 0.055(7) Uani 1 1 d . . 1
O267 O 0.7094(10) 0.6672(8) -0.0326(6) 0.048(6) Uani 1 1 d . . 1
O268 O 0.3988(10) 0.7743(6) 0.4956(6) 0.042(6) Uani 1 1 d . . 1
O269 O 0.6740(9) 0.7785(8) 0.1527(5) 0.042(6) Uani 1 1 d . . 1
O270 O 0.2287(10) 0.9451(7) 0.4702(6) 0.045(6) Uani 1 1 d . . 1
O271 O 0.5022(13) 0.2730(8) 0.3257(9) 0.081(10) Uani 1 1 d . . 1
O272 O 0.2554(10) 0.7460(7) 0.1099(6) 0.047(6) Uani 1 1 d . . 1
O273 O 0.9505(10) 0.6844(8) 0.0436(6) 0.052(7) Uani 1 1 d . . 1
O274 O 0.4327(9) 0.5178(7) 0.3945(6) 0.040(6) Uiso 1 1 d . . 1
O275 O 0.6268(9) 0.5116(7) 0.2932(6) 0.041(6) Uiso 1 1 d . . 1
O276 O 0.7715(11) 0.7158(7) -0.0805(5) 0.049(7) Uani 1 1 d . . 1
O277 O 0.2062(11) 1.1517(7) 0.3721(7) 0.058(7) Uani 1 1 d . . 1
O278 O 0.0348(9) 0.6755(6) 0.4229(5) 0.036(5) Uani 1 1 d . . 1
O279 O 0.3807(10) 0.8070(8) 0.0013(5) 0.052(7) Uani 1 1 d . . 1
O280 O 1.0211(10) 0.3913(8) 0.3445(6) 0.055(7) Uani 1 1 d . . 1
O281 O 0.2803(10) 1.1044(7) 0.3309(6) 0.044(6) Uani 1 1 d . . 1
O282 O 0.3704(11) 0.7022(8) 0.4946(6) 0.053(7) Uani 1 1 d . . 1
O283 O 0.4961(10) 0.8725(7) 0.3985(7) 0.049(6) Uani 1 1 d . . 1
O284 O 0.4478(10) 1.0814(9) 0.2327(8) 0.063(8) Uani 1 1 d . . 1
O285 O 0.2956(11) 0.7479(8) 0.4486(6) 0.048(7) Uani 1 1 d . . 1
O286 O 0.2609(11) 1.0505(7) 0.2297(6) 0.049(6) Uani 1 1 d . . 1
O287 O -0.0564(10) 0.5485(7) 0.5159(6) 0.046(6) Uani 1 1 d . . 1
O288 O 0.4204(11) 0.8473(8) -0.0688(6) 0.058(7) Uani 1 1 d . . 1
O289 O 0.0343(9) 0.5402(8) 0.3751(6) 0.048(7) Uani 1 1 d . . 1
O290 O 0.4531(11) 0.8439(10) 0.5700(8) 0.062(9) Uani 1 1 d . . 1
O291 O 0.2617(9) 0.9227(7) 0.2966(6) 0.042(6) Uani 1 1 d . . 1
O292 O 0.2182(12) 0.6813(8) 0.1549(7) 0.068(8) Uani 1 1 d . . 1
O293 O 0.1142(9) 0.5857(7) 0.3683(6) 0.040(6) Uani 1 1 d . . 1
O294 O -0.1000(9) 0.9017(7) 0.2022(6) 0.048(6) Uani 1 1 d . . 1
O295 O 0.0040(9) 0.6226(7) 0.3876(6) 0.038(6) Uani 1 1 d . . 1
O296 O 0.4352(9) 0.4023(6) 0.3149(6) 0.037(6) Uani 1 1 d . . 1
O297 O 0.8747(11) 0.5187(7) 0.3286(7) 0.052(7) Uani 1 1 d . . 1
O298 O 0.9443(10) 0.5726(6) 0.0592(6) 0.043(6) Uani 1 1 d . . 1
O299 O 0.5122(9) 0.5458(7) 0.2684(6) 0.040(6) Uani 1 1 d . . 1
O300 O 0.5220(13) 0.7768(9) 0.4535(6) 0.066(9) Uani 1 1 d . G 1
O301 O 0.3713(11) 1.0415(7) 0.2272(6) 0.047(6) Uani 1 1 d . . 1
O302 O 0.4768(12) 0.7927(9) 0.5239(8) 0.066(9) Uani 1 1 d . . 1
O303 O 1.0032(10) 0.6226(8) 0.0102(6) 0.051(7) Uani 1 1 d . . 1
O304 O 0.3391(10) 0.7574(7) 0.5637(6) 0.046(6) Uani 1 1 d . . 1
O305 O 0.5810(9) 0.6545(7) 0.1951(6) 0.045(6) Uani 1 1 d . . 1
O306 O -0.0189(10) 0.8713(7) 0.2446(6) 0.047(6) Uani 1 1 d . . 1
O307 O 1.0379(11) 0.6188(9) -0.0613(6) 0.063(8) Uani 1 1 d . . 1
O308 O 0.3669(10) 1.0319(7) 0.3630(6) 0.047(6) Uani 1 1 d . . 1
O309 O 0.0306(10) 0.9258(8) 0.1122(6) 0.049(7) Uani 1 1 d . . 1
O310 O 0.3519(10) 0.8857(8) 0.5951(7) 0.057(7) Uani 1 1 d . . 1
O311 O 0.2414(12) 0.8915(8) 0.6033(6) 0.060(7) Uani 1 1 d . . 1
O312 O 0.7214(10) 0.3861(8) 0.3441(6) 0.053(7) Uani 1 1 d . . 1
O313 O 0.2178(9) 1.0408(7) 0.3728(6) 0.041(6) Uani 1 1 d . . 1
O314 O 0.1933(10) 0.7468(8) 0.0617(6) 0.054(7) Uani 1 1 d . . 1
O315 O 0.4484(12) 0.6410(8) 0.1324(6) 0.061(8) Uani 1 1 d . . 1
O316 O -0.0557(10) 0.9145(8) 0.0891(7) 0.057(7) Uani 1 1 d . . 1
O317 O 0.3382(13) 1.0237(8) 0.1706(6) 0.064(8) Uani 1 1 d . . 1
O318 O 0.4826(10) 0.7136(8) 0.0962(6) 0.048(6) Uani 1 1 d . . 1
O319 O 0.3192(10) 0.4655(7) 0.3799(6) 0.046(6) Uani 1 1 d . . 1
O320 O 0.4720(10) 0.7610(9) -0.0344(6) 0.061(8) Uani 1 1 d . . 1
O321 O 0.2106(13) 1.1912(7) 0.3013(8) 0.070(9) Uani 1 1 d . . 1
O322 O 0.7342(10) 0.7633(7) 0.0381(7) 0.050(6) Uani 1 1 d . . 1
O323 O 0.0333(10) 0.7658(8) 0.1690(6) 0.051(7) Uani 1 1 d . . 1
O324 O 0.4586(12) 0.6501(10) 0.0006(7) 0.074(9) Uani 1 1 d . . 1
O325 O 0.3190(12) 1.1450(8) 0.3652(8) 0.071(9) Uani 1 1 d . . 1
O326 O 0.4936(10) 0.4469(8) 0.1667(6) 0.053(7) Uani 1 1 d . . 1
O327 O 0.5360(12) 0.8567(8) 0.5091(7) 0.063(8) Uani 1 1 d . . 1
O328 O 0.4294(10) 1.0325(7) 0.2998(7) 0.055(7) Uani 1 1 d . . 1
O329 O 0.8612(9) 0.6323(7) 0.1643(6) 0.044(6) Uani 1 1 d . . 1
O330 O 0.3397(12) 0.9604(8) 0.5506(7) 0.062(8) Uani 1 1 d . . 1
O331 O 0.2459(13) 1.2264(8) 0.3463(8) 0.079(10) Uani 1 1 d . . 1
O332 O 0.2101(17) 0.6827(10) 0.0316(7) 0.096(13) Uani 1 1 d . . 1
O333 O 0.4628(12) 0.5683(9) 0.0464(7) 0.067(8) Uani 1 1 d . . 1
O334 O 0.4667(12) 0.6930(8) 0.1694(6) 0.055(7) Uani 1 1 d . . 1
O335 O -0.0324(10) 0.8619(7) 0.1527(6) 0.048(6) Uani 1 1 d . . 1
O336 O 0.2616(11) 0.8751(8) 0.0566(6) 0.057(7) Uani 1 1 d . . 1
O337 O 0.4562(10) 0.7095(8) 0.0312(6) 0.052(7) Uani 1 1 d . . 1
O338 O 0.3758(10) 0.9363(7) 0.4597(6) 0.042(6) Uani 1 1 d . . 1
O339 O -0.0132(11) 0.9235(7) 0.2904(7) 0.056(7) Uani 1 1 d . . 1
O340 O 0.2022(12) 1.1099(8) 0.1757(7) 0.069(8) Uani 1 1 d . . 1
O341 O -0.0463(12) 1.0145(8) 0.1008(7) 0.072(9) Uani 1 1 d . . 1
O342 O 0.0562(12) 0.8891(9) 0.0600(7) 0.069(8) Uani 1 1 d . . 1
O343 O 0.2148(14) 0.7493(13) -0.1042(7) 0.105(13) Uani 1 1 d . . 1
O344 O 0.8047(11) 0.7174(8) 0.1515(6) 0.055(7) Uani 1 1 d . . 1
O345 O -0.0761(10) 0.9532(8) 0.2329(7) 0.058(7) Uani 1 1 d . . 1
O346 O 0.3811(11) 0.7330(8) -0.0215(6) 0.057(7) Uani 1 1 d . . 1
O347 O 0.0988(12) 0.7498(10) 0.0321(8) 0.078(9) Uani 1 1 d . . 1
O348 O 0.4708(11) 0.7002(10) -0.0645(7) 0.071(9) Uani 1 1 d . . 1
O349 O 0.9219(12) 0.6908(9) 0.1291(7) 0.071(8) Uani 1 1 d . . 1
O350 O 0.1946(11) 1.1654(7) 0.2165(7) 0.057(7) Uani 1 1 d . . 1
O351 O 0.9239(10) 0.4597(7) 0.2185(5) 0.043(6) Uani 1 1 d . . 1
O352 O -0.0752(12) 1.0083(8) 0.1725(8) 0.074(9) Uani 1 1 d . . 1
O353 O 0.3257(11) 0.7966(8) 0.0727(6) 0.054(7) Uani 1 1 d . . 1
O354 O 0.0025(10) 0.9189(8) 0.1836(7) 0.060(7) Uani 1 1 d . . 1
O355 O 0.4120(12) 0.8157(8) 0.6436(7) 0.064(8) Uani 1 1 d . . 1
O356 O 0.4880(11) 0.3788(7) 0.4142(7) 0.057(7) Uani 1 1 d . . 1
O357 O 0.1327(11) 1.1648(7) 0.2799(7) 0.061(7) Uani 1 1 d . . 1
O358 O 0.7510(11) 0.7660(7) -0.0354(7) 0.058(7) Uani 1 1 d . . 1
O359 O 0.2298(11) 0.8029(11) -0.0667(7) 0.073(9) Uani 1 1 d . . 1
O360 O 0.2198(14) 0.6074(11) 0.0788(8) 0.089(11) Uani 1 1 d . . 1
O361 O 0.2784(13) 0.6215(11) 0.0079(8) 0.090(11) Uani 1 1 d . . 1
O362 O 0.2775(12) 0.9556(8) 0.6207(7) 0.065(8) Uani 1 1 d . . 1
O363 O 0.3304(11) 0.6748(8) 0.0141(6) 0.053(7) Uani 1 1 d . . 1
O364 O 0.4949(10) 0.9929(8) 0.2395(6) 0.051(6) Uiso 1 1 d . H 1
O365 O 0.5554(11) 0.6856(8) -0.0167(7) 0.061(7) Uiso 1 1 d . . 1
O366 O 0.2075(12) 0.8773(9) -0.0409(8) 0.072(8) Uiso 1 1 d . . 1
O367 O 0.7447(13) 0.8403(10) -0.0117(8) 0.080(9) Uiso 1 1 d . . 1
O368 O 0.0386(11) 1.0509(9) 0.0996(7) 0.070(9) Uani 1 1 d . . 1
O369 O 0.1550(11) 1.2422(8) 0.2413(8) 0.071(9) Uani 1 1 d . . 1
O370 O 0.9356(12) 0.7615(9) 0.0614(7) 0.070(8) Uani 1 1 d . . 1
O371 O -0.0979(11) 0.9589(10) 0.1386(7) 0.077(9) Uani 1 1 d . . 1
O372 O 0.1546(11) 1.0994(7) 0.2493(7) 0.061(8) Uani 1 1 d . . 1
O373 O 0.5298(9) 0.3491(8) 0.2974(8) 0.062(8) Uani 1 1 d . . 1
O374 O -0.1799(11) 0.9824(9) 0.1996(8) 0.077(9) Uani 1 1 d . . 1
O375 O 0.3240(12) 0.7432(11) -0.0856(6) 0.080(10) Uani 1 1 d . . 1
O376 O 0.3204(11) 0.8910(9) -0.0110(7) 0.061(7) Uani 1 1 d . . 1
O377 O 0.8439(17) 0.7894(12) -0.0425(8) 0.077(11) Uani 1 1 d . . 1
O378 O -0.0574(11) 0.8136(8) 0.2232(7) 0.060(7) Uani 1 1 d . . 1
O379 O 0.4914(10) 1.0061(8) 0.3556(7) 0.055(7) Uani 1 1 d . . 1
O380 O 0.3897(13) 0.6054(10) -0.0074(8) 0.083(10) Uani 1 1 d . . 1
O381 O 0.1768(11) 0.7438(11) -0.0301(7) 0.079(10) Uani 1 1 d . . 1
O382 O 0.1099(11) 0.9451(9) 0.0084(6) 0.068(8) Uani 1 1 d . . 1
O383 O 0.8359(12) 0.7864(9) 0.0280(7) 0.062(8) Uani 1 1 d . . 1
O384 O 0.1539(13) 1.0431(9) 0.0653(7) 0.079(9) Uani 1 1 d . . 1
O385 O 0.8943(10) 0.6371(7) 0.0935(6) 0.048(6) Uani 1 1 d . . 1
O386 O 0.2711(15) 0.6858(13) -0.0488(8) 0.091(11) Uani 1 1 d . . 1
O387 O 0.9576(13) 0.7715(10) -0.0852(7) 0.085(10) Uani 1 1 d . . 1
O388 O 0.6554(10) 0.7537(9) -0.0586(7) 0.062(8) Uani 1 1 d . . 1
O389 O 0.2757(13) 1.1912(7) 0.2385(8) 0.070(8) Uani 1 1 d . . 1
O390 O 0.0004(12) 0.9697(10) 0.0492(8) 0.079(9) Uani 1 1 d . . 1
O391 O 0.2665(10) 0.7504(9) -0.0086(6) 0.061(8) Uani 1 1 d . . 1
O392 O 0.1472(10) 0.9103(8) 0.0744(6) 0.052(7) Uani 1 1 d . . 1
O393 O 0.0117(11) 1.0435(9) 0.1719(8) 0.075(9) Uani 1 1 d . . 1
O394 O 0.0995(12) 1.0259(8) 0.2139(7) 0.069(8) Uani 1 1 d . . 1
O395 O 0.3464(12) 1.1045(7) 0.2688(7) 0.063(8) Uani 1 1 d . . 1
O396 O 0.0534(12) 0.9763(8) 0.1437(7) 0.061(7) Uani 1 1 d . . 1
O397 O 0.9379(18) 0.7529(11) -0.0088(10) 0.064(12) Uani 1 1 d . . 1
O398 O 0.2259(13) 0.9601(10) 0.0360(8) 0.079(9) Uani 1 1 d . . 1
O399 O 0.1464(12) 0.6814(9) 0.1125(8) 0.072(9) Uani 1 1 d . . 1
O400 O 0.5113(14) 1.0789(10) 0.2865(9) 0.090(10) Uani 1 1 d . . 1
O401 O 0.3017(13) 1.1148(7) 0.2021(7) 0.062(8) Uani 1 1 d . . 1
O402 O -0.0106(13) 0.8274(10) 0.0900(7) 0.077(9) Uani 1 1 d . . 1
O403 O 0.3180(11) 1.1835(8) 0.2949(8) 0.067(8) Uani 1 1 d . . 1
O404 O -0.0766(12) 1.0893(10) 0.1286(10) 0.105(13) Uani 1 1 d . . 1
O405 O 0.3192(11) 0.8197(9) -0.0510(6) 0.062(8) Uani 1 1 d . . 1
O406 O 0.4092(11) 0.7745(11) -0.0882(7) 0.077(10) Uani 1 1 d . . 1
O407 O 0.4135(14) 1.0925(8) 0.1636(8) 0.084(10) Uani 1 1 d . . 1
O408 O 0.2348(11) 1.1118(7) 0.2748(7) 0.058(7) Uani 1 1 d . . 1
O409 O 0.2654(11) 0.8236(9) 0.0142(6) 0.065(8) Uani 1 1 d . . 1
O410 O 0.3679(14) 1.2284(10) 0.2281(9) 0.092(10) Uiso 1 1 d . . 1
O411 O 0.4316(13) 0.7155(10) -0.1290(8) 0.081(9) Uiso 1 1 d . . 1
O412 O 0.3299(16) 0.6050(11) -0.0613(10) 0.105(11) Uiso 1 1 d . . 1
O413 O 0.0868(12) 0.9876(9) 0.0657(8) 0.072(8) Uiso 1 1 d . . 1
O414 O -0.1204(14) 0.9950(10) 0.0680(8) 0.086(10) Uiso 1 1 d . . 1
O415 O 0.1710(13) 0.8022(9) 0.0009(8) 0.076(9) Uiso 1 1 d . . 1
O417 O 0.3756(15) 1.1522(12) 0.2082(10) 0.074(13) Uiso 1 1 d . . 1
O418 O 0.5529(19) 0.6065(14) 0.1653(12) 0.041(11) Uiso 0.50 1 d P . 1
O419 O 0.3844(13) 0.6694(9) -0.0631(8) 0.077(9) Uiso 1 1 d . . 1
O420 O 0.2212(19) 0.7708(14) 0.2763(11) 0.040(11) Uiso 0.50 1 d P . 1
O421 O 0.4153(14) 0.7750(12) 0.5881(10) 0.051(13) Uiso 1 1 d . . 1
O422 O 0.3955(18) 0.6436(13) 0.1930(11) 0.054(11) Uiso 0.60 1 d P . 1
O423 O 0.2287(19) 0.8463(14) 0.3267(12) 0.041(11) Uiso 0.50 1 d P . 1
O425 O 0.4619(19) 0.9186(14) 0.5980(12) 0.043(12) Uiso 0.50 1 d P . 1
O430 O 0.605(2) 0.7580(15) 0.2548(13) 0.050(13) Uiso 0.50 1 d P . 1
O431 O 0.5526(17) 0.7966(13) 0.2823(11) 0.033(10) Uiso 0.50 1 d P . 1
O435 O 0.4203(13) 1.1472(10) 0.2631(9) 0.067(9) Uiso 1 1 d . . 1
O500 O 1.0975(13) 0.4754(9) 0.2559(8) 0.077(9) Uiso 1 1 d . . 1
O501 O 1.1487(16) 0.4607(11) 0.1697(10) 0.058(10) Uiso 0.70 1 d P . 1
O503 O 0.7947(19) 0.3965(14) 0.0647(12) 0.063(12) Uiso 0.60 1 d P I 1
O505 O 0.6456(17) 0.6708(13) -0.0887(11) 0.052(11) Uiso 0.60 1 d P J 1
O506 O 0.7090(17) 0.5423(12) -0.0797(10) 0.047(10) Uiso 0.60 1 d P K 1
O507 O 0.5702(16) 0.5511(12) 0.0689(10) 0.060(10) Uiso 0.70 1 d P L 1
O508 O 0.4655(17) 0.2687(13) 0.1834(11) 0.051(11) Uiso 0.60 1 d P M 1
O510 O 0.0417(16) 0.9766(12) 0.5358(10) 0.064(11) Uiso 0.70 1 d P . 1
O511 O 0.4810(14) 1.0449(10) 0.4901(8) 0.086(9) Uiso 1 1 d . . 1
O512 O 0.6143(16) 0.9835(11) 0.4244(10) 0.057(10) Uiso 0.70 1 d P N 1
O514 O 0.713(2) 0.5762(15) 0.3866(12) 0.071(14) Uiso 0.60 1 d P . 1
O515 O 0.526(3) 0.6858(18) 0.4781(16) 0.064(16) Uiso 0.50 1 d P O 1
O516 O 0.601(2) 0.5778(17) 0.4543(14) 0.066(15) Uiso 0.50 1 d P . 1
O517 O 0.4732(15) 0.4289(11) 0.4809(9) 0.099(11) Uiso 1 1 d . . 1
O518 O 0.9071(19) 0.2637(14) 0.2140(11) 0.060(12) Uiso 0.60 1 d P P 1
O519 O 0.3273(16) 0.6308(12) 0.1372(10) 0.063(11) Uiso 0.70 1 d P . 1
O520 O 0.0587(17) 0.8632(12) 0.4140(10) 0.067(11) Uiso 0.70 1 d P Q 1
O521 O 0.1020(16) 0.9526(11) 0.5987(10) 0.057(10) Uiso 0.70 1 d P R 1
O525 O -0.0938(17) 1.0470(13) 0.2352(11) 0.071(12) Uiso 0.70 1 d P S 1
O526 O 1.1072(18) 0.5999(13) 0.1251(11) 0.072(12) Uiso 0.70 1 d P . 1
O528 O 0.5358(19) 0.5085(14) 0.4203(12) 0.065(13) Uiso 0.60 1 d P . 1
O529 O 0.251(2) 0.6957(17) 0.2291(15) 0.068(16) Uiso 0.50 1 d P T 1
O530 O 0.3696(18) 1.0925(13) 0.4925(11) 0.076(12) Uiso 0.70 1 d P U 1
O532 O 0.269(2) 1.0783(15) 0.4855(13) 0.052(13) Uiso 0.50 1 d P V 1
O533 O 1.015(2) 0.6709(16) -0.1469(14) 0.059(14) Uiso 0.50 1 d P . 1
O534 O 1.054(2) 0.6979(15) -0.0031(13) 0.071(14) Uiso 0.60 1 d P W 1
O535 O 1.0422(19) 0.4873(14) 0.0606(11) 0.058(12) Uiso 0.60 1 d P . 1
O536 O 0.584(2) 0.5394(15) 0.1351(12) 0.049(13) Uiso 0.50 1 d P X 1
O537 O 0.431(3) 0.5494(19) 0.1359(16) 0.080(18) Uiso 0.50 1 d P . 1
O538 O 0.172(2) 0.3969(14) 0.5223(12) 0.067(13) Uiso 0.60 1 d P Y 1
O540 O 0.010(2) 0.7157(17) 0.2477(15) 0.092(17) Uiso 0.60 1 d P . 1
O550 O 0.7741(19) 0.5246(14) 0.4466(12) 0.063(12) Uiso 0.60 1 d P . 1
O551 O 0.5536(19) 0.8447(14) 0.6034(12) 0.062(12) Uiso 0.60 1 d P Z 1
O552 O -0.0093(19) 0.8886(14) 0.3639(11) 0.060(12) Uiso 0.60 1 d P A 1
O560 O 0.601(2) 0.5839(15) 0.0176(12) 0.069(13) Uiso 0.60 1 d P . 1
O561 O 0.604(2) 0.4249(16) 0.3963(14) 0.085(16) Uiso 0.60 1 d P . 1
O562 O -0.056(2) 0.7675(14) 0.5126(12) 0.067(13) Uiso 0.60 1 d P B 1
O565 O 0.039(2) 1.0604(18) 0.0075(15) 0.072(16) Uiso 0.50 1 d P C 1
O566 O 1.155(2) 0.6539(18) -0.0185(15) 0.073(17) Uiso 0.50 1 d P D 1
O567 O 0.793(2) 0.2825(15) 0.3312(13) 0.050(13) Uiso 0.50 1 d P E 1
O568 O 0.681(3) 0.4949(19) 0.0396(16) 0.077(17) Uiso 0.50 1 d P F 1
O569 O 0.380(2) 1.1083(18) 0.5621(15) 0.074(17) Uiso 0.50 1 d P G 1
O571 O -0.153(2) 0.6523(17) 0.3261(14) 0.065(15) Uiso 0.50 1 d P . 1
O572 O 0.503(2) 0.6040(16) -0.0696(14) 0.060(14) Uiso 0.50 1 d P H 1
O573 O -0.173(3) 0.6858(18) 0.3851(15) 0.075(17) Uiso 0.50 1 d P I 1
O574 O 1.126(2) 0.3303(17) 0.3703(15) 0.067(16) Uiso 0.50 1 d P J 1
O575 O 1.030(3) 0.667(2) 0.1588(17) 0.09(2) Uiso 0.50 1 d P . 1
O576 O 0.077(3) 1.093(2) 0.4819(17) 0.09(2) Uiso 0.50 1 d P . 1
O577 O 0.323(2) 1.0057(16) 0.6460(13) 0.058(14) Uiso 0.50 1 d P K 1
O578 O 0.279(3) 0.276(2) 0.4563(17) 0.09(2) Uiso 0.50 1 d P L 1
O579 O 0.402(3) 0.937(2) 0.6619(17) 0.084(19) Uiso 0.50 1 d P M 1
O580 O 1.190(4) 0.591(3) 0.167(2) 0.05(2) Uiso 0.30 1 d P . 1
O581 O 0.587(2) 0.4112(17) 0.5181(15) 0.068(16) Uiso 0.50 1 d P . 1
O582 O 0.365(3) 0.5154(19) 0.5297(16) 0.079(18) Uiso 0.50 1 d P . 1
O583 O 1.186(3) 0.400(2) 0.2500(19) 0.07(2) Uiso 0.40 1 d P N 1
O584 O 0.237(2) 0.3935(18) 0.1845(15) 0.073(17) Uiso 0.50 1 d P O 1
O585 O 0.088(3) 1.197(2) 0.3704(17) 0.087(19) Uiso 0.50 1 d P P 1
O586 O 0.623(3) 0.798(2) 0.4499(17) 0.084(19) Uiso 0.50 1 d P Q 1
O587 O 0.612(4) 0.673(3) 0.388(2) 0.07(3) Uiso 0.30 1 d P R 1
O588 O 0.721(3) 0.471(2) -0.0228(19) 0.08(2) Uiso 0.40 1 d P S 1
O590 O 0.156(5) 0.924(3) 0.669(3) 0.09(3) Uiso 0.30 1 d P T 1
O591 O 0.055(3) 1.129(2) 0.2153(18) 0.09(2) Uiso 0.50 1 d P U 1
O592 O 0.588(2) 0.8724(18) 0.2844(15) 0.073(17) Uiso 0.50 1 d P . 1
O593 O 1.171(4) 0.487(3) 0.097(3) 0.05(3) Uiso 0.25 1 d P V 1
O594 O 0.879(3) 0.235(2) 0.3625(19) 0.11(2) Uiso 0.50 1 d P W 1
O595 O 0.739(3) 0.632(2) -0.119(2) 0.05(2) Uiso 0.30 1 d P X 1
O597 O 0.870(3) 0.357(2) 0.3973(17) 0.084(19) Uiso 0.50 1 d P Y 1
O598 O 0.320(3) 0.780(2) -0.177(2) 0.08(2) Uiso 0.40 1 d P Z 1
O599 O 0.064(4) 0.839(3) 0.663(2) 0.09(2) Uiso 0.40 1 d P A 1
O600 O 0.206(4) 0.812(3) 0.742(2) 0.06(2) Uiso 0.30 1 d P B 1
O601 O 0.880(3) 0.431(2) -0.0022(17) 0.088(19) Uiso 0.50 1 d P C 1
O602 O 0.833(3) 0.490(2) -0.0181(18) 0.09(2) Uiso 0.50 1 d P D 1
O603 O 0.312(3) 0.9228(19) -0.0854(16) 0.082(18) Uiso 0.50 1 d P E 1
O604 O 0.463(4) 0.910(3) 0.034(2) 0.07(3) Uiso 0.30 1 d P . 1
O605 O 0.672(4) 0.867(3) 0.069(2) 0.07(3) Uiso 0.30 1 d P . 1
O606 O 0.296(3) 0.6411(19) 0.5415(16) 0.082(18) Uiso 0.50 1 d P . 1
O608 O 0.557(4) 0.682(3) 0.460(2) 0.09(3) Uiso 0.40 1 d P O 1
O609 O 0.623(5) 0.713(3) 0.347(3) 0.06(3) Uiso 0.25 1 d P . 1
O610 O -0.061(3) 1.105(2) 0.0341(18) 0.10(2) Uiso 0.50 1 d P F 1
O611 O 0.847(3) 0.8207(19) 0.1063(16) 0.082(18) Uiso 0.50 1 d P . 1
O612 O -0.002(4) 0.989(3) 0.633(3) 0.05(3) Uiso 0.25 1 d P . 1
O613 O 0.609(3) 0.599(2) -0.0544(18) 0.10(2) Uiso 0.50 1 d P G 1
O614 O 0.016(3) 1.125(2) 0.454(2) 0.025(18) Uiso 0.25 1 d P . 1
O615 O 0.101(5) 0.859(4) 0.711(3) 0.08(4) Uiso 0.25 1 d P H 1
O616 O -0.019(4) 1.086(3) 0.251(2) 0.10(3) Uiso 0.40 1 d P I 1
O617 O 0.078(3) 1.120(2) 0.137(2) 0.08(2) Uiso 0.40 1 d P J 1
O618 O 0.056(3) 0.823(2) 0.3171(18) 0.10(2) Uiso 0.50 1 d P . 1
O619 O 0.750(3) 0.918(2) -0.044(2) 0.08(2) Uiso 0.40 1 d P K 1
O620 O 1.179(5) 0.320(4) 0.296(3) 0.07(3) Uiso 0.25 1 d P L 1
O621 O 0.391(4) 0.773(3) 0.726(2) 0.06(2) Uiso 0.30 1 d P M 1
O622 O 0.654(4) 0.835(3) 0.557(3) 0.08(3) Uiso 0.30 1 d P N 1
O623 O 0.236(4) 1.157(3) 0.442(2) 0.07(3) Uiso 0.30 1 d P O 1
O624 O 0.241(3) 1.297(3) 0.265(2) 0.09(2) Uiso 0.40 1 d P P 1
O625 O -0.162(3) 0.8864(19) 0.1452(16) 0.077(17) Uiso 0.50 1 d P Q 1
O626 O 0.731(4) 0.721(3) 0.280(2) 0.07(3) Uiso 0.30 1 d P . 1
O628 O -0.083(3) 0.764(2) 0.162(2) 0.08(2) Uiso 0.40 1 d P . 1
O629 O 0.199(3) 0.735(2) 0.738(2) 0.08(2) Uiso 0.40 1 d P R 1
O630 O 0.042(4) 1.025(3) 0.289(3) 0.08(3) Uiso 0.30 1 d P . 1
O632 O 0.211(5) 0.262(3) 0.415(3) 0.09(3) Uiso 0.30 1 d P S 1
O633 O 0.861(7) 0.270(5) 0.160(4) 0.08(5) Uiso 0.20 1 d P T 1
O634 O 1.100(2) 0.6591(16) 0.2107(13) 0.056(14) Uiso 0.50 1 d P U 1
O635 O 0.536(4) 0.960(3) 0.108(2) 0.02(2) Uiso 0.20 1 d P . 1
O636 O 0.1812(11) 0.6732(8) 0.2187(7) 0.059(7) Uiso 1 1 d . V 1
O637 O 0.021(3) 0.912(2) 0.622(2) 0.08(2) Uiso 0.40 1 d P W 1
N1 N 0.9723(15) 0.3235(11) 0.1877(9) 0.067(10) Uiso 1 1 d . . 1
N2 N 0.9064(15) 0.5478(11) -0.0711(9) 0.065(10) Uiso 1 1 d . . 1
N3 N -0.1033(15) 0.5274(11) 0.4287(9) 0.070(10) Uiso 1 1 d . X 1
N4 N 0.430(2) 1.1833(15) 0.3254(13) 0.114(16) Uiso 1 1 d . Y 1
N5 N 0.147(3) 0.385(2) 0.408(2) 0.08(2) Uiso 0.50 1 d P Z 1
N6 N 0.262(4) 0.323(3) 0.511(2) 0.09(2) Uiso 0.50 1 d P A 1
N7 N 0.388(2) 0.2955(16) 0.4242(13) 0.116(16) Uiso 1 1 d . B 1
N8 N 0.3277(19) 0.7187(14) 0.6425(12) 0.099(14) Uiso 1 1 d . C 1
N9 N 0.320(4) 0.589(3) 0.161(3) 0.12(3) Uiso 0.50 1 d P . 1
N10 N 0.666(4) 0.634(3) 0.446(2) 0.11(3) Uiso 0.50 1 d P . 1
C1 C 1.033(2) 0.2958(16) 0.2004(14) 0.092(16) Uiso 1 1 d . D 1
C2 C 0.913(2) 0.5691(18) -0.1079(15) 0.101(17) Uiso 1 1 d . E 1
C3 C -0.071(2) 0.4905(15) 0.4129(12) 0.074(13) Uiso 1 1 d . X 1
C4 C 0.395(3) 1.2315(19) 0.3206(16) 0.113(19) Uiso 1 1 d . Y 1
C5 C 0.363(2) 0.6777(17) 0.6308(14) 0.097(17) Uiso 1 1 d . C 1
C6 C 0.253(6) 0.333(4) 0.553(4) 0.10(4) Uiso 0.40 1 d P A 1
C7 C 0.401(3) 0.304(2) 0.4572(18) 0.041(17) Uiso 0.50 1 d P B 1
C8 C 0.425(3) 0.253(2) 0.4157(17) 0.12(2) Uiso 1 1 d . B 1
C9 C 0.151(4) 0.376(3) 0.443(2) 0.07(2) Uiso 0.50 1 d P Z 1
C10 C 0.092(2) 0.4281(16) 0.4050(14) 0.091(16) Uiso 1 1 d . Z 1
C11 C 0.352(3) 0.727(2) 0.6743(16) 0.067(17) Uiso 0.70 1 d P C 1
C12 C 0.647(4) 0.647(3) 0.477(2) 0.07(2) Uiso 0.50 1 d P . 1
C13 C 0.285(6) 0.518(5) 0.118(4) 0.07(4) Uiso 0.30 1 d P F 1

loop_
_atom_site_aniso_label
_atom_site_aniso_U_11
_atom_site_aniso_U_22
_atom_site_aniso_U_33
_atom_site_aniso_U_23
_atom_site_aniso_U_13
_atom_site_aniso_U_12
W1 0.0254(7) 0.0294(8) 0.0284(7) -0.0123(6) -0.0011(5) -0.0112(6)
W2 0.0275(7) 0.0356(8) 0.0284(7) -0.0112(6) -0.0035(6) -0.0065(6)
W3 0.0334(8) 0.0272(8) 0.0335(7) -0.0123(6) -0.0049(6) -0.0108(6)
W4 0.0256(7) 0.0409(9) 0.0262(7) -0.0106(6) -0.0045(6) -0.0080(6)
W5 0.0267(7) 0.0298(8) 0.0308(7) -0.0079(6) -0.0029(6) -0.0091(6)
W6 0.0274(7) 0.0406(9) 0.0302(7) -0.0119(6) -0.0066(6) -0.0082(6)
W7 0.0262(7) 0.0321(8) 0.0345(7) -0.0169(6) -0.0021(6) -0.0108(6)
W8 0.0329(8) 0.0323(8) 0.0422(8) -0.0137(7) -0.0078(6) -0.0118(6)
W9 0.0373(8) 0.0337(8) 0.0295(7) -0.0112(6) 0.0011(6) -0.0156(7)
W10 0.0300(8) 0.0388(9) 0.0428(8) -0.0158(7) -0.0059(6) -0.0141(7)
W11 0.0294(8) 0.0400(9) 0.0436(8) -0.0245(7) -0.0013(6) -0.0112(7)
W12 0.0364(8) 0.0359(9) 0.0334(7) -0.0100(7) 0.0004(6) -0.0177(7)
W13 0.0236(7) 0.0397(9) 0.0484(8) -0.0263(7) -0.0014(6) -0.0100(6)
W14 0.0397(8) 0.0267(8) 0.0382(8) -0.0111(6) -0.0034(6) -0.0120(7)
W15 0.0334(8) 0.0389(9) 0.0261(7) -0.0107(6) -0.0036(6) -0.0045(7)
W16 0.0425(8) 0.0347(8) 0.0235(7) -0.0065(6) -0.0034(6) -0.0165(7)
W17 0.0282(7) 0.0358(9) 0.0400(8) -0.0102(7) -0.0013(6) -0.0104(6)
W18 0.0393(8) 0.0269(8) 0.0307(7) -0.0105(6) -0.0063(6) -0.0105(6)
W19 0.0288(7) 0.0411(9) 0.0322(7) -0.0153(7) -0.0065(6) -0.0130(6)
W20 0.0250(10) 0.0276(13) 0.0251(12) -0.0101(10) -0.0045(9) -0.0095(8)
W21 0.0252(10) 0.0254(13) 0.0238(11) -0.0056(10) -0.0043(9) -0.0091(8)
W22 0.0329(8) 0.0399(9) 0.0370(8) -0.0168(7) -0.0034(6) -0.0084(7)
W23 0.0282(8) 0.0445(9) 0.0321(7) -0.0075(7) -0.0019(6) -0.0078(7)
W24 0.0498(9) 0.0311(8) 0.0356(8) -0.0106(7) 0.0002(7) -0.0179(7)
W25 0.0372(8) 0.0449(9) 0.0395(8) -0.0199(7) -0.0057(6) -0.0108(7)
W26 0.0279(8) 0.0478(10) 0.0399(8) -0.0170(7) -0.0078(6) -0.0049(7)
W27 0.0365(8) 0.0470(10) 0.0327(8) -0.0159(7) -0.0048(6) -0.0077(7)
W28 0.0352(8) 0.0363(9) 0.0306(7) -0.0104(6) -0.0091(6) -0.0084(7)
W29 0.0553(9) 0.0257(8) 0.0319(8) -0.0104(6) -0.0016(7) -0.0120(7)
W30 0.0367(8) 0.0439(9) 0.0260(7) -0.0077(7) -0.0016(6) 0.0033(7)
W31 0.0446(9) 0.0307(8) 0.0313(7) -0.0101(6) -0.0037(6) -0.0113(7)
W32 0.0351(8) 0.0394(9) 0.0312(7) -0.0068(7) -0.0012(6) -0.0045(7)
W33 0.0327(8) 0.0432(9) 0.0366(8) -0.0179(7) 0.0016(6) -0.0200(7)
W34 0.0399(9) 0.0443(10) 0.0445(9) -0.0167(7) 0.0025(7) -0.0144(7)
W35 0.0437(9) 0.0425(9) 0.0321(8) -0.0153(7) 0.0064(6) -0.0228(7)
W36 0.0288(7) 0.0386(9) 0.0320(7) -0.0093(7) -0.0020(6) -0.0112(6)
W37 0.0353(8) 0.0533(10) 0.0589(10) -0.0382(8) 0.0038(7) -0.0176(8)
W38 0.0418(9) 0.0341(9) 0.0532(9) -0.0155(7) 0.0006(7) -0.0178(7)
W39 0.0377(8) 0.0419(9) 0.0384(8) -0.0164(7) 0.0063(6) -0.0221(7)
W40 0.0400(9) 0.0289(9) 0.0648(10) -0.0126(8) -0.0212(8) -0.0050(7)
W41 0.0343(8) 0.0348(8) 0.0367(8) -0.0137(7) -0.0051(6) -0.0141(7)
W42 0.0365(8) 0.0340(9) 0.0414(8) -0.0046(7) -0.0074(7) -0.0059(7)
W43 0.0299(8) 0.0452(9) 0.0476(9) -0.0214(7) 0.0037(7) -0.0153(7)
W44 0.0564(10) 0.0545(11) 0.0381(8) -0.0228(8) -0.0028(7) -0.0217(8)
W45 0.0428(9) 0.0380(9) 0.0416(8) -0.0133(7) -0.0043(7) -0.0104(7)
W46 0.0316(8) 0.0420(9) 0.0313(7) -0.0119(7) -0.0046(6) -0.0087(7)
W47 0.0292(8) 0.0382(9) 0.0782(11) -0.0301(9) -0.0104(8) -0.0053(7)
W48 0.0358(8) 0.0498(10) 0.0340(8) -0.0088(7) -0.0110(6) -0.0105(7)
W49 0.0506(9) 0.0409(9) 0.0341(8) -0.0120(7) 0.0005(7) -0.0177(8)
W50 0.0362(8) 0.0360(9) 0.0456(8) -0.0183(7) -0.0036(7) -0.0155(7)
W51 0.0335(8) 0.0427(9) 0.0350(8) -0.0136(7) -0.0030(6) -0.0043(7)
W52 0.0341(8) 0.0354(9) 0.0456(8) -0.0151(7) -0.0036(7) -0.0114(7)
W53 0.0314(8) 0.0404(10) 0.0257(8) -0.0082(7) -0.0038(6) -0.0115(7)
W54 0.0287(8) 0.0459(10) 0.0274(8) -0.0099(7) -0.0041(6) -0.0148(7)
W55 0.0337(9) 0.0469(11) 0.0305(8) -0.0071(7) -0.0089(7) -0.0056(8)
W53' 0.057(13) 0.031(11) 0.032(10) -0.022(9) -0.003(9) -0.016(9)
W55' 0.074(15) 0.038(12) 0.039(11) -0.023(10) -0.034(10) 0.000(10)
W56 0.0384(8) 0.0337(9) 0.0520(9) -0.0128(7) -0.0067(7) -0.0098(7)
W57 0.0488(9) 0.0439(10) 0.0518(9) -0.0255(8) -0.0062(7) -0.0206(8)
W58 0.0329(8) 0.0433(9) 0.0395(8) -0.0110(7) -0.0033(6) -0.0024(7)
W59 0.0480(10) 0.0690(12) 0.0344(8) -0.0036(8) -0.0112(7) -0.0194(9)
W60 0.0454(9) 0.0382(9) 0.0403(8) -0.0077(7) -0.0039(7) -0.0065(7)
W61 0.0391(8) 0.0385(9) 0.0405(8) -0.0088(7) -0.0003(7) -0.0138(7)
W62 0.0629(11) 0.0309(9) 0.0438(9) -0.0067(7) -0.0077(8) -0.0125(8)
W63 0.0460(9) 0.0538(10) 0.0339(8) -0.0157(7) -0.0094(7) -0.0164(8)
W64 0.0421(9) 0.0280(8) 0.0470(9) -0.0086(7) -0.0131(7) -0.0132(7)
W65 0.0445(9) 0.0457(10) 0.0334(8) -0.0133(7) -0.0002(7) -0.0166(7)
W66 0.0334(8) 0.0521(10) 0.0439(8) -0.0281(8) -0.0025(6) -0.0158(7)
W67 0.0709(12) 0.0326(10) 0.0596(11) -0.0031(8) -0.0117(9) -0.0079(9)
W68 0.0633(11) 0.0514(11) 0.0486(9) -0.0292(8) -0.0054(8) -0.0167(9)
W69 0.0440(9) 0.0554(11) 0.0314(8) -0.0153(7) -0.0052(7) -0.0078(8)
W70 0.0441(9) 0.0691(12) 0.0381(9) 0.0026(8) -0.0112(7) -0.0175(9)
W71 0.0407(9) 0.0576(11) 0.0352(8) -0.0046(7) -0.0092(7) -0.0176(8)
W72 0.0386(9) 0.0507(10) 0.0337(8) -0.0156(7) -0.0017(6) -0.0058(7)
W73 0.0424(9) 0.0499(10) 0.0761(11) -0.0421(9) -0.0005(8) -0.0181(8)
W74 0.0348(8) 0.0377(9) 0.0482(9) -0.0170(7) -0.0090(7) -0.0073(7)
W75 0.0482(10) 0.0359(9) 0.0664(11) -0.0235(8) 0.0019(8) -0.0134(8)
W76 0.0590(11) 0.0515(11) 0.0385(9) -0.0199(8) 0.0001(7) -0.0140(8)
W77 0.0426(9) 0.0410(9) 0.0509(9) -0.0251(8) -0.0009(7) -0.0113(7)
W78 0.0395(9) 0.0503(10) 0.0306(8) -0.0086(7) -0.0033(6) -0.0033(7)
W79 0.0383(9) 0.0561(11) 0.0359(8) -0.0162(8) -0.0014(7) -0.0092(8)
W80 0.0444(9) 0.0338(9) 0.0682(11) -0.0215(8) -0.0096(8) -0.0155(7)
W81 0.0400(9) 0.0621(11) 0.0380(8) -0.0185(8) 0.0038(7) -0.0112(8)
W82 0.0396(9) 0.0500(11) 0.0519(10) -0.0004(8) -0.0083(7) -0.0039(8)
W83 0.0516(11) 0.0547(12) 0.0618(11) 0.0211(9) -0.0182(9) -0.0113(9)
W84 0.0545(10) 0.0385(10) 0.0715(11) -0.0279(9) 0.0019(9) -0.0209(8)
W85 0.0512(10) 0.0656(12) 0.0299(8) -0.0119(8) 0.0008(7) -0.0120(9)
W86 0.0636(11) 0.0690(12) 0.0424(9) -0.0207(9) -0.0005(8) -0.0331(10)
W87 0.066(4) 0.163(9) 0.042(3) -0.041(5) -0.004(3) -0.059(5)
W88 0.060(5) 0.162(7) 0.088(4) -0.089(5) 0.002(3) -0.038(5)
W89 0.064(4) 0.137(8) 0.035(3) -0.029(4) 0.001(2) -0.053(4)
W87' 0.088(10) 0.038(10) 0.038(6) -0.006(5) -0.031(6) -0.003(6)
W88' 0.033(6) 0.033(9) 0.025(6) -0.011(6) -0.004(4) -0.012(4)
W89' 0.092(11) 0.041(9) 0.029(7) -0.016(5) -0.013(6) 0.005(7)
W90 0.0691(14) 0.0351(11) 0.0584(12) -0.0065(9) 0.0060(10) -0.0209(10)
W91 0.0554(12) 0.0355(11) 0.0710(13) -0.0141(10) 0.0056(10) -0.0234(9)
W92 0.0694(14) 0.0303(11) 0.0804(15) -0.0083(10) 0.0020(11) -0.0230(10)
W90' 0.061(11) 0.064(12) 0.039(9) -0.011(8) 0.007(7) -0.041(9)
W91' 0.124(18) 0.050(12) 0.059(12) -0.016(9) 0.007(11) -0.058(12)
W92' 0.102(19) 0.036(11) 0.060(12) -0.008(8) 0.005(12) -0.018(11)
W93 0.0516(12) 0.0575(13) 0.0387(10) -0.0129(9) 0.0017(8) -0.0218(10)
W94 0.0560(12) 0.0627(14) 0.0372(10) -0.0090(9) 0.0059(9) -0.0202(10)
W95 0.0588(12) 0.0476(12) 0.0382(10) -0.0063(9) 0.0019(9) -0.0129(10)
W93' 0.036(7) 0.035(10) 0.024(7) -0.004(7) 0.007(6) -0.016(8)
W94' 0.058(10) 0.035(9) 0.025(7) -0.007(6) -0.016(6) -0.003(7)
W95' 0.036(7) 0.037(8) 0.024(6) -0.005(5) 0.001(5) -0.008(6)
W96 0.0592(11) 0.0461(11) 0.0422(10) -0.0185(8) -0.0138(8) -0.0166(9)
W97 0.0454(10) 0.0335(10) 0.0373(9) -0.0126(7) -0.0120(7) -0.0105(8)
W98 0.0429(10) 0.0415(10) 0.0501(10) -0.0176(8) -0.0122(8) -0.0153(8)
W96' 0.066(17) 0.075(17) 0.060(13) -0.033(12) -0.029(12) -0.014(15)
W97' 0.037(9) 0.061(12) 0.041(9) -0.012(9) -0.014(7) -0.016(8)
W98' 0.063(12) 0.054(12) 0.063(11) -0.027(10) -0.032(9) -0.021(10)
W99 0.0506(11) 0.0836(14) 0.0443(10) 0.0197(9) -0.0203(8) -0.0237(10)
W100 0.0585(11) 0.1293(18) 0.0424(10) -0.0307(11) -0.0073(8) -0.0476(12)
W101 0.0765(13) 0.0833(14) 0.0581(11) -0.0445(10) 0.0006(9) -0.0354(11)
W102 0.0698(12) 0.0307(10) 0.0853(13) -0.0095(9) -0.0045(10) -0.0101(9)
W103 0.0571(11) 0.1178(17) 0.0339(9) -0.0141(10) -0.0093(8) -0.0356(11)
W104 0.0433(9) 0.0317(9) 0.0958(13) -0.0290(9) -0.0172(9) -0.0051(7)
W105 0.0517(11) 0.0398(10) 0.0682(11) 0.0028(9) -0.0144(9) -0.0036(8)
W106 0.0583(11) 0.0839(14) 0.0387(9) -0.0274(9) -0.0039(8) -0.0247(10)
W107 0.0807(14) 0.0957(16) 0.0638(12) -0.0448(12) 0.0085(10) -0.0505(13)
W108 0.0494(10) 0.0596(11) 0.0289(8) -0.0095(8) -0.0045(7) -0.0036(8)
W109 0.0473(10) 0.0786(13) 0.0423(9) 0.0082(9) -0.0182(8) -0.0245(9)
W110 0.0422(9) 0.0583(11) 0.0452(9) 0.0027(8) -0.0046(7) -0.0151(8)
W111 0.0527(10) 0.0333(9) 0.0682(11) -0.0104(8) -0.0094(8) -0.0071(8)
W112 0.0539(12) 0.0542(12) 0.0895(14) 0.0208(11) -0.0195(10) -0.0038(9)
W113 0.0409(10) 0.0654(13) 0.0667(12) 0.0064(10) -0.0141(9) -0.0054(9)
W114 0.0495(11) 0.0870(16) 0.0612(12) 0.0251(11) -0.0264(9) -0.0153(10)
W115 0.0570(11) 0.0979(15) 0.0302(8) -0.0105(9) -0.0056(8) -0.0306(10)
W116 0.0673(12) 0.0355(10) 0.0889(13) -0.0285(10) 0.0051(10) -0.0200(9)
W117 0.0325(15) 0.0268(16) 0.0318(14) -0.0098(12) -0.0044(12) -0.0076(12)
W118 0.0360(16) 0.0349(17) 0.0321(15) -0.0091(13) -0.0032(12) -0.0099(13)
W119 0.0272(14) 0.0324(16) 0.0277(14) -0.0110(12) -0.0030(11) -0.0120(12)
W120 0.0336(15) 0.0328(17) 0.0318(15) -0.0080(13) -0.0061(12) -0.0070(13)
Se1 0.0284(17) 0.0316(19) 0.0261(16) -0.0091(14) -0.0037(13) -0.0100(15)
Se2 0.0271(18) 0.032(2) 0.046(2) -0.0195(16) -0.0066(15) -0.0084(15)
Se3 0.0287(18) 0.035(2) 0.0339(18) -0.0067(16) -0.0051(14) -0.0063(15)
Se4 0.039(2) 0.043(2) 0.0276(17) -0.0090(16) -0.0023(15) -0.0078(17)
Se5 0.0330(19) 0.035(2) 0.0400(19) -0.0171(16) -0.0043(15) -0.0090(16)
Se6 0.047(2) 0.029(2) 0.057(2) -0.0119(18) -0.0013(18) -0.0132(18)
Se7 0.041(2) 0.049(3) 0.044(2) 0.0119(19) -0.0155(17) -0.0105(19)
Se8 0.058(3) 0.090(3) 0.035(2) -0.025(2) -0.0004(18) -0.038(2)
Zn1 0.029(2) 0.028(2) 0.0291(19) -0.0102(17) -0.0050(16) -0.0092(17)
Zn2 0.035(2) 0.033(2) 0.032(2) -0.0088(18) -0.0079(17) -0.0071(18)
K1 0.043(5) 0.040(5) 0.049(5) -0.010(4) -0.007(4) -0.022(4)
K2 0.062(5) 0.032(5) 0.053(5) -0.011(4) -0.014(4) -0.020(4)
K3 0.058(6) 0.049(6) 0.067(6) -0.025(5) 0.013(4) -0.029(5)
K4 0.036(4) 0.038(5) 0.035(4) -0.012(3) -0.003(3) -0.016(4)
K5 0.057(6) 0.039(5) 0.066(6) -0.019(4) 0.010(4) -0.019(4)
K6 0.038(5) 0.095(7) 0.047(5) -0.027(5) -0.002(4) -0.025(5)
K7 0.043(5) 0.043(5) 0.039(4) -0.011(4) -0.004(4) -0.016(4)
K8 0.046(5) 0.075(7) 0.049(5) -0.014(5) 0.003(4) -0.005(5)
K9 0.078(7) 0.086(8) 0.062(6) -0.028(6) -0.040(5) 0.001(6)
K10 0.057(6) 0.073(7) 0.039(5) -0.003(4) -0.012(4) -0.031(5)
K11 0.093(7) 0.058(6) 0.057(6) -0.016(5) -0.011(5) -0.034(6)
K12 0.029(4) 0.060(6) 0.058(5) -0.024(4) -0.005(4) -0.010(4)
K13 0.048(5) 0.063(6) 0.057(5) -0.022(5) -0.011(4) -0.008(4)
K14 0.065(7) 0.140(11) 0.093(8) -0.059(8) -0.003(6) -0.039(7)
K15 0.091(9) 0.105(10) 0.102(9) -0.039(8) 0.003(7) -0.025(7)
K16 0.099(9) 0.086(8) 0.076(7) -0.017(6) -0.020(6) -0.015(7)
K17 0.067(13) 0.054(12) 0.056(11) -0.016(9) -0.012(9) 0.011(10)
K18 0.059(6) 0.082(8) 0.073(7) -0.020(6) -0.025(5) 0.002(5)
K19 0.062(7) 0.120(10) 0.079(7) 0.009(7) -0.031(6) -0.017(7)
K20 0.025(7) 0.027(8) 0.049(9) -0.009(7) -0.031(7) 0.000(6)
K21 0.067(12) 0.072(14) 0.038(10) -0.007(9) 0.016(9) -0.019(10)
K23 0.027(8) 0.040(10) 0.042(9) 0.004(7) 0.011(7) -0.003(7)
K24 0.077(13) 0.084(14) 0.034(9) 0.011(9) -0.030(9) -0.055(11)
K25 0.080(7) 0.081(8) 0.107(9) -0.032(7) -0.015(6) -0.038(6)
K26 0.013(9) 0.042(11) 0.043(10) -0.019(8) 0.005(8) -0.017(8)
K27 0.075(13) 0.046(12) 0.075(13) -0.025(10) -0.006(10) 0.000(10)
K28 0.064(12) 0.056(12) 0.067(12) -0.015(10) 0.007(10) -0.028(10)
O4 0.016(10) 0.022(12) 0.038(12) -0.013(10) -0.008(9) 0.001(9)
O5 0.042(13) 0.025(13) 0.032(12) 0.006(10) 0.000(10) -0.021(11)
O6 0.025(12) 0.037(14) 0.043(13) 0.001(11) -0.015(10) -0.018(10)
O7 0.043(14) 0.048(16) 0.048(14) -0.013(12) -0.005(12) -0.018(12)
O8 0.023(11) 0.047(15) 0.023(11) -0.011(10) -0.003(9) -0.007(10)
O9 0.037(13) 0.006(11) 0.056(14) -0.002(10) -0.025(11) -0.001(9)
O10 0.022(12) 0.053(16) 0.045(14) -0.017(12) -0.022(10) 0.005(11)
O11 0.023(12) 0.055(16) 0.043(13) -0.019(12) -0.004(10) -0.017(11)
O13 0.023(12) 0.033(14) 0.045(13) -0.005(11) -0.004(10) -0.007(10)
O14 0.034(13) 0.036(14) 0.037(13) -0.006(11) -0.009(10) -0.018(11)
O15 0.029(12) 0.028(13) 0.047(13) -0.015(11) -0.006(10) -0.013(10)
O16 0.023(12) 0.042(14) 0.053(14) -0.034(12) 0.008(10) -0.007(10)
O17 0.018(11) 0.044(14) 0.027(11) -0.013(10) -0.005(9) 0.006(10)
O18 0.061(16) 0.026(13) 0.033(12) 0.002(10) -0.013(11) -0.034(12)
O19 0.032(13) 0.043(14) 0.027(12) -0.009(11) -0.010(10) -0.007(11)
O20 0.033(13) 0.044(15) 0.037(13) -0.020(11) 0.003(10) -0.005(11)
O21 0.034(13) 0.054(16) 0.052(14) -0.031(12) -0.019(11) -0.015(12)
O22 0.025(12) 0.030(13) 0.053(14) -0.011(11) 0.009(11) -0.009(10)
O23 0.014(11) 0.055(16) 0.049(14) -0.024(12) -0.002(10) -0.009(11)
O24 0.040(14) 0.020(12) 0.036(13) 0.018(10) -0.012(10) -0.004(10)
O25 0.016(11) 0.034(13) 0.035(12) -0.021(10) -0.001(9) 0.004(9)
O26 0.049(14) 0.036(14) 0.043(13) -0.032(11) 0.016(11) -0.023(12)
O27 0.059(16) 0.034(15) 0.041(14) 0.009(11) -0.012(12) -0.025(12)
O28 0.024(12) 0.036(14) 0.058(15) -0.017(12) -0.009(11) -0.016(10)
O29 0.035(13) 0.026(13) 0.035(12) 0.007(10) -0.019(10) -0.007(10)
O30 0.032(12) 0.043(14) 0.034(12) -0.017(11) 0.007(10) -0.026(11)
O31 0.026(13) 0.061(17) 0.044(14) -0.014(12) -0.009(11) -0.013(12)
O32 0.042(14) 0.039(14) 0.039(13) -0.021(11) -0.019(11) 0.002(11)
O33 0.034(13) 0.028(13) 0.048(14) -0.024(11) -0.007(10) -0.008(10)
O34 0.030(13) 0.051(16) 0.051(15) -0.016(12) -0.017(11) -0.006(11)
O35 0.038(13) 0.037(14) 0.040(13) -0.021(11) -0.021(10) -0.012(11)
O36 0.017(11) 0.042(14) 0.032(12) 0.001(11) 0.010(9) 0.008(10)
O37 0.049(15) 0.044(15) 0.022(12) 0.008(11) -0.011(11) 0.001(12)
O38 0.059(15) 0.022(12) 0.023(11) 0.007(10) -0.016(11) -0.014(11)
O39 0.035(13) 0.033(13) 0.045(13) -0.026(11) -0.006(10) -0.016(11)
O40 0.037(14) 0.059(17) 0.048(14) -0.025(13) -0.019(11) -0.013(12)
O41 0.028(12) 0.037(14) 0.054(14) -0.030(12) -0.001(11) -0.009(10)
O42 0.027(12) 0.027(13) 0.035(12) -0.004(10) 0.002(10) -0.013(10)
O44 0.048(14) 0.029(13) 0.027(12) 0.010(10) -0.018(10) -0.014(11)
O45 0.044(13) 0.023(12) 0.024(11) -0.003(9) 0.003(10) -0.023(10)
O46 0.037(13) 0.048(15) 0.037(13) -0.009(11) -0.010(11) -0.014(12)
O47 0.042(14) 0.046(15) 0.012(10) 0.001(10) -0.009(10) 0.012(11)
O48 0.036(13) 0.030(13) 0.032(12) -0.015(10) -0.004(10) -0.004(10)
O49 0.041(14) 0.041(14) 0.037(13) -0.008(11) 0.003(11) -0.029(12)
O50 0.016(11) 0.033(14) 0.064(15) -0.026(12) -0.003(10) 0.004(10)
O51 0.049(15) 0.021(13) 0.038(13) -0.002(10) -0.015(11) -0.006(11)
O52 0.044(14) 0.017(12) 0.062(15) -0.024(11) -0.007(12) 0.000(10)
O53 0.033(13) 0.034(14) 0.042(13) -0.018(11) 0.014(10) -0.014(11)
O54 0.047(15) 0.041(15) 0.029(12) 0.001(11) 0.005(11) -0.008(12)
O55 0.027(12) 0.034(14) 0.038(13) -0.010(11) -0.004(10) -0.001(10)
O57 0.057(16) 0.035(14) 0.044(14) -0.010(11) -0.016(12) -0.026(12)
O58 0.041(14) 0.032(14) 0.068(17) -0.029(13) -0.009(12) -0.001(11)
O61 0.030(13) 0.045(15) 0.032(12) -0.002(11) -0.003(10) -0.008(11)
O62 0.027(12) 0.025(12) 0.041(13) -0.003(10) -0.013(10) -0.011(10)
O63 0.040(13) 0.040(14) 0.024(11) -0.007(10) -0.008(10) -0.020(11)
O64 0.050(15) 0.009(11) 0.050(14) -0.002(10) -0.012(11) -0.006(10)
O65 0.040(13) 0.041(14) 0.020(11) 0.000(10) 0.000(10) -0.021(11)
O66 0.037(14) 0.041(15) 0.040(13) 0.003(11) -0.012(11) -0.006(11)
O67 0.026(12) 0.049(15) 0.039(13) -0.019(11) 0.000(10) -0.010(11)
O68 0.022(11) 0.027(13) 0.049(14) -0.012(11) 0.001(10) -0.013(10)
O69 0.035(13) 0.029(13) 0.025(11) 0.000(10) -0.010(10) 0.003(10)
O70 0.035(14) 0.057(17) 0.045(14) -0.008(12) 0.000(11) -0.025(12)
O71 0.030(13) 0.053(16) 0.039(14) -0.001(12) -0.004(11) -0.009(12)
O72 0.046(14) 0.022(12) 0.030(12) -0.016(10) 0.006(10) 0.008(10)
O73 0.036(13) 0.044(15) 0.026(11) -0.007(10) 0.014(10) -0.029(11)
O74 0.045(14) 0.049(15) 0.049(14) -0.039(12) -0.013(11) -0.013(12)
O75 0.032(13) 0.042(15) 0.049(14) -0.005(12) -0.006(11) -0.022(11)
O76 0.040(13) 0.018(12) 0.053(14) -0.019(11) -0.022(11) 0.004(10)
O77 0.067(17) 0.034(14) 0.026(12) -0.005(11) -0.011(11) -0.018(12)
O78 0.045(14) 0.024(13) 0.038(13) -0.003(11) 0.002(11) 0.002(11)
O79 0.041(13) 0.046(14) 0.004(9) -0.006(9) 0.000(9) -0.022(11)
O80 0.031(13) 0.027(13) 0.056(15) -0.017(11) -0.005(11) -0.002(10)
O81 0.048(15) 0.048(16) 0.045(14) -0.012(12) -0.014(12) -0.002(12)
O82 0.032(13) 0.068(18) 0.029(12) -0.002(12) -0.005(10) -0.015(12)
O84 0.048(15) 0.038(15) 0.040(14) -0.015(12) -0.009(11) 0.005(12)
O85 0.030(13) 0.048(16) 0.051(15) -0.025(12) 0.001(11) -0.003(11)
O86 0.019(11) 0.042(14) 0.057(15) -0.026(12) -0.003(10) -0.007(10)
O87 0.038(13) 0.034(13) 0.019(10) -0.009(10) -0.005(9) -0.015(10)
O88 0.042(14) 0.054(16) 0.040(13) -0.035(12) 0.022(11) -0.037(12)
O89 0.045(15) 0.044(16) 0.061(16) -0.011(13) -0.003(12) -0.028(12)
O90 0.038(13) 0.059(16) 0.020(11) -0.019(11) -0.009(10) 0.000(12)
O91 0.071(18) 0.029(14) 0.051(15) -0.015(12) 0.006(13) -0.022(13)
O92 0.031(13) 0.048(15) 0.043(14) -0.003(12) -0.019(11) -0.006(11)
O93 0.047(14) 0.005(11) 0.046(13) -0.001(10) -0.003(11) -0.008(10)
O94 0.027(13) 0.025(13) 0.053(15) 0.003(11) -0.008(11) 0.009(10)
O95 0.045(15) 0.040(15) 0.069(17) -0.035(13) 0.014(13) -0.012(12)
O96 0.034(13) 0.047(15) 0.026(12) -0.016(11) 0.006(10) -0.016(11)
O98 0.047(14) 0.022(13) 0.049(14) -0.008(11) -0.002(11) -0.018(11)
O99 0.029(13) 0.058(16) 0.055(15) -0.029(13) 0.019(11) -0.037(12)
O100 0.046(14) 0.054(16) 0.029(12) -0.005(11) -0.008(11) -0.027(12)
O101 0.051(15) 0.038(14) 0.020(11) 0.000(10) 0.005(10) -0.022(12)
O102 0.036(13) 0.038(14) 0.028(12) 0.001(10) -0.002(10) -0.025(11)
O103 0.067(17) 0.039(15) 0.048(15) -0.021(12) 0.000(13) -0.023(13)
O104 0.046(15) 0.09(2) 0.033(13) -0.026(14) 0.004(11) -0.039(15)
O105 0.039(14) 0.026(13) 0.048(14) -0.017(11) -0.007(11) 0.011(11)
O106 0.041(14) 0.059(17) 0.042(14) -0.005(13) 0.007(11) -0.030(13)
O107 0.037(13) 0.040(14) 0.030(12) -0.020(10) -0.002(10) -0.021(11)
O108 0.033(13) 0.047(15) 0.041(13) -0.008(12) -0.017(11) -0.006(11)
O109 0.028(12) 0.052(15) 0.039(13) -0.034(12) 0.009(10) -0.002(11)
O111 0.046(15) 0.050(16) 0.059(15) -0.029(13) 0.006(12) -0.036(13)
O112 0.050(15) 0.021(13) 0.044(14) -0.002(11) -0.002(11) -0.017(11)
O113 0.024(12) 0.056(16) 0.052(15) -0.028(13) 0.013(11) -0.011(11)
O114 0.025(12) 0.058(16) 0.038(13) -0.008(12) -0.010(10) -0.003(11)
O115 0.030(12) 0.059(16) 0.033(12) -0.014(11) -0.010(10) -0.020(12)
O116 0.068(17) 0.019(13) 0.052(15) -0.012(11) -0.010(13) -0.013(12)
O117 0.044(13) 0.018(12) 0.016(10) 0.000(9) -0.012(9) -0.008(10)
O118 0.038(15) 0.075(19) 0.049(15) -0.019(14) -0.018(12) 0.001(13)
O119 0.066(18) 0.08(2) 0.042(15) -0.016(14) -0.019(13) -0.021(15)
O120 0.015(11) 0.034(14) 0.10(2) -0.041(14) -0.013(12) 0.006(10)
O121 0.039(13) 0.023(13) 0.042(13) -0.001(10) -0.009(11) -0.012(10)
O122 0.034(13) 0.051(16) 0.047(14) -0.017(12) -0.014(11) -0.009(12)
O123 0.054(15) 0.059(17) 0.020(12) -0.026(12) 0.016(11) -0.006(13)
O124 0.056(15) 0.035(14) 0.041(13) -0.009(11) -0.015(11) -0.025(12)
O126 0.043(13) 0.015(11) 0.040(13) -0.014(10) -0.012(10) -0.006(10)
O127 0.029(12) 0.030(13) 0.035(12) -0.008(10) -0.004(10) -0.009(10)
O128 0.047(15) 0.046(16) 0.038(13) 0.003(12) -0.017(11) -0.018(12)
O129 0.041(15) 0.071(19) 0.058(16) -0.046(14) 0.002(12) -0.017(13)
O130 0.019(12) 0.056(16) 0.053(15) -0.023(13) 0.004(10) -0.015(11)
O131 0.063(16) 0.030(13) 0.025(12) -0.009(10) -0.005(11) -0.013(12)
O132 0.032(14) 0.047(16) 0.082(19) -0.044(14) 0.011(13) -0.008(12)
O133 0.046(14) 0.036(14) 0.041(13) -0.027(11) 0.002(11) -0.016(11)
O134 0.044(14) 0.015(12) 0.041(13) 0.001(10) 0.002(11) 0.004(10)
O135 0.052(15) 0.051(16) 0.032(13) -0.016(12) -0.008(11) -0.021(12)
O136 0.061(16) 0.023(13) 0.016(11) -0.004(9) 0.000(10) 0.000(11)
O137 0.025(12) 0.024(13) 0.046(13) -0.006(10) -0.005(10) -0.004(10)
O138 0.059(16) 0.050(16) 0.030(13) 0.008(12) -0.014(12) -0.019(13)
O139 0.045(15) 0.060(17) 0.049(15) -0.026(13) 0.014(12) -0.021(13)
O140 0.021(11) 0.043(14) 0.040(13) -0.019(11) -0.005(10) -0.005(10)
O141 0.029(13) 0.044(15) 0.056(15) -0.038(12) -0.009(11) 0.006(11)
O142 0.023(12) 0.050(15) 0.032(12) -0.019(11) -0.001(9) -0.004(11)
O143 0.046(14) 0.046(15) 0.017(11) -0.001(10) -0.003(10) -0.020(12)
O144 0.034(14) 0.052(16) 0.039(14) -0.005(12) -0.001(11) 0.009(12)
O145 0.041(14) 0.036(14) 0.046(14) -0.025(12) 0.011(11) -0.008(11)
O146 0.055(16) 0.030(14) 0.076(18) -0.027(13) -0.011(13) -0.023(12)
O147 0.054(16) 0.045(16) 0.038(13) -0.002(12) -0.007(12) -0.025(13)
O148 0.041(14) 0.047(16) 0.056(16) -0.022(13) -0.010(12) -0.005(12)
O149 0.061(17) 0.038(15) 0.047(15) -0.018(13) -0.018(13) -0.013(13)
O150 0.072(18) 0.015(13) 0.063(17) -0.015(12) 0.008(14) -0.011(12)
O151 0.054(15) 0.019(12) 0.040(13) 0.002(10) -0.014(11) -0.029(11)
O152 0.061(16) 0.023(13) 0.044(14) 0.005(11) -0.020(12) -0.025(12)
O153 0.034(13) 0.050(16) 0.055(15) -0.020(13) 0.006(11) -0.023(12)
O154 0.055(15) 0.031(14) 0.034(13) -0.021(11) -0.001(11) -0.006(11)
O155 0.061(17) 0.024(14) 0.058(16) -0.004(12) -0.026(13) -0.011(12)
O156 0.062(17) 0.066(18) 0.031(13) -0.012(13) 0.005(12) -0.023(14)
O157 0.050(17) 0.09(2) 0.057(17) -0.016(15) -0.024(14) -0.009(15)
O158 0.056(15) 0.038(14) 0.019(11) -0.004(10) -0.011(10) -0.023(12)
O159 0.07(2) 0.062(19) 0.048(16) 0.010(14) -0.022(14) -0.018(15)
O160 0.036(14) 0.041(15) 0.056(15) -0.006(12) -0.016(12) -0.002(12)
O162 0.058(16) 0.023(13) 0.055(15) -0.004(11) -0.020(12) -0.022(12)
O163 0.041(15) 0.031(14) 0.071(17) 0.005(13) -0.006(13) -0.022(12)
O164 0.043(14) 0.053(16) 0.041(14) -0.023(12) -0.009(11) -0.010(12)
O165 0.048(15) 0.057(16) 0.006(10) -0.004(10) 0.001(9) 0.000(12)
O166 0.060(16) 0.052(16) 0.038(14) -0.023(12) 0.015(12) -0.028(13)
O167 0.025(13) 0.081(19) 0.035(13) -0.021(13) 0.003(10) -0.008(12)
O168 0.035(14) 0.075(19) 0.056(16) -0.028(15) -0.001(12) -0.009(13)
O170 0.057(17) 0.030(15) 0.09(2) -0.006(14) -0.014(15) -0.016(13)
O171 0.028(13) 0.040(15) 0.059(16) -0.001(12) 0.000(11) -0.015(11)
O172 0.039(14) 0.050(16) 0.039(13) -0.014(12) -0.016(11) -0.009(12)
O173 0.036(14) 0.069(18) 0.036(13) -0.031(13) 0.008(11) -0.017(13)
O174 0.052(16) 0.059(17) 0.040(14) -0.016(12) -0.003(12) -0.031(13)
O175 0.045(14) 0.062(17) 0.030(12) -0.018(12) 0.000(11) -0.025(13)
O176 0.047(14) 0.046(15) 0.025(12) -0.001(11) 0.001(10) -0.029(12)
O177 0.038(13) 0.031(13) 0.037(13) -0.018(11) -0.006(10) -0.007(10)
O178 0.032(13) 0.041(15) 0.025(12) 0.009(11) -0.001(10) 0.003(11)
O179 0.040(14) 0.041(15) 0.051(15) -0.007(12) -0.008(11) -0.018(12)
O181 0.051(15) 0.054(16) 0.021(12) -0.007(11) -0.016(11) -0.003(12)
O182 0.040(14) 0.059(17) 0.029(12) -0.014(12) 0.009(10) -0.025(12)
O183 0.048(15) 0.09(2) 0.036(14) -0.011(14) -0.004(12) -0.046(15)
O184 0.046(15) 0.061(17) 0.018(11) -0.006(11) -0.011(10) -0.008(12)
O186 0.09(2) 0.028(14) 0.029(13) 0.002(11) -0.006(13) 0.001(13)
O187 0.054(16) 0.065(18) 0.051(15) -0.028(14) -0.010(13) -0.023(14)
O189 0.065(18) 0.048(17) 0.054(16) -0.023(13) -0.003(13) -0.017(14)
O190 0.077(19) 0.032(15) 0.066(17) 0.016(13) -0.045(15) -0.020(14)
O191 0.040(13) 0.046(15) 0.033(12) -0.016(11) 0.008(10) -0.029(12)
O192 0.039(14) 0.040(14) 0.051(14) -0.027(12) -0.005(11) -0.014(11)
O193 0.045(15) 0.042(15) 0.036(13) -0.013(11) -0.008(11) 0.005(12)
O194 0.038(13) 0.020(12) 0.028(11) 0.006(9) 0.004(10) -0.014(10)
O195 0.070(18) 0.032(14) 0.042(14) -0.016(12) -0.002(12) -0.011(13)
O196 0.058(16) 0.038(15) 0.045(14) -0.018(12) -0.013(12) -0.003(12)
O197 0.038(14) 0.033(14) 0.052(15) -0.006(12) 0.001(11) -0.005(11)
O199 0.069(17) 0.075(19) 0.043(14) -0.028(13) 0.017(13) -0.063(16)
O200 0.055(16) 0.050(17) 0.060(16) -0.021(13) -0.027(13) -0.010(13)
O201 0.062(17) 0.064(18) 0.036(14) -0.014(13) -0.008(12) -0.009(14)
O203 0.048(15) 0.034(15) 0.071(17) -0.019(13) -0.014(13) -0.011(12)
O204 0.044(16) 0.054(17) 0.048(15) 0.004(13) -0.017(12) 0.017(13)
O205 0.060(16) 0.034(14) 0.032(12) -0.017(11) -0.012(11) -0.017(12)
O206 0.058(16) 0.057(17) 0.020(11) 0.005(11) -0.020(11) -0.026(13)
O207 0.071(18) 0.007(12) 0.059(16) 0.006(11) -0.016(13) -0.003(11)
O208 0.028(13) 0.049(15) 0.049(14) -0.015(12) -0.015(11) -0.011(11)
O209 0.048(14) 0.040(14) 0.030(12) -0.005(11) -0.013(11) -0.017(12)
O210 0.061(18) 0.038(16) 0.080(19) -0.010(14) -0.023(15) 0.000(13)
O211 0.039(14) 0.042(15) 0.036(13) -0.002(12) 0.006(11) 0.001(12)
O212 0.039(14) 0.036(14) 0.032(12) -0.004(11) -0.001(10) -0.005(11)
O213 0.037(14) 0.065(18) 0.042(14) -0.005(13) -0.009(11) -0.019(13)
O214 0.079(19) 0.042(16) 0.037(14) -0.013(12) -0.014(13) -0.016(14)
O215 0.055(16) 0.042(15) 0.045(14) -0.014(12) -0.007(12) -0.010(12)
O216 0.067(18) 0.026(14) 0.054(16) -0.001(12) -0.002(13) 0.004(13)
O217 0.022(12) 0.040(14) 0.049(14) -0.015(11) -0.006(10) -0.009(10)
O218 0.054(17) 0.08(2) 0.025(13) 0.011(13) 0.001(11) -0.019(15)
O219 0.049(15) 0.046(15) 0.030(12) -0.003(11) -0.018(11) -0.016(12)
O221 0.047(16) 0.021(14) 0.12(2) -0.019(15) -0.013(15) -0.012(12)
O222 0.09(2) 0.015(13) 0.060(16) -0.012(12) -0.019(15) -0.016(13)
O223 0.048(15) 0.050(16) 0.046(14) -0.014(12) -0.006(12) -0.023(13)
O225 0.042(15) 0.08(2) 0.059(17) -0.002(15) -0.034(13) -0.016(14)
O226 0.028(13) 0.068(17) 0.030(12) -0.019(12) 0.007(10) -0.019(12)
O227 0.063(17) 0.047(16) 0.039(14) -0.005(12) 0.006(12) -0.037(14)
O228 0.084(19) 0.021(13) 0.039(14) -0.004(11) 0.001(13) -0.022(13)
O229 0.068(17) 0.032(14) 0.029(12) -0.005(11) -0.011(11) -0.018(12)
O230 0.081(19) 0.048(16) 0.040(14) -0.014(12) 0.017(13) -0.039(15)
O231 0.034(13) 0.037(14) 0.034(12) -0.022(11) 0.000(10) -0.012(11)
O232 0.043(15) 0.053(17) 0.036(14) -0.007(12) 0.007(11) -0.012(13)
O233 0.042(14) 0.055(16) 0.034(13) -0.027(12) 0.008(11) -0.003(12)
O234 0.045(15) 0.048(16) 0.063(17) -0.012(13) -0.009(13) -0.021(13)
O235 0.09(2) 0.049(17) 0.024(13) -0.001(12) -0.017(13) 0.000(15)
O236 0.036(13) 0.030(14) 0.039(13) 0.010(11) -0.010(11) -0.009(11)
O237 0.033(13) 0.035(14) 0.077(17) -0.022(13) -0.022(12) -0.017(11)
O238 0.069(18) 0.048(17) 0.078(19) -0.044(15) -0.005(15) -0.022(14)
O239 0.071(19) 0.028(15) 0.080(19) -0.011(14) -0.010(15) -0.018(13)
O240 0.031(13) 0.026(13) 0.051(14) -0.011(11) -0.007(11) 0.002(10)
O241 0.054(16) 0.048(17) 0.048(15) 0.000(13) -0.011(13) -0.010(13)
O242 0.039(13) 0.026(13) 0.033(12) -0.012(10) 0.003(10) -0.019(10)
O243 0.034(13) 0.040(15) 0.058(15) -0.019(12) -0.003(11) -0.008(11)
O244 0.081(19) 0.052(17) 0.026(12) -0.005(12) -0.021(12) -0.024(14)
O245 0.050(16) 0.054(17) 0.041(14) 0.002(12) -0.009(12) -0.011(13)
O246 0.058(16) 0.047(16) 0.041(14) -0.024(12) -0.014(12) 0.004(13)
O247 0.031(14) 0.060(18) 0.056(16) -0.013(13) 0.006(12) -0.016(12)
O248 0.055(17) 0.067(19) 0.08(2) -0.027(16) -0.015(15) -0.029(15)
O249 0.032(13) 0.043(15) 0.063(16) -0.030(13) -0.002(11) -0.010(11)
O250 0.041(14) 0.042(15) 0.033(12) -0.006(11) -0.025(11) 0.001(11)
O251 0.049(16) 0.063(18) 0.044(15) -0.025(13) 0.011(12) 0.000(13)
O253 0.056(16) 0.064(18) 0.026(13) 0.001(12) -0.012(11) -0.004(14)
O254 0.044(15) 0.046(16) 0.047(14) -0.017(12) -0.004(11) -0.020(12)
O255 0.045(15) 0.079(19) 0.053(15) -0.044(14) 0.012(12) -0.028(14)
O256 0.036(13) 0.025(13) 0.060(15) -0.008(11) -0.010(11) -0.017(11)
O257 0.070(18) 0.046(16) 0.034(14) 0.002(12) -0.004(12) -0.023(14)
O258 0.044(14) 0.081(19) 0.033(13) -0.023(13) -0.004(11) -0.033(14)
O259 0.031(13) 0.073(18) 0.024(11) -0.025(12) 0.003(10) -0.024(12)
O260 0.060(18) 0.059(19) 0.09(2) -0.040(16) -0.016(15) -0.012(15)
O261 0.052(17) 0.024(14) 0.077(19) 0.013(13) -0.022(14) 0.005(12)
O262 0.008(11) 0.08(2) 0.069(17) -0.034(15) -0.005(11) 0.009(12)
O263 0.073(19) 0.08(2) 0.050(16) -0.033(15) 0.032(14) -0.033(16)
O264 0.040(14) 0.029(14) 0.064(16) -0.002(12) -0.022(12) -0.011(11)
O265 0.048(15) 0.058(17) 0.050(15) -0.031(13) -0.013(12) 0.006(13)
O266 0.051(16) 0.054(17) 0.062(17) -0.008(14) -0.031(13) -0.002(13)
O267 0.039(14) 0.073(19) 0.029(13) -0.020(12) 0.006(11) -0.011(13)
O268 0.059(16) 0.011(12) 0.053(15) -0.012(11) -0.026(12) 0.012(11)
O269 0.025(12) 0.069(18) 0.027(12) -0.001(12) 0.004(10) -0.019(12)
O270 0.042(14) 0.048(16) 0.060(16) -0.041(13) -0.004(12) -0.007(12)
O271 0.09(2) 0.024(15) 0.15(3) -0.034(17) -0.04(2) -0.004(15)
O272 0.052(16) 0.055(17) 0.045(14) -0.013(13) -0.025(12) -0.016(13)
O273 0.051(16) 0.059(18) 0.044(15) -0.008(13) 0.003(12) -0.024(14)
O276 0.082(19) 0.037(15) 0.013(11) 0.000(10) -0.012(11) 0.005(13)
O277 0.058(17) 0.032(15) 0.09(2) -0.028(14) 0.000(15) -0.008(13)
O278 0.035(13) 0.030(13) 0.033(12) -0.005(10) -0.010(10) 0.007(10)
O279 0.035(14) 0.10(2) 0.018(12) -0.018(13) 0.003(10) -0.009(14)
O280 0.039(15) 0.073(19) 0.049(15) -0.013(14) -0.001(12) -0.014(14)
O281 0.064(17) 0.022(13) 0.051(15) -0.010(11) 0.004(12) -0.025(12)
O282 0.066(18) 0.047(17) 0.044(15) 0.001(13) 0.001(13) -0.027(14)
O283 0.033(14) 0.048(16) 0.063(16) -0.016(13) 0.000(12) -0.007(12)
O284 0.036(15) 0.057(19) 0.09(2) -0.025(16) 0.028(14) -0.016(14)
O285 0.072(18) 0.064(18) 0.035(13) -0.013(12) -0.010(12) -0.051(15)
O286 0.070(18) 0.026(14) 0.048(15) 0.007(12) -0.002(13) -0.028(13)
O287 0.047(15) 0.041(15) 0.054(15) -0.013(12) 0.008(12) -0.028(12)
O288 0.059(17) 0.069(19) 0.041(15) 0.003(14) -0.019(13) -0.015(15)
O289 0.033(13) 0.070(18) 0.066(16) -0.047(14) 0.003(12) -0.031(13)
O290 0.054(18) 0.054(19) 0.11(2) -0.063(19) -0.016(16) -0.008(16)
O291 0.044(14) 0.055(16) 0.043(14) -0.013(12) -0.018(11) -0.024(12)
O292 0.08(2) 0.058(19) 0.058(17) -0.022(15) 0.034(15) -0.025(16)
O293 0.022(12) 0.038(14) 0.061(15) -0.024(12) -0.007(11) 0.002(10)
O294 0.036(14) 0.037(15) 0.047(15) 0.017(12) -0.016(11) 0.010(11)
O295 0.025(12) 0.042(14) 0.046(14) -0.027(12) 0.013(10) -0.003(11)
O296 0.030(13) 0.031(13) 0.038(13) -0.006(11) 0.005(10) 0.003(10)
O297 0.067(18) 0.043(16) 0.057(16) -0.025(13) -0.009(14) -0.016(14)
O298 0.049(15) 0.024(13) 0.050(14) -0.027(11) -0.001(12) 0.012(11)
O299 0.028(13) 0.055(16) 0.044(14) -0.017(12) -0.011(10) -0.012(11)
O300 0.11(2) 0.09(2) 0.027(13) -0.022(14) 0.003(14) -0.080(19)
O301 0.064(17) 0.028(14) 0.050(15) -0.010(12) -0.010(13) -0.010(12)
O302 0.07(2) 0.07(2) 0.08(2) -0.067(19) -0.016(17) 0.002(16)
O303 0.049(16) 0.070(19) 0.041(14) -0.016(13) -0.010(12) -0.022(14)
O304 0.058(16) 0.036(15) 0.040(14) -0.002(11) -0.017(12) -0.006(12)
O305 0.025(13) 0.057(17) 0.041(14) 0.003(12) -0.016(11) 0.001(11)
O306 0.040(14) 0.050(16) 0.035(13) 0.012(12) -0.011(11) -0.005(12)
O307 0.062(18) 0.08(2) 0.042(15) -0.017(14) 0.016(13) -0.022(16)
O308 0.059(16) 0.023(14) 0.052(15) 0.011(11) -0.002(12) -0.024(12)
O309 0.035(14) 0.065(18) 0.035(13) 0.012(12) -0.011(11) -0.013(13)
O310 0.046(15) 0.074(19) 0.056(16) -0.041(15) -0.012(13) 0.005(14)
O311 0.09(2) 0.046(17) 0.046(15) -0.019(13) -0.008(14) -0.017(15)
O312 0.042(15) 0.065(18) 0.044(15) -0.012(13) 0.013(12) -0.015(13)
O313 0.043(14) 0.042(15) 0.051(14) -0.027(12) -0.005(11) -0.015(12)
O314 0.053(16) 0.09(2) 0.034(14) 0.000(13) -0.020(12) -0.034(15)
O315 0.09(2) 0.043(16) 0.046(15) -0.024(13) 0.011(14) -0.017(15)
O316 0.041(15) 0.067(19) 0.056(16) 0.012(14) -0.015(13) -0.022(14)
O317 0.10(2) 0.043(17) 0.041(15) -0.005(13) -0.023(15) -0.007(15)
O318 0.047(15) 0.069(18) 0.036(13) -0.019(13) 0.000(11) -0.022(13)
O319 0.046(15) 0.040(15) 0.061(16) -0.018(13) -0.024(12) -0.008(12)
O320 0.051(16) 0.13(3) 0.021(12) -0.034(15) 0.001(11) -0.037(16)
O321 0.10(2) 0.026(15) 0.08(2) -0.020(14) 0.012(17) -0.014(15)
O322 0.042(15) 0.033(15) 0.067(17) -0.015(13) -0.006(13) 0.002(12)
O323 0.043(15) 0.061(18) 0.043(14) 0.008(13) -0.016(12) -0.013(13)
O324 0.060(18) 0.12(3) 0.08(2) -0.054(19) 0.000(15) -0.045(18)
O325 0.08(2) 0.057(19) 0.09(2) -0.033(16) 0.016(17) -0.040(16)
O326 0.060(17) 0.071(18) 0.043(14) -0.040(14) 0.020(12) -0.034(14)
O327 0.072(19) 0.065(19) 0.071(18) -0.022(15) -0.037(15) -0.022(15)
O328 0.031(14) 0.045(16) 0.09(2) -0.037(15) 0.016(13) -0.009(12)
O329 0.029(13) 0.054(16) 0.057(15) -0.024(13) -0.007(11) -0.012(12)
O330 0.09(2) 0.041(16) 0.066(18) -0.019(14) -0.032(16) -0.009(15)
O331 0.11(2) 0.047(18) 0.10(2) -0.055(17) 0.028(19) -0.045(17)
O332 0.18(4) 0.09(2) 0.050(17) -0.044(18) 0.04(2) -0.10(3)
O333 0.060(18) 0.07(2) 0.072(19) -0.032(16) -0.004(15) -0.003(15)
O334 0.09(2) 0.050(17) 0.032(13) 0.005(12) -0.026(13) -0.026(15)
O335 0.051(16) 0.043(16) 0.048(15) 0.008(12) -0.022(12) -0.017(13)
O336 0.068(18) 0.08(2) 0.022(12) 0.000(13) -0.005(12) -0.027(15)
O337 0.056(16) 0.072(19) 0.041(14) -0.024(13) 0.001(12) -0.030(14)
O338 0.050(15) 0.054(16) 0.038(13) -0.016(12) 0.001(11) -0.038(13)
O339 0.057(17) 0.040(16) 0.063(17) -0.014(13) -0.017(14) 0.009(13)
O340 0.08(2) 0.041(17) 0.07(2) 0.007(15) -0.010(16) -0.014(15)
O341 0.07(2) 0.057(19) 0.042(15) 0.022(14) -0.019(14) 0.023(15)
O342 0.062(19) 0.09(2) 0.051(17) 0.010(16) -0.026(14) -0.030(17)
O343 0.10(2) 0.22(4) 0.036(16) -0.04(2) 0.001(16) -0.09(3)
O344 0.072(19) 0.053(17) 0.042(15) -0.017(13) -0.008(13) -0.013(14)
O345 0.026(14) 0.072(19) 0.058(16) -0.009(14) 0.009(12) -0.001(13)
O346 0.057(17) 0.08(2) 0.044(15) -0.009(14) -0.004(13) -0.039(15)
O347 0.055(18) 0.13(3) 0.07(2) -0.031(19) -0.005(15) -0.043(18)
O348 0.058(18) 0.12(3) 0.049(16) -0.031(17) 0.004(14) -0.047(18)
O349 0.08(2) 0.08(2) 0.063(18) -0.017(16) 0.008(15) -0.049(18)
O350 0.055(17) 0.018(14) 0.076(19) 0.008(13) -0.016(14) 0.010(12)
O351 0.044(14) 0.060(17) 0.019(11) -0.011(11) -0.007(10) -0.004(12)
O352 0.057(18) 0.053(19) 0.09(2) 0.015(16) -0.020(16) -0.006(15)
O353 0.059(17) 0.068(19) 0.049(15) -0.012(14) -0.014(13) -0.033(15)
O354 0.040(15) 0.064(19) 0.064(18) -0.015(15) 0.000(13) 0.002(13)
O355 0.09(2) 0.065(19) 0.056(17) -0.035(15) -0.016(15) -0.026(16)
O356 0.061(18) 0.035(15) 0.078(19) 0.003(14) -0.031(15) -0.018(13)
O357 0.072(19) 0.030(15) 0.09(2) -0.027(14) -0.012(15) -0.009(13)
O358 0.052(17) 0.027(15) 0.073(18) -0.004(13) 0.006(14) 0.002(12)
O359 0.050(17) 0.14(3) 0.041(16) -0.019(17) -0.011(13) -0.031(18)
O360 0.10(2) 0.13(3) 0.07(2) -0.08(2) 0.008(18) -0.04(2)
O361 0.09(2) 0.12(3) 0.09(2) -0.08(2) 0.024(18) -0.06(2)
O362 0.10(2) 0.050(17) 0.052(16) -0.027(14) -0.013(15) -0.008(15)
O363 0.067(18) 0.060(18) 0.047(15) -0.027(13) 0.006(13) -0.034(14)
O368 0.046(17) 0.08(2) 0.062(18) 0.029(16) -0.015(14) -0.014(15)
O369 0.044(16) 0.028(15) 0.12(2) -0.007(16) 0.000(16) 0.008(12)
O370 0.067(19) 0.08(2) 0.050(17) -0.018(15) 0.009(14) -0.005(16)
O371 0.044(17) 0.10(2) 0.068(19) 0.014(17) -0.042(15) -0.006(16)
O372 0.059(18) 0.036(16) 0.08(2) -0.014(14) -0.038(15) 0.016(13)
O373 0.025(13) 0.056(17) 0.13(2) -0.063(17) -0.022(14) -0.003(12)
O374 0.049(18) 0.07(2) 0.08(2) 0.013(17) -0.019(15) 0.014(15)
O375 0.062(19) 0.17(3) 0.029(14) -0.036(17) 0.009(13) -0.06(2)
O376 0.047(16) 0.08(2) 0.050(16) -0.013(15) 0.003(13) -0.022(15)
O377 0.10(3) 0.10(3) 0.031(18) -0.020(18) 0.000(18) -0.03(2)
O378 0.054(17) 0.059(18) 0.060(17) 0.001(14) -0.001(14) -0.022(14)
O379 0.051(16) 0.053(17) 0.082(19) -0.031(15) -0.004(14) -0.032(14)
O380 0.08(2) 0.12(3) 0.09(2) -0.09(2) 0.009(17) -0.04(2)
O381 0.045(16) 0.17(3) 0.040(15) -0.028(18) -0.009(13) -0.044(19)
O382 0.060(18) 0.09(2) 0.037(15) 0.026(15) -0.016(13) -0.030(16)
O383 0.057(18) 0.09(2) 0.042(15) -0.035(15) 0.013(14) -0.013(17)
O384 0.09(2) 0.08(2) 0.062(19) 0.031(16) -0.028(17) -0.042(18)
O385 0.046(15) 0.051(16) 0.031(13) -0.007(12) 0.004(11) 0.003(12)
O386 0.09(2) 0.15(4) 0.08(2) -0.06(2) 0.009(19) -0.07(3)
O387 0.08(2) 0.11(3) 0.050(18) -0.002(18) 0.005(16) -0.04(2)
O388 0.040(15) 0.08(2) 0.057(17) -0.005(15) -0.020(13) -0.002(14)
O389 0.10(2) 0.024(15) 0.09(2) -0.004(14) -0.012(18) -0.022(15)
O390 0.051(18) 0.10(2) 0.07(2) 0.021(18) -0.027(15) -0.019(17)
O391 0.040(15) 0.09(2) 0.046(15) -0.018(15) -0.004(12) -0.012(15)
O392 0.045(15) 0.054(17) 0.047(15) 0.015(13) -0.017(12) -0.012(13)
O393 0.034(16) 0.07(2) 0.10(2) 0.005(18) -0.016(15) -0.002(14)
O394 0.060(18) 0.058(19) 0.071(19) -0.004(15) -0.002(15) -0.006(15)
O395 0.08(2) 0.030(15) 0.08(2) -0.005(14) 0.001(16) -0.031(14)
O396 0.08(2) 0.054(18) 0.053(16) 0.008(14) -0.028(14) -0.022(15)
O397 0.08(2) 0.05(3) 0.06(2) 0.00(2) -0.006(18) -0.02(2)
O398 0.08(2) 0.08(2) 0.07(2) 0.012(17) -0.011(17) -0.040(18)
O399 0.069(19) 0.08(2) 0.08(2) -0.029(17) 0.027(16) -0.050(17)
O400 0.08(2) 0.08(2) 0.12(3) -0.04(2) 0.00(2) -0.038(19)
O401 0.11(2) 0.024(14) 0.055(16) 0.003(12) 0.000(16) -0.038(15)
O402 0.09(2) 0.12(3) 0.035(15) 0.004(16) -0.022(15) -0.05(2)
O403 0.061(18) 0.034(16) 0.11(2) -0.026(16) 0.008(17) -0.025(14)
O404 0.040(18) 0.07(2) 0.15(3) 0.04(2) -0.020(19) 0.015(16)
O405 0.057(17) 0.10(2) 0.028(13) 0.003(14) -0.009(12) -0.025(16)
O406 0.039(16) 0.13(3) 0.047(17) -0.005(17) -0.002(13) -0.010(17)
O407 0.11(3) 0.044(18) 0.08(2) -0.022(16) 0.025(19) -0.018(17)
O408 0.052(17) 0.035(15) 0.09(2) -0.018(14) -0.002(15) -0.013(13)
O409 0.060(18) 0.11(2) 0.036(14) -0.043(15) 0.016(13) -0.033(17)

loop_
_atom_type_symbol
_atom_type_description
_atom_type_scat_dispersion_real
_atom_type_scat_dispersion_imag
_atom_type_scat_source
W W -0.8490 6.8722 'International Tables Vol C Tables 4.2.6.8 and 6.1.1.4'
Se Se -0.0929 2.2259 'International Tables Vol C Tables 4.2.6.8 and 6.1.1.4'
Zn Zn 0.2839 1.4301 'International Tables Vol C Tables 4.2.6.8 and 6.1.1.4'
K K 0.2009 0.2494 'International Tables Vol C Tables 4.2.6.8 and 6.1.1.4'
O O 0.0106 0.0060 'International Tables Vol C Tables 4.2.6.8 and 6.1.1.4'
N N 0.0061 0.0033 'International Tables Vol C Tables 4.2.6.8 and 6.1.1.4'
C C 0.0033 0.0016 'International Tables Vol C Tables 4.2.6.8 and 6.1.1.4'
H H 0.0000 0.0000 'International Tables Vol C Tables 4.2.6.8 and 6.1.1.4'

loop_
_geom_angle_atom_site_label_1
_geom_angle_atom_site_label_2
_geom_angle_atom_site_label_3
_geom_angle
_geom_angle_site_symmetry_1
_geom_angle_site_symmetry_3
O13 W1 O15 99.2(9) . .
O13 W1 O4 98.3(9) . .
O15 W1 O4 72.5(7) . .
O13 W1 O23 99.9(9) . .
O15 W1 O23 137.3(8) . .
O4 W1 O23 140.6(7) . .
O13 W1 O39 98.3(9) . .
O15 W1 O39 142.2(7) . .
O4 W1 O39 72.0(7) . .
O23 W1 O39 71.0(7) . .
O13 W1 O12 95.0(8) . .
O15 W1 O12 69.8(7) . .
O4 W1 O12 141.5(7) . .
O23 W1 O12 70.8(8) . .
O39 W1 O12 141.2(7) . .
O13 W1 O45 177.2(8) . .
O15 W1 O45 80.2(8) . .
O4 W1 O45 84.2(7) . .
O23 W1 O45 78.9(8) . .
O39 W1 O45 83.8(8) . .
O12 W1 O45 82.1(7) . .
O127 W2 O158 102.0(9) . .
O127 W2 O72 100.0(10) . .
O158 W2 O72 101.6(9) . .
O127 W2 O140 96.7(8) . .
O158 W2 O140 88.1(9) . .
O72 W2 O140 158.4(9) . .
O127 W2 O231 95.2(9) . .
O158 W2 O231 153.7(9) . .
O72 W2 O231 94.6(8) . .
O140 W2 O231 70.2(8) . .
O127 W2 O100 174.2(9) . .
O158 W2 O100 80.9(9) . .
O72 W2 O100 84.1(9) . .
O140 W2 O100 78.3(8) . .
O231 W2 O100 80.3(8) . .
O127 W2 K7 54.1(6) . .
O158 W2 K7 129.0(7) . .
O72 W2 K7 51.8(7) . .
O140 W2 K7 133.8(6) . .
O231 W2 K7 77.3(5) . .
O100 W2 K7 127.6(5) . .
O127 W2 K6 138.7(7) . .
O158 W2 K6 51.8(6) . .
O72 W2 K6 62.9(7) . .
O140 W2 K6 111.5(6) . .
O231 W2 K6 122.0(5) . .
O100 W2 K6 46.9(6) . .
K7 W2 K6 113.41(16) . .
O33 W3 O126 103.0(9) . .
O33 W3 O188 99.1(9) . .
O126 W3 O188 101.8(9) . .
O33 W3 O73 87.9(8) . .
O126 W3 O73 157.6(8) . .
O188 W3 O73 95.7(9) . .
O33 W3 O121 155.5(8) . .
O126 W3 O121 93.3(9) . .
O188 W3 O121 95.2(9) . .
O73 W3 O121 70.9(8) . .
O33 W3 O151 82.1(8) . .
O126 W3 O151 83.2(8) . .
O188 W3 O151 174.4(9) . .
O73 W3 O151 78.9(8) . .
O121 W3 O151 81.9(7) . .
O33 W3 K1 127.4(6) . .
O126 W3 K1 52.6(6) . .
O188 W3 K1 54.6(7) . .
O73 W3 K1 133.6(5) . .
O121 W3 K1 77.0(6) . .
O151 W3 K1 128.8(5) . .
O33 W3 K2 53.3(7) . .
O126 W3 K2 63.3(6) . .
O188 W3 K2 138.8(7) . .
O73 W3 K2 111.1(5) . .
O121 W3 K2 122.5(6) . .
O151 W3 K2 45.9(5) . .
K1 W3 K2 114.20(16) . .
O85 W4 O8 103.0(9) . .
O85 W4 O96 96.9(10) . .
O8 W4 O96 102.7(9) . .
O85 W4 O51 96.9(10) . .
O8 W4 O51 94.2(9) . .
O96 W4 O51 155.1(8) . .
O85 W4 O140 95.2(9) . .
O8 W4 O140 157.4(8) . .
O96 W4 O140 88.0(8) . .
O51 W4 O140 70.2(8) . .
O85 W4 O59 171.2(8) . .
O8 W4 O59 85.8(8) . .
O96 W4 O59 81.0(8) . .
O51 W4 O59 82.1(8) . .
O140 W4 O59 76.2(7) . .
O85 W4 K15 100.9(8) . .
O8 W4 K15 51.7(7) . .
O96 W4 K15 51.4(6) . .
O51 W4 K15 144.2(7) . .
O140 W4 K15 137.6(6) . .
O59 W4 K15 84.6(5) . .
O114 W5 O50 100.0(11) . .
O114 W5 O117 95.7(9) . .
O50 W5 O117 99.6(8) . .
O114 W5 O194 95.5(9) . .
O50 W5 O194 98.3(9) . .
O117 W5 O194 156.8(8) . .
O114 W5 O177 170.6(9) . .
O50 W5 O177 89.1(9) . .
O117 W5 O177 85.3(8) . .
O194 W5 O177 80.5(8) . .
O114 W5 O110 91.6(9) . .
O50 W5 O110 168.3(9) . .
O117 W5 O110 80.9(7) . .
O194 W5 O110 78.6(8) . .
O177 W5 O110 79.2(7) . .
O114 W5 K37 52.9(9) . .
O50 W5 K37 127.4(8) . .
O117 W5 K37 124.2(7) . .
O194 W5 K37 51.2(7) . .
O177 W5 K37 119.1(7) . .
O110 W5 K37 59.1(7) . .
O114 W5 K2 114.2(8) . .
O50 W5 K2 28.5(7) . .
O117 W5 K2 73.9(5) . .
O194 W5 K2 119.1(6) . .
O177 W5 K2 75.1(5) . .
O110 W5 K2 145.2(5) . .
K37 W5 K2 155.6(5) . .
O196 W6 O60 102.7(11) . .
O196 W6 O35 101.3(10) . .
O60 W6 O35 95.5(9) . .
O196 W6 O217 93.3(9) . .
O60 W6 O217 95.4(9) . .
O35 W6 O217 159.4(8) . .
O196 W6 O293 162.9(9) . .
O60 W6 O293 93.3(9) . .
O35 W6 O293 82.8(8) . .
O217 W6 O293 79.2(8) . .
O196 W6 O62 87.6(9) . .
O60 W6 O62 169.6(9) . .
O35 W6 O62 81.7(7) . .
O217 W6 O62 84.5(8) . .
O293 W6 O62 76.5(8) . .
O196 W6 K37 49.1(8) . .
O60 W6 K37 114.5(9) . .
O35 W6 K37 140.4(8) . .
O217 W6 K37 46.4(7) . .
O293 W6 K37 118.5(7) . .
O62 W6 K37 72.8(7) . .
O196 W6 K4 126.8(8) . .
O60 W6 K4 120.7(8) . .
O35 W6 K4 49.4(6) . .
O217 W6 K4 110.1(6) . .
O293 W6 K4 45.0(5) . .
O62 W6 K4 50.3(5) . .
K37 W6 K4 122.0(5) . .
O196 W6 K12 119.5(7) . .
O60 W6 K12 43.0(7) . .
O35 W6 K12 54.6(6) . .
O217 W6 K12 128.9(6) . .
O293 W6 K12 76.4(6) . .
O62 W6 K12 130.7(5) . .
K37 W6 K12 156.2(5) . .
K4 W6 K12 81.76(16) . .
O22 W7 O42 103.1(10) . .
O22 W7 O117 98.4(9) . .
O42 W7 O117 105.3(8) . .
O22 W7 O4 96.8(9) . .
O42 W7 O4 91.8(8) . .
O117 W7 O4 153.8(7) . .
O22 W7 O15 96.6(9) . .
O42 W7 O15 155.4(8) . .
O117 W7 O15 85.9(8) . .
O4 W7 O15 71.3(8) . .
O22 W7 O54 174.2(9) . .
O42 W7 O54 82.7(9) . .
O117 W7 O54 80.1(8) . .
O4 W7 O54 82.6(8) . .
O15 W7 O54 77.7(8) . .
O22 W7 K3 38.5(7) . .
O42 W7 K3 109.6(6) . .
O117 W7 K3 59.9(6) . .
O4 W7 K3 132.8(6) . .
O15 W7 K3 94.9(6) . .
O54 W7 K3 139.9(6) . .
O22 W7 K22 139.9(7) . .
O42 W7 K22 63.4(7) . .
O117 W7 K22 121.3(6) . .
O4 W7 K22 49.6(6) . .
O15 W7 K22 92.1(6) . .
O54 W7 K22 42.7(6) . .
K3 W7 K22 173.0(3) . .
O274 W8 O179 102.4(10) . .
O274 W8 O87 99.9(9) . .
O179 W8 O87 97.3(9) . .
O274 W8 O137 96.9(9) . .
O179 W8 O137 95.6(9) . .
O87 W8 O137 156.1(8) . .
O274 W8 O319 163.8(9) . .
O179 W8 O319 93.5(9) . .
O87 W8 O319 81.1(8) . .
O137 W8 O319 78.1(8) . .
O274 W8 O41 86.9(9) . .
O179 W8 O41 170.7(8) . .
O87 W8 O41 80.8(8) . .
O137 W8 O41 83.2(8) . .
O319 W8 O41 77.2(8) . .
O274 W8 K5 50.8(7) . .
O179 W8 K5 107.0(7) . .
O87 W8 K5 144.8(6) . .
O137 W8 K5 46.3(6) . .
O319 W8 K5 121.3(6) . .
O41 W8 K5 78.8(5) . .
O274 W8 K4 127.9(7) . .
O179 W8 K4 115.3(7) . .
O87 W8 K4 43.2(6) . .
O137 W8 K4 112.9(6) . .
O319 W8 K4 44.4(6) . .
O41 W8 K4 57.4(5) . .
K5 W8 K4 135.06(18) . .
O135 W9 O177 105.0(10) . .
O135 W9 O102 101.3(10) . .
O177 W9 O102 95.0(9) . .
O135 W9 O67 100.0(9) . .
O177 W9 O67 154.0(9) . .
O102 W9 O67 87.0(9) . .
O135 W9 O56 102.1(10) . .
O177 W9 O56 87.6(9) . .
O102 W9 O56 154.9(8) . .
O67 W9 O56 80.2(9) . .
O135 W9 O79 169.9(8) . .
O177 W9 O79 83.1(8) . .
O102 W9 O79 71.5(7) . .
O67 W9 O79 72.9(7) . .
O56 W9 O79 84.0(8) . .
O135 W9 K3 85.1(8) . .
O177 W9 K3 54.9(7) . .
O102 W9 K3 49.3(6) . .
O67 W9 K3 135.8(6) . .
O56 W9 K3 142.1(6) . .
O79 W9 K3 95.0(5) . .
O6 W10 O21 103.5(10) . .
O6 W10 O32 104.5(9) . .
O21 W10 O32 88.5(9) . .
O6 W10 O49 100.2(9) . .
O21 W10 O49 90.9(9) . .
O32 W10 O49 154.7(9) . .
O6 W10 O111 98.4(9) . .
O21 W10 O111 158.0(9) . .
O32 W10 O111 87.9(9) . .
O49 W10 O111 83.3(9) . .
O6 W10 O68 167.1(9) . .
O21 W10 O68 86.6(8) . .
O32 W10 O68 83.6(8) . .
O49 W10 O68 71.2(8) . .
O111 W10 O68 71.5(8) . .
O6 W10 K4 97.0(7) . .
O21 W10 K4 37.4(7) . .
O32 W10 K4 125.4(7) . .
O49 W10 K4 55.4(6) . .
O111 W10 K4 137.8(7) . .
O68 W10 K4 86.0(5) . .
O6 W10 K12 33.3(7) . .
O21 W10 K12 71.3(6) . .
O32 W10 K12 94.9(6) . .
O49 W10 K12 108.8(7) . .
O111 W10 K12 130.6(6) . .
O68 W10 K12 157.9(5) . .
K4 W10 K12 76.89(15) . .
O173 W11 O18 102.3(11) . .
O173 W11 O299 98.3(9) . .
O18 W11 O299 95.2(9) . .
O173 W11 O208 98.7(9) . .
O18 W11 O208 96.3(9) . .
O299 W11 O208 156.9(9) . .
O173 W11 O249 86.6(10) . .
O18 W11 O249 170.9(9) . .
O299 W11 O249 85.1(9) . .
O208 W11 O249 80.5(9) . .
O173 W11 O107 166.7(10) . .
O18 W11 O107 90.9(9) . .
O299 W11 O107 80.9(8) . .
O208 W11 O107 78.9(8) . .
O249 W11 O107 80.1(8) . .
O173 W11 K35 124.9(8) . .
O18 W11 K35 50.9(8) . .
O299 W11 K35 127.2(8) . .
O208 W11 K35 50.8(8) . .
O249 W11 K35 122.2(7) . .
O107 W11 K35 63.6(7) . .
O173 W11 K6 28.3(7) . .
O18 W11 K6 116.6(7) . .
O299 W11 K6 73.1(6) . .
O208 W11 K6 118.6(6) . .
O249 W11 K6 72.3(6) . .
O107 W11 K6 143.2(5) . .
K35 W11 K6 152.9(5) . .
O93 W12 O191 104.7(10) . .
O93 W12 O252 102.9(9) . .
O191 W12 O252 95.6(9) . .
O93 W12 O101 101.5(9) . .
O191 W12 O101 86.3(8) . .
O252 W12 O101 154.1(9) . .
O93 W12 O88 99.5(10) . .
O191 W12 O88 154.3(9) . .
O252 W12 O88 87.3(9) . .
O101 W12 O88 80.4(8) . .
O93 W12 O242 169.3(8) . .
O191 W12 O242 85.3(9) . .
O252 W12 O242 71.7(8) . .
O101 W12 O242 82.7(8) . .
O88 W12 O242 71.3(8) . .
O93 W12 K4 97.0(7) . .
O191 W12 K4 40.5(6) . .
O252 W12 K4 58.1(6) . .
O101 W12 K4 126.7(6) . .
O88 W12 K4 144.3(6) . .
O242 W12 K4 88.0(5) . .
O153 W13 O59 102.6(9) . .
O153 W13 O299 100.2(10) . .
O59 W13 O299 104.3(9) . .
O153 W13 O39 95.1(10) . .
O59 W13 O39 93.1(9) . .
O299 W13 O39 153.6(8) . .
O153 W13 O23 96.6(9) . .
O59 W13 O23 156.1(9) . .
O299 W13 O23 85.9(8) . .
O39 W13 O23 71.0(8) . .
O153 W13 O19 174.3(9) . .
O59 W13 O19 82.9(8) . .
O299 W13 O19 79.5(8) . .
O39 W13 O19 83.2(8) . .
O23 W13 O19 77.7(8) . .
O153 W13 K5 40.4(7) . .
O59 W13 K5 109.7(7) . .
O299 W13 K5 59.8(7) . .
O39 W13 K5 132.4(6) . .
O23 W13 K5 94.1(6) . .
O19 W13 K5 139.0(5) . .
O153 W13 K26 138.0(8) . .
O59 W13 K26 64.0(7) . .
O299 W13 K26 121.4(7) . .
O39 W13 K26 49.7(7) . .
O23 W13 K26 92.2(7) . .
O19 W13 K26 43.4(6) . .
K5 W13 K26 173.7(3) . .
O86 W14 O83 101.3(10) . .
O86 W14 O125 101.5(9) . .
O83 W14 O125 102.1(9) . .
O86 W14 O121 95.1(9) . .
O83 W14 O121 154.2(9) . .
O125 W14 O121 93.9(9) . .
O86 W14 O84 96.5(9) . .
O83 W14 O84 86.2(9) . .
O125 W14 O84 158.1(9) . .
O121 W14 O84 72.1(9) . .
O86 W14 O291 175.5(9) . .
O83 W14 O291 80.7(9) . .
O125 W14 O291 81.9(8) . .
O121 W14 O291 81.7(8) . .
O84 W14 O291 79.5(9) . .
O86 W14 K1 53.4(7) . .
O83 W14 K1 128.8(7) . .
O125 W14 K1 53.7(6) . .
O121 W14 K1 76.9(6) . .
O84 W14 K1 134.3(6) . .
O291 W14 K1 128.2(6) . .
O86 W14 K11 138.7(7) . .
O83 W14 K11 52.5(7) . .
O125 W14 K11 62.1(6) . .
O121 W14 K11 122.2(6) . .
O84 W14 K11 110.6(6) . .
O291 W14 K11 45.6(6) . .
K1 W14 K11 114.20(18) . .
O226 W15 O142 100.8(10) . .
O226 W15 O136 101.4(10) . .
O142 W15 O136 103.6(9) . .
O226 W15 O90 96.9(9) . .
O142 W15 O90 87.8(9) . .
O136 W15 O90 156.1(9) . .
O226 W15 O231 95.3(9) . .
O142 W15 O231 154.0(8) . .
O136 W15 O231 93.0(8) . .
O90 W15 O231 70.0(8) . .
O226 W15 O219 175.1(9) . .
O142 W15 O219 80.6(8) . .
O136 W15 O219 82.8(9) . .
O90 W15 O219 78.4(8) . .
O231 W15 O219 81.8(7) . .
O226 W15 K7 52.3(8) . .
O142 W15 K7 129.2(6) . .
O136 W15 K7 54.4(7) . .
O90 W15 K7 132.0(6) . .
O231 W15 K7 76.8(6) . .
O219 W15 K7 130.1(6) . .
O226 W15 K8 137.9(7) . .
O142 W15 K8 52.8(7) . .
O136 W15 K8 62.5(7) . .
O90 W15 K8 112.0(6) . .
O231 W15 K8 122.7(5) . .
O219 W15 K8 46.5(5) . .
K7 W15 K8 114.95(17) . .
O227 W16 O101 103.0(10) . .
O227 W16 O63 103.3(10) . .
O101 W16 O63 89.1(8) . .
O227 W16 O53 100.1(10) . .
O101 W16 O53 90.9(9) . .
O63 W16 O53 155.9(9) . .
O227 W16 O102 100.2(9) . .
O101 W16 O102 156.9(9) . .
O63 W16 O102 85.8(8) . .
O53 W16 O102 84.8(8) . .
O227 W16 O79 169.8(9) . .
O101 W16 O79 85.8(8) . .
O63 W16 O79 81.7(7) . .
O53 W16 O79 74.2(8) . .
O102 W16 O79 71.2(7) . .
O227 W16 K3 84.6(7) . .
O101 W16 K3 135.9(6) . .
O63 W16 K3 47.4(6) . .
O53 W16 K3 131.0(6) . .
O102 W16 K3 46.7(6) . .
O79 W16 K3 92.7(5) . .
O243 W17 O56 102.7(10) . .
O243 W17 O194 101.1(9) . .
O56 W17 O194 88.6(9) . .
O243 W17 O192 99.2(10) . .
O56 W17 O192 89.9(9) . .
O194 W17 O192 159.5(9) . .
O243 W17 O55 103.1(10) . .
O56 W17 O55 154.1(9) . .
O194 W17 O55 86.6(8) . .
O192 W17 O55 85.8(8) . .
O243 W17 O278 169.8(9) . .
O56 W17 O278 84.5(8) . .
O194 W17 O278 86.1(8) . .
O192 W17 O278 73.4(8) . .
O55 W17 O278 69.8(8) . .
O243 W17 K37 96.8(9) . .
O56 W17 K37 126.1(8) . .
O194 W17 K37 38.1(7) . .
O192 W17 K37 135.7(7) . .
O55 W17 K37 50.3(7) . .
O278 W17 K37 84.4(6) . .
O16 W18 O9 101.7(9) . .
O16 W18 O76 97.7(9) . .
O9 W18 O76 103.9(9) . .
O16 W18 O164 96.2(10) . .
O9 W18 O164 93.1(9) . .
O76 W18 O164 155.3(9) . .
O16 W18 O73 94.8(9) . .
O9 W18 O73 157.6(8) . .
O76 W18 O73 88.5(8) . .
O164 W18 O73 70.0(8) . .
O16 W18 O42 171.6(8) . .
O9 W18 O42 86.4(8) . .
O76 W18 O42 81.8(8) . .
O164 W18 O42 81.5(8) . .
O73 W18 O42 76.9(7) . .
O16 W18 K34 52.8(9) . .
O9 W18 K34 85.5(9) . .
O76 W18 K34 150.5(8) . .
O164 W18 K34 47.0(9) . .
O73 W18 K34 92.8(8) . .
O42 W18 K34 127.1(8) . .
O16 W18 K17 99.6(8) . .
O9 W18 K17 52.2(7) . .
O76 W18 K17 52.3(6) . .
O164 W18 K17 144.0(7) . .
O73 W18 K17 139.5(6) . .
O42 W18 K17 86.7(6) . .
K34 W18 K17 125.9(6) . .
O122 W19 O138 102.4(11) . .
O122 W19 O35 96.3(9) . .
O138 W19 O35 99.4(10) . .
O122 W19 O28 91.8(9) . .
O138 W19 O28 97.3(10) . .
O35 W19 O28 159.4(9) . .
O122 W19 O25 168.9(10) . .
O138 W19 O25 88.7(9) . .
O35 W19 O25 81.8(7) . .
O28 W19 O25 86.6(7) . .
O122 W19 O21 94.5(9) . .
O138 W19 O21 162.5(9) . .
O35 W19 O21 82.9(9) . .
O28 W19 O21 77.6(8) . .
O25 W19 O21 74.4(7) . .
O122 W19 K12 43.4(7) . .
O138 W19 K12 119.5(8) . .
O35 W19 K12 55.5(6) . .
O28 W19 K12 124.4(6) . .
O25 W19 K12 130.5(5) . .
O21 W19 K12 76.2(6) . .
O122 W19 K4 122.1(8) . .
O138 W19 K4 125.0(7) . .
O35 W19 K4 49.3(6) . .
O28 W19 K4 110.7(6) . .
O25 W19 K4 49.0(5) . .
O21 W19 K4 45.1(5) . .
K12 W19 K4 82.23(16) . .
O122 W19 K35 109.2(8) . .
O138 W19 K35 52.4(9) . .
O35 W19 K35 144.8(7) . .
O28 W19 K35 46.1(7) . .
O25 W19 K35 77.4(7) . .
O21 W19 K35 117.7(7) . .
K12 W19 K35 152.1(4) . .
K4 W19 K35 125.1(4) . .
O41 W20 O107 101.1(9) . .
O41 W20 O25 99.7(9) . .
O107 W20 O25 102.8(8) . .
O41 W20 O23 97.8(9) . .
O107 W20 O23 88.6(8) . .
O25 W20 O23 156.8(9) . .
O41 W20 O12 95.2(8) . .
O107 W20 O12 153.8(8) . .
O25 W20 O12 94.3(8) . .
O23 W20 O12 69.0(8) . .
O41 W20 O214 174.6(9) . .
O107 W20 O214 84.0(9) . .
O25 W20 O214 80.5(9) . .
O23 W20 O214 80.6(9) . .
O12 W20 O214 79.4(8) . .
O41 W20 K4 58.6(7) . .
O107 W20 K4 128.6(7) . .
O25 W20 K4 46.8(6) . .
O23 W20 K4 136.9(6) . .
O12 W20 K4 77.5(5) . .
O214 W20 K4 119.4(7) . .
O205 W21 O110 100.9(9) . .
O205 W21 O62 100.7(9) . .
O110 W21 O62 102.5(9) . .
O205 W21 O15 97.0(9) . .
O110 W21 O15 88.0(8) . .
O62 W21 O15 157.2(9) . .
O205 W21 O12 95.0(9) . .
O110 W21 O12 153.0(8) . .
O62 W21 O12 95.7(8) . .
O15 W21 O12 68.4(8) . .
O205 W21 O202 175.4(10) . .
O110 W21 O202 82.3(8) . .
O62 W21 O202 81.7(9) . .
O15 W21 O202 79.8(8) . .
O12 W21 O202 80.9(8) . .
O205 W21 K4 58.2(6) . .
O110 W21 K4 128.8(6) . .
O62 W21 K4 48.3(6) . .
O15 W21 K4 136.5(6) . .
O12 W21 K4 78.2(5) . .
O202 W21 K4 122.3(6) . .
O205 W21 K37 139.6(8) . .
O110 W21 K37 48.9(7) . .
O62 W21 K37 68.2(8) . .
O15 W21 K37 106.3(7) . .
O12 W21 K37 124.0(7) . .
O202 W21 K37 44.9(7) . .
K4 W21 K37 115.4(4) . .
O244 W22 O167 102.7(11) . .
O244 W22 O259 94.4(10) . .
O167 W22 O259 101.1(10) . .
O244 W22 O65 95.0(9) . .
O167 W22 O65 94.4(9) . .
O259 W22 O65 159.6(8) . .
O244 W22 O72 168.6(10) . .
O167 W22 O72 88.3(10) . .
O259 W22 O72 80.5(8) . .
O65 W22 O72 86.8(8) . .
O244 W22 O109 93.2(10) . .
O167 W22 O109 162.8(9) . .
O259 W22 O109 84.0(8) . .
O65 W22 O109 77.4(8) . .
O72 W22 O109 76.2(8) . .
O244 W22 K6 116.6(8) . .
O167 W22 K6 48.9(7) . .
O259 W22 K6 139.2(7) . .
O65 W22 K6 48.5(6) . .
O72 W22 K6 72.8(6) . .
O109 W22 K6 117.6(5) . .
O244 W22 K7 118.4(8) . .
O167 W22 K7 128.3(9) . .
O259 W22 K7 49.0(6) . .
O65 W22 K7 110.7(6) . .
O72 W22 K7 50.9(6) . .
O109 W22 K7 45.0(6) . .
K6 W22 K7 122.42(18) . .
O244 W22 K13 36.2(8) . .
O167 W22 K13 119.1(7) . .
O259 W22 K13 60.6(6) . .
O65 W22 K13 122.3(6) . .
O72 W22 K13 134.9(6) . .
O109 W22 K13 77.8(5) . .
K6 W22 K13 152.3(2) . .
K7 W22 K13 84.99(17) . .
O66 W23 O250 105.1(10) . .
O66 W23 O36 104.0(9) . .
O250 W23 O36 92.6(9) . .
O66 W23 O75 102.8(9) . .
O250 W23 O75 88.3(9) . .
O36 W23 O75 152.0(9) . .
O66 W23 O61 96.7(9) . .
O250 W23 O61 158.1(9) . .
O36 W23 O61 84.6(8) . .
O75 W23 O61 84.2(9) . .
O66 W23 O351 167.3(9) . .
O250 W23 O351 86.5(9) . .
O36 W23 O351 69.5(8) . .
O75 W23 O351 82.6(8) . .
O61 W23 O351 72.2(8) . .
O66 W23 K7 99.5(7) . .
O250 W23 K7 38.9(6) . .
O36 W23 K7 56.0(6) . .
O75 W23 K7 126.7(7) . .
O61 W23 K7 140.0(6) . .
O351 W23 K7 86.1(5) . .
O66 W23 K14 37.4(7) . .
O250 W23 K14 128.1(7) . .
O36 W23 K14 124.2(6) . .
O75 W23 K14 75.0(6) . .
O61 W23 K14 69.5(6) . .
O351 W23 K14 137.0(5) . .
K7 W23 K14 136.6(2) . .
O66 W23 K39 30.5(8) . .
O250 W23 K39 75.1(8) . .
O36 W23 K39 111.1(7) . .
O75 W23 K39 96.1(7) . .
O61 W23 K39 126.1(7) . .
O351 W23 K39 161.5(6) . .
K7 W23 K39 79.9(4) . .
K14 W23 K39 59.0(4) . .
O162 W24 O38 102.7(10) . .
O162 W24 O77 97.4(10) . .
O38 W24 O77 103.4(9) . .
O162 W24 O64 97.1(10) . .
O38 W24 O64 94.5(9) . .
O77 W24 O64 153.8(9) . .
O162 W24 O84 93.6(10) . .
O38 W24 O84 159.8(9) . .
O77 W24 O84 86.1(9) . .
O64 W24 O84 71.3(9) . .
O162 W24 O154 170.7(9) . .
O38 W24 O154 86.6(8) . .
O77 W24 O154 80.3(9) . .
O64 W24 O154 81.9(9) . .
O84 W24 O154 77.3(8) . .
O162 W24 K27 101.5(8) . .
O38 W24 K27 51.8(7) . .
O77 W24 K27 52.0(7) . .
O64 W24 K27 144.2(7) . .
O84 W24 K27 136.6(7) . .
O154 W24 K27 84.2(6) . .
O189 W25 O47 102.5(11) . .
O189 W25 O318 99.1(10) . .
O47 W25 O318 102.7(10) . .
O189 W25 O7 96.1(10) . .
O47 W25 O7 95.0(9) . .
O318 W25 O7 153.5(9) . .
O189 W25 O174 96.5(11) . .
O47 W25 O174 157.0(9) . .
O318 W25 O174 86.8(9) . .
O7 W25 O174 69.9(9) . .
O189 W25 O334 174.8(11) . .
O47 W25 O334 82.7(9) . .
O318 W25 O334 79.9(9) . .
O7 W25 O334 83.0(9) . .
O174 W25 O334 78.3(9) . .
O189 W25 K9 38.3(7) . .
O47 W25 K9 108.0(6) . .
O318 W25 K9 60.8(7) . .
O7 W25 K9 131.6(7) . .
O174 W25 K9 95.0(6) . .
O334 W25 K9 140.5(6) . .
O189 W25 K26 138.6(8) . .
O47 W25 K26 63.9(7) . .
O318 W25 K26 121.6(8) . .
O7 W25 K26 50.4(7) . .
O174 W25 K26 93.2(7) . .
O334 W25 K26 43.6(6) . .
K9 W25 K26 171.6(3) . .
O187 W26 O217 102.3(10) . .
O187 W26 O295 102.0(10) . .
O217 W26 O295 88.9(9) . .
O187 W26 O55 101.0(10) . .
O217 W26 O55 93.1(9) . .
O295 W26 O55 156.0(9) . .
O187 W26 O113 99.0(10) . .
O217 W26 O113 158.4(9) . .
O295 W26 O113 83.3(9) . .
O55 W26 O113 86.2(9) . .
O187 W26 O278 170.2(9) . .
O217 W26 O278 85.5(8) . .
O295 W26 O278 83.9(8) . .
O55 W26 O278 72.4(8) . .
O113 W26 O278 73.6(8) . .
O187 W26 K37 91.6(9) . .
O217 W26 K37 41.3(8) . .
O295 W26 K37 130.2(7) . .
O55 W26 K37 55.7(7) . .
O113 W26 K37 141.8(8) . .
O278 W26 K37 90.5(7) . .
O206 W27 O265 103.9(11) . .
O206 W27 O259 102.9(9) . .
O265 W27 O259 94.3(10) . .
O206 W27 O81 95.0(10) . .
O265 W27 O81 94.4(10) . .
O259 W27 O81 157.5(9) . .
O206 W27 O165 161.1(10) . .
O265 W27 O165 93.6(10) . .
O259 W27 O165 82.3(8) . .
O81 W27 O165 76.4(9) . .
O206 W27 O136 85.7(9) . .
O265 W27 O136 170.4(10) . .
O259 W27 O136 83.5(8) . .
O81 W27 O136 84.4(8) . .
O165 W27 O136 76.8(8) . .
O206 W27 K8 51.8(7) . .
O265 W27 K8 116.1(8) . .
O259 W27 K8 143.2(6) . .
O81 W27 K8 45.8(7) . .
O165 W27 K8 113.9(6) . .
O136 W27 K8 69.7(6) . .
O206 W27 K7 127.6(7) . .
O265 W27 K7 118.9(8) . .
O259 W27 K7 48.5(6) . .
O81 W27 K7 109.4(7) . .
O165 W27 K7 44.3(5) . .
O136 W27 K7 53.2(6) . .
K8 W27 K7 120.94(19) . .
O206 W27 K13 121.1(8) . .
O265 W27 K13 38.4(8) . .
O259 W27 K13 58.1(6) . .
O81 W27 K13 122.7(7) . .
O165 W27 K13 77.2(6) . .
O136 W27 K13 135.9(6) . .
K8 W27 K13 154.38(18) . .
K7 W27 K13 83.54(16) . .
O10 W28 O7 97.5(9) . .
O10 W28 O70 98.2(9) . .
O7 W28 O70 72.2(9) . .
O10 W28 O174 98.7(10) . .
O7 W28 O174 70.7(9) . .
O70 W28 O174 140.9(9) . .
O10 W28 O155 99.5(10) . .
O7 W28 O155 142.0(9) . .
O70 W28 O155 71.9(9) . .
O174 W28 O155 138.6(9) . .
O10 W28 O108 95.3(9) . .
O7 W28 O108 141.0(9) . .
O70 W28 O108 141.5(9) . .
O174 W28 O108 71.0(9) . .
O155 W28 O108 70.4(9) . .
O10 W28 O128 177.1(8) . .
O7 W28 O128 84.7(9) . .
O70 W28 O128 84.2(8) . .
O174 W28 O128 80.4(9) . .
O155 W28 O128 79.7(9) . .
O108 W28 O128 81.9(8) . .
O133 W29 O164 96.9(9) . .
O133 W29 O64 95.0(9) . .
O164 W29 O64 73.0(8) . .
O133 W29 O73 100.3(9) . .
O164 W29 O73 70.7(9) . .
O64 W29 O73 141.9(8) . .
O133 W29 O84 101.1(10) . .
O164 W29 O84 140.4(9) . .
O64 W29 O84 70.6(8) . .
O73 W29 O84 138.1(8) . .
O133 W29 O121 91.3(9) . .
O164 W29 O121 142.8(8) . .
O64 W29 O121 142.5(8) . .
O73 W29 O121 72.1(8) . .
O84 W29 O121 71.9(8) . .
O133 W29 O69 178.8(8) . .
O164 W29 O69 83.8(8) . .
O64 W29 O69 86.2(8) . .
O73 W29 O69 78.9(7) . .
O84 W29 O69 79.0(8) . .
O121 W29 O69 87.5(7) . .
O133 W29 K22 52.8(7) . .
O164 W29 K22 56.0(7) . .
O64 W29 K22 54.2(6) . .
O73 W29 K22 110.9(7) . .
O84 W29 K22 110.7(7) . .
O121 W29 K22 144.1(6) . .
O69 W29 K22 128.4(6) . .
O133 W29 K34 132.9(9) . .
O164 W29 K34 43.3(9) . .
O64 W29 K34 55.6(8) . .
O73 W29 K34 89.3(8) . .
O84 W29 K34 101.5(8) . .
O121 W29 K34 135.0(8) . .
O69 W29 K34 48.2(7) . .
K22 W29 K34 80.6(6) . .
O305 W30 O140 100.0(9) . .
O305 W30 O90 101.0(9) . .
O140 W30 O90 136.8(8) . .
O305 W30 O51 95.4(10) . .
O140 W30 O51 71.9(8) . .
O90 W30 O51 141.9(8) . .
O305 W30 O156 95.7(10) . .
O140 W30 O156 141.4(8) . .
O90 W30 O156 72.6(9) . .
O51 W30 O156 71.7(8) . .
O305 W30 O231 89.7(9) . .
O140 W30 O231 71.6(8) . .
O90 W30 O231 71.3(8) . .
O51 W30 O231 143.4(8) . .
O156 W30 O231 143.9(9) . .
O305 W30 O212 178.0(10) . .
O140 W30 O212 79.7(8) . .
O90 W30 O212 78.0(8) . .
O51 W30 O212 86.4(8) . .
O156 W30 O212 85.7(9) . .
O231 W30 O212 88.4(8) . .
O305 W30 K26 52.7(8) . .
O140 W30 K26 111.7(6) . .
O90 W30 K26 111.1(7) . .
O51 W30 K26 54.9(7) . .
O156 W30 K26 53.9(8) . .
O231 W30 K26 142.4(6) . .
O212 W30 K26 129.2(6) . .
O305 W30 K33 132.6(9) . .
O140 W30 K33 102.9(7) . .
O90 W30 K33 89.7(8) . .
O51 W30 K33 54.8(8) . .
O156 W30 K33 43.7(8) . .
O231 W30 K33 136.9(7) . .
O212 W30 K33 49.3(7) . .
K26 W30 K33 80.2(6) . .
O285 W31 O282 100.4(11) . .
O285 W31 O76 100.8(9) . .
O282 W31 O76 98.6(10) . .
O285 W31 O116 89.7(10) . .
O282 W31 O116 98.9(10) . .
O76 W31 O116 157.6(8) . .
O285 W31 O268 165.6(10) . .
O282 W31 O268 90.0(10) . .
O76 W31 O268 87.3(8) . .
O116 W31 O268 78.8(9) . .
O285 W31 O33 91.5(9) . .
O282 W31 O33 167.8(10) . .
O76 W31 O33 81.9(8) . .
O116 W31 O33 78.0(8) . .
O268 W31 O33 77.7(7) . .
O285 W31 K2 44.5(8) . .
O282 W31 K2 123.1(8) . .
O76 W31 K2 126.3(6) . .
O116 W31 K2 51.6(7) . .
O268 W31 K2 121.2(5) . .
O33 W31 K2 64.2(5) . .
O285 W31 K3 41.9(8) . .
O282 W31 K3 58.4(8) . .
O76 W31 K3 104.8(6) . .
O116 W31 K3 96.3(6) . .
O268 W31 K3 147.2(6) . .
O33 W31 K3 133.4(5) . .
K2 W31 K3 76.00(18) . .
O285 W31 K17 96.2(9) . .
O282 W31 K17 48.6(8) . .
O76 W31 K17 51.5(6) . .
O116 W31 K17 147.5(7) . .
O268 W31 K17 98.1(6) . .
O33 W31 K17 133.4(6) . .
K2 W31 K17 140.6(3) . .
K3 W31 K17 68.8(3) . .
O269 W32 O44 101.5(10) . .
O269 W32 O197 98.0(10) . .
O44 W32 O197 105.1(9) . .
O269 W32 O156 96.6(10) . .
O44 W32 O156 92.3(10) . .
O197 W32 O156 154.5(10) . .
O269 W32 O90 94.4(10) . .
O44 W32 O90 157.7(9) . .
O197 W32 O90 87.9(8) . .
O156 W32 O90 70.3(9) . .
O269 W32 O47 171.7(9) . .
O44 W32 O47 86.6(8) . .
O197 W32 O47 81.3(8) . .
O156 W32 O47 81.3(9) . .
O90 W32 O47 77.4(8) . .
O269 W32 K21 100.9(8) . .
O44 W32 K21 52.1(7) . .
O197 W32 K21 53.4(7) . .
O156 W32 K21 142.7(8) . .
O90 W32 K21 139.7(6) . .
O47 W32 K21 85.4(6) . .
O269 W32 K33 51.8(8) . .
O44 W32 K33 85.0(8) . .
O197 W32 K33 149.8(9) . .
O156 W32 K33 48.4(9) . .
O90 W32 K33 92.9(7) . .
O47 W32 K33 128.4(7) . .
K21 W32 K33 125.7(6) . .
O269 W32 K23 38.3(7) . .
O44 W32 K23 115.8(7) . .
O197 W32 K23 60.3(7) . .
O156 W32 K23 128.2(8) . .
O90 W32 K23 86.3(6) . .
O47 W32 K23 138.8(5) . .
K21 W32 K23 83.2(4) . .
K33 W32 K23 89.6(6) . .
O289 W33 O293 102.9(10) . .
O289 W33 O295 103.3(11) . .
O293 W33 O295 89.2(9) . .
O289 W33 O252 103.3(11) . .
O293 W33 O252 90.0(9) . .
O295 W33 O252 152.9(9) . .
O289 W33 O30 99.1(9) . .
O293 W33 O30 158.0(8) . .
O295 W33 O30 86.2(9) . .
O252 W33 O30 84.5(9) . .
O289 W33 O242 168.5(10) . .
O293 W33 O242 86.9(8) . .
O295 W33 O242 82.6(8) . .
O252 W33 O242 70.3(8) . .
O30 W33 O242 71.2(7) . .
O289 W33 K4 99.1(7) . .
O293 W33 K4 36.3(7) . .
O295 W33 K4 124.7(6) . .
O252 W33 K4 55.3(6) . .
O30 W33 K4 138.6(6) . .
O242 W33 K4 85.1(5) . .
O247 W34 O182 101.6(11) . .
O247 W34 O14 102.2(10) . .
O182 W34 O14 90.8(9) . .
O247 W34 O52 103.3(10) . .
O182 W34 O52 154.7(9) . .
O14 W34 O52 87.9(9) . .
O247 W34 O103 100.5(11) . .
O182 W34 O103 86.7(9) . .
O14 W34 O103 157.2(9) . .
O52 W34 O103 84.8(9) . .
O247 W34 O254 170.4(10) . .
O182 W34 O254 71.7(8) . .
O14 W34 O254 85.0(8) . .
O52 W34 O254 83.1(8) . .
O103 W34 O254 72.7(9) . .
O247 W34 K2 90.3(8) . .
O182 W34 K2 54.5(6) . .
O14 W34 K2 41.1(6) . .
O52 W34 K2 129.0(7) . .
O103 W34 K2 141.2(7) . .
O254 W34 K2 91.0(5) . .
O166 W35 O143 103.7(10) . .
O166 W35 O26 101.4(10) . .
O143 W35 O26 86.7(8) . .
O166 W35 O67 103.1(10) . .
O143 W35 O67 153.2(8) . .
O26 W35 O67 88.9(9) . .
O166 W35 O53 100.9(11) . .
O143 W35 O53 86.0(9) . .
O26 W35 O53 157.5(8) . .
O67 W35 O53 88.1(9) . .
O166 W35 O79 169.8(9) . .
O143 W35 O79 82.1(7) . .
O26 W35 O79 87.1(7) . .
O67 W35 O79 71.2(7) . .
O53 W35 O79 70.9(7) . .
O275 W36 O94 101.9(10) . .
O275 W36 O96 99.9(10) . .
O94 W36 O96 97.7(9) . .
O275 W36 O48 91.3(9) . .
O94 W36 O48 99.4(9) . .
O96 W36 O48 157.1(8) . .
O275 W36 O158 90.2(9) . .
O94 W36 O158 167.7(9) . .
O96 W36 O158 81.7(8) . .
O48 W36 O158 78.3(8) . .
O275 W36 O236 165.4(9) . .
O94 W36 O236 88.1(9) . .
O96 W36 O236 89.1(8) . .
O48 W36 O236 76.5(8) . .
O158 W36 O236 79.7(8) . .
O275 W36 K6 44.8(7) . .
O94 W36 K6 125.1(8) . .
O96 W36 K6 125.6(6) . .
O48 W36 K6 52.9(6) . .
O158 W36 K6 63.1(5) . .
O236 W36 K6 120.6(6) . .
O275 W36 K15 93.3(7) . .
O94 W36 K15 47.5(7) . .
O96 W36 K15 53.0(6) . .
O48 W36 K15 146.7(6) . .
O158 W36 K15 134.5(6) . .
O236 W36 K15 101.3(6) . .
K6 W36 K15 138.0(2) . .
O275 W36 K5 38.1(7) . .
O94 W36 K5 63.9(7) . .
O96 W36 K5 105.2(6) . .
O48 W36 K5 95.9(6) . .
O158 W36 K5 128.2(6) . .
O236 W36 K5 149.6(5) . .
K6 W36 K5 72.55(18) . .
K15 W36 K5 69.0(2) . .
O326 W37 O208 102.0(10) . .
O326 W37 O141 104.9(11) . .
O208 W37 O141 87.4(9) . .
O326 W37 O132 99.3(10) . .
O208 W37 O132 158.4(9) . .
O141 W37 O132 90.5(10) . .
O326 W37 O199 101.3(11) . .
O208 W37 O199 86.3(9) . .
O141 W37 O199 153.7(9) . .
O132 W37 O199 86.2(10) . .
O326 W37 O74 169.1(9) . .
O208 W37 O74 84.8(8) . .
O141 W37 O74 83.7(8) . .
O132 W37 O74 73.6(8) . .
O199 W37 O74 70.3(8) . .
O326 W37 K35 93.4(9) . .
O208 W37 K35 39.3(7) . .
O141 W37 K35 126.5(7) . .
O132 W37 K35 136.0(8) . .
O199 W37 K35 49.9(8) . .
O74 W37 K35 86.4(7) . .
O379 W38 O171 101.2(11) . .
O379 W38 O98 98.2(11) . .
O171 W38 O98 99.3(10) . .
O379 W38 O328 94.6(11) . .
O171 W38 O328 96.7(10) . .
O98 W38 O328 157.1(9) . .
O379 W38 O308 95.2(10) . .
O171 W38 O308 163.1(10) . .
O98 W38 O308 82.0(9) . .
O328 W38 O308 78.0(9) . .
O379 W38 O86 171.4(10) . .
O171 W38 O86 87.4(9) . .
O98 W38 O86 79.0(9) . .
O328 W38 O86 85.5(9) . .
O308 W38 O86 76.3(8) . .
O379 W38 K1 119.4(8) . .
O171 W38 K1 125.6(7) . .
O98 W38 K1 44.0(7) . .
O328 W38 K1 113.1(6) . .
O308 W38 K1 46.0(6) . .
O86 W38 K1 53.2(5) . .
O379 W38 K25 34.8(9) . .
O171 W38 K25 119.8(8) . .
O98 W38 K25 67.0(6) . .
O328 W38 K25 118.0(7) . .
O308 W38 K25 76.3(7) . .
O86 W38 K25 138.6(6) . .
K1 W38 K25 85.56(19) . .
O287 W39 O88 103.2(10) . .
O287 W39 O30 102.8(10) . .
O88 W39 O30 90.4(9) . .
O287 W39 O143 102.4(10) . .
O88 W39 O143 88.5(9) . .
O30 W39 O143 154.3(8) . .
O287 W39 O99 101.9(10) . .
O88 W39 O99 154.8(8) . .
O30 W39 O99 86.5(9) . .
O143 W39 O99 83.7(9) . .
O287 W39 O242 171.7(9) . .
O88 W39 O242 71.5(8) . .
O30 W39 O242 71.4(7) . .
O143 W39 O242 84.0(7) . .
O99 W39 O242 83.9(7) . .
O356 W40 O264 99.8(11) . .
O356 W40 O137 103.2(10) . .
O264 W40 O137 88.4(9) . .
O356 W40 O180 102.8(11) . .
O264 W40 O180 157.4(9) . .
O137 W40 O180 87.0(9) . .
O356 W40 O169 101.3(10) . .
O264 W40 O169 88.0(9) . .
O137 W40 O169 155.5(9) . .
O180 W40 O169 87.1(9) . .
O356 W40 O296 172.1(10) . .
O264 W40 O296 85.3(8) . .
O137 W40 O296 82.8(8) . .
O180 W40 O296 72.1(8) . .
O169 W40 O296 72.8(8) . .
O356 W40 K5 87.4(8) . .
O264 W40 K5 135.6(7) . .
O137 W40 K5 47.6(6) . .
O180 W40 K5 47.0(7) . .
O169 W40 K5 133.8(7) . .
O296 W40 K5 93.1(5) . .
O11 W41 O124 101.1(10) . .
O11 W41 O87 99.0(9) . .
O124 W41 O87 95.0(9) . .
O11 W41 O63 96.7(9) . .
O124 W41 O63 96.5(9) . .
O87 W41 O63 158.3(8) . .
O11 W41 O205 86.9(9) . .
O124 W41 O205 171.6(8) . .
O87 W41 O205 81.3(8) . .
O63 W41 O205 84.7(8) . .
O11 W41 O191 165.5(9) . .
O124 W41 O191 93.1(9) . .
O87 W41 O191 82.3(8) . .
O63 W41 O191 78.8(8) . .
O205 W41 O191 79.0(8) . .
O11 W41 K4 128.2(7) . .
O124 W41 K4 115.0(6) . .
O87 W41 K4 44.8(6) . .
O63 W41 K4 113.6(6) . .
O205 W41 K4 57.2(5) . .
O191 W41 K4 44.9(5) . .
O11 W41 K3 49.7(7) . .
O124 W41 K3 106.1(6) . .
O87 W41 K3 144.5(6) . .
O63 W41 K3 47.2(6) . .
O205 W41 K3 80.8(5) . .
O191 W41 K3 123.5(6) . .
K4 W41 K3 136.96(18) . .
O262 W42 O29 103.7(11) . .
O262 W42 O112 100.2(10) . .
O29 W42 O112 95.4(9) . .
O262 W42 O240 97.9(9) . .
O29 W42 O240 95.6(9) . .
O112 W42 O240 155.9(9) . .
O262 W42 O211 86.7(11) . .
O29 W42 O211 169.5(9) . .
O112 W42 O211 84.2(9) . .
O240 W42 O211 81.1(9) . .
O262 W42 O46 164.5(10) . .
O29 W42 O46 91.5(9) . .
O112 W42 O46 80.8(8) . .
O240 W42 O46 77.6(8) . .
O211 W42 O46 78.1(8) . .
O262 W42 K36 126.0(10) . .
O29 W42 K36 52.4(8) . .
O112 W42 K36 126.5(8) . .
O240 W42 K36 49.3(8) . .
O211 W42 K36 119.9(8) . .
O46 W42 K36 61.9(7) . .
O262 W42 K11 27.4(8) . .
O29 W42 K11 115.5(7) . .
O112 W42 K11 74.7(6) . .
O240 W42 K11 119.0(6) . .
O211 W42 K11 74.6(6) . .
O46 W42 K11 144.7(6) . .
K36 W42 K11 153.0(5) . .
O139 W43 O99 102.9(10) . .
O139 W43 O113 102.3(10) . .
O99 W43 O113 89.4(10) . .
O139 W43 O26 102.5(10) . .
O99 W43 O26 87.8(9) . .
O113 W43 O26 155.1(9) . .
O139 W43 O192 102.3(10) . .
O99 W43 O192 154.8(9) . .
O113 W43 O192 86.6(9) . .
O26 W43 O192 85.5(9) . .
O222 W44 O315 100.8(11) . .
O222 W44 O318 99.4(10) . .
O315 W44 O318 95.1(10) . .
O222 W44 O104 97.5(10) . .
O315 W44 O104 95.8(11) . .
O318 W44 O104 157.8(11) . .
O222 W44 O258 167.0(10) . .
O315 W44 O258 92.1(10) . .
O318 W44 O258 80.7(9) . .
O104 W44 O258 79.5(9) . .
O222 W44 O337 88.4(10) . .
O315 W44 O337 170.7(11) . .
O318 W44 O337 84.2(9) . .
O104 W44 O337 82.0(9) . .
O258 W44 O337 78.7(9) . .
O222 W44 K8 27.2(8) . .
O315 W44 K8 114.0(9) . .
O318 W44 K8 74.8(7) . .
O104 W44 K8 117.7(7) . .
O258 W44 K8 145.3(6) . .
O337 W44 K8 74.7(6) . .
O168 W45 O65 102.2(11) . .
O168 W45 O145 102.4(10) . .
O65 W45 O145 87.8(9) . .
O168 W45 O34 99.5(11) . .
O65 W45 O34 158.2(9) . .
O145 W45 O34 86.5(10) . .
O168 W45 O163 101.7(10) . .
O65 W45 O163 91.6(9) . .
O145 W45 O163 155.4(9) . .
O34 W45 O163 85.1(9) . .
O168 W45 O256 170.6(10) . .
O65 W45 O256 84.6(8) . .
O145 W45 O256 84.1(8) . .
O34 W45 O256 73.9(8) . .
O163 W45 O256 71.4(8) . .
O168 W45 K6 92.0(8) . .
O65 W45 K6 39.4(6) . .
O145 W45 K6 127.2(7) . .
O34 W45 K6 141.1(7) . .
O163 W45 K6 56.1(7) . .
O256 W45 K6 89.3(5) . .
O184 W46 O172 102.5(10) . .
O184 W46 O329 99.2(9) . .
O172 W46 O329 99.6(10) . .
O184 W46 O20 95.6(9) . .
O172 W46 O20 94.7(10) . .
O329 W46 O20 156.6(9) . .
O184 W46 O250 162.7(10) . .
O172 W46 O250 94.2(9) . .
O329 W46 O250 82.2(8) . .
O20 W46 O250 78.4(8) . .
O184 W46 O127 87.3(9) . .
O172 W46 O127 170.1(9) . .
O329 W46 O127 80.1(8) . .
O20 W46 O127 82.6(8) . .
O250 W46 O127 75.9(8) . .
O184 W46 K7 125.4(7) . .
O172 W46 K7 120.7(7) . .
O329 W46 K7 45.6(7) . .
O20 W46 K7 111.0(6) . .
O250 W46 K7 45.4(5) . .
O127 W46 K7 52.4(5) . .
O184 W46 K39 122.4(9) . .
O172 W46 K39 41.2(8) . .
O329 W46 K39 62.1(7) . .
O20 W46 K39 123.2(7) . .
O250 W46 K39 73.6(7) . .
O127 W46 K39 133.7(6) . .
K7 W46 K39 81.5(4) . .
O248 W47 O249 102.8(11) . .
O248 W47 O141 102.1(11) . .
O249 W47 O141 87.0(9) . .
O248 W47 O180 102.0(11) . .
O249 W47 O180 95.2(10) . .
O141 W47 O180 154.7(9) . .
O248 W47 O373 102.1(11) . .
O249 W47 O373 154.7(9) . .
O141 W47 O373 83.5(10) . .
O180 W47 O373 83.9(10) . .
O248 W47 O296 170.1(11) . .
O249 W47 O296 85.7(8) . .
O141 W47 O296 83.3(8) . .
O180 W47 O296 71.7(8) . .
O373 W47 O296 70.0(8) . .
O248 W47 K5 85.9(8) . .
O249 W47 K5 53.8(7) . .
O141 W47 K5 140.7(6) . .
O180 W47 K5 49.3(7) . .
O373 W47 K5 132.9(8) . .
O296 W47 K5 95.2(5) . .
O248 W47 K6 29.8(9) . .
O249 W47 K6 73.1(7) . .
O141 W47 K6 97.8(7) . .
O180 W47 K6 107.0(7) . .
O373 W47 K6 131.4(7) . .
O296 W47 K6 158.6(5) . .
K5 W47 K6 70.31(17) . .
O46 W48 O82 101.6(10) . .
O46 W48 O225 98.3(11) . .
O82 W48 O225 99.6(10) . .
O46 W48 O155 89.1(9) . .
O82 W48 O155 159.9(10) . .
O225 W48 O155 95.5(9) . .
O46 W48 O108 154.8(9) . .
O82 W48 O108 97.3(9) . .
O225 W48 O108 94.8(10) . .
O155 W48 O108 68.2(9) . .
O46 W48 O159 86.5(10) . .
O82 W48 O159 83.3(10) . .
O225 W48 O159 173.7(11) . .
O155 W48 O159 80.4(9) . .
O108 W48 O159 79.2(9) . .
O46 W48 K10 126.6(7) . .
O82 W48 K10 46.1(7) . .
O225 W48 K10 59.9(8) . .
O155 W48 K10 136.9(7) . .
O108 W48 K10 78.7(6) . .
O159 W48 K10 120.2(7) . .
O46 W48 K36 48.5(8) . .
O82 W48 K36 70.1(8) . .
O225 W48 K36 138.3(9) . .
O155 W48 K36 106.4(8) . .
O108 W48 K36 126.0(7) . .
O159 W48 K36 47.9(8) . .
K10 W48 K36 115.3(4) . .
O228 W49 O116 103.7(9) . .
O228 W49 O304 100.6(11) . .
O116 W49 O304 89.6(10) . .
O228 W49 O147 98.7(10) . .
O116 W49 O147 157.6(9) . .
O304 W49 O147 85.8(10) . .
O228 W49 O182 105.8(11) . .
O116 W49 O182 87.8(9) . .
O304 W49 O182 153.4(9) . .
O147 W49 O182 86.6(9) . .
O228 W49 O254 170.5(9) . .
O116 W49 O254 84.3(8) . .
O304 W49 O254 84.3(9) . .
O147 W49 O254 73.4(8) . .
O182 W49 O254 69.0(8) . .
O228 W49 K2 96.5(8) . .
O116 W49 K2 40.8(8) . .
O304 W49 K2 130.2(7) . .
O147 W49 K2 137.0(7) . .
O182 W49 K2 50.5(6) . .
O254 W49 K2 86.2(5) . .
O283 W50 O237 102.6(11) . .
O283 W50 O98 98.3(10) . .
O237 W50 O98 98.3(10) . .
O283 W50 O57 97.3(10) . .
O237 W50 O57 95.0(10) . .
O98 W50 O57 156.7(9) . .
O283 W50 O188 87.1(9) . .
O237 W50 O188 170.2(9) . .
O98 W50 O188 79.5(8) . .
O57 W50 O188 84.2(8) . .
O283 W50 O338 162.6(9) . .
O237 W50 O338 94.6(9) . .
O98 W50 O338 81.9(9) . .
O57 W50 O338 78.0(9) . .
O188 W50 O338 75.7(8) . .
O283 W50 K1 124.9(8) . .
O237 W50 K1 118.6(7) . .
O98 W50 K1 44.1(7) . .
O57 W50 K1 112.6(7) . .
O188 W50 K1 53.5(6) . .
O338 W50 K1 45.5(6) . .
O283 W50 K25 119.3(8) . .
O237 W50 K25 34.6(7) . .
O98 W50 K25 66.6(6) . .
O57 W50 K25 119.2(6) . .
O188 W50 K25 138.8(6) . .
O338 W50 K25 76.9(6) . .
K1 W50 K25 85.43(19) . .
O246 W51 O109 102.9(10) . .
O246 W51 O36 102.9(10) . .
O109 W51 O36 93.1(9) . .
O246 W51 O145 102.9(10) . .
O109 W51 O145 87.6(10) . .
O36 W51 O145 153.3(9) . .
O246 W51 O78 99.4(10) . .
O109 W51 O78 157.3(9) . .
O36 W51 O78 85.6(9) . .
O145 W51 O78 83.7(9) . .
O246 W51 O351 169.0(10) . .
O109 W51 O351 86.4(8) . .
O36 W51 O351 70.3(8) . .
O145 W51 O351 83.1(8) . .
O78 W51 O351 71.8(8) . .
O246 W51 K7 96.1(8) . .
O109 W51 K7 38.7(7) . .
O36 W51 K7 57.1(6) . .
O145 W51 K7 126.1(6) . .
O78 W51 K7 141.9(7) . .
O351 W51 K7 87.4(6) . .
O115 W52 O89 100.5(10) . .
O115 W52 O130 100.9(10) . .
O89 W52 O130 97.1(10) . .
O115 W52 O14 94.4(9) . .
O89 W52 O14 95.0(10) . .
O130 W52 O14 158.5(8) . .
O115 W52 O270 164.8(9) . .
O89 W52 O270 92.7(9) . .
O130 W52 O270 84.7(9) . .
O14 W52 O270 76.9(9) . .
O115 W52 O126 88.9(8) . .
O89 W52 O126 170.5(8) . .
O130 W52 O126 79.8(8) . .
O14 W52 O126 85.4(8) . .
O270 W52 O126 78.1(7) . .
O115 W52 K2 50.0(8) . .
O89 W52 K2 114.7(7) . .
O130 W52 K2 138.8(7) . .
O14 W52 K2 47.2(6) . .
O270 W52 K2 117.3(6) . .
O126 W52 K2 72.3(5) . .
O115 W52 K1 129.9(7) . .
O89 W52 K1 119.3(7) . .
O130 W52 K1 48.6(6) . .
O14 W52 K1 109.9(6) . .
O270 W52 K1 45.6(6) . .
O126 W52 K1 52.1(5) . .
K2 W52 K1 122.87(18) . .
O115 W52 K31 64.3(11) . .
O89 W52 K31 36.2(11) . .
O130 W52 K31 103.8(10) . .
O14 W52 K31 96.4(10) . .
O270 W52 K31 128.4(10) . .
O126 W52 K31 153.2(9) . .
K2 W52 K31 89.3(8) . .
K1 W52 K31 147.2(8) . .
O115 W52 K28 116.1(8) . .
O89 W52 K28 37.8(8) . .
O130 W52 K28 61.0(7) . .
O14 W52 K28 124.8(6) . .
O270 W52 K28 79.0(6) . .
O126 W52 K28 135.9(6) . .
K2 W52 K28 151.6(3) . .
K1 W52 K28 85.4(3) . .
K31 W52 K28 63.1(8) . .
O91 W53 O236 103.7(11) . .
O91 W53 O181 102.5(9) . .
O236 W53 O181 89.5(9) . .
O91 W53 O297 101.4(10) . .
O236 W53 O297 93.0(10) . .
O181 W53 O297 154.7(9) . .
O91 W53 O149 99.7(11) . .
O236 W53 O149 156.6(10) . .
O181 W53 O149 84.2(9) . .
O297 W53 O149 83.6(10) . .
O91 W53 O17 169.6(10) . .
O236 W53 O17 84.3(8) . .
O181 W53 O17 84.0(8) . .
O297 W53 O17 71.2(8) . .
O149 W53 O17 72.6(8) . .
O91 W53 K29 43.3(8) . .
O236 W53 K29 87.5(7) . .
O181 W53 K29 62.2(7) . .
O297 W53 K29 143.0(7) . .
O149 W53 K29 109.1(8) . .
O17 W53 K29 145.3(6) . .
O209 W54 O20 103.3(10) . .
O209 W54 O232 100.4(10) . .
O20 W54 O232 156.3(10) . .
O209 W54 O297 100.4(10) . .
O20 W54 O297 90.0(10) . .
O232 W54 O297 87.0(10) . .
O209 W54 O75 103.9(9) . .
O20 W54 O75 88.2(9) . .
O232 W54 O75 84.9(9) . .
O297 W54 O75 155.4(9) . .
O209 W54 O17 171.4(8) . .
O20 W54 O17 81.7(8) . .
O232 W54 O17 74.9(9) . .
O297 W54 O17 72.4(8) . .
O75 W54 O17 83.1(7) . .
O209 W54 K12 40.6(7) . 1_655
O20 W54 K12 136.7(7) . 1_655
O232 W54 K12 64.6(7) . 1_655
O297 W54 K12 115.1(8) . 1_655
O75 W54 K12 82.0(6) . 1_655
O17 W54 K12 137.8(5) . 1_655
O280 W55 O149 104.1(11) . .
O280 W55 O232 104.6(11) . .
O149 W55 O232 88.5(10) . .
O280 W55 O223 103.1(11) . .
O149 W55 O223 152.7(10) . .
O232 W55 O223 86.9(9) . .
O280 W55 O178 102.1(11) . .
O149 W55 O178 86.9(9) . .
O232 W55 O178 153.2(9) . .
O223 W55 O178 85.2(9) . .
O170 W56 O215 101.8(11) . .
O170 W56 O130 96.3(11) . .
O215 W56 O130 100.5(10) . .
O170 W56 O234 94.6(11) . .
O215 W56 O234 95.2(10) . .
O130 W56 O234 158.6(9) . .
O170 W56 O313 93.0(10) . .
O215 W56 O313 164.1(10) . .
O130 W56 O313 83.3(9) . .
O234 W56 O313 77.8(9) . .
O170 W56 O125 171.1(10) . .
O215 W56 O125 87.1(9) . .
O130 W56 O125 81.4(8) . .
O234 W56 O125 85.0(9) . .
O313 W56 O125 78.2(8) . .
O170 W56 K11 115.3(9) . .
O215 W56 K11 50.1(8) . .
O130 W56 K11 139.1(7) . .
O234 W56 K11 47.8(7) . .
O313 W56 K11 118.0(6) . .
O125 W56 K11 70.9(5) . .
O170 W56 K1 119.1(9) . .
O215 W56 K1 128.7(8) . .
O130 W56 K1 48.8(6) . .
O234 W56 K1 109.8(7) . .
O313 W56 K1 44.3(6) . .
O125 W56 K1 53.2(5) . .
K11 W56 K1 122.6(2) . .
O170 W56 K28 36.7(9) . .
O215 W56 K28 117.7(8) . .
O130 W56 K28 61.7(7) . .
O234 W56 K28 122.6(7) . .
O313 W56 K28 77.8(6) . .
O125 W56 K28 137.7(6) . .
K11 W56 K28 151.4(3) . .
K1 W56 K28 85.7(3) . .
O146 W57 O338 105.0(10) . .
O146 W57 O185 100.4(10) . .
O338 W57 O185 93.6(10) . .
O146 W57 O200 102.4(11) . .
O338 W57 O200 86.9(10) . .
O185 W57 O200 156.2(10) . .
O146 W57 O330 98.5(11) . .
O338 W57 O330 156.0(10) . .
O185 W57 O330 86.6(10) . .
O200 W57 O330 83.5(10) . .
O146 W57 O131 167.9(9) . .
O338 W57 O131 85.5(8) . .
O185 W57 O131 72.4(8) . .
O200 W57 O131 83.9(9) . .
O330 W57 O131 71.7(9) . .
O146 W57 K1 97.0(8) . .
O338 W57 K1 39.5(8) . .
O185 W57 K1 56.6(6) . .
O200 W57 K1 126.2(7) . .
O330 W57 K1 142.1(8) . .
O131 W57 K1 87.3(5) . .
O71 W58 O61 101.9(10) . .
O71 W58 O78 102.6(10) . .
O61 W58 O78 88.9(9) . .
O71 W58 O105 102.5(10) . .
O61 W58 O105 155.6(9) . .
O78 W58 O105 86.5(9) . .
O71 W58 O223 103.2(10) . .
O61 W58 O223 88.5(9) . .
O78 W58 O223 154.0(9) . .
O105 W58 O223 85.3(9) . .
O71 W58 O351 170.8(9) . .
O61 W58 O351 72.1(8) . .
O78 W58 O351 70.8(8) . .
O105 W58 O351 83.8(8) . .
O223 W58 O351 83.9(8) . .
O376 W59 O160 102.7(11) . .
O376 W59 O336 95.9(11) . .
O160 W59 O336 101.3(10) . .
O376 W59 O279 96.1(11) . .
O160 W59 O279 94.0(10) . .
O336 W59 O279 158.0(11) . .
O376 W59 O353 170.9(10) . .
O160 W59 O353 86.4(9) . .
O336 W59 O353 81.3(10) . .
O279 W59 O353 84.0(10) . .
O376 W59 O409 92.1(11) . .
O160 W59 O409 164.3(11) . .
O336 W59 O409 82.2(10) . .
O279 W59 O409 78.9(9) . .
O353 W59 O409 78.9(9) . .
O376 W59 K10 113.4(8) . .
O160 W59 K10 129.6(8) . .
O336 W59 K10 43.1(8) . .
O279 W59 K10 114.9(7) . .
O353 W59 K10 58.8(7) . .
O409 W59 K10 45.3(6) . .
O376 W59 K9 108.5(8) . .
O160 W59 K9 50.0(7) . .
O336 W59 K9 145.2(7) . .
O279 W59 K9 44.4(7) . .
O353 W59 K9 78.0(7) . .
O409 W59 K9 120.2(7) . .
K10 W59 K9 135.4(2) . .
O186 W60 O178 103.3(10) . .
O186 W60 O105 104.0(10) . .
O178 W60 O105 87.9(9) . .
O186 W60 O34 102.2(11) . .
O178 W60 O34 154.3(9) . .
O105 W60 O34 87.9(9) . .
O186 W60 O134 102.2(10) . .
O178 W60 O134 86.6(9) . .
O105 W60 O134 153.8(8) . .
O34 W60 O134 86.0(9) . .
O186 W60 O256 169.8(10) . .
O178 W60 O256 83.7(8) . .
O105 W60 O256 83.5(8) . .
O34 W60 O256 70.7(8) . .
O134 W60 O256 70.4(8) . .
O312 W61 O48 103.8(10) . .
O312 W61 O181 102.3(11) . .
O48 W61 O181 86.6(9) . .
O312 W61 O134 100.8(10) . .
O48 W61 O134 155.2(9) . .
O181 W61 O134 85.9(10) . .
O312 W61 O163 103.3(11) . .
O48 W61 O163 91.2(9) . .
O181 W61 O163 154.1(9) . .
O134 W61 O163 85.4(10) . .
O312 W61 O256 171.1(10) . .
O48 W61 O256 83.1(8) . .
O181 W61 O256 83.5(8) . .
O134 W61 O256 72.6(8) . .
O163 W61 O256 70.7(8) . .
O312 W61 K6 95.8(8) . .
O48 W61 K6 41.5(6) . .
O181 W61 K6 127.9(7) . .
O134 W61 K6 137.8(7) . .
O163 W61 K6 52.9(7) . .
O256 W61 K6 85.7(5) . .
O266 W62 O317 101.0(12) . .
O266 W62 O77 99.6(10) . .
O317 W62 O77 98.2(11) . .
O266 W62 O286 92.6(11) . .
O317 W62 O286 98.5(11) . .
O77 W62 O286 157.1(9) . .
O266 W62 O83 92.5(10) . .
O317 W62 O83 166.3(10) . .
O77 W62 O83 82.1(8) . .
O286 W62 O83 78.0(9) . .
O266 W62 O301 166.7(10) . .
O317 W62 O301 88.4(11) . .
O77 W62 O301 88.4(9) . .
O286 W62 O301 76.5(9) . .
O83 W62 O301 77.9(8) . .
O266 W62 K11 46.5(9) . .
O317 W62 K11 125.3(10) . .
O77 W62 K11 125.5(7) . .
O286 W62 K11 53.3(6) . .
O83 W62 K11 63.1(6) . .
O301 W62 K11 120.2(6) . .
O266 W62 K27 91.7(9) . .
O317 W62 K27 48.1(9) . .
O77 W62 K27 53.1(7) . .
O286 W62 K27 146.4(7) . .
O83 W62 K27 135.0(6) . .
O301 W62 K27 101.6(7) . .
K11 W62 K27 138.1(3) . .
O266 W62 K18 36.5(8) . .
O317 W62 K18 64.4(9) . .
O77 W62 K18 104.0(6) . .
O286 W62 K18 97.3(7) . .
O83 W62 K18 128.9(6) . .
O301 W62 K18 151.2(6) . .
K11 W62 K18 73.5(2) . .
K27 W62 K18 68.0(3) . .
O353 W63 O272 99.4(11) . .
O353 W63 O258 100.0(11) . .
O272 W63 O258 104.1(10) . .
O353 W63 O108 94.4(10) . .
O272 W63 O108 95.8(9) . .
O258 W63 O108 153.0(9) . .
O353 W63 O174 96.0(10) . .
O272 W63 O174 158.7(9) . .
O258 W63 O174 87.6(9) . .
O108 W63 O174 68.2(8) . .
O353 W63 O27 172.9(10) . .
O272 W63 O27 83.4(9) . .
O258 W63 O27 85.6(10) . .
O108 W63 O27 78.8(9) . .
O174 W63 O27 79.7(9) . .
O353 W63 K10 60.1(8) . .
O272 W63 K10 45.0(8) . .
O258 W63 K10 128.7(7) . .
O108 W63 K10 78.3(6) . .
O174 W63 K10 137.2(7) . .
O27 W63 K10 119.6(6) . .
O152 W64 O319 104.7(10) . .
O152 W64 O49 102.6(10) . .
O319 W64 O49 93.8(9) . .
O152 W64 O264 100.9(10) . .
O319 W64 O264 88.5(10) . .
O49 W64 O264 154.9(9) . .
O152 W64 O203 98.9(10) . .
O319 W64 O203 155.8(10) . .
O49 W64 O203 85.7(9) . .
O264 W64 O203 82.2(9) . .
O152 W64 O68 169.6(8) . .
O319 W64 O68 84.6(9) . .
O49 W64 O68 71.6(8) . .
O264 W64 O68 83.8(8) . .
O203 W64 O68 72.3(8) . .
O152 W64 K4 96.5(7) . .
O319 W64 K4 39.9(7) . .
O49 W64 K4 57.1(6) . .
O264 W64 K4 128.3(6) . .
O203 W64 K4 142.1(7) . .
O68 W64 K4 87.7(5) . .
O349 W65 O344 103.5(13) . .
O349 W65 O329 97.8(11) . .
O344 W65 O329 99.9(10) . .
O349 W65 O230 94.5(12) . .
O344 W65 O230 95.6(11) . .
O329 W65 O230 157.3(9) . .
O349 W65 O385 93.8(11) . .
O344 W65 O385 162.0(10) . .
O329 W65 O385 82.0(9) . .
O230 W65 O385 78.2(9) . .
O349 W65 O226 170.0(11) . .
O344 W65 O226 86.3(10) . .
O329 W65 O226 78.9(9) . .
O230 W65 O226 85.7(9) . .
O385 W65 O226 76.5(8) . .
O349 W65 K23 103.6(10) . .
O344 W65 K23 48.0(8) . .
O329 W65 K23 144.6(7) . .
O230 W65 K23 47.6(7) . .
O385 W65 K23 123.6(6) . .
O226 W65 K23 83.9(6) . .
O349 W65 K7 119.1(10) . .
O344 W65 K7 125.9(8) . .
O329 W65 K7 45.8(7) . .
O230 W65 K7 111.5(7) . .
O385 W65 K7 44.9(6) . .
O226 W65 K7 52.1(6) . .
K23 W65 K7 134.9(3) . .
O349 W65 K39 35.5(11) . .
O344 W65 K39 125.0(9) . .
O329 W65 K39 67.3(7) . .
O230 W65 K39 116.1(8) . .
O385 W65 K39 72.4(7) . .
O226 W65 K39 136.4(7) . .
K23 W65 K39 139.1(4) . .
K7 W65 K39 84.3(4) . .
O40 W66 O28 103.1(10) . .
O40 W66 O199 100.6(11) . .
O28 W66 O199 94.9(9) . .
O40 W66 O32 102.5(10) . .
O28 W66 O32 87.2(9) . .
O199 W66 O32 155.7(10) . .
O40 W66 O97 97.7(10) . .
O28 W66 O97 158.5(9) . .
O199 W66 O97 86.3(10) . .
O32 W66 O97 83.1(9) . .
O40 W66 O74 169.2(9) . .
O28 W66 O74 85.3(8) . .
O199 W66 O74 71.6(10) . .
O32 W66 O74 84.5(8) . .
O97 W66 O74 74.7(8) . .
O40 W66 K35 90.8(9) . .
O28 W66 K35 45.8(8) . .
O199 W66 K35 53.7(8) . .
O32 W66 K35 133.1(7) . .
O97 W66 K35 139.9(8) . .
O74 W66 K35 90.4(7) . .
O340 W67 O286 103.4(11) . .
O340 W67 O350 97.5(12) . .
O286 W67 O350 159.0(11) . .
O340 W67 O372 101.3(12) . .
O286 W67 O372 91.5(10) . .
O350 W67 O372 86.0(10) . .
O340 W67 O401 104.6(12) . .
O286 W67 O401 84.4(10) . .
O350 W67 O401 88.8(10) . .
O372 W67 O401 154.0(11) . .
O340 W67 O408 168.8(11) . .
O286 W67 O408 85.1(9) . .
O350 W67 O408 74.3(10) . .
O372 W67 O408 70.8(9) . .
O401 W67 O408 83.2(9) . .
O340 W67 K11 94.5(9) . .
O286 W67 K11 43.8(7) . .
O350 W67 K11 136.5(8) . .
O372 W67 K11 50.7(7) . .
O401 W67 K11 127.9(7) . .
O408 W67 K11 86.6(6) . .
O362 W68 O330 103.6(12) . .
O362 W68 O161 102.7(12) . .
O330 W68 O161 89.7(11) . .
O362 W68 O310 102.7(11) . .
O330 W68 O310 89.1(11) . .
O161 W68 O310 154.1(10) . .
O362 W68 O311 102.3(12) . .
O330 W68 O311 154.0(10) . .
O161 W68 O311 86.1(11) . .
O310 W68 O311 83.7(11) . .
O362 W68 O131 171.9(10) . .
O330 W68 O131 70.9(9) . .
O161 W68 O131 71.6(9) . .
O310 W68 O131 83.6(8) . .
O311 W68 O131 83.4(8) . .
O201 W69 O81 103.0(11) . .
O201 W69 O233 102.4(11) . .
O81 W69 O233 86.8(9) . .
O201 W69 O267 102.1(11) . .
O81 W69 O267 91.4(9) . .
O233 W69 O267 155.2(10) . .
O201 W69 O144 97.9(11) . .
O81 W69 O144 158.9(10) . .
O233 W69 O144 85.7(9) . .
O267 W69 O144 87.3(9) . .
O201 W69 O175 170.0(9) . .
O81 W69 O175 85.3(9) . .
O233 W69 O175 83.5(9) . .
O267 W69 O175 71.8(9) . .
O144 W69 O175 74.3(9) . .
O201 W69 K8 93.2(8) . .
O81 W69 K8 42.5(7) . .
O233 W69 K8 129.2(6) . .
O267 W69 K8 52.6(6) . .
O144 W69 K8 139.9(7) . .
O175 W69 K8 89.1(5) . .
O398 W70 O213 103.1(12) . .
O398 W70 O336 95.4(13) . .
O213 W70 O336 99.9(11) . .
O398 W70 O245 96.2(13) . .
O213 W70 O245 95.8(10) . .
O336 W70 O245 157.8(10) . .
O398 W70 O225 170.9(11) . .
O213 W70 O225 85.8(10) . .
O336 W70 O225 81.3(10) . .
O245 W70 O225 84.3(10) . .
O398 W70 O392 92.4(11) . .
O213 W70 O392 164.0(9) . .
O336 W70 O392 82.0(10) . .
O245 W70 O392 78.6(10) . .
O225 W70 O392 78.7(8) . .
O398 W70 K18 109.7(11) . .
O213 W70 K18 49.8(8) . .
O336 W70 K18 143.6(7) . .
O245 W70 K18 46.4(7) . .
O225 W70 K18 77.2(7) . .
O392 W70 K18 121.3(7) . .
O398 W70 K10 113.1(10) . .
O213 W70 K10 129.2(8) . .
O336 W70 K10 44.2(8) . .
O245 W70 K10 113.6(7) . .
O225 W70 K10 58.9(7) . .
O392 W70 K10 44.0(7) . .
K18 W70 K10 134.7(2) . .
O241 W71 O323 101.8(11) . .
O241 W71 O183 100.9(11) . .
O323 W71 O183 95.5(10) . .
O241 W71 O31 95.3(10) . .
O323 W71 O31 93.9(10) . .
O183 W71 O31 159.1(10) . .
O241 W71 O106 162.5(10) . .
O323 W71 O106 94.9(9) . .
O183 W71 O106 82.5(10) . .
O31 W71 O106 78.2(9) . .
O241 W71 O82 88.4(10) . .
O323 W71 O82 169.8(9) . .
O183 W71 O82 82.9(9) . .
O31 W71 O82 84.4(9) . .
O106 W71 O82 74.9(8) . .
O241 W71 K10 125.1(8) . .
O323 W71 K10 122.2(8) . .
O183 W71 K10 48.4(8) . .
O31 W71 K10 111.1(7) . .
O106 W71 K10 46.0(6) . .
O82 W71 K10 49.9(6) . .
O241 W71 K36 52.4(9) . .
O323 W71 K36 110.7(9) . .
O183 W71 K36 145.0(8) . .
O31 W71 K36 44.3(7) . .
O106 W71 K36 116.5(8) . .
O82 W71 K36 75.1(7) . .
K10 W71 K36 123.8(4) . .
O241 W71 K24 118.9(9) . .
O323 W71 K24 40.5(8) . .
O183 W71 K24 57.4(7) . .
O31 W71 K24 124.6(6) . .
O106 W71 K24 77.5(7) . .
O82 W71 K24 134.0(6) . .
K10 W71 K24 84.6(3) . .
K36 W71 K24 150.9(5) . .
O148 W72 O165 104.7(11) . .
O148 W72 O233 102.9(10) . .
O165 W72 O233 87.6(9) . .
O148 W72 O298 101.6(10) . .
O165 W72 O298 90.6(9) . .
O233 W72 O298 155.1(9) . .
O148 W72 O123 99.8(10) . .
O165 W72 O123 155.4(10) . .
O233 W72 O123 85.2(9) . .
O298 W72 O123 86.2(9) . .
O148 W72 O176 168.3(9) . .
O165 W72 O176 84.9(9) . .
O233 W72 O176 83.8(8) . .
O298 W72 O176 71.3(8) . .
O123 W72 O176 71.0(8) . .
O148 W72 K7 97.8(8) . .
O165 W72 K7 38.6(6) . .
O233 W72 K7 125.9(6) . .
O298 W72 K7 54.3(6) . .
O123 W72 K7 139.2(7) . .
O176 W72 K7 85.6(5) . .
O148 W72 K13 26.9(8) . .
O165 W72 K13 78.7(7) . .
O233 W72 K13 95.1(7) . .
O298 W72 K13 109.0(7) . .
O123 W72 K13 125.3(7) . .
O176 W72 K13 163.6(5) . .
K7 W72 K13 81.91(16) . .
O260 W73 O58 101.0(11) . .
O260 W73 O97 102.2(11) . .
O58 W73 O97 91.6(10) . .
O260 W73 O120 103.4(11) . .
O58 W73 O120 87.0(10) . .
O97 W73 O120 154.2(9) . .
O260 W73 O132 103.4(11) . .
O58 W73 O132 155.4(9) . .
O97 W73 O132 86.2(10) . .
O120 W73 O132 84.6(11) . .
O118 W74 O154 102.4(11) . .
O118 W74 O112 98.5(10) . .
O154 W74 O112 103.8(9) . .
O118 W74 O70 95.9(10) . .
O154 W74 O70 94.9(9) . .
O112 W74 O70 153.3(9) . .
O118 W74 O155 96.2(10) . .
O154 W74 O155 157.7(9) . .
O112 W74 O155 85.4(9) . .
O70 W74 O155 70.8(9) . .
O118 W74 O24 173.3(10) . .
O154 W74 O24 84.3(9) . .
O112 W74 O24 80.1(8) . .
O70 W74 O24 83.0(8) . .
O155 W74 O24 77.3(8) . .
O118 W74 K18 40.4(8) . .
O154 W74 K18 108.3(7) . .
O112 W74 K18 58.2(6) . .
O70 W74 K18 133.1(7) . .
O155 W74 K18 93.9(6) . .
O24 W74 K18 138.0(5) . .
O118 W74 K22 139.2(8) . .
O154 W74 K22 65.9(8) . .
O112 W74 K22 122.0(7) . .
O70 W74 K22 49.7(7) . .
O155 W74 K22 92.0(7) . .
O24 W74 K22 43.4(6) . .
K18 W74 K22 174.2(3) . .
O95 W75 O313 101.5(10) . .
O95 W75 O150 103.0(11) . .
O313 W75 O150 87.4(9) . .
O95 W75 O220 101.4(11) . .
O313 W75 O220 93.0(10) . .
O150 W75 O220 155.0(10) . .
O95 W75 O277 98.8(10) . .
O313 W75 O277 159.4(10) . .
O150 W75 O277 85.0(10) . .
O220 W75 O277 86.0(10) . .
O95 W75 O281 169.6(9) . .
O313 W75 O281 87.4(9) . .
O150 W75 O281 82.6(9) . .
O220 W75 O281 72.4(9) . .
O277 W75 O281 72.7(9) . .
O95 W75 K1 96.0(8) . .
O313 W75 K1 38.7(7) . .
O150 W75 K1 125.7(6) . .
O220 W75 K1 56.2(7) . .
O277 W75 K1 141.5(8) . .
O281 W75 K1 87.5(5) . .
O263 W76 O311 103.0(11) . .
O263 W76 O103 102.0(12) . .
O311 W76 O103 88.6(11) . .
O263 W76 O195 102.8(12) . .
O311 W76 O195 87.1(11) . .
O103 W76 O195 155.2(10) . .
O263 W76 O147 102.4(11) . .
O311 W76 O147 154.6(10) . .
O103 W76 O147 86.6(9) . .
O195 W76 O147 86.9(9) . .
O263 W76 O254 170.4(11) . .
O311 W76 O254 83.4(9) . .
O103 W76 O254 70.8(9) . .
O195 W76 O254 84.5(8) . .
O147 W76 O254 71.4(8) . .
O129 W77 O270 103.9(10) . .
O129 W77 O52 104.0(10) . .
O270 W77 O52 88.2(10) . .
O129 W77 O185 101.0(10) . .
O270 W77 O185 91.9(9) . .
O52 W77 O185 154.3(9) . .
O129 W77 O161 98.7(10) . .
O270 W77 O161 157.3(10) . .
O52 W77 O161 84.4(9) . .
O185 W77 O161 85.7(9) . .
O129 W77 O131 168.0(9) . .
O270 W77 O131 85.8(9) . .
O52 W77 O131 83.1(8) . .
O185 W77 O131 71.2(8) . .
O161 W77 O131 72.1(8) . .
O129 W77 K1 96.8(8) . .
O270 W77 K1 38.2(8) . .
O52 W77 K1 126.0(6) . .
O185 W77 K1 55.9(6) . .
O161 W77 K1 140.8(7) . .
O131 W77 K1 86.4(5) . .
O224 W78 O204 101.6(12) . .
O224 W78 O197 100.1(10) . .
O204 W78 O197 99.8(11) . .
O224 W78 O193 89.3(11) . .
O204 W78 O193 97.7(10) . .
O197 W78 O193 157.9(9) . .
O224 W78 O142 91.5(10) . .
O204 W78 O142 166.5(10) . .
O197 W78 O142 80.9(8) . .
O193 W78 O142 78.9(8) . .
O224 W78 O322 164.8(10) . .
O204 W78 O322 89.1(10) . .
O197 W78 O322 88.5(9) . .
O193 W78 O322 78.5(9) . .
O142 W78 O322 77.4(8) . .
O224 W78 K8 45.4(8) . .
O204 W78 K8 124.4(9) . .
O197 W78 K8 125.1(7) . .
O193 W78 K8 51.2(7) . .
O142 W78 K8 63.4(6) . .
O322 W78 K8 119.4(6) . .
O224 W78 K9 42.0(9) . .
O204 W78 K9 59.6(9) . .
O197 W78 K9 103.6(7) . .
O193 W78 K9 96.7(7) . .
O142 W78 K9 133.5(6) . .
O322 W78 K9 147.7(7) . .
K8 W78 K9 77.8(2) . .
O224 W78 K21 93.3(9) . .
O204 W78 K21 50.9(8) . .
O197 W78 K21 51.6(7) . .
O193 W78 K21 148.4(7) . .
O142 W78 K21 132.4(6) . .
O322 W78 K21 101.9(6) . .
K8 W78 K21 138.6(3) . .
K9 W78 K21 65.9(3) . .
O257 W79 O385 103.9(11) . .
O257 W79 O298 100.7(10) . .
O385 W79 O298 94.5(10) . .
O257 W79 O273 103.2(11) . .
O385 W79 O273 87.4(10) . .
O298 W79 O273 154.9(10) . .
O257 W79 O303 98.0(10) . .
O385 W79 O303 157.6(10) . .
O298 W79 O303 85.6(9) . .
O273 W79 O303 83.5(10) . .
O257 W79 O176 167.3(10) . .
O385 W79 O176 87.2(9) . .
O298 W79 O176 71.9(9) . .
O273 W79 O176 83.2(9) . .
O303 W79 O176 71.5(8) . .
O257 W79 K7 97.5(8) . .
O385 W79 K7 40.6(8) . .
O298 W79 K7 55.9(6) . .
O273 W79 K7 127.5(7) . .
O303 W79 K7 140.5(7) . .
O176 W79 K7 86.9(5) . .
O257 W79 K39 34.2(9) . .
O385 W79 K39 72.7(8) . .
O298 W79 K39 116.6(8) . .
O273 W79 K39 87.9(8) . .
O303 W79 K39 127.1(7) . .
O176 W79 K39 158.4(6) . .
K7 W79 K39 82.9(4) . .
O221 W80 O203 101.7(12) . .
O221 W80 O111 103.3(10) . .
O203 W80 O111 89.1(10) . .
O221 W80 O207 101.3(10) . .
O203 W80 O207 89.7(10) . .
O111 W80 O207 155.1(9) . .
O221 W80 O58 101.9(11) . .
O203 W80 O58 156.3(10) . .
O111 W80 O58 87.4(9) . .
O207 W80 O58 83.8(10) . .
O221 W80 O68 171.5(10) . .
O203 W80 O68 72.4(9) . .
O111 W80 O68 70.9(8) . .
O207 W80 O68 85.0(8) . .
O58 W80 O68 84.4(8) . .
O307 W81 O123 104.6(11) . .
O307 W81 O303 101.4(12) . .
O123 W81 O303 86.9(10) . .
O307 W81 O218 101.1(11) . .
O123 W81 O218 154.1(9) . .
O303 W81 O218 91.0(10) . .
O307 W81 O251 102.1(11) . .
O123 W81 O251 87.7(11) . .
O303 W81 O251 156.5(10) . .
O218 W81 O251 84.0(10) . .
O307 W81 O176 171.1(11) . .
O123 W81 O176 70.0(8) . .
O303 W81 O176 71.7(9) . .
O218 W81 O176 84.8(8) . .
O251 W81 O176 85.0(8) . .
O339 W82 O345 99.8(11) . .
O339 W82 O240 100.7(10) . .
O345 W82 O240 159.4(10) . .
O339 W82 O216 104.2(11) . .
O345 W82 O216 89.5(11) . .
O240 W82 O216 87.1(10) . .
O339 W82 O306 101.7(11) . .
O345 W82 O306 87.8(10) . .
O240 W82 O306 86.3(9) . .
O216 W82 O306 154.1(10) . .
O339 W82 O354 169.6(11) . .
O345 W82 O354 74.9(9) . .
O240 W82 O354 84.6(9) . .
O216 W82 O354 84.9(10) . .
O306 W82 O354 69.5(9) . .
O339 W82 K36 93.8(9) . .
O345 W82 K36 136.9(9) . .
O240 W82 K36 39.6(8) . .
O216 W82 K36 126.4(8) . .
O306 W82 K36 49.2(8) . .
O354 W82 K36 84.6(7) . .
O339 W82 K32 31.2(10) . .
O345 W82 K32 118.3(9) . .
O240 W82 K32 81.0(8) . .
O216 W82 K32 79.2(9) . .
O306 W82 K32 124.3(7) . .
O354 W82 K32 159.0(7) . .
K36 W82 K32 93.9(6) . .
O384 W83 O245 101.1(13) . .
O384 W83 O368 101.0(13) . .
O245 W83 O368 157.8(10) . .
O384 W83 O413 103.0(13) . .
O245 W83 O413 88.0(11) . .
O368 W83 O413 88.5(13) . .
O384 W83 O261 101.6(12) . .
O245 W83 O261 87.8(10) . .
O368 W83 O261 86.4(11) . .
O413 W83 O261 155.4(11) . .
O384 W83 O396 171.6(13) . .
O245 W83 O396 83.6(10) . .
O368 W83 O396 74.3(10) . .
O413 W83 O396 84.1(10) . .
O261 W83 O396 71.4(9) . .
O384 W83 K18 86.4(9) . .
O245 W83 K18 47.1(8) . .
O368 W83 K18 133.3(9) . .
O413 W83 K18 135.0(9) . .
O261 W83 K18 47.3(7) . .
O396 W83 K18 91.9(6) . .
O255 W84 O308 104.2(11) . .
O255 W84 O220 101.0(10) . .
O308 W84 O220 92.5(10) . .
O255 W84 O239 104.7(11) . .
O308 W84 O239 87.7(10) . .
O220 W84 O239 153.5(10) . .
O255 W84 O325 99.3(12) . .
O308 W84 O325 156.1(11) . .
O220 W84 O325 86.7(10) . .
O239 W84 O325 82.7(10) . .
O255 W84 O281 168.9(9) . .
O308 W84 O281 84.8(9) . .
O220 W84 O281 71.9(8) . .
O239 W84 O281 81.8(9) . .
O325 W84 O281 72.2(10) . .
O255 W84 K1 96.9(8) . .
O308 W84 K1 39.8(7) . .
O220 W84 K1 55.0(7) . .
O239 W84 K1 127.1(7) . .
O325 W84 K1 140.6(8) . .
O281 W84 K1 85.9(5) . .
O253 W85 O251 101.9(10) . .
O253 W85 O276 102.6(10) . .
O251 W85 O276 155.6(9) . .
O253 W85 O144 101.4(11) . .
O251 W85 O144 89.8(10) . .
O276 W85 O144 85.8(10) . .
O253 W85 O235 102.6(11) . .
O251 W85 O235 88.8(11) . .
O276 W85 O235 85.6(11) . .
O144 W85 O235 155.8(9) . .
O292 W86 O399 101.7(14) . .
O292 W86 O183 100.3(11) . .
O399 W86 O183 96.7(11) . .
O292 W86 O119 95.8(11) . .
O399 W86 O119 92.3(11) . .
O183 W86 O119 159.5(10) . .
O292 W86 O314 161.3(11) . .
O399 W86 O314 96.1(12) . .
O183 W86 O314 83.2(10) . .
O119 W86 O314 77.6(10) . .
O292 W86 O272 86.6(11) . .
O399 W86 O272 171.7(12) . .
O183 W86 O272 81.7(9) . .
O119 W86 O272 86.6(10) . .
O314 W86 O272 75.6(8) . .
O292 W86 K10 123.7(9) . .
O399 W86 K10 124.1(10) . .
O183 W86 K10 48.5(7) . .
O119 W86 K10 111.6(8) . .
O314 W86 K10 46.6(7) . .
O272 W86 K10 49.3(6) . .
O292 W86 K24 119.8(9) . .
O399 W86 K24 42.7(10) . .
O183 W86 K24 56.7(7) . .
O119 W86 K24 124.3(7) . .
O314 W86 K24 77.6(7) . .
O272 W86 K24 132.6(7) . .
K10 W86 K24 84.2(3) . .
O343 W87 O359 109(2) . .
O343 W87 O381 101.1(13) . .
O359 W87 O381 92.0(15) . .
O343 W87 O375 102.9(13) . .
O359 W87 O375 94.1(14) . .
O381 W87 O375 151.8(14) . .
O343 W87 O386 97.6(18) . .
O359 W87 O386 153.7(13) . .
O381 W87 O386 82.6(15) . .
O375 W87 O386 79.9(15) . .
O343 W87 O391 171.0(13) . .
O359 W87 O391 73.3(11) . .
O381 W87 O391 69.9(9) . .
O375 W87 O391 85.6(9) . .
O386 W87 O391 80.6(11) . .
O386 W88 O412 108.8(16) . .
O386 W88 O361 94.7(17) . .
O412 W88 O361 102.7(15) . .
O386 W88 O419 90.2(15) . .
O412 W88 O419 101.1(15) . .
O361 W88 O419 152.7(13) . .
O386 W88 O380 155.4(12) . .
O412 W88 O380 95.7(16) . .
O361 W88 O380 82.2(15) . .
O419 W88 O380 82.3(14) . .
O411 W89 O406 104.3(15) . .
O411 W89 O375 105.2(13) . .
O406 W89 O375 90.3(15) . .
O411 W89 O348 100.0(14) . .
O406 W89 O348 90.1(13) . .
O375 W89 O348 153.9(12) . .
O411 W89 O419 99.8(15) . .
O406 W89 O419 155.9(13) . .
O375 W89 O419 83.2(14) . .
O348 W89 O419 85.8(15) . .
O386 W87' O343 112(2) . .
O386 W87' O381 93.9(19) . .
O343 W87' O381 99.5(18) . .
O386 W87' O375 90.7(18) . .
O343 W87' O375 101.5(19) . .
O381 W87' O375 155.1(19) . .
O386 W87' O359 156.1(19) . .
O343 W87' O359 92.3(18) . .
O381 W87' O359 82.0(16) . .
O375 W87' O359 84.0(16) . .
O386 W87' O391 88.1(15) . .
O343 W87' O391 158.7(19) . .
O381 W87' O391 69.9(12) . .
O375 W87' O391 85.8(13) . .
O359 W87' O391 68.3(12) . .
O412 W88' O380 113.7(18) . .
O412 W88' O419 105.8(17) . .
O380 W88' O419 93.0(16) . .
O412 W88' O361 102.6(17) . .
O380 W88' O361 89.3(15) . .
O419 W88' O361 147.8(16) . .
O412 W88' O386 96.2(17) . .
O380 W88' O386 150.0(15) . .
O419 W88' O386 80.7(13) . .
O361 W88' O386 81.3(15) . .
O419 W89' O348 101.9(19) . .
O419 W89' O411 109.4(18) . .
O348 W89' O411 103.1(18) . .
O419 W89' O375 87.1(18) . .
O348 W89' O375 154.4(18) . .
O411 W89' O375 96.2(16) . .
O419 W89' O406 156.5(19) . .
O348 W89' O406 85.2(16) . .
O411 W89' O406 90.3(17) . .
O375 W89' O406 78.0(14) . .
O419 W89' O346 90.6(16) . .
O348 W89' O346 73.7(13) . .
O411 W89' O346 159.9(18) . .
O375 W89' O346 82.4(12) . .
O406 W89' O346 69.7(11) . .
O407 W90 O301 104.2(11) . .
O407 W90 O401 100.7(14) . .
O301 W90 O401 90.9(10) . .
O407 W90 O284 102.8(14) . .
O301 W90 O284 91.6(11) . .
O401 W90 O284 155.0(10) . .
O407 W90 O417 100.6(14) . .
O301 W90 O417 155.2(13) . .
O401 W90 O417 83.8(12) . .
O284 W90 O417 83.6(13) . .
O407 W90 O395 169.6(12) . .
O301 W90 O395 84.7(9) . .
O401 W90 O395 84.2(10) . .
O284 W90 O395 71.2(10) . .
O417 W90 O395 70.6(12) . .
O400 W91 O239 102.2(14) . .
O400 W91 O328 102.7(13) . .
O239 W91 O328 88.3(10) . .
O400 W91 O435 101.5(14) . .
O239 W91 O435 86.4(12) . .
O328 W91 O435 155.8(11) . .
O400 W91 O284 101.8(14) . .
O239 W91 O284 155.9(11) . .
O328 W91 O284 89.2(11) . .
O435 W91 O284 86.2(12) . .
O400 W91 O395 171.9(13) . .
O239 W91 O395 83.6(10) . .
O328 W91 O395 83.0(9) . .
O435 W91 O395 72.9(10) . .
O284 W91 O395 72.3(10) . .
O410 W92 O389 103.9(13) . .
O410 W92 O417 106.5(16) . .
O389 W92 O417 89.4(14) . .
O410 W92 O435 101.7(15) . .
O389 W92 O435 154.1(12) . .
O417 W92 O435 86.2(15) . .
O410 W92 O403 102.4(13) . .
O389 W92 O403 84.4(12) . .
O417 W92 O403 151.1(13) . .
O435 W92 O403 87.2(13) . .
O370 W93 O273 101.5(12) . .
O370 W93 O383 100.9(12) . .
O273 W93 O383 157.6(11) . .
O370 W93 O397 101.2(15) . .
O273 W93 O397 87.2(13) . .
O383 W93 O397 88.4(14) . .
O370 W93 O230 102.4(11) . .
O273 W93 O230 89.3(10) . .
O383 W93 O230 86.1(12) . .
O397 W93 O230 156.4(14) . .
O370 W93 O229 170.6(11) . .
O273 W93 O229 86.7(9) . .
O383 W93 O229 70.9(9) . .
O397 W93 O229 74.4(13) . .
O230 W93 O229 82.1(9) . .
O370 W93 K23 85.7(9) . .
O273 W93 K23 134.7(7) . .
O383 W93 K23 47.6(8) . .
O397 W93 K23 135.7(12) . .
O230 W93 K23 45.9(8) . .
O229 W93 K23 91.8(6) . .
O387 W94 O218 102.9(13) . .
O387 W94 O235 102.7(13) . .
O218 W94 O235 89.2(11) . .
O387 W94 O377 104.9(16) . .
O218 W94 O377 152.2(13) . .
O235 W94 O377 85.5(13) . .
O387 W94 O397 101.4(15) . .
O218 W94 O397 85.3(13) . .
O235 W94 O397 155.9(13) . .
O377 W94 O397 88.5(16) . .
O387 W94 O229 169.6(12) . .
O218 W94 O229 84.1(8) . .
O235 W94 O229 84.9(9) . .
O377 W94 O229 68.3(12) . .
O397 W94 O229 71.2(12) . .
O367 W95 O322 104.8(12) . .
O367 W95 O377 97.5(15) . .
O322 W95 O377 157.6(13) . .
O367 W95 O358 102.1(12) . .
O322 W95 O358 92.6(10) . .
O377 W95 O358 81.5(13) . .
O367 W95 O383 101.0(13) . .
O322 W95 O383 90.7(11) . .
O377 W95 O383 86.1(13) . .
O358 W95 O383 155.0(10) . .
O367 W95 O229 167.4(12) . .
O322 W95 O229 85.7(9) . .
O377 W95 O229 72.3(13) . .
O358 W95 O229 84.1(8) . .
O383 W95 O229 71.4(9) . .
O367 W95 K23 89.1(10) . .
O322 W95 K23 49.0(8) . .
O377 W95 K23 133.9(11) . .
O358 W95 K23 141.6(7) . .
O383 W95 K23 48.0(8) . .
O229 W95 K23 92.8(5) . .
O355 W96 O421 106.1(14) . .
O355 W96 O195 102.0(12) . .
O421 W96 O195 89.4(13) . .
O355 W96 O290 103.1(13) . .
O421 W96 O290 89.1(14) . .
O195 W96 O290 154.3(11) . .
O355 W96 O310 102.4(11) . .
O421 W96 O310 151.5(13) . .
O195 W96 O310 84.9(10) . .
O290 W96 O310 84.2(12) . .
O190 W97 O268 103.4(10) . .
O190 W97 O302 101.7(12) . .
O268 W97 O302 91.6(12) . .
O190 W97 O304 102.0(11) . .
O268 W97 O304 92.1(10) . .
O302 W97 O304 154.5(10) . .
O190 W97 O421 100.4(13) . .
O268 W97 O421 156.1(12) . .
O302 W97 O421 85.5(14) . .
O304 W97 O421 81.1(12) . .
O190 W97 O43 169.3(9) . .
O268 W97 O43 85.0(8) . .
O302 W97 O43 71.0(9) . .
O304 W97 O43 84.2(8) . .
O421 W97 O43 71.7(12) . .
O327 W98 O57 103.4(11) . .
O327 W98 O290 100.7(11) . .
O57 W98 O290 155.8(10) . .
O327 W98 O200 101.0(11) . .
O57 W98 O200 86.9(9) . .
O290 W98 O200 86.9(11) . .
O327 W98 O302 102.5(12) . .
O57 W98 O302 88.3(11) . .
O290 W98 O302 88.2(12) . .
O200 W98 O302 156.5(11) . .
O327 W98 O43 171.3(11) . .
O57 W98 O43 82.8(8) . .
O290 W98 O43 73.4(9) . .
O200 W98 O43 85.2(9) . .
O302 W98 O43 71.4(10) . .
O382 W99 O392 102.6(12) . .
O382 W99 O342 100.0(13) . .
O392 W99 O342 94.9(11) . .
O382 W99 O413 103.6(13) . .
O392 W99 O413 87.6(12) . .
O342 W99 O413 155.1(12) . .
O382 W99 O390 98.4(12) . .
O392 W99 O390 158.6(11) . .
O342 W99 O390 85.5(12) . .
O413 W99 O390 83.4(13) . .
O382 W99 O309 169.2(10) . .
O392 W99 O309 85.9(9) . .
O342 W99 O309 72.3(10) . .
O413 W99 O309 83.2(11) . .
O390 W99 O309 73.8(10) . .
O382 W99 K10 94.0(10) . .
O392 W99 K10 40.8(8) . .
O342 W99 K10 56.8(8) . .
O413 W99 K10 128.3(9) . .
O390 W99 K10 141.9(9) . .
O309 W99 K10 88.1(6) . .
O347 W100 O314 103.8(12) . .
O347 W100 O415 101.4(14) . .
O314 W100 O415 92.5(12) . .
O347 W100 O381 97.0(12) . .
O314 W100 O381 159.2(10) . .
O415 W100 O381 83.9(13) . .
O347 W100 O332 104.7(14) . .
O314 W100 O332 85.9(12) . .
O415 W100 O332 153.4(13) . .
O381 W100 O332 88.3(12) . .
O347 W100 O391 167.2(12) . .
O314 W100 O391 87.0(10) . .
O415 W100 O391 70.8(11) . .
O381 W100 O391 72.4(9) . .
O332 W100 O391 82.6(11) . .
O347 W100 K10 97.8(10) . .
O314 W100 K10 38.3(9) . .
O415 W100 K10 56.2(9) . .
O381 W100 K10 139.4(10) . .
O332 W100 K10 123.6(8) . .
O391 W100 K10 86.4(6) . .
O333 W101 O104 100.8(12) . .
O333 W101 O324 103.9(13) . .
O104 W101 O324 88.4(10) . .
O333 W101 O380 100.9(13) . .
O104 W101 O380 158.0(12) . .
O324 W101 O380 89.8(12) . .
O333 W101 O238 102.5(12) . .
O104 W101 O238 85.5(9) . .
O324 W101 O238 153.6(12) . .
O380 W101 O238 86.4(11) . .
O333 W101 O363 170.0(11) . .
O104 W101 O363 85.4(9) . .
O324 W101 O363 84.1(11) . .
O380 W101 O363 72.6(11) . .
O238 W101 O363 69.9(10) . .
O369 W102 O357 101.7(12) . .
O369 W102 O321 103.1(13) . .
O357 W102 O321 90.3(12) . .
O369 W102 O350 102.2(12) . .
O357 W102 O350 84.5(11) . .
O321 W102 O350 154.7(10) . .
O369 W102 O389 104.8(11) . .
O357 W102 O389 153.5(10) . .
O321 W102 O389 84.5(12) . .
O350 W102 O389 89.2(11) . .
O366 W103 O409 104.3(13) . .
O366 W103 O405 101.6(12) . .
O409 W103 O405 87.4(10) . .
O366 W103 O415 103.9(13) . .
O409 W103 O415 95.6(12) . .
O405 W103 O415 152.8(12) . .
O366 W103 O359 99.1(13) . .
O409 W103 O359 155.9(13) . .
O405 W103 O359 82.1(10) . .
O415 W103 O359 84.4(11) . .
O366 W103 O391 168.6(11) . .
O409 W103 O391 85.5(11) . .
O405 W103 O391 84.6(10) . .
O415 W103 O391 68.7(10) . .
O359 W103 O391 72.0(11) . .
O366 W103 K10 95.7(9) . .
O409 W103 K10 41.4(8) . .
O405 W103 K10 128.6(7) . .
O415 W103 K10 58.0(8) . .
O359 W103 K10 142.0(8) . .
O391 W103 K10 87.7(6) . .
O271 W104 O373 102.1(13) . .
O271 W104 O169 99.9(13) . .
O373 W104 O169 87.6(11) . .
O271 W104 O120 102.7(12) . .
O373 W104 O120 90.9(11) . .
O169 W104 O120 157.1(9) . .
O271 W104 O207 102.5(12) . .
O373 W104 O207 155.2(9) . .
O169 W104 O207 85.6(10) . .
O120 W104 O207 86.2(10) . .
O271 W104 O296 170.0(11) . .
O373 W104 O296 71.4(8) . .
O169 W104 O296 72.6(8) . .
O120 W104 O296 85.3(8) . .
O207 W104 O296 83.8(8) . .
O394 W105 O211 104.2(12) . .
O394 W105 O261 100.5(12) . .
O211 W105 O261 93.9(9) . .
O394 W105 O216 102.0(12) . .
O211 W105 O216 89.0(10) . .
O261 W105 O216 155.9(11) . .
O394 W105 O393 99.2(13) . .
O211 W105 O393 156.4(12) . .
O261 W105 O393 84.5(11) . .
O216 W105 O393 83.4(11) . .
O394 W105 O396 169.2(11) . .
O211 W105 O396 84.0(10) . .
O261 W105 O396 71.6(10) . .
O216 W105 O396 85.0(10) . .
O393 W105 O396 73.1(11) . .
O394 W105 K18 85.1(9) . .
O211 W105 K18 51.8(7) . .
O261 W105 K18 50.5(7) . .
O216 W105 K18 140.4(7) . .
O393 W105 K18 134.5(8) . .
O396 W105 K18 94.8(7) . .
O365 W106 O337 104.5(12) . .
O365 W106 O320 101.3(11) . .
O337 W106 O320 94.1(10) . .
O365 W106 O324 101.6(12) . .
O337 W106 O324 88.1(11) . .
O320 W106 O324 155.7(11) . .
O365 W106 O348 101.0(11) . .
O337 W106 O348 154.2(11) . .
O320 W106 O348 84.6(11) . .
O324 W106 O348 83.0(11) . .
O365 W106 O346 170.1(10) . .
O337 W106 O346 83.9(10) . .
O320 W106 O346 72.4(9) . .
O324 W106 O346 83.8(10) . .
O348 W106 O346 71.1(10) . .
O365 W106 K9 86.1(9) . .
O337 W106 K9 53.6(8) . .
O320 W106 K9 48.7(6) . .
O324 W106 K9 141.5(8) . .
O348 W106 K9 133.1(9) . .
O346 W106 K9 94.9(6) . .
O360 W107 O332 100.8(15) . .
O360 W107 O119 102.5(11) . .
O332 W107 O119 87.7(11) . .
O360 W107 O238 101.1(14) . .
O332 W107 O238 156.8(12) . .
O119 W107 O238 95.2(10) . .
O360 W107 O361 98.6(12) . .
O332 W107 O361 84.1(13) . .
O119 W107 O361 158.4(12) . .
O238 W107 O361 85.0(12) . .
O360 W107 O363 170.2(11) . .
O332 W107 O363 84.3(11) . .
O119 W107 O363 86.0(10) . .
O238 W107 O363 73.0(10) . .
O361 W107 O363 73.4(10) . .
O388 W108 O193 102.7(11) . .
O388 W108 O358 103.1(12) . .
O193 W108 O358 87.1(10) . .
O388 W108 O276 99.3(11) . .
O193 W108 O276 157.9(10) . .
O358 W108 O276 86.7(10) . .
O388 W108 O267 102.3(12) . .
O193 W108 O267 90.0(9) . .
O358 W108 O267 154.5(10) . .
O276 W108 O267 86.6(9) . .
O388 W108 O175 169.2(10) . .
O193 W108 O175 85.2(8) . .
O358 W108 O175 84.4(9) . .
O276 W108 O175 73.1(8) . .
O267 W108 O175 70.2(8) . .
O388 W108 K8 95.1(9) . .
O193 W108 K8 43.0(7) . .
O358 W108 K8 129.7(8) . .
O276 W108 K8 136.2(7) . .
O267 W108 K8 49.8(6) . .
O175 W108 K8 85.8(5) . .
O402 W109 O106 102.7(13) . .
O402 W109 O335 103.2(11) . .
O106 W109 O335 88.0(9) . .
O402 W109 O342 102.3(12) . .
O106 W109 O342 89.5(10) . .
O335 W109 O342 154.3(11) . .
O402 W109 O316 99.6(13) . .
O106 W109 O316 157.6(11) . .
O335 W109 O316 86.9(10) . .
O342 W109 O316 85.7(11) . .
O402 W109 O309 168.9(10) . .
O106 W109 O309 85.4(9) . .
O335 W109 O309 84.4(9) . .
O342 W109 O309 69.9(10) . .
O316 W109 O309 72.4(9) . .
O402 W109 K10 97.2(10) . .
O106 W109 K10 37.5(7) . .
O335 W109 K10 125.1(7) . .
O342 W109 K10 54.0(8) . .
O316 W109 K10 138.9(7) . .
O309 W109 K10 84.6(5) . .
O378 W110 O31 101.7(11) . .
O378 W110 O306 100.2(11) . .
O31 W110 O306 93.8(9) . .
O378 W110 O335 101.5(11) . .
O31 W110 O335 88.0(10) . .
O306 W110 O335 157.4(10) . .
O378 W110 O294 99.2(11) . .
O31 W110 O294 158.9(10) . .
O306 W110 O294 85.3(10) . .
O335 W110 O294 85.1(10) . .
O378 W110 O354 169.6(11) . .
O31 W110 O354 85.5(9) . .
O306 W110 O354 71.6(9) . .
O335 W110 O354 86.1(9) . .
O294 W110 O354 74.2(9) . .
O378 W110 K36 90.7(10) . .
O31 W110 K36 44.1(8) . .
O306 W110 K36 53.5(8) . .
O335 W110 K36 132.0(8) . .
O294 W110 K36 138.8(8) . .
O354 W110 K36 89.3(8) . .
O210 W111 O234 101.1(11) . .
O210 W111 O150 103.6(12) . .
O234 W111 O150 87.7(10) . .
O210 W111 O357 101.1(11) . .
O234 W111 O357 157.8(11) . .
O150 W111 O357 87.4(10) . .
O210 W111 O372 100.8(12) . .
O234 W111 O372 89.5(10) . .
O150 W111 O372 155.5(11) . .
O357 W111 O372 86.1(11) . .
O210 W111 O408 170.3(11) . .
O234 W111 O408 84.7(9) . .
O150 W111 O408 84.3(10) . .
O357 W111 O408 73.3(10) . .
O372 W111 O408 71.2(10) . .
O210 W111 K11 90.1(8) . .
O234 W111 K11 40.5(7) . .
O150 W111 K11 128.2(7) . .
O357 W111 K11 139.2(8) . .
O372 W111 K11 53.2(7) . .
O408 W111 K11 89.3(6) . .
O404 W112 O393 102.6(16) . .
O404 W112 O352 101.5(13) . .
O393 W112 O352 89.9(12) . .
O404 W112 O368 101.5(13) . .
O393 W112 O368 88.2(12) . .
O352 W112 O368 156.8(12) . .
O404 W112 O341 101.8(15) . .
O393 W112 O341 155.5(11) . .
O352 W112 O341 86.2(12) . .
O368 W112 O341 86.0(12) . .
O404 W112 O396 170.8(13) . .
O393 W112 O396 72.3(10) . .
O352 W112 O396 86.3(10) . .
O368 W112 O396 71.1(10) . .
O341 W112 O396 83.4(9) . .
O374 W113 O294 103.8(12) . .
O374 W113 O371 104.0(12) . .
O294 W113 O371 91.5(12) . .
O374 W113 O352 101.3(13) . .
O294 W113 O352 154.3(10) . .
O371 W113 O352 87.6(13) . .
O374 W113 O345 101.5(12) . .
O294 W113 O345 86.6(11) . .
O371 W113 O345 154.1(10) . .
O352 W113 O345 83.3(12) . .
O414 W114 O341 102.7(13) . .
O414 W114 O316 100.8(13) . .
O341 W114 O316 156.0(10) . .
O414 W114 O390 103.1(13) . .
O341 W114 O390 91.9(13) . .
O316 W114 O390 87.4(12) . .
O414 W114 O371 101.1(13) . .
O341 W114 O371 84.2(12) . .
O316 W114 O371 86.5(12) . .
O390 W114 O371 155.7(10) . .
O414 W114 O309 170.1(12) . .
O341 W114 O309 85.9(9) . .
O316 W114 O309 71.2(9) . .
O390 W114 O309 71.1(9) . .
O371 W114 O309 84.7(9) . .
O288 W115 O405 101.2(12) . .
O288 W115 O279 101.5(12) . .
O405 W115 O279 89.5(10) . .
O288 W115 O320 103.2(11) . .
O405 W115 O320 155.6(11) . .
O279 W115 O320 86.9(9) . .
O288 W115 O406 102.3(12) . .
O405 W115 O406 87.2(11) . .
O279 W115 O406 156.2(12) . .
O320 W115 O406 86.4(10) . .
O288 W115 O346 172.0(11) . .
O405 W115 O346 85.1(10) . .
O279 W115 O346 83.2(10) . .
O320 W115 O346 70.5(10) . .
O406 W115 O346 72.9(11) . .
O288 W115 K9 86.7(8) . .
O405 W115 K9 137.0(7) . .
O279 W115 K9 47.7(7) . .
O320 W115 K9 46.5(6) . .
O406 W115 K9 132.7(8) . .
O346 W115 K9 91.9(6) . .
O331 W116 O325 103.8(14) . .
O331 W116 O403 101.4(12) . .
O325 W116 O403 90.4(12) . .
O331 W116 O321 100.1(13) . .
O325 W116 O321 155.9(10) . .
O403 W116 O321 82.1(12) . .
O331 W116 O277 103.6(11) . .
O325 W116 O277 87.7(11) . .
O403 W116 O277 154.7(10) . .
O321 W116 O277 89.4(11) . .
O331 W116 O281 173.1(11) . .
O325 W116 O281 72.1(9) . .
O403 W116 O281 84.4(9) . .
O321 W116 O281 84.3(9) . .
O277 W116 O281 70.9(8) . .
O431 W117 O80 102.7(15) . .
O431 W117 O92 102.6(15) . .
O80 W117 O92 99.8(10) . .
O431 W117 O64 92.4(15) . .
O80 W117 O64 156.4(9) . .
O92 W117 O64 94.4(9) . .
O431 W117 O164 91.7(14) . .
O80 W117 O164 92.9(9) . .
O92 W117 O164 158.2(9) . .
O64 W117 O164 68.3(9) . .
O431 W117 W118 85.5(13) . .
O80 W117 W118 54.8(7) . .
O92 W117 W118 53.4(7) . .
O64 W117 W118 145.9(6) . .
O164 W117 W118 145.7(6) . .
O431 W117 K22 174.9(14) . .
O80 W117 K22 80.7(8) . .
O92 W117 K22 80.4(8) . .
O64 W117 K22 83.1(8) . .
O164 W117 K22 84.2(8) . .
W118 W117 K22 99.7(5) . .
O431 W117 K34 19.5(15) . .
O80 W117 K34 102.0(10) . .
O92 W117 K34 121.4(10) . .
O64 W117 K34 86.2(10) . .
O164 W117 K34 72.3(10) . .
W118 W117 K34 100.9(8) . .
K22 W117 K34 156.4(9) . .
O431 W117 K26 124.8(14) . .
O80 W117 K26 52.1(7) . .
O92 W117 K26 50.9(8) . .
O64 W117 K26 130.9(7) . .
O164 W117 K26 131.4(7) . .
W118 W117 K26 39.3(3) . .
K22 W117 K26 60.4(6) . .
K34 W117 K26 139.1(9) . .
O431 W117 K33 41.2(14) . .
O80 W117 K33 84.7(8) . .
O92 W117 K33 69.5(8) . .
O64 W117 K33 118.1(8) . .
O164 W117 K33 129.8(8) . .
W118 W117 K33 45.8(5) . .
K22 W117 K33 143.6(7) . .
K34 W117 K33 59.5(9) . .
K26 W117 K33 84.5(6) . .
O430 W118 O92 101.3(17) . .
O430 W118 O80 101.9(17) . .
O92 W118 O80 98.0(9) . .
O430 W118 O51 90.5(17) . .
O92 W118 O51 160.0(9) . .
O80 W118 O51 95.2(9) . .
O430 W118 O156 91.7(17) . .
O92 W118 O156 94.7(10) . .
O80 W118 O156 159.1(9) . .
O51 W118 O156 68.6(9) . .
O430 W118 W117 84.3(16) . .
O92 W118 W117 53.6(7) . .
O80 W118 W117 52.4(6) . .
O51 W118 W117 144.8(6) . .
O156 W118 W117 146.1(7) . .
O430 W118 K26 174.1(17) . .
O92 W118 K26 81.8(8) . .
O80 W118 K26 82.6(8) . .
O51 W118 K26 85.1(8) . .
O156 W118 K26 82.9(8) . .
W117 W118 K26 101.6(5) . .
O430 W118 K33 19.4(17) . .
O92 W118 K33 100.8(10) . .
O80 W118 K33 120.9(9) . .
O51 W118 K33 85.1(9) . .
O156 W118 K33 72.4(10) . .
W117 W118 K33 99.5(7) . .
K26 W118 K33 155.3(8) . .
O430 W118 K22 125.2(16) . .
O92 W118 K22 51.2(8) . .
O80 W118 K22 51.2(7) . .
O51 W118 K22 132.2(7) . .
O156 W118 K22 130.8(8) . .
W117 W118 K22 41.0(4) . .
K26 W118 K22 60.6(6) . .
K33 W118 K22 138.9(8) . .
O430 W118 K34 41.3(17) . .
O92 W118 K34 82.5(9) . .
O80 W118 K34 68.5(8) . .
O51 W118 K34 116.5(8) . .
O156 W118 K34 129.9(9) . .
W117 W118 K34 44.4(6) . .
K26 W118 K34 144.6(7) . .
K33 W118 K34 59.3(9) . .
K22 W118 K34 84.9(7) . .
O422 W119 O334 95.7(16) . .
O422 W119 O19 100.0(15) . .
O334 W119 O19 104.3(10) . .
O422 W119 O418 146.7(18) . .
O334 W119 O418 105.1(15) . .
O19 W119 O418 99.6(13) . .
O422 W119 O315 73.6(15) . .
O334 W119 O315 84.4(9) . .
O19 W119 O315 169.9(9) . .
O418 W119 O315 82.8(13) . .
O422 W119 O18 80.9(15) . .
O334 W119 O18 173.9(9) . .
O19 W119 O18 81.4(8) . .
O418 W119 O18 75.8(13) . .
O315 W119 O18 89.8(8) . .
O422 W119 K26 106.0(14) . .
O334 W119 K26 51.2(8) . .
O19 W119 K26 53.2(7) . .
O418 W119 K26 107.2(12) . .
O315 W119 K26 135.6(7) . .
O18 W119 K26 134.6(6) . .
O420 W120 O54 98.4(16) . .
O420 W120 O24 97.6(15) . .
O54 W120 O24 103.1(9) . .
O420 W120 O423 148.3(18) . .
O54 W120 O423 102.1(14) . .
O24 W120 O423 101.0(14) . .
O420 W120 O29 78.3(15) . .
O54 W120 O29 174.1(9) . .
O24 W120 O29 82.3(8) . .
O423 W120 O29 79.0(13) . .
O420 W120 O114 77.3(15) . .
O54 W120 O114 84.1(9) . .
O24 W120 O114 171.9(8) . .
O423 W120 O114 81.0(14) . .
O29 W120 O114 90.3(8) . .
O420 W120 K22 105.8(14) . .
O54 W120 K22 51.6(7) . .
O24 W120 K22 51.6(7) . .
O423 W120 K22 105.9(13) . .
O29 W120 K22 133.9(6) . .
O114 W120 K22 135.7(6) . .
O79 Se1 O278 98.5(10) . .
O79 Se1 O242 98.6(9) . .
O278 Se1 O242 98.2(10) . .
O296 Se2 O68 97.9(10) . .
O296 Se2 O74 96.6(10) . .
O68 Se2 O74 100.4(10) . .
O256 Se3 O17 98.6(10) . .
O256 Se3 O351 97.7(11) . .
O17 Se3 O351 99.7(9) . .
O175 Se4 O176 97.5(10) . .
O175 Se4 O229 97.6(10) . .
O176 Se4 O229 99.4(10) . .
O43 Se5 O254 97.9(11) . .
O43 Se5 O131 98.2(10) . .
O254 Se5 O131 97.7(10) . .
O281 Se6 O408 97.6(12) . .
O281 Se6 O395 97.9(11) . .
O408 Se6 O395 99.1(13) . .
O396 Se7 O354 97.7(13) . .
O396 Se7 O309 98.3(12) . .
O354 Se7 O309 100.8(11) . .
O346 Se8 O363 98.4(12) . .
O346 Se8 O391 100.3(12) . .
O363 Se8 O391 98.1(13) . .
O80 Zn1 O9 88.6(8) . .
O80 Zn1 O8 88.3(8) . .
O9 Zn1 O8 111.1(8) . .
O80 Zn1 O5 165.9(8) . .
O9 Zn1 O5 82.4(8) . .
O8 Zn1 O5 84.8(8) . .
O80 Zn1 O39 99.7(8) . .
O9 Zn1 O39 156.5(8) . .
O8 Zn1 O39 91.3(8) . .
O5 Zn1 O39 92.8(8) . .
O80 Zn1 O4 98.5(8) . .
O9 Zn1 O4 89.9(7) . .
O8 Zn1 O4 158.2(7) . .
O5 Zn1 O4 92.4(8) . .
O39 Zn1 O4 67.2(7) . .
O80 Zn1 K22 42.3(7) . .
O9 Zn1 K22 88.1(6) . .
O8 Zn1 K22 127.7(6) . .
O5 Zn1 K22 147.2(7) . .
O39 Zn1 K22 83.6(7) . .
O4 Zn1 K22 56.1(6) . .
O80 Zn1 K26 43.1(6) . .
O9 Zn1 K26 128.9(6) . .
O8 Zn1 K26 87.5(6) . .
O5 Zn1 K26 148.3(6) . .
O39 Zn1 K26 56.6(6) . .
O4 Zn1 K26 83.5(6) . .
K22 Zn1 K26 47.0(4) . .
O80 Zn1 K15 134.6(6) . .
O9 Zn1 K15 101.1(6) . .
O8 Zn1 K15 46.7(6) . .
O5 Zn1 K15 38.5(6) . .
O39 Zn1 K15 88.7(6) . .
O4 Zn1 K15 125.4(6) . .
K22 Zn1 K15 170.5(4) . .
K26 Zn1 K15 123.7(3) . .
O92 Zn2 O38 87.8(8) . .
O92 Zn2 O44 90.3(8) . .
O38 Zn2 O44 113.3(8) . .
O92 Zn2 O37 165.8(9) . .
O38 Zn2 O37 83.9(8) . .
O44 Zn2 O37 82.5(8) . .
O92 Zn2 O7 99.3(9) . .
O38 Zn2 O7 155.6(9) . .
O44 Zn2 O7 90.1(8) . .
O37 Zn2 O7 93.0(9) . .
O92 Zn2 O70 98.4(9) . .
O38 Zn2 O70 90.2(9) . .
O44 Zn2 O70 155.3(8) . .
O37 Zn2 O70 93.1(9) . .
O7 Zn2 O70 65.8(9) . .
O92 Zn2 K26 43.0(7) . .
O38 Zn2 K26 128.1(6) . .
O44 Zn2 K26 87.1(6) . .
O37 Zn2 K26 147.7(7) . .
O7 Zn2 K26 56.4(7) . .
O70 Zn2 K26 83.8(7) . .
O92 Zn2 K22 42.8(7) . .
O38 Zn2 K22 87.6(6) . .
O44 Zn2 K22 129.3(6) . .
O37 Zn2 K22 147.6(7) . .
O7 Zn2 K22 82.2(7) . .
O70 Zn2 K22 55.7(7) . .
K26 Zn2 K22 47.4(4) . .
O313 K1 O270 100.4(7) . .
O313 K1 O338 158.7(7) . .
O270 K1 O338 75.9(7) . .
O313 K1 O98 130.1(7) . .
O270 K1 O98 129.5(7) . .
O338 K1 O98 57.2(6) . .
O313 K1 O308 77.5(7) . .
O270 K1 O308 158.3(7) . .
O338 K1 O308 98.1(7) . .
O98 K1 O308 56.4(6) . .
O313 K1 O130 56.5(7) . .
O270 K1 O130 56.6(6) . .
O338 K1 O130 130.1(7) . .
O98 K1 O130 149.4(6) . .
O308 K1 O130 131.7(7) . .
O313 K1 O126 104.6(6) . .
O270 K1 O126 56.1(6) . .
O338 K1 O126 90.8(6) . .
O98 K1 O126 103.7(6) . .
O308 K1 O126 145.6(7) . .
O130 K1 O126 51.7(6) . .
O313 K1 O125 55.4(6) . .
O270 K1 O125 105.6(6) . .
O338 K1 O125 146.0(6) . .
O98 K1 O125 103.7(6) . .
O308 K1 O125 91.0(6) . .
O130 K1 O125 52.4(6) . .
O126 K1 O125 64.9(5) . .
O313 K1 O86 86.0(6) . .
O270 K1 O86 147.5(6) . .
O338 K1 O86 108.5(6) . .
O98 K1 O86 53.0(6) . .
O308 K1 O86 54.2(6) . .
O130 K1 O86 104.5(6) . .
O126 K1 O86 91.5(6) . .
O125 K1 O86 52.4(5) . .
O313 K1 O188 147.9(6) . .
O270 K1 O188 86.1(6) . .
O338 K1 O188 53.4(6) . .
O98 K1 O188 52.3(6) . .
O308 K1 O188 107.3(7) . .
O130 K1 O188 105.0(6) . .
O126 K1 O188 53.4(6) . .
O125 K1 O188 92.6(6) . .
O86 K1 O188 73.0(6) . .
O313 K1 O220 53.0(6) . .
O270 K1 O220 109.2(6) . .
O338 K1 O220 107.8(6) . .
O98 K1 O220 102.5(6) . .
O308 K1 O220 52.1(6) . .
O130 K1 O220 101.9(6) . .
O126 K1 O220 153.3(6) . .
O125 K1 O220 103.7(6) . .
O86 K1 O220 100.1(6) . .
O188 K1 O220 153.1(6) . .
O313 K1 O185 109.1(6) . .
O270 K1 O185 51.9(6) . .
O338 K1 O185 51.9(6) . .
O98 K1 O185 102.9(6) . .
O308 K1 O185 108.0(6) . .
O130 K1 O185 100.9(6) . .
O126 K1 O185 103.7(6) . .
O125 K1 O185 153.0(6) . .
O86 K1 O185 154.6(6) . .
O188 K1 O185 99.6(6) . .
O220 K1 O185 75.3(6) . .
O50 K2 O285 88.9(6) . .
O50 K2 O14 141.4(7) . .
O285 K2 O14 121.2(6) . .
O50 K2 O135 71.7(6) . .
O285 K2 O135 91.8(7) . .
O14 K2 O135 125.3(7) . .
O50 K2 O115 84.4(6) . .
O285 K2 O115 136.1(7) . .
O14 K2 O115 57.3(6) . .
O135 K2 O115 126.3(7) . .
O50 K2 O116 143.3(6) . .
O285 K2 O116 55.6(6) . .
O14 K2 O116 73.6(6) . .
O135 K2 O116 98.1(7) . .
O115 K2 O116 126.4(6) . .
O50 K2 O151 73.1(6) . .
O285 K2 O151 65.0(6) . .
O14 K2 O151 96.8(6) . .
O135 K2 O151 137.8(6) . .
O115 K2 O151 71.6(6) . .
O116 K2 O151 96.4(7) . .
O50 K2 O182 148.9(7) . .
O285 K2 O182 103.0(6) . .
O14 K2 O182 53.2(6) . .
O135 K2 O182 79.2(6) . .
O115 K2 O182 104.9(6) . .
O116 K2 O182 50.8(6) . .
O151 K2 O182 138.0(6) . .
O50 K2 O33 119.5(6) . .
O285 K2 O33 53.5(6) . .
O14 K2 O33 71.8(5) . .
O135 K2 O33 140.5(7) . .
O115 K2 O33 93.2(6) . .
O116 K2 O33 48.8(6) . .
O151 K2 O33 49.6(5) . .
O182 K2 O33 90.0(5) . .
O50 K2 W31 114.3(5) . .
O285 K2 W31 26.2(4) . .
O14 K2 W31 95.5(5) . .
O135 K2 W31 105.1(5) . .
O115 K2 W31 128.6(5) . .
O116 K2 W31 32.7(5) . .
O151 K2 W31 69.7(4) . .
O182 K2 W31 83.4(4) . .
O33 K2 W31 35.5(4) . .
O50 K2 W52 110.7(5) . .
O285 K2 W52 129.1(5) . .
O14 K2 W52 32.0(4) . .
O135 K2 W52 138.5(5) . .
O115 K2 W52 26.7(4) . .
O116 K2 W52 100.2(4) . .
O151 K2 W52 76.3(4) . .
O182 K2 W52 84.1(4) . .
O33 K2 W52 76.5(4) . .
W31 K2 W52 110.3(2) . .
O50 K2 W34 147.9(5) . .
O285 K2 W34 122.7(5) . .
O14 K2 W34 26.8(4) . .
O135 K2 W34 99.4(5) . .
O115 K2 W34 76.4(4) . .
O116 K2 W34 67.2(4) . .
O151 K2 W34 122.8(4) . .
O182 K2 W34 28.8(4) . .
O33 K2 W34 87.4(4) . .
W31 K2 W34 97.74(18) . .
W52 K2 W34 55.61(11) . .
O22 K3 O285 68.1(7) . .
O22 K3 O606 129.6(14) . .
O285 K3 O606 102.1(13) . .
O22 K3 O102 155.4(7) . .
O285 K3 O102 114.3(7) . .
O606 K3 O102 74.8(13) . .
O22 K3 O63 111.0(7) . .
O285 K3 O63 151.5(7) . .
O606 K3 O63 99.4(13) . .
O102 K3 O63 54.3(6) . .
O22 K3 O11 66.9(6) . .
O285 K3 O11 134.8(7) . .
O606 K3 O11 103.8(13) . .
O102 K3 O11 107.9(6) . .
O63 K3 O11 55.1(6) . .
O22 K3 O177 102.6(7) . .
O285 K3 O177 86.5(7) . .
O606 K3 O177 126.7(13) . .
O102 K3 O177 54.5(6) . .
O63 K3 O177 65.6(6) . .
O11 K3 O177 106.1(6) . .
O22 K3 O117 52.9(6) . .
O285 K3 O117 56.2(6) . .
O606 K3 O117 157.4(13) . .
O102 K3 O117 106.5(6) . .
O63 K3 O117 99.3(6) . .
O11 K3 O117 97.3(6) . .
O177 K3 O117 52.3(5) . .
O22 K3 O282 77.9(6) . .
O285 K3 O282 51.4(6) . .
O606 K3 O282 60.9(13) . .
O102 K3 O282 123.8(6) . .
O63 K3 O282 156.8(7) . .
O11 K3 O282 114.7(6) . .
O177 K3 O282 135.1(6) . .
O117 K3 O282 102.8(6) . .
O22 K3 W9 130.2(6) . .
O285 K3 W9 91.3(6) . .
O606 K3 W9 98.2(13) . .
O102 K3 W9 30.0(4) . .
O63 K3 W9 67.1(4) . .
O11 K3 W9 120.4(4) . .
O177 K3 W9 28.6(4) . .
O117 K3 W9 77.6(4) . .
O282 K3 W9 124.4(5) . .
O22 K3 W7 23.1(5) . .
O285 K3 W7 58.8(5) . .
O606 K3 W7 147.8(13) . .
O102 K3 W7 135.2(5) . .
O63 K3 W7 108.4(4) . .
O11 K3 W7 80.1(4) . .
O177 K3 W7 80.8(4) . .
O117 K3 W7 29.8(4) . .
O282 K3 W7 88.1(4) . .
W9 K3 W7 107.4(2) . .
O22 K3 W31 70.7(5) . .
O285 K3 W31 24.4(5) . .
O606 K3 W31 82.4(13) . .
O102 K3 W31 122.4(5) . .
O63 K3 W31 175.2(5) . .
O11 K3 W31 128.9(4) . .
O177 K3 W31 109.8(4) . .
O117 K3 W31 78.1(4) . .
O282 K3 W31 27.0(4) . .
W9 K3 W31 108.3(2) . .
W7 K3 W31 71.28(15) . .
O293 K4 O21 100.9(7) . .
O293 K4 O319 160.1(7) . .
O21 K4 O319 76.1(7) . .
O293 K4 O191 77.5(7) . .
O21 K4 O191 160.5(7) . .
O319 K4 O191 98.7(7) . .
O293 K4 O87 131.1(6) . .
O21 K4 O87 127.8(6) . .
O319 K4 O87 56.3(6) . .
O191 K4 O87 57.9(6) . .
O293 K4 O25 106.0(6) . .
O21 K4 O25 54.0(6) . .
O319 K4 O25 88.3(7) . .
O191 K4 O25 145.3(6) . .
O87 K4 O25 100.8(6) . .
O293 K4 O62 55.8(6) . .
O21 K4 O62 105.9(7) . .
O319 K4 O62 144.0(7) . .
O191 K4 O62 89.4(6) . .
O87 K4 O62 101.5(6) . .
O25 K4 O62 66.8(6) . .
O293 K4 O35 56.0(6) . .
O21 K4 O35 55.9(6) . .
O319 K4 O35 129.9(6) . .
O191 K4 O35 131.3(7) . .
O87 K4 O35 148.6(6) . .
O25 K4 O35 53.6(6) . .
O62 K4 O35 54.3(5) . .
O293 K4 O205 87.1(6) . .
O21 K4 O205 145.5(7) . .
O319 K4 O205 106.6(6) . .
O191 K4 O205 53.9(6) . .
O87 K4 O205 51.8(6) . .
O25 K4 O205 91.5(6) . .
O62 K4 O205 51.6(5) . .
O35 K4 O205 105.7(6) . .
O293 K4 O41 146.6(7) . .
O21 K4 O41 85.0(6) . .
O319 K4 O41 53.2(6) . .
O191 K4 O41 107.2(6) . .
O87 K4 O41 50.9(5) . .
O25 K4 O41 51.4(5) . .
O62 K4 O41 90.8(6) . .
O35 K4 O41 104.8(6) . .
O205 K4 O41 71.3(5) . .
O293 K4 O49 109.8(6) . .
O21 K4 O49 52.3(6) . .
O319 K4 O49 52.7(6) . .
O191 K4 O49 109.6(6) . .
O87 K4 O49 103.6(6) . .
O25 K4 O49 101.7(5) . .
O62 K4 O49 154.0(6) . .
O35 K4 O49 99.8(6) . .
O205 K4 O49 154.4(6) . .
O41 K4 O49 99.9(5) . .
O293 K4 O252 51.5(6) . .
O21 K4 O252 111.1(6) . .
O319 K4 O252 110.6(7) . .
O191 K4 O252 52.7(5) . .
O87 K4 O252 105.2(6) . .
O25 K4 O252 153.4(6) . .
O62 K4 O252 102.2(6) . .
O35 K4 O252 100.0(6) . .
O205 K4 O252 100.2(6) . .
O41 K4 O252 155.2(6) . .
O49 K4 O252 77.5(5) . .
O153 K5 O561 121.4(12) . .
O153 K5 O275 67.6(7) . .
O561 K5 O275 100.7(12) . .
O153 K5 O180 158.9(8) . .
O561 K5 O180 79.0(12) . .
O275 K5 O180 116.5(7) . .
O153 K5 O137 112.6(7) . .
O561 K5 O137 99.5(12) . .
O275 K5 O137 155.4(7) . .
O180 K5 O137 54.3(6) . .
O153 K5 O249 105.0(7) . .
O561 K5 O249 132.6(12) . .
O275 K5 O249 87.8(6) . .
O180 K5 O249 56.1(6) . .
O137 K5 O249 68.2(6) . .
O153 K5 O274 66.8(6) . .
O561 K5 O274 97.5(12) . .
O275 K5 O274 133.9(7) . .
O180 K5 O274 108.3(6) . .
O137 K5 O274 56.0(6) . .
O249 K5 O274 109.7(6) . .
O153 K5 O299 55.1(6) . .
O561 K5 O299 158.6(12) . .
O275 K5 O299 57.9(6) . .
O180 K5 O299 108.0(6) . .
O137 K5 O299 100.9(6) . .
O249 K5 O299 52.1(6) . .
O274 K5 O299 99.2(6) . .
O153 K5 O528 68.3(9) . .
O561 K5 O528 59.9(13) . .
O275 K5 O528 105.1(9) . .
O180 K5 O528 125.9(9) . .
O137 K5 O528 97.1(9) . .
O249 K5 O528 160.8(9) . .
O274 K5 O528 51.2(9) . .
O299 K5 O528 123.3(9) . .
O153 K5 W47 132.9(6) . .
O561 K5 W47 103.8(11) . .
O275 K5 W47 93.5(5) . .
O180 K5 W47 31.1(4) . .
O137 K5 W47 68.0(4) . .
O249 K5 W47 28.7(4) . .
O274 K5 W47 122.4(5) . .
O299 K5 W47 78.1(4) . .
O528 K5 W47 157.0(8) . .
O153 K5 W13 24.5(5) . .
O561 K5 W13 142.3(11) . .
O275 K5 W13 59.2(5) . .
O180 K5 W13 137.5(5) . .
O137 K5 W13 110.0(5) . .
O249 K5 W13 81.5(5) . .
O274 K5 W13 80.9(4) . .
O299 K5 W13 30.6(4) . .
O528 K5 W13 92.8(8) . .
W47 K5 W13 108.6(2) . .
O153 K5 W40 141.5(5) . .
O561 K5 W40 79.1(11) . .
O275 K5 W40 145.8(5) . .
O180 K5 W40 29.3(4) . .
O137 K5 W40 29.0(4) . .
O249 K5 W40 69.3(5) . .
O274 K5 W40 79.1(4) . .
O299 K5 W40 117.1(4) . .
O528 K5 W40 104.2(8) . .
W47 K5 W40 54.32(12) . .
W13 K5 W40 136.1(3) . .
O173 K6 O275 92.5(7) . .
O173 K6 O65 136.4(7) . .
O275 K6 O65 122.8(7) . .
O173 K6 O248 73.4(8) . .
O275 K6 O248 96.6(8) . .
O65 K6 O248 120.8(8) . .
O173 K6 O167 77.6(7) . .
O275 K6 O167 136.3(8) . .
O65 K6 O167 59.4(6) . .
O248 K6 O167 120.0(8) . .
O173 K6 O48 148.0(6) . .
O275 K6 O48 56.1(6) . .
O65 K6 O48 73.8(6) . .
O248 K6 O48 101.9(7) . .
O167 K6 O48 128.1(7) . .
O173 K6 O100 70.9(7) . .
O275 K6 O100 65.5(6) . .
O65 K6 O100 99.3(6) . .
O248 K6 O100 138.9(8) . .
O167 K6 O100 71.0(7) . .
O48 K6 O100 97.6(6) . .
O173 K6 O163 148.6(7) . .
O275 K6 O163 102.9(7) . .
O65 K6 O163 53.4(6) . .
O248 K6 O163 77.7(7) . .
O167 K6 O163 107.3(7) . .
O48 K6 O163 51.0(6) . .
O100 K6 O163 140.5(6) . .
O173 K6 O158 118.7(7) . .
O275 K6 O158 53.0(6) . .
O65 K6 O158 74.6(6) . .
O248 K6 O158 145.3(7) . .
O167 K6 O158 94.7(6) . .
O48 K6 O158 49.5(5) . .
O100 K6 O158 49.8(5) . .
O163 K6 O158 92.2(6) . .
O173 K6 W22 105.2(5) . .
O275 K6 W22 130.5(5) . .
O65 K6 W22 33.1(4) . .
O248 K6 W22 132.6(6) . .
O167 K6 W22 27.8(4) . .
O48 K6 W22 100.8(4) . .
O100 K6 W22 77.1(4) . .
O163 K6 W22 85.5(4) . .
O158 K6 W22 78.3(4) . .
O173 K6 W36 117.3(5) . .
O275 K6 W36 26.0(5) . .
O65 K6 W36 97.1(5) . .
O248 K6 W36 110.0(6) . .
O167 K6 W36 129.9(6) . .
O48 K6 W36 33.3(4) . .
O100 K6 W36 70.5(4) . .
O163 K6 W36 84.0(5) . .
O158 K6 W36 35.4(3) . .
W22 K6 W36 111.8(2) . .
O173 K6 W45 144.1(5) . .
O275 K6 W45 123.3(5) . .
O65 K6 W45 25.5(4) . .
O248 K6 W45 97.0(6) . .
O167 K6 W45 77.9(5) . .
O48 K6 W45 67.2(4) . .
O100 K6 W45 124.0(5) . .
O163 K6 W45 29.9(4) . .
O158 K6 W45 89.1(4) . .
W22 K6 W45 55.78(12) . .
W36 K6 W45 98.60(18) . .
O165 K7 O109 100.7(7) . .
O165 K7 O385 78.3(7) . .
O109 K7 O385 156.0(7) . .
O165 K7 O250 159.8(7) . .
O109 K7 O250 76.7(7) . .
O385 K7 O250 95.9(7) . .
O165 K7 O329 129.5(7) . .
O109 K7 O329 129.8(7) . .
O385 K7 O329 56.1(7) . .
O250 K7 O329 56.6(7) . .
O165 K7 O259 55.1(6) . .
O109 K7 O259 56.9(6) . .
O385 K7 O259 132.2(7) . .
O250 K7 O259 131.5(7) . .
O329 K7 O259 150.8(6) . .
O165 K7 O72 103.9(7) . .
O109 K7 O72 55.1(6) . .
O385 K7 O72 148.7(6) . .
O250 K7 O72 91.1(6) . .
O329 K7 O72 104.9(6) . .
O259 K7 O72 52.5(5) . .
O165 K7 O226 85.2(6) . .
O109 K7 O226 148.0(6) . .
O385 K7 O226 55.9(6) . .
O250 K7 O226 107.8(6) . .
O329 K7 O226 52.9(6) . .
O259 K7 O226 105.1(6) . .
O72 K7 O226 92.9(6) . .
O165 K7 O127 145.9(6) . .
O109 K7 O127 86.2(6) . .
O385 K7 O127 108.2(6) . .
O250 K7 O127 54.3(6) . .
O329 K7 O127 53.2(6) . .
O259 K7 O127 105.4(6) . .
O72 K7 O127 53.2(5) . .
O226 K7 O127 72.8(6) . .
O165 K7 O136 53.9(6) . .
O109 K7 O136 106.3(6) . .
O385 K7 O136 92.6(7) . .
O250 K7 O136 146.3(6) . .
O329 K7 O136 103.7(6) . .
O259 K7 O136 53.0(6) . .
O72 K7 O136 66.2(6) . .
O226 K7 O136 52.4(6) . .
O127 K7 O136 92.0(5) . .
O165 K7 O298 52.9(6) . .
O109 K7 O298 107.1(6) . .
O385 K7 O298 53.1(6) . .
O250 K7 O298 108.2(7) . .
O329 K7 O298 104.2(6) . .
O259 K7 O298 98.7(6) . .
O72 K7 O298 150.6(6) . .
O226 K7 O298 101.5(6) . .
O127 K7 O298 155.9(6) . .
O136 K7 O298 103.0(6) . .
O165 K7 O36 111.7(6) . .
O109 K7 O36 51.6(6) . .
O385 K7 O36 106.0(6) . .
O250 K7 O36 50.9(6) . .
O329 K7 O36 101.7(6) . .
O259 K7 O36 101.3(6) . .
O72 K7 O36 102.0(6) . .
O226 K7 O36 153.6(6) . .
O127 K7 O36 98.9(5) . .
O136 K7 O36 154.1(6) . .
O298 K7 O36 75.7(5) . .
O222 K8 O224 89.3(7) . .
O222 K8 O81 138.9(8) . .
O224 K8 O81 124.9(8) . .
O222 K8 O193 142.6(7) . .
O224 K8 O193 55.1(7) . .
O81 K8 O193 77.8(7) . .
O222 K8 O365 74.0(8) . .
O224 K8 O365 88.6(8) . .
O81 K8 O365 123.0(7) . .
O193 K8 O365 92.1(7) . .
O222 K8 O219 74.7(7) . .
O224 K8 O219 65.7(7) . .
O81 K8 O219 97.7(7) . .
O193 K8 O219 97.3(6) . .
O365 K8 O219 139.4(7) . .
O222 K8 O206 82.8(7) . .
O224 K8 O206 134.8(7) . .
O81 K8 O206 57.3(7) . .
O193 K8 O206 129.2(7) . .
O365 K8 O206 130.6(7) . .
O219 K8 O206 69.3(6) . .
O222 K8 O560 65.6(10) . .
O224 K8 O560 148.8(11) . .
O81 K8 O560 85.8(10) . .
O193 K8 O560 141.0(10) . .
O365 K8 O560 67.6(10) . .
O219 K8 O560 120.1(10) . .
O206 K8 O560 63.1(10) . .
O222 K8 O267 143.9(7) . .
O224 K8 O267 104.8(8) . .
O81 K8 O267 55.5(7) . .
O193 K8 O267 53.6(6) . .
O365 K8 O267 73.3(7) . .
O219 K8 O267 141.5(7) . .
O206 K8 O267 107.5(7) . .
O560 K8 O267 87.9(10) . .
O222 K8 O142 120.6(6) . .
O224 K8 O142 53.3(6) . .
O81 K8 O142 75.4(6) . .
O193 K8 O142 49.7(6) . .
O365 K8 O142 135.9(7) . .
O219 K8 O142 49.6(6) . .
O206 K8 O142 93.5(6) . .
O560 K8 O142 155.8(10) . .
O267 K8 O142 93.8(6) . .
O222 K8 W78 114.8(5) . .
O224 K8 W78 26.1(5) . .
O81 K8 W78 99.3(6) . .
O193 K8 W78 32.7(4) . .
O365 K8 W78 100.8(6) . .
O219 K8 W78 70.1(5) . .
O206 K8 W78 128.6(5) . .
O560 K8 W78 168.1(9) . .
O267 K8 W78 86.2(5) . .
O142 K8 W78 35.3(4) . .
O222 K8 W27 110.1(6) . .
O224 K8 W27 130.7(6) . .
O81 K8 W27 31.3(5) . .
O193 K8 W27 102.9(5) . .
O365 K8 W27 139.5(6) . .
O219 K8 W27 76.2(5) . .
O206 K8 W27 27.3(4) . .
O560 K8 W27 77.6(9) . .
O267 K8 W27 85.8(5) . .
O142 K8 W27 78.4(4) . .
W78 K8 W27 112.2(2) . .
O189 K9 O224 69.5(8) . .
O189 K9 O320 157.1(9) . .
O224 K9 O320 113.1(8) . .
O189 K9 O279 111.0(8) . .
O224 K9 O279 152.5(9) . .
O320 K9 O279 55.6(7) . .
O189 K9 O337 104.1(8) . .
O224 K9 O337 84.5(8) . .
O320 K9 O337 55.1(7) . .
O279 K9 O337 68.6(8) . .
O189 K9 O160 66.2(7) . .
O224 K9 O160 135.6(7) . .
O320 K9 O160 108.7(7) . .
O279 K9 O160 54.6(6) . .
O337 K9 O160 108.5(7) . .
O189 K9 O318 54.1(7) . .
O224 K9 O318 55.6(7) . .
O320 K9 O318 107.3(8) . .
O279 K9 O318 101.2(7) . .
O337 K9 O318 52.5(6) . .
O160 K9 O318 98.3(7) . .
O189 K9 O204 80.1(7) . .
O224 K9 O204 50.9(7) . .
O320 K9 O204 119.9(7) . .
O279 K9 O204 155.8(8) . .
O337 K9 O204 131.2(7) . .
O160 K9 O204 117.0(7) . .
O318 K9 O204 102.6(6) . .
O189 K9 W106 132.0(7) . .
O224 K9 W106 90.0(6) . .
O320 K9 W106 30.2(6) . .
O279 K9 W106 69.2(5) . .
O337 K9 W106 28.7(4) . .
O160 K9 W106 122.0(5) . .
O318 K9 W106 78.3(4) . .
O204 K9 W106 120.2(5) . .
O189 K9 W25 24.4(5) . .
O224 K9 W25 59.3(5) . .
O320 K9 W25 135.8(7) . .
O279 K9 W25 109.1(5) . .
O337 K9 W25 80.8(5) . .
O160 K9 W25 80.5(5) . .
O318 K9 W25 29.7(4) . .
O204 K9 W25 89.9(4) . .
W106 K9 W25 107.8(3) . .
O189 K9 W115 140.0(7) . .
O224 K9 W115 143.4(6) . .
O320 K9 W115 30.6(6) . .
O279 K9 W115 29.0(4) . .
O337 K9 W115 69.0(5) . .
O160 K9 W115 78.5(5) . .
O318 K9 W115 117.1(5) . .
O204 K9 W115 135.1(5) . .
W106 K9 W115 54.82(13) . .
W25 K9 W115 135.0(3) . .
O189 K9 W78 72.0(6) . .
O224 K9 W78 23.8(5) . .
O320 K9 W78 120.2(6) . .
O279 K9 W78 175.0(6) . .
O337 K9 W78 107.0(6) . .
O160 K9 W78 130.2(5) . .
O318 K9 W78 77.1(4) . .
O204 K9 W78 27.1(4) . .
W106 K9 W78 105.8(2) . .
W25 K9 W78 71.81(15) . .
W115 K9 W78 148.0(3) . .
O392 K10 O106 77.0(7) . .
O392 K10 O314 161.4(7) . .
O106 K10 O314 102.1(7) . .
O392 K10 O409 99.2(8) . .
O106 K10 O409 162.3(8) . .
O314 K10 O409 75.9(8) . .
O392 K10 O336 57.4(7) . .
O106 K10 O336 129.7(8) . .
O314 K10 O336 127.9(8) . .
O409 K10 O336 56.4(7) . .
O392 K10 O272 143.1(7) . .
O106 K10 O272 106.8(7) . .
O314 K10 O272 55.3(6) . .
O409 K10 O272 86.7(8) . .
O336 K10 O272 98.9(7) . .
O392 K10 O183 130.6(8) . .
O106 K10 O183 55.8(7) . .
O314 K10 O183 56.6(7) . .
O409 K10 O183 130.2(9) . .
O336 K10 O183 148.1(7) . .
O272 K10 O183 55.5(7) . .
O392 K10 O82 87.1(7) . .
O106 K10 O82 54.7(7) . .
O314 K10 O82 107.7(7) . .
O409 K10 O82 142.9(7) . .
O336 K10 O82 99.7(7) . .
O272 K10 O82 68.1(7) . .
O183 K10 O82 55.5(7) . .
O392 K10 O342 53.3(7) . .
O106 K10 O342 51.9(7) . .
O314 K10 O342 111.3(7) . .
O409 K10 O342 111.9(8) . .
O336 K10 O342 105.4(8) . .
O272 K10 O342 154.9(7) . .
O183 K10 O342 99.5(7) . .
O82 K10 O342 101.2(7) . .
O392 K10 O415 112.7(7) . .
O106 K10 O415 112.0(7) . .
O314 K10 O415 50.0(7) . .
O409 K10 O415 53.1(7) . .
O336 K10 O415 104.8(7) . .
O272 K10 O415 100.0(7) . .
O183 K10 O415 98.8(7) . .
O82 K10 O415 154.2(8) . .
O342 K10 O415 79.9(7) . .
O392 K10 O225 52.6(6) . .
O106 K10 O225 86.4(7) . .
O314 K10 O225 145.9(7) . .
O409 K10 O225 105.1(7) . .
O336 K10 O225 50.3(6) . .
O272 K10 O225 90.6(6) . .
O183 K10 O225 106.2(7) . .
O82 K10 O225 51.1(6) . .
O342 K10 O225 100.0(7) . .
O415 K10 O225 154.5(7) . .
O392 K10 O353 105.6(7) . .
O106 K10 O353 145.3(7) . .
O314 K10 O353 85.8(7) . .
O409 K10 O353 52.3(7) . .
O336 K10 O353 49.8(7) . .
O272 K10 O353 50.6(6) . .
O183 K10 O353 105.8(7) . .
O82 K10 O353 90.7(6) . .
O342 K10 O353 154.5(7) . .
O415 K10 O353 99.0(7) . .
O225 K10 O353 70.0(6) . .
O262 K11 O234 139.9(8) . .
O262 K11 O266 89.9(7) . .
O234 K11 O266 122.5(8) . .
O262 K11 O394 71.0(8) . .
O234 K11 O394 124.6(8) . .
O266 K11 O394 92.1(7) . .
O262 K11 O215 82.4(7) . .
O234 K11 O215 58.0(7) . .
O266 K11 O215 136.5(8) . .
O394 K11 O215 124.7(8) . .
O262 K11 O286 144.0(7) . .
O234 K11 O286 74.4(7) . .
O266 K11 O286 55.0(7) . .
O394 K11 O286 100.0(8) . .
O215 K11 O286 127.1(7) . .
O262 K11 O291 73.1(6) . .
O234 K11 O291 97.3(7) . .
O266 K11 O291 66.2(7) . .
O394 K11 O291 137.7(7) . .
O215 K11 O291 70.6(7) . .
O286 K11 O291 96.0(7) . .
O262 K11 O630 73.8(19) . .
O234 K11 O630 83.8(19) . .
O266 K11 O630 150.5(19) . .
O394 K11 O630 59.6(19) . .
O215 K11 O630 66.8(19) . .
O286 K11 O630 132.8(19) . .
O291 K11 O630 128.4(19) . .
O262 K11 O372 147.9(8) . .
O234 K11 O372 53.7(7) . .
O266 K11 O372 102.8(8) . .
O394 K11 O372 79.1(8) . .
O215 K11 O372 106.2(7) . .
O286 K11 O372 52.0(7) . .
O291 K11 O372 139.0(7) . .
O630 K11 O372 81.3(19) . .
O262 K11 O83 119.5(7) . .
O234 K11 O83 73.2(6) . .
O266 K11 O83 53.8(6) . .
O394 K11 O83 141.8(7) . .
O215 K11 O83 93.5(6) . .
O286 K11 O83 48.4(6) . .
O291 K11 O83 49.5(6) . .
O630 K11 O83 155.6(18) . .
O372 K11 O83 91.3(6) . .
O262 K11 W62 115.2(5) . .
O234 K11 W62 96.4(5) . .
O266 K11 W62 26.3(5) . .
O394 K11 W62 106.5(6) . .
O215 K11 W62 128.8(6) . .
O286 K11 W62 32.1(5) . .
O291 K11 W62 70.1(5) . .
O630 K11 W62 161.4(18) . .
O372 K11 W62 83.9(5) . .
O83 K11 W62 35.4(4) . .
O262 K11 W56 109.5(6) . .
O234 K11 W56 32.1(5) . .
O266 K11 W56 130.4(6) . .
O394 K11 W56 137.1(6) . .
O215 K11 W56 27.3(5) . .
O286 K11 W56 100.5(5) . .
O291 K11 W56 76.3(5) . .
O630 K11 W56 78.9(18) . .
O372 K11 W56 84.7(5) . .
O83 K11 W56 77.3(4) . .
W62 K11 W56 110.9(2) . .
O209 K12 O122 134.7(7) 1_455 .
O209 K12 O6 133.1(7) 1_455 .
O122 K12 O6 75.9(6) . .
O209 K12 O60 84.5(7) 1_455 .
O122 K12 O60 93.8(7) . .
O6 K12 O60 135.4(7) . .
O209 K12 O157 67.7(7) 1_455 1_455
O122 K12 O157 67.8(7) . 1_455
O6 K12 O157 132.8(7) . 1_455
O60 K12 O157 77.4(7) . 1_455
O209 K12 O289 84.5(6) 1_455 .
O122 K12 O289 137.8(6) . .
O6 K12 O289 87.1(7) . .
O60 K12 O289 71.8(7) . .
O157 K12 O289 140.1(8) 1_455 .
O209 K12 O500 92.3(7) 1_455 1_455
O122 K12 O500 68.9(7) . 1_455
O6 K12 O500 63.5(7) . 1_455
O60 K12 O500 152.1(8) . 1_455
O157 K12 O500 75.7(8) 1_455 1_455
O289 K12 O500 135.7(8) . 1_455
O209 K12 O35 137.6(7) 1_455 .
O122 K12 O35 54.1(6) . .
O6 K12 O35 87.7(6) . .
O60 K12 O35 53.5(6) . .
O157 K12 O35 94.2(7) 1_455 .
O289 K12 O35 87.5(6) . .
O500 K12 O35 121.1(7) 1_455 .
O209 K12 W19 149.6(5) 1_455 .
O122 K12 W19 25.2(4) . .
O6 K12 W19 74.5(4) . .
O60 K12 W19 78.5(5) . .
O157 K12 W19 84.0(5) 1_455 .
O289 K12 W19 113.2(4) . .
O500 K12 W19 91.1(6) 1_455 .
O35 K12 W19 30.1(4) . .
O209 K12 W6 108.9(5) 1_455 .
O122 K12 W6 78.6(5) . .
O6 K12 W6 112.2(4) . .
O60 K12 W6 24.6(4) . .
O157 K12 W6 89.5(6) 1_455 .
O289 K12 W6 72.6(4) . .
O500 K12 W6 147.4(6) 1_455 .
O35 K12 W6 29.9(4) . .
W19 K12 W6 58.12(12) . .
O209 K12 W54 24.0(4) 1_455 1_455
O122 K12 W54 129.2(5) . 1_455
O6 K12 W54 111.4(5) . 1_455
O60 K12 W54 108.5(5) . 1_455
O157 K12 W54 73.4(5) 1_455 1_455
O289 K12 W54 92.9(4) . 1_455
O500 K12 W54 70.7(6) 1_455 1_455
O35 K12 W54 160.8(5) . 1_455
W19 K12 W54 153.7(2) . 1_455
W6 K12 W54 132.9(2) . 1_455
O209 K12 W10 152.0(5) 1_455 .
O122 K12 W10 60.1(5) . .
O6 K12 W10 19.2(4) . .
O60 K12 W10 121.3(5) . .
O157 K12 W10 124.8(6) 1_455 .
O289 K12 W10 93.2(5) . .
O500 K12 W10 70.1(6) 1_455 .
O35 K12 W10 69.8(4) . .
W19 K12 W10 55.49(11) . .
W6 K12 W10 96.78(16) . .
W54 K12 W10 129.2(2) 1_455 .
O148 K13 O307 97.6(8) . 2_765
O148 K13 O503 149.1(11) . .
O307 K13 O503 90.0(11) 2_765 .
O148 K13 O244 124.6(7) . .
O307 K13 O244 116.0(8) 2_765 .
O503 K13 O244 77.0(10) . .
O148 K13 O246 80.2(7) . .
O307 K13 O246 69.3(7) 2_765 .
O503 K13 O246 130.1(11) . .
O244 K13 O246 73.2(7) . .
O148 K13 O601 85.9(14) . .
O307 K13 O601 72.0(14) 2_765 .
O503 K13 O601 68.0(16) . .
O244 K13 O601 144.3(14) . .
O246 K13 O601 136.4(14) . .
O148 K13 O265 70.8(7) . .
O307 K13 O265 158.5(7) 2_765 .
O503 K13 O265 91.7(11) . .
O244 K13 O265 85.2(7) . .
O246 K13 O265 123.9(7) . .
O601 K13 O265 88.8(14) . .
O148 K13 O602 68.2(12) . .
O307 K13 O602 105.5(13) 2_765 .
O503 K13 O602 80.9(15) . .
O244 K13 O602 132.4(13) . .
O246 K13 O602 147.2(13) . .
O601 K13 O602 36.2(17) . .
O265 K13 O602 53.8(12) . .
O148 K13 W22 103.7(5) . .
O307 K13 W22 129.4(6) 2_765 .
O503 K13 W22 94.1(9) . .
O244 K13 W22 21.3(5) . .
O246 K13 W22 70.0(5) . .
O601 K13 W22 153.6(13) . .
O265 K13 W22 71.8(5) . .
O602 K13 W22 124.9(12) . .
O148 K13 W27 68.7(5) . .
O307 K13 W27 165.6(6) 2_765 .
O503 K13 W27 104.1(9) . .
O244 K13 W27 71.2(5) . .
O246 K13 W27 102.9(5) . .
O601 K13 W27 110.1(13) . .
O265 K13 W27 21.9(4) . .
O602 K13 W27 74.2(11) . .
W22 K13 W27 53.80(11) . .
O148 K13 W72 16.6(5) . .
O307 K13 W72 113.9(6) 2_765 .
O503 K13 W72 144.8(10) . .
O244 K13 W72 111.3(5) . .
O246 K13 W72 84.0(5) . .
O601 K13 W72 94.1(13) . .
O265 K13 W72 56.6(5) . .
O602 K13 W72 68.3(11) . .
W22 K13 W72 90.08(17) . .
W27 K13 W72 52.22(11) . .
O580 K14 O501 127.6(19) . .
O580 K14 O122 74.5(18) . 1_655
O501 K14 O122 129.5(10) . 1_655
O580 K14 O157 85.4(19) . .
O501 K14 O157 142.2(10) . .
O122 K14 O157 71.4(7) 1_655 .
O580 K14 O500 146.9(19) . .
O501 K14 O500 77.9(10) . .
O122 K14 O500 72.6(8) 1_655 .
O157 K14 O500 81.1(9) . .
O580 K14 O40 78.4(19) . 1_655
O501 K14 O40 74.1(9) . 1_655
O122 K14 O40 66.8(7) 1_655 1_655
O157 K14 O40 137.8(7) . 1_655
O500 K14 O40 91.6(9) . 1_655
O580 K14 O66 116.4(19) . .
O501 K14 O66 74.4(9) . .
O122 K14 O66 142.7(8) 1_655 .
O157 K14 O66 74.1(7) . .
O500 K14 O66 88.7(8) . .
O40 K14 O66 147.7(7) 1_655 .
O580 K14 O526 56.1(19) . .
O501 K14 O526 100.2(11) . .
O122 K14 O526 125.6(10) 1_655 .
O157 K14 O526 82.7(10) . .
O500 K14 O526 149.4(10) . .
O40 K14 O526 117.5(10) 1_655 .
O66 K14 O526 61.9(9) . .
O580 K14 K39 75.5(18) . .
O501 K14 K39 111.1(9) . .
O122 K14 K39 118.9(7) 1_655 .
O157 K14 K39 54.2(7) . .
O500 K14 K39 118.4(8) . .
O40 K14 K39 150.0(7) 1_655 .
O66 K14 K39 43.6(6) . .
O526 K14 K39 33.4(8) . .
O580 K14 K12 105.0(18) . 1_655
O501 K14 K12 123.8(9) . 1_655
O122 K14 K12 43.2(5) 1_655 1_655
O157 K14 K12 45.1(6) . 1_655
O500 K14 K12 46.0(6) . 1_655
O40 K14 K12 102.3(5) 1_655 1_655
O66 K14 K12 101.0(5) . 1_655
O526 K14 K12 127.4(8) . 1_655
K39 K14 K12 98.6(4) . 1_655
O580 K14 W23 136.3(18) . .
O501 K14 W23 69.1(8) . .
O122 K14 W23 130.3(6) 1_655 .
O157 K14 W23 74.0(6) . .
O500 K14 W23 67.8(6) . .
O40 K14 W23 140.7(6) 1_655 .
O66 K14 W23 21.0(4) . .
O526 K14 W23 82.9(8) . .
K39 K14 W23 61.1(4) . .
K12 K14 W23 87.2(2) 1_655 .
O528 K15 O5 90.1(11) . .
O528 K15 O516 85.5(14) . .
O5 K15 O516 88.6(12) . .
O528 K15 O94 82.3(11) . .
O5 K15 O94 146.4(8) . .
O516 K15 O94 123.0(12) . .
O528 K15 O514 132.8(14) . .
O5 K15 O514 126.5(11) . .
O516 K15 O514 69.0(14) . .
O94 K15 O514 80.0(10) . .
O528 K15 O96 127.6(11) . .
O5 K15 O96 109.5(7) . .
O516 K15 O96 140.6(12) . .
O94 K15 O96 54.4(6) . .
O514 K15 O96 72.2(10) . .
O528 K15 O153 72.5(10) . .
O5 K15 O153 66.0(7) . .
O516 K15 O153 145.7(12) . .
O94 K15 O153 80.5(7) . .
O514 K15 O153 144.8(11) . .
O96 K15 O153 72.5(6) . .
O528 K15 O8 137.8(11) . .
O5 K15 O8 57.6(6) . .
O516 K15 O8 116.8(12) . .
O94 K15 O8 109.1(7) . .
O514 K15 O8 89.4(10) . .
O96 K15 O8 55.6(6) . .
O153 K15 O8 69.8(6) . .
O528 K15 W36 100.2(10) . .
O5 K15 W36 128.4(6) . .
O516 K15 W36 142.2(11) . .
O94 K15 W36 25.4(4) . .
O514 K15 W36 80.7(9) . .
O96 K15 W36 30.2(4) . .
O153 K15 W36 69.3(5) . .
O8 K15 W36 83.7(4) . .
O528 K15 W4 142.1(10) . .
O5 K15 W4 83.0(5) . .
O516 K15 W4 131.2(11) . .
O94 K15 W4 83.3(5) . .
O514 K15 W4 78.1(9) . .
O96 K15 W4 29.1(4) . .
O153 K15 W4 70.7(5) . .
O8 K15 W4 26.6(4) . .
W36 K15 W4 58.34(18) . .
O528 K15 Zn1 113.2(10) . .
O5 K15 Zn1 28.3(4) . .
O516 K15 Zn1 105.9(11) . .
O94 K15 Zn1 130.0(6) . .
O514 K15 Zn1 111.7(10) . .
O96 K15 Zn1 82.2(5) . .
O153 K15 Zn1 62.1(5) . .
O8 K15 Zn1 29.5(4) . .
W36 K15 Zn1 105.9(3) . .
W4 K15 Zn1 54.78(18) . .
O528 K15 K29 64.5(10) . .
O5 K15 K29 154.5(6) . .
O516 K15 K29 87.6(12) . .
O94 K15 K29 37.5(5) . .
O514 K15 K29 75.0(10) . .
O96 K15 K29 89.0(6) . .
O153 K15 K29 105.3(6) . .
O8 K15 K29 144.4(6) . .
W36 K15 K29 62.6(3) . .
W4 K15 K29 117.8(4) . .
Zn1 K15 K29 166.3(4) . .
O124 K16 O179 74.8(7) . .
O124 K16 C12 150.8(18) . 2_666
O179 K16 C12 95.5(18) . 2_666
O124 K16 O550 67.1(10) . 2_666
O179 K16 O550 139.3(11) . 2_666
C12 K16 O550 111(2) 2_666 2_666
O124 K16 O152 116.6(7) . .
O179 K16 O152 73.7(7) . .
C12 K16 O152 85.7(18) 2_666 .
O550 K16 O152 136.5(11) 2_666 .
O124 K16 O93 76.1(6) . .
O179 K16 O93 117.4(7) . .
C12 K16 O93 131.4(18) 2_666 .
O550 K16 O93 67.1(10) 2_666 .
O152 K16 O93 72.1(7) . .
O124 K16 N10 133.4(19) . 2_666
O179 K16 N10 113.9(19) . 2_666
C12 K16 N10 27(2) 2_666 2_666
O550 K16 N10 84(2) 2_666 2_666
O152 K16 N10 109.6(19) . 2_666
O93 K16 N10 126.4(19) . 2_666
O124 K16 O516 87.3(11) . 2_666
O179 K16 O516 83.2(11) . 2_666
C12 K16 O516 64(2) 2_666 2_666
O550 K16 O516 81.3(13) 2_666 2_666
O152 K16 O516 139.8(11) . 2_666
O93 K16 O516 147.9(11) . 2_666
N10 K16 O516 51(2) 2_666 2_666
O515 K17 O5 132.5(16) . .
O515 K17 O581 123.7(18) . 2_666
O5 K17 O581 94.0(13) . 2_666
O515 K17 O608 18.7(18) . .
O5 K17 O608 114(2) . .
O581 K17 O608 134(2) 2_666 .
O515 K17 O282 76.9(14) . .
O5 K17 O282 142.8(10) . .
O581 K17 O282 81.3(13) 2_666 .
O608 K17 O282 95(2) . .
O515 K17 O76 73.7(13) . .
O5 K17 O76 106.7(8) . .
O581 K17 O76 128.4(14) 2_666 .
O608 K17 O76 79.4(19) . .
O282 K17 O76 53.8(7) . .
O515 K17 O22 141.6(14) . .
O5 K17 O22 68.4(7) . .
O581 K17 O22 76.6(13) 2_666 .
O608 K17 O22 146.7(19) . .
O282 K17 O22 74.7(7) . .
O76 K17 O22 68.8(6) . .
O515 K17 O9 96.2(14) . .
O5 K17 O9 55.5(6) . .
O581 K17 O9 139.9(13) 2_666 .
O608 K17 O9 85.4(19) . .
O282 K17 O9 107.0(8) . .
O76 K17 O9 54.6(6) . .
O22 K17 O9 68.6(6) . .
O515 K17 K30 64.7(14) . .
O5 K17 K30 154.4(9) . .
O581 K17 K30 62.1(12) 2_666 .
O608 K17 K30 81.1(19) . .
O282 K17 K30 48.0(6) . .
O76 K17 K30 96.2(7) . .
O22 K17 K30 111.1(8) . .
O9 K17 K30 149.8(8) . .
O515 K17 W18 82.5(13) . .
O5 K17 W18 81.0(6) . .
O581 K17 W18 144.0(13) 2_666 .
O608 K17 W18 79.0(18) . .
O282 K17 W18 81.8(6) . .
O76 K17 W18 28.3(4) . .
O22 K17 W18 68.4(5) . .
O9 K17 W18 26.5(4) . .
K30 K17 W18 123.6(6) . .
O515 K17 W31 78.0(13) . .
O5 K17 W31 125.7(7) . .
O581 K17 W31 101.4(12) 2_666 .
O608 K17 W31 91.5(19) . .
O282 K17 W31 25.2(5) . .
O76 K17 W31 29.2(4) . .
O22 K17 W31 65.3(5) . .
O9 K17 W31 81.8(5) . .
K30 K17 W31 71.8(5) . .
W18 K17 W31 56.7(2) . .
O515 K17 K3 125.0(14) . .
O5 K17 K3 99.7(7) . .
O581 K17 K3 54.1(12) 2_666 .
O608 K17 K3 143(2) . .
O282 K17 K3 48.2(5) . .
O76 K17 K3 75.8(5) . .
O22 K17 K3 36.7(4) . .
O9 K17 K3 101.9(6) . .
K30 K17 K3 74.5(5) . .
W18 K17 K3 91.4(4) . .
W31 K17 K3 54.5(3) . .
O118 K18 O266 68.5(7) . .
O118 K18 O261 159.7(9) . .
O266 K18 O261 116.0(8) . .
O118 K18 O245 112.9(8) . .
O266 K18 O245 157.5(8) . .
O261 K18 O245 54.9(7) . .
O118 K18 O211 106.2(8) . .
O266 K18 O211 89.5(8) . .
O261 K18 O211 55.6(7) . .
O245 K18 O211 68.4(7) . .
O118 K18 O213 67.0(7) . .
O266 K18 O213 134.9(7) . .
O261 K18 O213 108.3(7) . .
O245 K18 O213 55.3(6) . .
O211 K18 O213 109.4(7) . .
O118 K18 O112 55.0(7) . .
O266 K18 O112 58.7(7) . .
O261 K18 O112 108.9(7) . .
O245 K18 O112 102.6(7) . .
O211 K18 O112 53.6(6) . .
O213 K18 O112 99.7(7) . .
O118 K18 W105 133.8(7) . .
O266 K18 W105 93.8(6) . .
O261 K18 W105 30.8(5) . .
O245 K18 W105 68.8(5) . .
O211 K18 W105 28.7(4) . .
O213 K18 W105 122.6(5) . .
O112 K18 W105 79.1(5) . .
O118 K18 W74 24.4(6) . .
O266 K18 W74 59.9(5) . .
O261 K18 W74 138.5(6) . .
O245 K18 W74 111.3(6) . .
O211 K18 W74 83.0(5) . .
O213 K18 W74 81.5(5) . .
O112 K18 W74 30.6(4) . .
W105 K18 W74 109.6(3) . .
O118 K18 W83 141.2(6) . .
O266 K18 W83 145.9(6) . .
O261 K18 W83 30.0(5) . .
O245 K18 W83 28.4(5) . .
O211 K18 W83 68.5(5) . .
O213 K18 W83 78.5(5) . .
O112 K18 W83 117.9(5) . .
W105 K18 W83 54.47(14) . .
W74 K18 W83 136.8(3) . .
O118 K18 W70 87.1(6) . .
O266 K18 W70 153.8(6) . .
O261 K18 W70 83.8(6) . .
O245 K18 W70 29.5(5) . .
O211 K18 W70 88.5(5) . .
O213 K18 W70 26.1(4) . .
O112 K18 W70 100.0(5) . .
W105 K18 W70 96.8(2) . .
W74 K18 W70 93.9(2) . .
W83 K18 W70 55.05(14) . .
O118 K18 W62 70.7(6) . .
O266 K18 W62 21.5(5) . .
O261 K18 W62 121.4(6) . .
O245 K18 W62 176.3(6) . .
O211 K18 W62 109.8(5) . .
O213 K18 W62 128.3(5) . .
O112 K18 W62 78.2(4) . .
W105 K18 W62 107.9(2) . .
W74 K18 W62 71.28(16) . .
W83 K18 W62 148.1(3) . .
W70 K18 W62 154.2(3) . .
O382 K19 O398 75.7(8) . .
O382 K19 O414 67.4(8) . 2_575
O398 K19 O414 121.5(10) . 2_575
O382 K19 O366 75.1(9) . .
O398 K19 O366 116.7(9) . .
O414 K19 O366 96.0(9) 2_575 .
O382 K19 O603 145.1(15) . .
O398 K19 O603 125.1(14) . .
O414 K19 O603 110.6(14) 2_575 .
O366 K19 O603 70.4(14) . .
O382 K19 O376 115.9(8) . .
O398 K19 O376 72.2(8) . .
O414 K19 O376 165.6(10) 2_575 .
O366 K19 O376 72.4(8) . .
O603 K19 O376 58.0(13) . .
O540 K20 O60 77.0(13) . .
O540 K20 O209 150.0(13) . 1_455
O60 K20 O209 82.8(7) . 1_455
O540 K20 O571 128.4(16) . .
O60 K20 O571 118.5(12) . .
O209 K20 O571 80.9(12) 1_455 .
O540 K20 O187 68.5(12) . .
O60 K20 O187 65.2(7) . .
O209 K20 O187 122.1(8) 1_455 .
O571 K20 O187 74.9(12) . .
O540 K20 O172 111.7(13) . 1_455
O60 K20 O172 121.6(7) . 1_455
O209 K20 O172 61.3(6) 1_455 1_455
O571 K20 O172 100.6(12) . 1_455
O187 K20 O172 173.2(8) . 1_455
O540 K20 O157 92.0(13) . 1_455
O60 K20 O157 69.7(7) . 1_455
O209 K20 O157 59.9(7) 1_455 1_455
O571 K20 O157 139.4(13) . 1_455
O187 K20 O157 133.7(7) . 1_455
O172 K20 O157 52.8(6) 1_455 1_455
O540 K20 K12 110.5(12) . .
O60 K20 K12 43.2(5) . .
O209 K20 K12 42.2(5) 1_455 .
O571 K20 K12 112.1(12) . .
O187 K20 K12 102.6(6) . .
O172 K20 K12 83.7(5) 1_455 .
O157 K20 K12 44.0(5) 1_455 .
O37 K21 O604 81(2) . .
O37 K21 O189 69.5(8) . .
O604 K21 O189 84(2) . .
O37 K21 O605 126.1(19) . .
O604 K21 O605 129(3) . .
O189 K21 O605 143(2) . .
O37 K21 O44 56.3(7) . .
O604 K21 O44 136(2) . .
O189 K21 O44 70.6(7) . .
O605 K21 O44 90.1(18) . .
O37 K21 O197 109.7(8) . .
O604 K21 O197 147(2) . .
O189 K21 O197 72.2(8) . .
O605 K21 O197 70.5(19) . .
O44 K21 O197 56.2(7) . .
O37 K21 O204 148.3(10) . .
O604 K21 O204 100(2) . .
O189 K21 O204 79.2(8) . .
O605 K21 O204 77.7(18) . .
O44 K21 O204 109.5(8) . .
O197 K21 O204 54.2(7) . .
O37 K21 W32 82.5(6) . .
O604 K21 W32 154(2) . .
O189 K21 W32 71.0(6) . .
O605 K21 W32 77.5(18) . .
O44 K21 W32 27.1(4) . .
O197 K21 W32 29.3(4) . .
O204 K21 W32 83.3(6) . .
O37 K21 W78 129.2(8) . .
O604 K21 W78 120.5(19) . .
O189 K21 W78 68.4(6) . .
O605 K21 W78 78.1(18) . .
O44 K21 W78 83.5(6) . .
O197 K21 W78 29.4(5) . .
O204 K21 W78 26.0(5) . .
W32 K21 W78 57.8(3) . .
O37 K21 K9 101.8(7) . .
O604 K21 K9 69.1(19) . .
O189 K21 K9 38.1(5) . .
O605 K21 K9 129.0(18) . .
O44 K21 K9 105.0(6) . .
O197 K21 K9 78.3(6) . .
O204 K21 K9 51.3(6) . .
W32 K21 K9 94.3(4) . .
W78 K21 K9 56.4(3) . .
O37 K21 K27 34.6(6) . .
O604 K21 K27 70.3(19) . .
O189 K21 K27 101.0(7) . .
O605 K21 K27 106.6(18) . .
O44 K21 K27 79.5(6) . .
O197 K21 K27 135.3(7) . .
O204 K21 K27 170.3(8) . .
W32 K21 K27 106.0(4) . .
W78 K21 K27 162.4(5) . .
K9 K21 K27 123.8(5) . .
W117 K22 O80 42.3(6) . .
W117 K22 O92 42.9(6) . .
O80 K22 O92 63.3(8) . .
W117 K22 O24 136.9(10) . .
O80 K22 O24 176.8(10) . .
O92 K22 O24 118.6(9) . .
W117 K22 O54 137.7(10) . .
O80 K22 O54 118.0(10) . .
O92 K22 O54 178.6(11) . .
O24 K22 O54 60.1(7) . .
W117 K22 O2 86.8(11) . .
O80 K22 O2 60.7(12) . .
O92 K22 O2 63.7(12) . .
O24 K22 O2 122.3(13) . .
O54 K22 O2 117.2(13) . .
W117 K22 O133 92.5(8) . .
O80 K22 O133 116.7(9) . .
O92 K22 O133 118.0(10) . .
O24 K22 O133 60.2(7) . .
O54 K22 O133 61.2(7) . .
O2 K22 O133 176.4(14) . .
W117 K22 O64 45.2(6) . .
O80 K22 O64 86.3(8) . .
O92 K22 O64 62.1(8) . .
O24 K22 O64 92.4(8) . .
O54 K22 O64 117.3(9) . .
O2 K22 O64 124.8(13) . .
O133 K22 O64 56.3(7) . .
W117 K22 O164 45.5(6) . .
O80 K22 O164 60.9(7) . .
O92 K22 O164 87.3(8) . .
O24 K22 O164 116.1(9) . .
O54 K22 O164 93.0(8) . .
O2 K22 O164 121.5(13) . .
O133 K22 O164 56.2(7) . .
O64 K22 O164 47.4(7) . .
W117 K22 K26 78.8(6) . .
O80 K22 K26 56.3(7) . .
O92 K22 K26 55.3(7) . .
O24 K22 K26 126.8(9) . .
O54 K22 K26 125.6(9) . .
O2 K22 K26 8.7(10) . .
O133 K22 K26 171.4(10) . .
O64 K22 K26 116.1(8) . .
O164 K22 K26 116.1(8) . .
W117 K22 O70 101.2(8) . .
O80 K22 O70 126.4(9) . .
O92 K22 O70 64.7(7) . .
O24 K22 O70 56.1(7) . .
O54 K22 O70 114.2(9) . .
O2 K22 O70 85.6(13) . .
O133 K22 O70 98.0(8) . .
O64 K22 O70 80.5(8) . .
O164 K22 O70 127.9(9) . .
K26 K22 O70 84.0(7) . .
W117 K22 O4 100.5(7) . .
O80 K22 O4 64.1(7) . .
O92 K22 O4 125.5(9) . .
O24 K22 O4 114.7(8) . .
O54 K22 O4 55.9(7) . .
O2 K22 O4 79.2(12) . .
O133 K22 O4 97.4(8) . .
O64 K22 O4 126.7(9) . .
O164 K22 O4 79.4(7) . .
K26 K22 O4 84.1(7) . .
O70 K22 O4 152.7(9) . .
O611 K23 O269 118.4(15) . .
O611 K23 O230 90.0(14) . .
O269 K23 O230 118.4(9) . .
O611 K23 O383 81.0(14) . .
O269 K23 O383 160.4(10) . .
O230 K23 O383 54.7(8) . .
O611 K23 O344 86.0(14) . .
O269 K23 O344 70.4(8) . .
O230 K23 O344 57.7(7) . .
O383 K23 O344 110.8(9) . .
O611 K23 O322 137.0(14) . .
O269 K23 O322 104.6(8) . .
O230 K23 O322 68.8(8) . .
O383 K23 O322 56.1(8) . .
O344 K23 O322 110.2(8) . .
O611 K23 O605 103(2) . .
O269 K23 O605 82.7(18) . .
O230 K23 O605 146.0(19) . .
O383 K23 O605 96.2(19) . .
O344 K23 O605 152.6(19) . .
O322 K23 O605 80.6(18) . .
O611 K23 O197 165.8(14) . .
O269 K23 O197 52.0(6) . .
O230 K23 O197 103.8(8) . .
O383 K23 O197 109.6(8) . .
O344 K23 O197 98.5(8) . .
O322 K23 O197 53.8(7) . .
O605 K23 O197 66.8(18) . .
O611 K23 W65 87.6(14) . .
O269 K23 W65 92.8(6) . .
O230 K23 W65 30.8(5) . .
O383 K23 W65 84.6(7) . .
O344 K23 W65 26.8(5) . .
O322 K23 W65 90.9(6) . .
O605 K23 W65 169.0(18) . .
O197 K23 W65 102.5(5) . .
O611 K23 W95 109.1(13) . .
O269 K23 W95 131.7(7) . .
O230 K23 W95 67.9(6) . .
O383 K23 W95 30.7(6) . .
O344 K23 W95 123.4(7) . .
O322 K23 W95 28.7(5) . .
O605 K23 W95 78.2(17) . .
O197 K23 W95 79.6(5) . .
W65 K23 W95 97.6(3) . .
O611 K23 W93 74.0(13) . .
O269 K23 W93 147.6(7) . .
O230 K23 W93 29.3(5) . .
O383 K23 W93 29.5(6) . .
O344 K23 W93 81.6(6) . .
O322 K23 W93 69.7(5) . .
O605 K23 W93 125.6(18) . .
O197 K23 W93 119.9(6) . .
W65 K23 W93 56.4(2) . .
W95 K23 W93 54.0(2) . .
O611 K23 W32 141.4(14) . .
O269 K23 W32 23.2(5) . .
O230 K23 W32 111.6(6) . .
O383 K23 W32 137.6(8) . .
O344 K23 W32 80.1(6) . .
O322 K23 W32 81.5(6) . .
O605 K23 W32 76.7(18) . .
O197 K23 W32 29.1(4) . .
W65 K23 W32 95.2(3) . .
W95 K23 W32 108.6(4) . .
W93 K23 W32 137.7(5) . .
O575 K24 O370 120.5(16) 1_455 1_455
O575 K24 O402 143.7(16) 1_455 .
O370 K24 O402 74.7(9) 1_455 .
O575 K24 O323 76.2(15) 1_455 .
O370 K24 O323 132.6(10) 1_455 .
O402 K24 O323 70.8(8) . .
O575 K24 O347 128.5(17) 1_455 .
O370 K24 O347 81.9(8) 1_455 .
O402 K24 O347 83.9(9) . .
O323 K24 O347 124.5(9) . .
O575 K24 O628 77(2) 1_455 .
O370 K24 O628 81.7(16) 1_455 .
O402 K24 O628 72.3(16) . .
O323 K24 O628 57.5(15) . .
O347 K24 O628 153.9(17) . .
O575 K24 O399 64.7(15) 1_455 .
O370 K24 O399 142.5(10) 1_455 .
O402 K24 O399 125.3(9) . .
O323 K24 O399 84.8(8) . .
O347 K24 O399 70.8(9) . .
O628 K24 O399 132.1(16) . .
O575 K24 O349 59.1(15) 1_455 1_455
O370 K24 O349 62.3(8) 1_455 1_455
O402 K24 O349 117.5(10) . 1_455
O323 K24 O349 107.6(8) . 1_455
O347 K24 O349 127.9(9) . 1_455
O628 K24 O349 59.2(15) . 1_455
O399 K24 O349 116.3(9) . 1_455
O575 K24 K39 25.2(14) 1_455 1_455
O370 K24 K39 100.0(8) 1_455 1_455
O402 K24 K39 159.3(9) . 1_455
O323 K24 K39 101.0(7) . 1_455
O347 K24 K39 115.5(9) . 1_455
O628 K24 K39 87.3(15) . 1_455
O399 K24 K39 71.0(7) . 1_455
O349 K24 K39 45.4(7) 1_455 1_455
O575 K24 W71 86.5(14) 1_455 .
O370 K24 W71 141.7(9) 1_455 .
O402 K24 W71 68.3(6) . .
O323 K24 W71 22.0(5) . .
O347 K24 W71 102.9(6) . .
O628 K24 W71 78.4(14) . .
O399 K24 W71 71.3(6) . .
O349 K24 W71 128.8(7) 1_455 .
K39 K24 W71 111.3(5) 1_455 .
O575 K24 W86 79.5(15) 1_455 .
O370 K24 W86 149.5(8) 1_455 .
O402 K24 W86 103.2(7) . .
O323 K24 W86 71.3(5) . .
O347 K24 W86 67.8(6) . .
O628 K24 W86 127.3(15) . .
O399 K24 W86 22.4(5) . .
O349 K24 W86 136.6(8) 1_455 .
K39 K24 W86 91.4(6) 1_455 .
W71 K24 W86 53.37(19) . .
O425 K25 O512 72.4(12) 2_676 .
O425 K25 O255 80.3(11) 2_676 .
O512 K25 O255 151.4(10) . .
O425 K25 O237 152.4(11) 2_676 .
O512 K25 O237 82.4(9) . .
O255 K25 O237 121.9(7) . .
O425 K25 O379 92.4(11) 2_676 .
O512 K25 O379 95.4(9) . .
O255 K25 O379 77.1(7) . .
O237 K25 O379 78.5(7) . .
O425 K25 O511 75.6(11) 2_676 .
O512 K25 O511 91.7(10) . .
O255 K25 O511 89.5(8) . .
O237 K25 O511 117.2(9) . .
O379 K25 O511 163.5(9) . .
O425 K25 O146 129.7(11) 2_676 .
O512 K25 O146 131.6(10) . .
O255 K25 O146 73.3(7) . .
O237 K25 O146 76.0(7) . .
O379 K25 O146 121.2(7) . .
O511 K25 O146 62.4(8) . .
O425 K25 O511 115.9(11) 2_676 2_676
O512 K25 O511 72.5(9) . 2_676
O255 K25 O511 129.1(8) . 2_676
O237 K25 O511 64.9(7) . 2_676
O379 K25 O511 142.5(8) . 2_676
O511 K25 O511 54.0(11) . 2_676
O146 K25 O511 59.2(7) . 2_676
O425 K25 W38 109.4(10) 2_676 .
O512 K25 W38 110.1(8) . .
O255 K25 W38 71.0(5) . .
O237 K25 W38 68.4(5) . .
O379 K25 W38 20.0(5) . .
O511 K25 W38 158.2(7) . .
O146 K25 W38 101.4(5) . .
O511 K25 W38 132.4(6) 2_676 .
O425 K25 W50 158.4(10) 2_676 .
O512 K25 W50 100.5(8) . .
O255 K25 W50 101.9(5) . .
O237 K25 W50 20.4(4) . .
O379 K25 W50 67.5(5) . .
O511 K25 W50 125.6(7) . .
O146 K25 W50 70.4(4) . .
O511 K25 W50 79.7(6) 2_676 .
W38 K25 W50 52.86(13) . .
W118 K26 O92 43.2(5) . .
W118 K26 O80 43.5(5) . .
O92 K26 O80 63.0(7) . .
W118 K26 O334 140.2(10) . .
O92 K26 O334 119.8(10) . .
O80 K26 O334 176.2(10) . .
W118 K26 O305 94.1(8) . .
O92 K26 O305 120.7(9) . .
O80 K26 O305 118.7(9) . .
O334 K26 O305 62.6(8) . .
W118 K26 O156 46.6(6) . .
O92 K26 O156 63.2(8) . .
O80 K26 O156 89.1(8) . .
O334 K26 O156 94.5(9) . .
O305 K26 O156 57.7(8) . .
W118 K26 O19 136.5(9) . .
O92 K26 O19 179.4(11) . .
O80 K26 O19 117.2(9) . .
O334 K26 O19 60.0(7) . .
O305 K26 O19 58.7(7) . .
O156 K26 O19 116.2(9) . .
W118 K26 O1 86.2(14) . .
O92 K26 O1 60.7(15) . .
O80 K26 O1 60.4(15) . .
O334 K26 O1 118.2(16) . .
O305 K26 O1 178.1(17) . .
O156 K26 O1 123.5(16) . .
O19 K26 O1 120.0(16) . .
W118 K26 O51 45.0(5) . .
O92 K26 O51 87.2(8) . .
O80 K26 O51 62.4(7) . .
O334 K26 O51 119.3(9) . .
O305 K26 O51 57.1(7) . .
O156 K26 O51 47.9(7) . .
O19 K26 O51 92.4(8) . .
O1 K26 O51 122.3(15) . .
W118 K26 K22 79.9(6) . .
O92 K26 K22 55.8(7) . .
O80 K26 K22 55.3(6) . .
O334 K26 K22 123.6(9) . .
O305 K26 K22 173.6(9) . .
O156 K26 K22 118.0(9) . .
O19 K26 K22 124.8(9) . .
O1 K26 K22 6.3(15) . .
O51 K26 K22 116.6(8) . .
W118 K26 O7 102.2(8) . .
O92 K26 O7 65.1(7) . .
O80 K26 O7 125.7(9) . .
O334 K26 O7 56.3(7) . .
O305 K26 O7 100.4(8) . .
O156 K26 O7 81.3(8) . .
O19 K26 O7 114.9(8) . .
O1 K26 O7 81.3(15) . .
O51 K26 O7 129.2(9) . .
K22 K26 O7 83.0(7) . .
W118 K26 O39 100.6(7) . .
O92 K26 O39 125.2(8) . .
O80 K26 O39 63.9(7) . .
O334 K26 O39 112.7(8) . .
O305 K26 O39 95.8(8) . .
O156 K26 O39 127.9(9) . .
O19 K26 O39 55.1(6) . .
O1 K26 O39 82.3(15) . .
O51 K26 O39 80.0(7) . .
K22 K26 O39 83.4(7) . .
O7 K26 O39 150.8(8) . .
O635 K27 O37 87(2) . .
O635 K27 O317 125(2) . .
O37 K27 O317 147.5(10) . .
O635 K27 O118 154(2) . .
O37 K27 O118 67.2(8) . .
O317 K27 O118 80.8(9) . .
O635 K27 O77 119(2) . .
O37 K27 O77 108.2(8) . .
O317 K27 O77 53.5(7) . .
O118 K27 O77 71.7(7) . .
O635 K27 O38 97(2) . .
O37 K27 O38 55.9(6) . .
O317 K27 O38 108.1(8) . .
O118 K27 O38 69.0(7) . .
O77 K27 O38 55.3(7) . .
O635 K27 W62 132.6(19) . .
O37 K27 W62 127.8(8) . .
O317 K27 W62 25.4(5) . .
O118 K27 W62 69.0(6) . .
O77 K27 W62 29.4(5) . .
O38 K27 W62 82.7(6) . .
O635 K27 W24 108(2) . .
O37 K27 W24 81.5(6) . .
O317 K27 W24 82.3(6) . .
O118 K27 W24 69.6(6) . .
O77 K27 W24 28.9(4) . .
O38 K27 W24 26.5(4) . .
W62 K27 W24 57.4(3) . .
O635 K27 K18 160(2) . .
O37 K27 K18 98.5(7) . .
O317 K27 K18 54.4(6) . .
O118 K27 K18 36.8(5) . .
O77 K27 K18 77.9(6) . .
O38 K27 K18 102.2(7) . .
W62 K27 K18 57.3(3) . .
W24 K27 K18 92.4(4) . .
O635 K27 K21 57.2(19) . .
O37 K27 K21 33.8(5) . .
O317 K27 K21 171.4(8) . .
O118 K27 K21 97.9(7) . .
O77 K27 K21 134.2(7) . .
O38 K27 K21 79.1(6) . .
W62 K27 K21 160.6(6) . .
W24 K27 K21 105.3(5) . .
K18 K27 K21 120.3(5) . .
O576 K28 O614 42(2) . .
O576 K28 O95 62.1(17) . .
O614 K28 O95 72.0(17) . .
O576 K28 O170 129.5(18) . .
O614 K28 O170 105.1(17) . .
O95 K28 O170 72.0(8) . .
O576 K28 O89 134.8(18) . .
O614 K28 O89 165.2(17) . .
O95 K28 O89 121.2(9) . .
O170 K28 O89 86.4(8) . .
O576 K28 O129 67.9(17) . .
O614 K28 O129 110.3(17) . .
O95 K28 O129 77.3(8) . .
O170 K28 O129 122.0(9) . .
O89 K28 O129 69.5(8) . .
O576 K28 O510 116.1(19) . 2_576
O614 K28 O510 88.9(18) . 2_576
O95 K28 O510 152.1(12) . 2_576
O170 K28 O510 94.7(10) . 2_576
O89 K28 O510 80.9(10) . 2_576
O129 K28 O510 129.5(11) . 2_576
O576 K28 K31 52.1(19) . 2_576
O614 K28 K31 62.9(18) . 2_576
O95 K28 K31 114.1(12) . 2_576
O170 K28 K31 161.4(13) . 2_576
O89 K28 K31 103.6(12) . 2_576
O129 K28 K31 76.5(12) . 2_576
O510 K28 K31 71.8(13) 2_576 2_576
O576 K28 O510 91.7(18) . .
O614 K28 O510 111.2(17) . .
O95 K28 O510 138.5(11) . .
O170 K28 O510 138.4(10) . .
O89 K28 O510 55.0(8) . .
O129 K28 O510 62.6(9) . .
O510 K28 O510 66.9(12) 2_576 .
K31 K28 O510 48.6(12) 2_576 .
O576 K28 W56 131.1(17) . .
O614 K28 W56 121.5(16) . .
O95 K28 W56 68.9(6) . .
O170 K28 W56 21.2(5) . .
O89 K28 W56 72.1(6) . .
O129 K28 W56 101.6(6) . .
O510 K28 W56 107.0(9) 2_576 .
K31 K28 W56 175.6(12) 2_576 .
O510 K28 W56 127.1(8) . .
O576 K28 W52 135.0(17) . .
O614 K28 W52 172.7(17) . .
O95 K28 W52 100.8(7) . .
O170 K28 W52 71.4(6) . .
O89 K28 W52 21.7(5) . .
O129 K28 W52 67.7(6) . .
O510 K28 W52 97.7(9) 2_576 .
K31 K28 W52 122.1(11) 2_576 .
O510 K28 W52 74.5(7) . .
W56 K28 W52 53.6(2) . .
O576 K28 K31 143.1(19) . .
O614 K28 K31 128.7(18) . .
O95 K28 K31 154.0(11) . .
O170 K28 K31 86.0(10) . .
O89 K28 K31 41.5(9) . .
O129 K28 K31 104.5(10) . .
O510 K28 K31 39.9(11) 2_576 .
K31 K28 K31 91.1(13) 2_576 .
O510 K28 K31 55.5(10) . .
W56 K28 K31 85.5(8) . .
W52 K28 K31 58.1(8) . .
O94 K29 O227 135.2(11) . 2_666
O94 K29 O606 148.4(16) . 2_666
O227 K29 O606 74.0(14) 2_666 2_666
O94 K29 O561 71.6(13) . .
O227 K29 O561 153.1(14) 2_666 .
O606 K29 O561 80.4(17) 2_666 .
O94 K29 O582 101.8(14) . 2_666
O227 K29 O582 79.1(14) 2_666 2_666
O606 K29 O582 94.8(18) 2_666 2_666
O561 K29 O582 95.3(17) . 2_666
O94 K29 O91 74.0(9) . .
O227 K29 O91 62.1(8) 2_666 .
O606 K29 O91 129.0(16) 2_666 .
O561 K29 O91 144.3(14) . .
O582 K29 O91 100.8(14) 2_666 .
O94 K29 W53 62.9(6) . .
O227 K29 W53 78.8(7) 2_666 .
O606 K29 W53 127.9(14) 2_666 .
O561 K29 W53 124.7(12) . .
O582 K29 W53 122.5(14) 2_666 .
O91 K29 W53 23.7(5) . .
O94 K29 K15 41.3(6) . .
O227 K29 K15 119.0(8) 2_666 .
O606 K29 K15 145.7(14) 2_666 .
O561 K29 K15 78.9(12) . .
O582 K29 K15 60.5(12) 2_666 .
O91 K29 K15 81.7(7) . .
W53 K29 K15 86.4(5) . .
O94 K29 K30 110.2(8) . 2_666
O227 K29 K30 114.2(8) 2_666 2_666
O606 K29 K30 45.7(13) 2_666 2_666
O561 K29 K30 39.1(11) . 2_666
O582 K29 K30 81.8(13) 2_666 2_666
O91 K29 K30 174.6(9) . 2_666
W53 K29 K30 155.1(6) . 2_666
K15 K29 K30 103.7(6) . 2_666
O94 K29 K5 44.2(6) . .
O227 K29 K5 173.9(9) 2_666 .
O606 K29 K5 108.2(14) 2_666 .
O561 K29 K5 27.9(11) . .
O582 K29 K5 95.0(13) 2_666 .
O91 K29 K5 118.2(8) . .
W53 K29 K5 103.5(5) . .
K15 K29 K5 56.0(3) . .
K30 K29 K5 66.0(4) 2_666 .
O94 K29 K3 170.0(9) . 2_666
O227 K29 K3 53.7(6) 2_666 2_666
O606 K29 K3 27.1(13) 2_666 2_666
O561 K29 K3 99.4(12) . 2_666
O582 K29 K3 74.0(13) 2_666 2_666
O91 K29 K3 115.5(8) . 2_666
W53 K29 K3 127.1(5) . 2_666
K15 K29 K3 134.0(5) . 2_666
K30 K29 K3 60.5(4) 2_666 2_666
K5 K29 K3 126.3(5) . 2_666
O94 K29 K38 94.6(8) . .
O227 K29 K38 101.9(8) 2_666 .
O606 K29 K38 88.5(14) 2_666 .
O561 K29 K38 69.0(12) . .
O582 K29 K38 26.4(13) 2_666 .
O91 K29 K38 123.6(9) . .
W53 K29 K38 140.8(7) . .
K15 K29 K38 58.6(5) . .
K30 K29 K38 60.2(6) 2_666 .
K5 K29 K38 72.7(5) . .
K3 K29 K38 77.6(6) 2_666 .
O282 K30 O356 140.0(12) . 2_666
O282 K30 O517 126.0(12) . 2_666
O356 K30 O517 74.0(10) 2_666 2_666
O282 K30 O190 74.1(9) . .
O356 K30 O190 66.0(8) 2_666 .
O517 K30 O190 118.8(12) 2_666 .
O282 K30 O561 132.3(14) . 2_666
O356 K30 O561 75.0(13) 2_666 2_666
O517 K30 O561 88.3(14) 2_666 2_666
O190 K30 O561 121.2(14) . 2_666
O282 K30 O606 62.1(13) . .
O356 K30 O606 141.2(15) 2_666 .
O517 K30 O606 123.4(15) 2_666 .
O190 K30 O606 116.9(14) . .
O561 K30 O606 71.5(16) 2_666 .
O282 K30 O581 78.6(12) . 2_666
O356 K30 O581 135.4(14) 2_666 2_666
O517 K30 O581 62.6(13) 2_666 2_666
O190 K30 O581 145.0(14) . 2_666
O561 K30 O581 93.5(15) 2_666 2_666
O606 K30 O581 66.4(15) . 2_666
O282 K30 O515 71.5(12) . .
O356 K30 O515 84.3(12) 2_666 .
O517 K30 O515 74.5(13) 2_666 .
O190 K30 O515 57.7(12) . .
O561 K30 O515 156.2(16) 2_666 .
O606 K30 O515 131.7(16) . .
O581 K30 O515 93.0(15) 2_666 .
O282 K30 K17 57.7(7) . .
O356 K30 K17 123.4(10) 2_666 .
O517 K30 K17 68.4(9) 2_666 .
O190 K30 K17 97.4(9) . .
O561 K30 K17 141.3(13) 2_666 .
O606 K30 K17 95.2(12) . .
O581 K30 K17 48.7(11) 2_666 .
O515 K30 K17 46.1(10) . .
O282 K30 K29 99.8(8) . 2_666
O356 K30 K29 112.3(9) 2_666 2_666
O517 K30 K29 97.6(10) 2_666 2_666
O190 K30 K29 139.4(9) . 2_666
O561 K30 K29 37.3(11) 2_666 2_666
O606 K30 K29 38.1(11) . 2_666
O581 K30 K29 66.6(11) 2_666 2_666
O515 K30 K29 159.3(12) . 2_666
K17 K30 K29 113.3(7) . 2_666
O282 K30 K38 114.7(9) . 2_666
O356 K30 K38 100.5(9) 2_666 2_666
O517 K30 K38 35.9(8) 2_666 2_666
O190 K30 K38 154.3(10) . 2_666
O561 K30 K38 72.2(12) 2_666 2_666
O606 K30 K38 87.6(12) . 2_666
O581 K30 K38 36.3(11) 2_666 2_666
O515 K30 K38 100.8(12) . 2_666
K17 K30 K38 71.1(7) . 2_666
K29 K30 K38 65.2(6) 2_666 2_666
O282 K30 K3 40.3(6) . .
O356 K30 K3 175.4(10) 2_666 .
O517 K30 K3 109.6(9) 2_666 .
O190 K30 K3 113.6(8) . .
O561 K30 K3 101.9(12) 2_666 .
O606 K30 K3 34.4(11) . .
O581 K30 K3 47.5(10) 2_666 .
O515 K30 K3 99.4(11) . .
K17 K30 K3 61.2(5) . .
K29 K30 K3 64.7(4) 2_666 .
K38 K30 K3 81.6(6) 2_666 .
O576 K31 O510 104(3) 2_576 2_576
O576 K31 O89 134(3) 2_576 .
O510 K31 O89 85.7(18) 2_576 .
O576 K31 O614 37(2) 2_576 2_576
O510 K31 O614 119(2) 2_576 2_576
O89 K31 O614 100(2) . 2_576
O576 K31 K28 45.6(17) 2_576 2_576
O510 K31 K28 68.6(15) 2_576 2_576
O89 K31 K28 102.1(17) . 2_576
O614 K31 K28 51.1(16) 2_576 2_576
O576 K31 W52 140(2) 2_576 .
O510 K31 W52 102.0(18) 2_576 .
O89 K31 W52 21.4(7) . .
O614 K31 W52 103(2) 2_576 .
K28 K31 W52 121.0(16) 2_576 .
O576 K31 K28 134(2) 2_576 .
O510 K31 K28 43.4(12) 2_576 .
O89 K31 K28 42.8(10) . .
O614 K31 K28 122(2) 2_576 .
K28 K31 K28 88.9(13) 2_576 .
W52 K31 K28 58.8(8) . .
O552 K32 O630 146(3) . .
O552 K32 O339 62.0(12) . .
O630 K32 O339 96(2) . .
O552 K32 O612 105(2) . 2_576
O630 K32 O612 65(3) . 2_576
O339 K32 O612 124(2) . 2_576
O552 K32 O215 136.7(15) . .
O630 K32 O215 73(2) . .
O339 K32 O215 157.0(13) . .
O612 K32 O215 70(2) 2_576 .
O552 K32 O262 120.3(14) . .
O630 K32 O262 75(2) . .
O339 K32 O262 79.3(10) . .
O612 K32 O262 134(2) 2_576 .
O215 K32 O262 78.5(9) . .
O552 K32 K11 160.1(14) . .
O630 K32 K11 49(2) . .
O339 K32 K11 111.9(10) . .
O612 K32 K11 94(2) 2_576 .
O215 K32 K11 45.6(6) . .
O262 K32 K11 41.4(6) . .
O552 K32 W82 79.0(11) . .
O630 K32 W82 85(2) . .
O339 K32 W82 18.9(6) . .
O612 K32 W82 131(2) 2_576 .
O215 K32 W82 138.0(10) . .
O262 K32 W82 61.5(6) . .
K11 K32 W82 93.1(6) . .
O430 K33 O626 103(3) . .
O430 K33 O431 37(3) . .
O626 K33 O431 105(2) . .
O430 K33 W118 26(2) . .
O626 K33 W118 117(2) . .
O431 K33 W118 58.0(11) . .
O430 K33 O156 69(3) . .
O626 K33 O156 124(2) . .
O431 K33 O156 97.8(14) . .
W118 K33 O156 42.8(7) . .
O430 K33 O212 105(3) . .
O626 K33 O212 74(2) . .
O431 K33 O212 141.4(16) . .
W118 K33 O212 87.2(10) . .
O156 K33 O212 57.4(9) . .
O430 K33 O269 120(3) . .
O626 K33 O269 125(2) . .
O431 K33 O269 129.7(15) . .
W118 K33 O269 94.3(10) . .
O156 K33 O269 54.5(8) . .
O212 K33 O269 62.8(9) . .
O430 K33 O51 51(3) . .
O626 K33 O51 87(2) . .
O431 K33 O51 87.5(13) . .
W118 K33 O51 38.1(6) . .
O156 K33 O51 43.4(7) . .
O212 K33 O51 54.0(8) . .
O269 K33 O51 93.0(10) . .
O430 K33 K34 51(3) . .
O626 K33 K34 89(2) . .
O431 K33 K34 20.2(10) . .
W118 K33 K34 75.7(10) . .
O156 K33 K34 117.3(13) . .
O212 K33 K34 147.3(14) . .
O269 K33 K34 144.8(14) . .
O51 K33 K34 98.5(11) . .
O430 K33 W117 21(2) . .
O626 K33 W117 118(2) . .
O431 K33 W117 24.2(9) . .
W118 K33 W117 34.7(4) . .
O156 K33 W117 73.6(8) . .
O212 K33 W117 121.5(11) . .
O269 K33 W117 113.2(10) . .
O51 K33 W117 69.0(7) . .
K34 K33 W117 43.8(8) . .
O430 K33 W32 94(3) . .
O626 K33 W32 137(2) . .
O431 K33 W32 111.5(13) . .
W118 K33 W32 68.3(7) . .
O156 K33 W32 30.1(5) . .
O212 K33 W32 63.0(7) . .
O269 K33 W32 26.0(5) . .
O51 K33 W32 72.4(7) . .
K34 K33 W32 131.0(12) . .
W117 K33 W32 90.5(7) . .
O430 K33 W30 76(3) . .
O626 K33 W30 97(2) . .
O431 K33 W30 111.8(13) . .
W118 K33 W30 54.4(6) . .
O156 K33 W30 28.0(6) . .
O212 K33 W30 33.6(5) . .
O269 K33 W30 64.8(7) . .
O51 K33 W30 29.5(5) . .
K34 K33 W30 126.5(11) . .
W117 K33 W30 89.2(7) . .
W32 K33 W30 49.0(4) . .
O431 K34 O592 106(3) . .
O431 K34 W117 28(2) . .
O592 K34 W117 119(2) . .
O431 K34 O430 35(2) . .
O592 K34 O430 110(2) . .
W117 K34 O430 58.0(13) . .
O431 K34 O164 72(3) . .
O592 K34 O164 123(2) . .
W117 K34 O164 44.2(7) . .
O430 K34 O164 98.9(16) . .
O431 K34 O69 108(3) . .
O592 K34 O69 71.3(17) . .
W117 K34 O69 88.2(11) . .
O430 K34 O69 143.0(18) . .
O164 K34 O69 57.1(9) . .
O431 K34 O609 97(3) . .
O592 K34 O609 141(3) . .
W117 K34 O609 96(2) . .
O430 K34 O609 73(2) . .
O164 K34 O609 93(2) . .
O69 K34 O609 130(2) . .
O431 K34 O16 121(3) . .
O592 K34 O16 122(2) . .
W117 K34 O16 94.6(12) . .
O430 K34 O16 128.1(17) . .
O164 K34 O16 53.9(9) . .
O69 K34 O16 63.5(9) . .
O609 K34 O16 67(2) . .
O431 K34 O64 53(2) . .
O592 K34 O64 88.1(18) . .
W117 K34 O64 38.6(6) . .
O430 K34 O64 88.6(15) . .
O164 K34 O64 44.0(8) . .
O69 K34 O64 54.5(8) . .
O609 K34 O64 131(2) . .
O16 K34 O64 93.6(11) . .
O431 K34 K33 51(2) . .
O592 K34 K33 92.5(19) . .
W117 K34 K33 76.7(11) . .
O430 K34 K33 21.3(11) . .
O164 K34 K33 119.5(14) . .
O69 K34 K33 149.1(15) . .
O609 K34 K33 79(2) . .
O16 K34 K33 143.4(14) . .
O64 K34 K33 100.2(12) . .
O431 K34 W118 21(2) . .
O592 K34 W118 122.4(19) . .
W117 K34 W118 34.7(5) . .
O430 K34 W118 24.3(11) . .
O164 K34 W118 74.7(9) . .
O69 K34 W118 122.6(12) . .
O609 K34 W118 77(2) . .
O16 K34 W118 112.3(11) . .
O64 K34 W118 69.7(8) . .
K33 K34 W118 44.9(7) . .
O431 K34 W18 95(3) . .
O592 K34 W18 134.0(19) . .
W117 K34 W18 68.6(8) . .
O430 K34 W18 110.8(15) . .
O164 K34 W18 29.5(6) . .
O69 K34 W18 63.5(8) . .
O609 K34 W18 72(2) . .
O16 K34 W18 26.0(5) . .
O64 K34 W18 72.8(8) . .
K33 K34 W18 131.3(12) . .
W118 K34 W18 90.1(8) . .
N9 K35 O537 80(4) . .
N9 K35 O519 28(4) . .
O537 K35 O519 73.6(18) . .
N9 K35 O208 152(4) . .
O537 K35 O208 80.2(17) . .
O519 K35 O208 152.4(15) . .
N9 K35 O18 132(4) . .
O537 K35 O18 75.2(16) . .
O519 K35 O18 105.2(13) . .
O208 K35 O18 58.7(8) . .
N9 K35 O28 106(4) . .
O537 K35 O28 131.9(18) . .
O519 K35 O28 130.6(14) . .
O208 K35 O28 74.3(9) . .
O18 K35 O28 121.0(12) . .
N9 K35 O214 108(4) . .
O537 K35 O214 138.6(18) . .
O519 K35 O214 94.5(12) . .
O208 K35 O214 99.4(11) . .
O18 K35 O214 69.9(9) . .
O28 K35 O214 86.1(10) . .
N9 K35 O199 105(4) . .
O537 K35 O199 77.5(16) . .
O519 K35 O199 127.6(14) . .
O208 K35 O199 52.1(8) . .
O18 K35 O199 108.4(11) . .
O28 K35 O199 54.6(8) . .
O214 K35 O199 134.4(12) . .
N9 K35 O422 91(4) . .
O537 K35 O422 94.8(18) . .
O519 K35 O422 65.2(12) . .
O208 K35 O422 109.2(13) . .
O18 K35 O422 52.1(10) . .
O28 K35 O422 131.9(13) . .
O214 K35 O422 45.8(10) . .
O199 K35 O422 160.5(14) . .
N9 K35 O138 74(4) . .
O537 K35 O138 153.4(19) . .
O519 K35 O138 84.2(12) . .
O208 K35 O138 123.3(12) . .
O18 K35 O138 125.9(11) . .
O28 K35 O138 55.7(8) . .
O214 K35 O138 56.1(8) . .
O199 K35 O138 106.2(10) . .
O422 K35 O138 88.8(11) . .
N9 K35 O107 157(4) . .
O537 K35 O107 121.1(18) . .
O519 K35 O107 141.5(14) . .
O208 K35 O107 50.1(7) . .
O18 K35 O107 54.2(7) . .
O28 K35 O107 68.9(8) . .
O214 K35 O107 49.8(7) . .
O199 K35 O107 90.9(9) . .
O422 K35 O107 77.7(10) . .
O138 K35 O107 85.3(9) . .
N9 K35 W11 160(4) . .
O537 K35 W11 85.1(16) . .
O519 K35 W11 134.0(13) . .
O208 K35 W11 32.5(5) . .
O18 K35 W11 28.9(5) . .
O28 K35 W11 93.9(9) . .
O214 K35 W11 75.1(8) . .
O199 K35 W11 84.6(8) . .
O422 K35 W11 76.8(10) . .
O138 K35 W11 121.3(9) . .
O107 K35 W11 36.1(5) . .
O618 K36 K37 66.0(19) . .
O618 K36 O31 131(2) . .
K37 K36 O31 135.9(14) . .
O618 K36 O240 80.3(18) . .
K37 K36 O240 143.4(13) . .
O31 K36 O240 77.4(10) . .
O618 K36 O29 75.2(18) . .
K37 K36 O29 99.1(11) . .
O31 K36 O29 123.4(12) . .
O240 K36 O29 57.1(8) . .
O618 K36 O420 93(2) . .
K37 K36 O420 63.5(12) . .
O31 K36 O420 134.4(14) . .
O240 K36 O420 106.8(13) . .
O29 K36 O420 51.0(10) . .
O618 K36 O306 76.0(18) . .
K37 K36 O306 125.2(13) . .
O31 K36 O306 56.0(8) . .
O240 K36 O306 53.8(8) . .
O29 K36 O306 108.0(11) . .
O420 K36 O306 158.8(14) . .
O618 K36 O241 150(2) . .
K37 K36 O241 90.0(11) . .
O31 K36 O241 56.0(8) . .
O240 K36 O241 126.3(12) . .
O29 K36 O241 128.0(12) . .
O420 K36 O241 90.8(12) . .
O306 K36 O241 107.6(10) . .
O618 K36 O159 137(2) . .
K37 K36 O159 95.1(11) . .
O31 K36 O159 89.4(10) . .
O240 K36 O159 100.6(11) . .
O29 K36 O159 70.1(9) . .
O420 K36 O159 45.0(10) . .
O306 K36 O159 138.5(12) . .
O241 K36 O159 58.1(8) . .
O618 K36 O46 121.9(19) . .
K37 K36 O46 140.9(13) . .
O31 K36 O46 71.3(9) . .
O240 K36 O46 50.1(7) . .
O29 K36 O46 54.4(7) . .
O420 K36 O46 77.6(11) . .
O306 K36 O46 92.5(9) . .
O241 K36 O46 87.5(9) . .
O159 K36 O46 51.5(8) . .
O618 K36 W42 85.5(18) . .
K37 K36 W42 126.9(11) . .
O31 K36 W42 96.7(9) . .
O240 K36 W42 31.7(5) . .
O29 K36 W42 28.3(5) . .
O420 K36 W42 75.3(10) . .
O306 K36 W42 85.5(8) . .
O241 K36 W42 123.8(10) . .
O159 K36 W42 75.8(8) . .
O46 K36 W42 36.5(5) . .
O618 K36 W110 103.8(18) . .
K37 K36 W110 129.8(11) . .
O31 K36 W110 27.9(5) . .
O240 K36 W110 70.2(7) . .
O29 K36 W110 126.8(10) . .
O420 K36 W110 161.7(12) . .
O306 K36 W110 30.1(5) . .
O241 K36 W110 77.8(7) . .
O159 K36 W110 117.0(9) . .
O46 K36 W110 87.6(7) . .
W42 K36 W110 99.1(7) . .
K36 K37 O217 144.5(14) . .
K36 K37 O618 53.8(16) . .
O217 K37 O618 126.4(18) . .
K36 K37 O194 125.1(13) . .
O217 K37 O194 75.9(9) . .
O618 K37 O194 72.6(16) . .
K36 K37 O202 107.3(12) . .
O217 K37 O202 93.4(11) . .
O618 K37 O202 134.6(18) . .
O194 K37 O202 101.7(11) . .
K36 K37 O196 106.6(12) . .
O217 K37 O196 56.8(8) . .
O618 K37 O196 153.2(18) . .
O194 K37 O196 127.9(12) . .
O202 K37 O196 64.2(9) . .
K36 K37 O114 90.7(11) . .
O217 K37 O114 123.6(12) . .
O618 K37 O114 68.3(16) . .
O194 K37 O114 56.1(8) . .
O202 K37 O114 71.6(9) . .
O196 K37 O114 135.5(12) . .
K36 K37 O420 64.7(12) . .
O217 K37 O420 143.0(14) . .
O618 K37 O420 87.7(18) . .
O194 K37 O420 106.1(13) . .
O202 K37 O420 49.7(11) . .
O196 K37 O420 100.2(13) . .
O114 K37 O420 50.5(10) . .
K36 K37 O110 142.4(13) . .
O217 K37 O110 72.9(9) . .
O618 K37 O110 115.0(17) . .
O194 K37 O110 51.3(7) . .
O202 K37 O110 51.5(7) . .
O196 K37 O110 91.7(10) . .
O114 K37 O110 55.0(7) . .
O420 K37 O110 80.1(11) . .
K36 K37 O55 113.3(12) . .
O217 K37 O55 54.1(8) . .
O618 K37 O55 72.4(16) . .
O194 K37 O55 51.2(7) . .
O202 K37 O55 139.2(12) . .
O196 K37 O55 105.8(11) . .
O114 K37 O55 104.1(10) . .
O420 K37 O55 153.0(14) . .
O110 K37 O55 91.8(9) . .
K36 K37 W5 116.5(11) . .
O217 K37 W5 96.1(9) . .
O618 K37 W5 78.8(15) . .
O194 K37 W5 32.1(5) . .
O202 K37 W5 75.8(8) . .
O196 K37 W5 127.9(10) . .
O114 K37 W5 28.1(5) . .
O420 K37 W5 75.0(10) . .
O110 K37 W5 36.3(5) . .
O55 K37 W5 83.2(7) . .
K36 K37 W6 130.3(11) . .
O217 K37 W6 32.0(5) . .
O618 K37 W6 154.1(17) . .
O194 K37 W6 102.7(9) . .
O202 K37 W6 71.1(7) . .
O196 K37 W6 25.9(5) . .
O114 K37 W6 131.0(10) . .
O420 K37 W6 117.7(12) . .
O110 K37 W6 77.0(7) . .
O55 K37 W6 84.9(8) . .
W5 K37 W6 111.2(7) . .
K38 K38 O528 121(6) 2_666 .
K38 K38 O582 164(6) 2_666 2_666
O528 K38 O582 71.8(17) . 2_666
K38 K38 O581 116(6) 2_666 .
O528 K38 O581 103.8(18) . .
O582 K38 O581 65.3(18) 2_666 .
K38 K38 O517 83(5) 2_666 .
O528 K38 O517 76.3(15) . .
O582 K38 O517 111.2(18) 2_666 .
O581 K38 O517 65.8(15) . .
K38 K38 O517 80(5) 2_666 2_666
O528 K38 O517 112.7(17) . 2_666
O582 K38 O517 85.4(17) 2_666 2_666
O581 K38 O517 122.4(18) . 2_666
O517 K38 O517 163.2(11) . 2_666
K38 K38 O528 45(5) 2_666 2_666
O528 K38 O528 166.7(13) . 2_666
O582 K38 O528 121.3(19) 2_666 2_666
O581 K38 O528 85.5(16) . 2_666
O517 K38 O528 99.5(14) . 2_666
O517 K38 O528 68.4(12) 2_666 2_666
K38 K38 O581 50(5) 2_666 2_666
O528 K38 O581 86.1(17) . 2_666
O582 K38 O581 127(2) 2_666 2_666
O581 K38 O581 166.5(12) . 2_666
O517 K38 O581 108.7(15) . 2_666
O517 K38 O581 59.7(13) 2_666 2_666
O528 K38 O581 83.3(14) 2_666 2_666
K38 K38 K15 129(5) 2_666 .
O528 K38 K15 32.2(11) . .
O582 K38 K15 56.2(14) 2_666 .
O581 K38 K15 113.7(13) . .
O517 K38 K15 108.3(11) . .
O517 K38 K15 82.6(10) 2_666 .
O528 K38 K15 150.9(14) 2_666 .
O581 K38 K15 79.6(12) 2_666 .
K38 K38 K30 115(5) 2_666 2_666
O528 K38 K30 70.0(12) . 2_666
O582 K38 K30 78.1(15) 2_666 2_666
O581 K38 K30 42.2(12) . 2_666
O517 K38 K30 33.6(8) . 2_666
O517 K38 K30 161.5(12) 2_666 2_666
O528 K38 K30 113.4(13) 2_666 2_666
O581 K38 K30 138.0(14) 2_666 2_666
K15 K38 K30 95.0(7) . 2_666
K38 K38 K17 89(5) 2_666 2_666
O528 K38 K17 111.8(14) . 2_666
O582 K38 K17 94.6(16) 2_666 2_666
O581 K38 K17 29.5(12) . 2_666
O517 K38 K17 46.4(9) . 2_666
O517 K38 K17 133.0(13) 2_666 2_666
O528 K38 K17 71.9(11) 2_666 2_666
O581 K38 K17 138.0(13) 2_666 2_666
K15 K38 K17 135.0(8) . 2_666
K30 K38 K17 41.9(5) 2_666 2_666
K38 K38 K17 80(5) 2_666 .
O528 K38 K17 74.1(13) . .
O582 K38 K17 95.2(16) 2_666 .
O581 K38 K17 159.5(15) . .
O517 K38 K17 131.2(13) . .
O517 K38 K17 45.4(9) 2_666 .
O528 K38 K17 100.6(11) 2_666 .
O581 K38 K17 32.2(10) 2_666 .
K15 K38 K17 54.1(5) . .
K30 K38 K17 143.8(9) 2_666 .
K17 K38 K17 169.9(7) 2_666 .
O575 K39 O526 95(3) . .
O575 K39 O349 80(2) . .
O526 K39 O349 141.6(16) . .
O575 K39 O257 137(3) . .
O526 K39 O257 72.4(13) . .
O349 K39 O257 85.2(10) . .
O575 K39 O66 141(3) . .
O526 K39 O66 75.6(13) . .
O349 K39 O66 130.0(12) . .
O257 K39 O66 77.1(9) . .
O575 K39 O172 90(2) . .
O526 K39 O172 137.5(15) . .
O349 K39 O172 80.8(9) . .
O257 K39 O172 127.2(11) . .
O66 K39 O172 74.1(8) . .
O575 K39 O157 75(2) . .
O526 K39 O157 86.4(13) . .
O349 K39 O157 127.5(11) . .
O257 K39 O157 142.1(11) . .
O66 K39 O157 67.2(8) . .
O172 K39 O157 54.5(7) . .
O575 K39 K24 43(2) . 1_655
O526 K39 K24 94.3(13) . 1_655
O349 K39 K24 56.5(8) . 1_655
O257 K39 K24 95.6(9) . 1_655
O66 K39 K24 168.9(10) . 1_655
O172 K39 K24 116.9(9) . 1_655
O157 K39 K24 117.5(9) . 1_655
O575 K39 W65 100(2) . .
O526 K39 W65 147.7(14) . .
O349 K39 W65 22.2(6) . .
O257 K39 W65 77.1(8) . .
O66 K39 W65 107.8(8) . .
O172 K39 W65 71.1(6) . .
O157 K39 W65 125.1(8) . .
K24 K39 W65 78.2(5) 1_655 .
O575 K39 W79 132(2) . .
O526 K39 W79 92.2(12) . .
O349 K39 W79 65.7(8) . .
O257 K39 W79 20.5(6) . .
O66 K39 W79 86.7(7) . .
O172 K39 W79 114.8(8) . .
O157 K39 W79 153.4(9) . .
K24 K39 W79 89.2(6) 1_655 .
W65 K39 W79 56.7(3) . .
O575 K39 K14 99(2) . .
O526 K39 K14 50.2(12) . .
O349 K39 K14 168.1(10) . .
O257 K39 K14 103.1(9) . .
O66 K39 K14 46.1(6) . .
O172 K39 K14 87.3(7) . .
O157 K39 K14 41.9(6) . .
K24 K39 K14 129.8(7) 1_655 .
W65 K39 K14 151.2(7) . .
W79 K39 K14 121.3(6) . .
O575 K39 W46 106(2) . .
O526 K39 W46 145.8(14) . .
O349 K39 W46 69.8(8) . .
O257 K39 W46 106.1(9) . .
O66 K39 W46 71.0(7) . .
O172 K39 W46 22.1(4) . .
O157 K39 W46 74.4(7) . .
K24 K39 W46 119.5(7) 1_655 .
W65 K39 W46 54.4(3) . .
W79 K39 W46 92.7(5) . .
K14 K39 W46 99.4(6) . .
W7 O4 W1 110.5(9) . .
W7 O4 Zn1 132.4(9) . .
W1 O4 Zn1 109.7(8) . .
W7 O4 K22 102.3(8) . .
W1 O4 K22 106.4(8) . .
Zn1 O4 K22 89.9(7) . .
Zn1 O5 K17 117.7(9) . .
Zn1 O5 K15 113.2(8) . .
K17 O5 K15 106.8(8) . .
W10 O6 K12 127.5(10) . .
W25 O7 W28 111.8(10) . .
W25 O7 Zn2 130.9(11) . .
W28 O7 Zn2 110.2(10) . .
W25 O7 K26 101.0(9) . .
W28 O7 K26 108.3(9) . .
Zn2 O7 K26 88.9(8) . .
W4 O8 Zn1 145.0(11) . .
W4 O8 K15 101.6(9) . .
Zn1 O8 K15 103.8(8) . .
W18 O9 Zn1 146.1(11) . .
W18 O9 K17 101.3(9) . .
Zn1 O9 K17 104.0(8) . .
W28 O10 K22 104.3(9) . .
W41 O11 K3 104.6(9) . .
W1 O12 W21 109.5(8) . .
W1 O12 W20 108.5(8) . .
W21 O12 W20 141.4(10) . .
W34 O14 W52 131.3(11) . .
W34 O14 K2 112.1(9) . .
W52 O14 K2 100.7(8) . .
W1 O15 W21 111.8(9) . .
W1 O15 W7 105.6(8) . .
W21 O15 W7 142.2(10) . .
W18 O16 K34 101.2(11) . .
Se3 O17 W54 122.0(11) . .
Se3 O17 W53 121.1(10) . .
W54 O17 W53 91.4(7) . .
W11 O18 W119 145.1(10) . .
W11 O18 K35 100.1(10) . .
W119 O18 K35 107.6(10) . .
W119 O19 W13 158.5(11) . .
W119 O19 K26 96.3(9) . .
W13 O19 K26 103.3(8) . .
W54 O20 W46 131.1(11) . .
W10 O21 W19 133.7(10) . .
W10 O21 K4 118.8(10) . .
W19 O21 K4 101.6(8) . .
W7 O22 K3 118.4(10) . .
W7 O22 K17 132.7(10) . .
K3 O22 K17 98.5(8) . .
W1 O23 W20 111.4(9) . .
W1 O23 W13 106.4(9) . .
W20 O23 W13 141.8(11) . .
W120 O24 W74 156.4(11) . .
W120 O24 K22 98.2(8) . .
W74 O24 K22 102.9(8) . .
W20 O25 W19 155.5(10) . .
W20 O25 K4 106.0(8) . .
W19 O25 K4 97.5(7) . .
W35 O26 W43 149.1(11) . .
W66 O28 W19 133.3(10) . .
W66 O28 K35 107.0(11) . .
W19 O28 K35 103.6(10) . .
W42 O29 W120 145.6(11) . .
W42 O29 K36 99.3(10) . .
W120 O29 K36 108.3(9) . .
W39 O30 W33 127.9(10) . .
W110 O31 W71 132.8(11) . .
W110 O31 K36 108.0(11) . .
W71 O31 K36 105.0(10) . .
W10 O32 W66 147.9(12) . .
W3 O33 W31 153.9(11) . .
W3 O33 K2 102.2(8) . .
W31 O33 K2 80.3(6) . .
W60 O34 W45 126.4(12) . .
W19 O35 W6 150.4(12) . .
W19 O35 K4 101.4(8) . .
W6 O35 K4 101.1(7) . .
W19 O35 K12 94.3(6) . .
W6 O35 K12 95.4(7) . .
K4 O35 K12 110.5(7) . .
W23 O36 W51 128.4(10) . .
W23 O36 K7 95.4(7) . .
W51 O36 K7 93.9(7) . .
Zn2 O37 K21 115.1(10) . .
Zn2 O37 K27 114.6(10) . .
K21 O37 K27 111.6(10) . .
W24 O38 Zn2 144.6(11) . .
W24 O38 K27 101.7(9) . .
Zn2 O38 K27 104.8(8) . .
W13 O39 W1 111.4(9) . .
W13 O39 Zn1 131.3(10) . .
W1 O39 Zn1 109.7(9) . .
W13 O39 K26 102.8(8) . .
W1 O39 K26 106.1(9) . .
Zn1 O39 K26 89.7(7) . .
W66 O40 K14 139.5(11) . 1_455
W20 O41 W8 175.9(12) . .
W20 O41 K4 94.9(8) . .
W8 O41 K4 88.0(7) . .
W7 O42 W18 139.2(11) . .
Se5 O43 W98 122.2(11) . .
Se5 O43 W97 120.6(10) . .
W98 O43 W97 91.0(7) . .
W32 O44 Zn2 145.3(11) . .
W32 O44 K21 100.8(9) . .
Zn2 O44 K21 105.0(8) . .
W48 O46 W42 152.1(12) . .
W48 O46 K36 107.4(10) . .
W42 O46 K36 81.6(8) . .
W25 O47 W32 138.0(12) . .
W61 O48 W36 143.8(11) . .
W61 O48 K6 113.8(8) . .
W36 O48 K6 93.8(7) . .
W64 O49 W10 125.0(11) . .
W64 O49 K4 93.2(7) . .
W10 O49 K4 95.2(8) . .
W5 O50 K2 133.8(10) . .
W4 O51 W30 111.6(10) . .
W4 O51 W118 138.7(11) . .
W30 O51 W118 109.7(9) . .
W4 O51 K26 128.1(10) . .
W30 O51 K26 90.7(8) . .
W118 O51 K26 49.9(6) . .
W4 O51 K33 118.8(10) . .
W30 O51 K33 95.7(9) . .
W118 O51 K33 56.8(8) . .
K26 O51 K33 103.8(9) . .
W34 O52 W77 147.5(12) . .
W16 O53 W35 125.7(11) . .
W120 O54 W7 153.7(11) . .
W120 O54 K22 98.5(9) . .
W7 O54 K22 103.9(9) . .
W26 O55 W17 125.3(11) . .
W26 O55 K37 94.6(9) . .
W17 O55 K37 101.4(9) . .
W17 O56 W9 147.6(12) . .
W98 O57 W50 134.4(11) . .
W73 O58 W80 152.4(13) . .
W13 O59 W4 140.6(10) . .
W6 O60 K20 151.4(12) . .
W6 O60 K12 112.5(10) . .
K20 O60 K12 93.8(7) . .
W58 O61 W23 126.5(11) . .
W21 O62 W6 158.9(11) . .
W21 O62 K4 105.0(8) . .
W6 O62 K4 94.8(7) . .
W16 O63 W41 133.5(11) . .
W16 O63 K3 103.8(8) . .
W41 O63 K3 103.3(8) . .
W24 O64 W29 112.8(10) . .
W24 O64 W117 138.0(12) . .
W29 O64 W117 109.1(9) . .
W24 O64 K22 128.2(10) . .
W29 O64 K22 92.0(8) . .
W117 O64 K22 51.6(6) . .
W24 O64 K34 117.3(11) . .
W29 O64 K34 94.7(10) . .
W117 O64 K34 55.1(8) . .
K22 O64 K34 104.2(10) . .
W45 O65 W22 132.5(11) . .
W45 O65 K6 115.1(9) . .
W22 O65 K6 98.4(8) . .
W23 O66 K39 131.2(12) . .
W23 O66 K14 121.5(10) . .
K39 O66 K14 90.3(9) . .
W35 O67 W9 126.1(10) . .
Se2 O68 W64 120.2(10) . .
Se2 O68 W10 120.6(10) . .
W64 O68 W10 92.2(7) . .
Se2 O68 W80 134.1(10) . .
W64 O68 W80 89.3(7) . .
W10 O68 W80 89.3(6) . .
W29 O69 K34 97.9(10) . .
W74 O70 W28 111.5(10) . .
W74 O70 Zn2 131.1(11) . .
W28 O70 Zn2 110.0(10) . .
W74 O70 K22 102.0(9) . .
W28 O70 K22 106.4(10) . .
Zn2 O70 K22 89.9(8) . .
W2 O72 W22 162.8(12) . .
W2 O72 K7 99.9(9) . .
W22 O72 K7 95.1(6) . .
W29 O73 W3 109.5(10) . .
W29 O73 W18 106.4(9) . .
W3 O73 W18 143.6(10) . .
Se2 O74 W66 119.7(10) . .
Se2 O74 W37 124.9(10) . .
W66 O74 W37 92.9(8) . .
W23 O75 W54 148.2(12) . .
W18 O76 W31 153.2(12) . .
W18 O76 K17 99.4(8) . .
W31 O76 K17 99.2(9) . .
W24 O77 W62 154.2(13) . .
W24 O77 K27 99.1(9) . .
W62 O77 K27 97.6(8) . .
W58 O78 W51 126.8(11) . .
Se1 O79 W16 121.1(10) . .
Se1 O79 W9 119.7(9) . .
W16 O79 W9 92.0(6) . .
Se1 O79 W35 134.1(10) . .
W16 O79 W35 89.2(6) . .
W9 O79 W35 89.6(6) . .
W117 O80 W118 72.8(8) . .
W117 O80 Zn1 145.6(12) . .
W118 O80 Zn1 141.6(11) . .
W117 O80 K22 57.0(7) . .
W118 O80 K22 95.6(9) . .
Zn1 O80 K22 107.5(9) . .
W117 O80 K26 95.8(10) . .
W118 O80 K26 53.9(7) . .
Zn1 O80 K26 106.7(9) . .
K22 O80 K26 68.4(8) . .
W69 O81 W27 133.3(12) . .
W69 O81 K8 110.1(10) . .
W27 O81 K8 102.9(9) . .
W48 O82 W71 156.7(12) . .
W48 O82 K10 107.9(9) . .
W71 O82 K10 95.2(7) . .
W14 O83 W62 155.5(12) . .
W14 O83 K11 103.0(8) . .
W62 O83 K11 81.5(6) . .
W29 O84 W14 107.7(10) . .
W29 O84 W24 105.2(9) . .
W14 O84 W24 146.2(12) . .
W14 O86 W38 168.3(12) . .
W14 O86 K1 99.7(8) . .
W38 O86 K1 91.5(7) . .
W8 O87 W41 143.6(11) . .
W8 O87 K4 110.0(8) . .
W41 O87 K4 106.4(8) . .
W39 O88 W12 127.6(12) . .
W52 O89 K31 122.4(15) . .
W52 O89 K28 120.5(11) . .
K31 O89 K28 95.7(14) . .
W30 O90 W15 111.2(11) . .
W30 O90 W32 105.8(9) . .
W15 O90 W32 142.1(10) . .
W53 O91 K29 112.9(11) . .
W118 O92 W117 73.0(8) . .
W118 O92 Zn2 142.4(13) . .
W117 O92 Zn2 144.5(13) . .
W118 O92 K26 55.0(7) . .
W117 O92 K26 96.6(10) . .
Zn2 O92 K26 106.5(9) . .
W118 O92 K22 96.3(10) . .
W117 O92 K22 56.7(7) . .
Zn2 O92 K22 107.0(9) . .
K26 O92 K22 68.9(8) . .
W12 O93 K16 132.6(10) . .
W36 O94 K29 149.3(12) . .
W36 O94 K15 107.1(9) . .
K29 O94 K15 101.1(9) . .
W75 O95 K28 135.3(11) . .
W4 O96 W36 154.5(11) . .
W4 O96 K15 99.5(8) . .
W36 O96 K15 96.9(8) . .
W73 O97 W66 125.7(12) . .
W38 O98 W50 144.5(12) . .
W38 O98 K1 107.8(9) . .
W50 O98 K1 107.6(9) . .
W43 O99 W39 152.1(12) . .
W2 O100 K6 99.2(8) . .
W16 O101 W12 148.2(11) . .
W9 O102 W16 125.3(10) . .
W9 O102 K3 100.7(8) . .
W16 O102 K3 103.4(8) . .
W76 O103 W34 127.6(12) . .
W101 O104 W44 141.7(12) . .
W60 O105 W58 151.7(12) . .
W109 O106 W71 134.3(11) . .
W109 O106 K10 119.0(10) . .
W71 O106 K10 100.6(9) . .
W20 O107 W11 153.7(11) . .
W20 O107 K35 110.0(10) . .
W11 O107 K35 80.3(7) . .
W28 O108 W63 109.8(10) . .
W28 O108 W48 109.4(10) . .
W63 O108 W48 140.4(10) . .
W51 O109 W22 134.2(11) . .
W51 O109 K7 117.5(10) . .
W22 O109 K7 101.3(8) . .
W21 O110 W5 154.4(11) . .
W21 O110 K37 106.3(9) . .
W5 O110 K37 84.6(8) . .
W80 O111 W10 128.2(11) . .
W74 O112 W42 152.9(12) . .
W74 O112 K18 91.2(8) . .
W42 O112 K18 110.9(9) . .
W43 O113 W26 126.6(11) . .
W5 O114 W120 143.3(11) . .
W5 O114 K37 99.0(11) . .
W120 O114 K37 109.0(10) . .
W52 O115 K2 103.3(9) . .
W49 O116 W31 142.5(13) . .
W49 O116 K2 114.7(10) . .
W31 O116 K2 95.7(8) . .
W7 O117 W5 153.1(10) . .
W7 O117 K3 90.2(7) . .
W5 O117 K3 111.1(8) . .
W74 O118 K18 115.3(11) . .
W74 O118 K27 132.2(11) . .
K18 O118 K27 99.3(9) . .
W107 O119 W86 134.4(14) . .
W104 O120 W73 149.9(12) . .
W14 O121 W29 107.9(9) . .
W14 O121 W3 142.9(11) . .
W29 O121 W3 107.1(9) . .
W19 O122 K14 151.0(12) . 1_455
W19 O122 K12 111.5(10) . .
K14 O122 K12 95.3(7) 1_455 .
W81 O123 W72 129.6(11) . .
W41 O124 K16 131.1(10) . .
W14 O125 W56 165.1(11) . .
W14 O125 K1 98.6(8) . .
W56 O125 K1 92.5(6) . .
W3 O126 W52 162.7(12) . .
W3 O126 K1 100.0(8) . .
W52 O126 K1 93.2(6) . .
W2 O127 W46 168.3(11) . .
W2 O127 K7 98.6(8) . .
W46 O127 K7 92.7(6) . .
W77 O129 K28 134.5(11) . .
W52 O130 W56 152.2(12) . .
W52 O130 K1 103.1(9) . .
W56 O130 K1 102.1(8) . .
Se5 O131 W57 120.9(11) . .
Se5 O131 W77 119.9(11) . .
W57 O131 W77 91.2(7) . .
Se5 O131 W68 134.3(11) . .
W57 O131 W68 89.3(7) . .
W77 O131 W68 89.8(7) . .
W37 O132 W73 128.8(11) . .
W29 O133 K22 99.2(10) . .
W61 O134 W60 129.1(11) . .
W9 O135 K2 134.0(10) . .
W15 O136 W27 166.3(11) . .
W15 O136 K7 97.5(9) . .
W27 O136 K7 92.8(7) . .
W40 O137 W8 133.6(11) . .
W40 O137 K5 103.5(8) . .
W8 O137 K5 103.9(8) . .
W19 O138 K35 101.6(11) . .
W30 O140 W2 111.0(9) . .
W30 O140 W4 106.2(9) . .
W2 O140 W4 142.2(11) . .
W37 O141 W47 149.6(11) . .
W15 O142 W78 156.8(11) . .
W15 O142 K8 102.2(9) . .
W78 O142 K8 81.2(6) . .
W35 O143 W39 153.4(12) . .
W85 O144 W69 125.9(12) . .
W45 O145 W51 147.7(12) . .
W57 O146 K25 130.9(11) . .
W49 O147 W76 127.3(12) . .
W72 O148 K13 136.5(12) . .
W55 O149 W53 127.7(12) . .
W111 O150 W75 148.4(12) . .
W3 O151 K2 100.6(7) . .
W64 O152 K16 135.1(10) . .
W13 O153 K5 115.1(10) . .
W13 O153 K15 131.8(10) . .
K5 O153 K15 99.7(8) . .
W74 O154 W24 139.9(11) . .
W28 O155 W48 111.5(10) . .
W28 O155 W74 105.7(10) . .
W48 O155 W74 142.5(12) . .
W32 O156 W30 111.2(11) . .
W32 O156 W118 140.7(14) . .
W30 O156 W118 108.1(11) . .
W32 O156 K26 127.6(12) . .
W30 O156 K26 91.7(9) . .
W118 O156 K26 50.5(6) . .
W32 O156 K33 101.6(12) . .
W30 O156 K33 108.3(12) . .
W118 O156 K33 64.7(9) . .
K26 O156 K33 115.2(10) . .
K14 O157 K12 92.9(8) . 1_655
K14 O157 K39 83.9(8) . .
K12 O157 K39 167.6(11) 1_655 .
K14 O157 K20 174.5(11) . 1_655
K12 O157 K20 81.6(7) 1_655 1_655
K39 O157 K20 101.3(8) . 1_655
W2 O158 W36 155.9(13) . .
W2 O158 K6 103.3(7) . .
W36 O158 K6 81.5(6) . .
W48 O159 K36 99.9(11) . .
W59 O160 K9 103.9(9) . .
W68 O161 W77 126.3(12) . .
W61 O163 W45 126.7(11) . .
W61 O163 K6 99.3(9) . .
W45 O163 K6 93.9(8) . .
W18 O164 W29 112.7(10) . .
W18 O164 W117 139.3(12) . .
W29 O164 W117 107.9(10) . .
W18 O164 K34 103.4(11) . .
W29 O164 K34 109.0(12) . .
W117 O164 K34 63.5(9) . .
W18 O164 K22 126.4(11) . .
W29 O164 K22 90.6(8) . .
W117 O164 K22 50.3(6) . .
K34 O164 K22 113.8(11) . .
W72 O165 W27 131.5(11) . .
W72 O165 K7 117.0(10) . .
W27 O165 K7 103.0(7) . .
W22 O167 K6 103.3(9) . .
W104 O169 W40 125.2(12) . .
W56 O170 K28 122.1(13) . .
W46 O172 K39 116.8(10) . .
W46 O172 K20 125.4(10) . 1_655
K39 O172 K20 113.4(9) . 1_655
W11 O173 K6 133.8(10) . .
W28 O174 W25 107.5(10) . .
W28 O174 W63 110.6(11) . .
W25 O174 W63 141.5(11) . .
Se4 O175 W69 121.8(12) . .
Se4 O175 W108 120.6(11) . .
W69 O175 W108 91.1(7) . .
Se4 O176 W72 121.1(10) . .
Se4 O176 W79 121.0(10) . .
W72 O176 W79 91.1(8) . .
Se4 O176 W81 133.6(11) . .
W72 O176 W81 89.4(7) . .
W79 O176 W81 89.1(7) . .
W9 O177 W5 136.2(11) . .
W9 O177 K3 96.5(8) . .
W5 O177 K3 111.0(8) . .
W60 O178 W55 150.7(11) . .
W8 O179 K16 129.3(11) . .
W40 O180 W47 125.4(11) . .
W40 O180 K5 103.7(9) . .
W47 O180 K5 99.6(9) . .
W61 O181 W53 146.7(12) . .
W34 O182 W49 128.3(11) . .
W34 O182 K2 96.7(8) . .
W49 O182 K2 101.4(8) . .
W71 O183 W86 147.7(14) . .
W71 O183 K10 102.3(11) . .
W86 O183 K10 101.5(9) . .
W57 O185 W77 125.1(11) . .
W57 O185 K1 94.5(7) . .
W77 O185 K1 94.4(7) . .
W26 O187 K20 138.5(13) . .
W3 O188 W50 169.8(12) . .
W3 O188 K1 97.3(8) . .
W50 O188 K1 92.3(7) . .
W25 O189 K9 117.2(11) . .
W25 O189 K21 132.6(12) . .
K9 O189 K21 97.9(9) . .
W97 O190 K30 131.2(12) . .
W12 O191 W41 137.8(11) . .
W12 O191 K4 114.5(9) . .
W41 O191 K4 101.4(7) . .
W17 O192 W43 128.7(11) . .
W108 O193 W78 146.2(13) . .
W108 O193 K8 111.0(10) . .
W78 O193 K8 96.1(8) . .
W17 O194 W5 142.4(11) . .
W17 O194 K37 118.1(11) . .
W5 O194 K37 96.8(9) . .
W96 O195 W76 151.2(13) . .
W6 O196 K37 105.0(11) . .
W32 O197 W78 154.3(13) . .
W32 O197 K21 97.3(9) . .
W78 O197 K21 98.9(9) . .
W32 O197 K23 90.6(8) . .
W78 O197 K23 104.4(9) . .
K21 O197 K23 104.5(8) . .
W66 O199 W37 125.0(13) . .
W66 O199 K35 96.7(11) . .
W37 O199 K35 101.3(9) . .
W57 O200 W98 147.9(12) . .
W21 O202 K37 102.3(10) . .
W80 O203 W64 125.8(13) . .
W78 O204 K21 103.1(10) . .
W78 O204 K9 93.3(10) . .
K21 O204 K9 81.8(7) . .
W21 O205 W41 176.2(13) . .
W21 O205 K4 94.5(7) . .
W41 O205 K4 88.6(7) . .
W27 O206 K8 100.8(9) . .
W80 O207 W104 152.3(13) . .
W37 O208 W11 143.1(12) . .
W37 O208 K35 115.8(10) . .
W11 O208 K35 96.6(10) . .
W54 O209 K12 115.4(10) . 1_655
W54 O209 K20 145.5(11) . 1_655
K12 O209 K20 93.5(7) 1_655 1_655
W105 O211 W42 135.2(11) . .
W105 O211 K18 99.5(9) . .
W42 O211 K18 111.1(9) . .
W30 O212 K33 97.2(9) . .
W70 O213 K18 104.1(10) . .
W20 O214 K35 102.6(10) . .
W56 O215 K32 152.5(13) . .
W56 O215 K11 102.6(10) . .
K32 O215 K11 89.9(9) . .
W82 O216 W105 148.2(13) . .
W26 O217 W6 131.4(11) . .
W26 O217 K37 112.3(11) . .
W6 O217 K37 101.7(10) . .
W94 O218 W81 152.9(15) . .
W15 O219 K8 99.5(8) . .
W84 O220 W75 125.2(12) . .
W84 O220 K1 96.1(8) . .
W75 O220 K1 94.0(8) . .
W44 O222 K8 135.6(11) . .
W58 O223 W55 154.1(13) . .
W78 O224 K8 108.5(11) . .
W78 O224 K9 114.1(12) . .
K8 O224 K9 115.7(9) . .
W48 O225 W70 178.1(16) . .
W48 O225 K10 92.4(10) . .
W70 O225 K10 87.5(7) . .
W15 O226 W65 166.5(13) . .
W15 O226 K7 101.2(10) . .
W65 O226 K7 92.0(7) . .
W16 O227 K29 161.4(12) . 2_666
Se4 O229 W95 121.4(12) . .
Se4 O229 W93 119.6(10) . .
W95 O229 W93 92.9(7) . .
Se4 O229 W94 133.4(11) . .
W95 O229 W94 90.8(7) . .
W93 O229 W94 87.9(7) . .
W93 O230 W65 133.3(15) . .
W93 O230 K23 104.8(10) . .
W65 O230 K23 101.5(9) . .
W2 O231 W15 142.7(10) . .
W2 O231 W30 107.1(9) . .
W15 O231 W30 107.2(9) . .
W54 O232 W55 127.0(13) . .
W69 O233 W72 147.5(11) . .
W111 O234 W56 131.5(13) . .
W111 O234 K11 113.5(10) . .
W56 O234 K11 100.1(9) . .
W94 O235 W85 145.8(13) . .
W53 O236 W36 139.5(11) . .
W50 O237 K25 125.0(11) . .
W107 O238 W101 125.5(14) . .
W91 O239 W84 147.5(13) . .
W82 O240 W42 142.4(12) . .
W82 O240 K36 114.6(11) . .
W42 O240 K36 98.9(10) . .
W71 O241 K36 101.6(11) . .
Se1 O242 W12 120.2(10) . .
Se1 O242 W33 121.4(10) . .
W12 O242 W33 90.9(6) . .
Se1 O242 W39 134.2(10) . .
W12 O242 W39 89.2(6) . .
W33 O242 W39 89.4(6) . .
W22 O244 K13 122.5(11) . .
W83 O245 W70 135.5(12) . .
W83 O245 K18 104.5(10) . .
W70 O245 K18 104.2(9) . .
W51 O246 K13 133.9(12) . .
W47 O248 K6 132.4(14) . .
W47 O249 W11 138.9(12) . .
W47 O249 K5 97.5(9) . .
W11 O249 K5 111.6(8) . .
W23 O250 W46 135.9(11) . .
W23 O250 K7 117.7(9) . .
W46 O250 K7 101.2(7) . .
W85 O251 W81 152.1(13) . .
W12 O252 W33 127.1(11) . .
W12 O252 K4 92.8(7) . .
W33 O252 K4 95.7(7) . .
Se5 O254 W34 121.1(12) . .
Se5 O254 W49 121.0(11) . .
W34 O254 W49 90.8(7) . .
Se5 O254 W76 135.1(11) . .
W34 O254 W76 88.8(7) . .
W49 O254 W76 87.8(7) . .
W84 O255 K25 131.3(11) . .
Se3 O256 W45 121.3(11) . .
Se3 O256 W61 121.4(11) . .
W45 O256 W61 91.2(7) . .
Se3 O256 W60 134.2(11) . .
W45 O256 W60 88.9(7) . .
W61 O256 W60 87.8(7) . .
W79 O257 K39 125.3(13) . .
W63 O258 W44 154.7(11) . .
W27 O259 W22 150.6(11) . .
W27 O259 K7 103.1(9) . .
W22 O259 K7 102.0(7) . .
W105 O261 W83 125.4(13) . .
W105 O261 K18 98.7(9) . .
W83 O261 K18 102.8(10) . .
W42 O262 K11 135.8(12) . .
W42 O262 K32 132.6(14) . .
K11 O262 K32 91.6(9) . .
W40 O264 W64 147.1(13) . .
W27 O265 K13 119.7(10) . .
W62 O266 K18 121.9(12) . .
W62 O266 K11 107.2(11) . .
K18 O266 K11 110.5(8) . .
W69 O267 W108 126.5(12) . .
W69 O267 K8 97.3(9) . .
W108 O267 K8 101.2(8) . .
W97 O268 W31 137.5(13) . .
W32 O269 K23 118.5(10) . .
W32 O269 K33 102.2(10) . .
K23 O269 K33 137.9(10) . .
W77 O270 W52 133.5(12) . .
W77 O270 K1 118.5(10) . .
W52 O270 K1 100.7(8) . .
W63 O272 W86 154.2(13) . .
W63 O272 K10 109.3(10) . .
W86 O272 K10 96.0(8) . .
W93 O273 W79 146.9(13) . .
W8 O274 K5 103.0(9) . .
W36 O275 K6 109.2(10) . .
W36 O275 K5 120.1(10) . .
K6 O275 K5 108.7(8) . .
W85 O276 W108 128.0(11) . .
W116 O277 W75 126.3(12) . .
Se1 O278 W26 120.9(10) . .
Se1 O278 W17 122.6(11) . .
W26 O278 W17 92.3(7) . .
W115 O279 W59 134.7(13) . .
W115 O279 K9 103.3(9) . .
W59 O279 K9 106.9(9) . .
Se6 O281 W75 120.9(11) . .
Se6 O281 W84 120.2(12) . .
W75 O281 W84 90.5(8) . .
Se6 O281 W116 134.8(12) . .
W75 O281 W116 90.0(7) . .
W84 O281 W116 88.6(7) . .
W31 O282 K30 158.1(14) . .
W31 O282 K17 106.2(10) . .
K30 O282 K17 74.3(8) . .
W31 O282 K3 94.5(10) . .
K30 O282 K3 107.4(9) . .
K17 O282 K3 87.4(7) . .
W90 O284 W91 124.0(12) . .
W31 O285 K2 109.3(10) . .
W31 O285 K3 113.6(11) . .
K2 O285 K3 113.6(8) . .
W67 O286 W62 146.6(13) . .
W67 O286 K11 110.6(10) . .
W62 O286 K11 94.6(8) . .
W33 O289 K12 127.0(11) . .
W96 O290 W98 128.2(13) . .
W14 O291 K11 100.8(8) . .
W33 O293 W6 133.4(11) . .
W33 O293 K4 120.4(10) . .
W6 O293 K4 101.8(8) . .
W113 O294 W110 127.0(13) . .
W26 O295 W33 147.6(12) . .
Se2 O296 W47 118.9(10) . .
Se2 O296 W40 119.5(10) . .
W47 O296 W40 90.7(7) . .
Se2 O296 W104 136.3(12) . .
W47 O296 W104 90.3(6) . .
W40 O296 W104 89.3(7) . .
W54 O297 W53 125.0(12) . .
W79 O298 W72 125.6(12) . .
W79 O298 K7 95.0(7) . .
W72 O298 K7 96.2(8) . .
W13 O299 W11 153.4(13) . .
W13 O299 K5 89.7(7) . .
W11 O299 K5 111.2(9) . .
W90 O301 W62 135.8(12) . .
W97 O302 W98 126.5(14) . .
W81 O303 W79 127.6(12) . .
W49 O304 W97 143.6(12) . .
W30 O305 K26 98.8(11) . .
W110 O306 W82 125.3(11) . .
W110 O306 K36 96.4(10) . .
W82 O306 K36 101.4(10) . .
W81 O307 K13 139.1(14) . 2_765
W84 O308 W38 136.9(12) . .
W84 O308 K1 115.9(10) . .
W38 O308 K1 101.0(8) . .
Se7 O309 W99 120.8(11) . .
Se7 O309 W109 121.4(11) . .
W99 O309 W109 92.3(9) . .
Se7 O309 W114 132.5(13) . .
W99 O309 W114 90.1(7) . .
W109 O309 W114 88.9(7) . .
W68 O310 W96 154.1(14) . .
W76 O311 W68 152.4(16) . .
W75 O313 W56 134.4(12) . .
W75 O313 K1 117.1(9) . .
W56 O313 K1 102.5(8) . .
W100 O314 W86 136.4(13) . .
W100 O314 K10 118.3(12) . .
W86 O314 K10 99.8(9) . .
W44 O315 W119 140.5(14) . .
W114 O316 W109 127.4(13) . .
W62 O317 K27 106.5(11) . .
W25 O318 W44 153.6(13) . .
W25 O318 K9 89.5(9) . .
W44 O318 K9 110.2(9) . .
W64 O319 W8 134.6(12) . .
W64 O319 K4 115.6(10) . .
W8 O319 K4 102.2(8) . .
W106 O320 W115 125.9(13) . .
W106 O320 K9 101.1(9) . .
W115 O320 K9 102.9(10) . .
W102 O321 W116 154.2(15) . .
W95 O322 W78 135.0(13) . .
W95 O322 K23 102.3(10) . .
W78 O322 K23 113.2(9) . .
W71 O323 K24 117.5(11) . .
W101 O324 W106 149.4(15) . .
W116 O325 W84 127.0(14) . .
W91 O328 W38 135.9(14) . .
W65 O329 W46 147.7(12) . .
W65 O329 K7 106.3(9) . .
W46 O329 K7 105.9(9) . .
W68 O330 W57 127.9(13) . .
W107 O332 W100 148.6(16) . .
W119 O334 W25 153.8(13) . .
W119 O334 K26 99.2(10) . .
W25 O334 K26 102.3(9) . .
W110 O335 W109 147.1(13) . .
W59 O336 W70 142.4(14) . .
W59 O336 K10 109.9(11) . .
W70 O336 K10 107.6(10) . .
W106 O337 W44 136.7(14) . .
W106 O337 K9 97.6(10) . .
W44 O337 K9 113.1(8) . .
W57 O338 W50 136.1(12) . .
W57 O338 K1 116.4(11) . .
W50 O338 K1 100.9(8) . .
W82 O339 K32 129.8(14) . .
W114 O341 W112 152.9(14) . .
W99 O342 W109 125.5(15) . .
W99 O342 K10 93.9(9) . .
W109 O342 K10 96.6(9) . .
W87 O343 W87' 12.7(11) . .
W65 O344 K23 105.2(10) . .
W82 O345 W113 127.8(12) . .
Se8 O346 W106 121.1(13) . .
Se8 O346 W115 121.2(14) . .
W106 O346 W115 91.2(8) . .
Se8 O346 W89' 132.2(14) . .
W106 O346 W89' 86.8(10) . .
W115 O346 W89' 93.2(10) . .
W100 O347 K24 132.0(14) . .
W89' O348 W89 10.4(11) . .
W89' O348 W106 127.9(16) . .
W89 O348 W106 127.4(14) . .
W65 O349 K39 122.4(15) . .
W65 O349 K24 156.4(15) . 1_655
K39 O349 K24 78.0(9) . 1_655
W67 O350 W102 126.6(13) . .
Se3 O351 W51 121.2(11) . .
Se3 O351 W23 119.8(11) . .
W51 O351 W23 91.8(7) . .
Se3 O351 W58 133.5(11) . .
W51 O351 W58 90.4(7) . .
W23 O351 W58 89.2(7) . .
W113 O352 W112 148.3(18) . .
W63 O353 W59 178.1(13) . .
W63 O353 K10 92.7(9) . .
W59 O353 K10 87.5(8) . .
Se7 O354 W110 120.2(13) . .
Se7 O354 W82 124.6(13) . .
W110 O354 W82 93.2(9) . .
W40 O356 K30 158.1(15) . 2_666
W102 O357 W111 127.9(14) . .
W108 O358 W95 144.2(14) . .
W87 O359 W103 127.5(15) . .
W87 O359 W87' 3.7(11) . .
W103 O359 W87' 123.9(16) . .
W88 O361 W107 127.2(15) . .
W88 O361 W88' 11.4(7) . .
W107 O361 W88' 127.8(15) . .
Se8 O363 W107 121.5(12) . .
Se8 O363 W101 122.5(12) . .
W107 O363 W101 91.5(9) . .
W106 O365 K8 130.5(13) . .
W103 O366 K19 137.3(14) . .
W83 O368 W112 125.2(13) . .
W93 O370 K24 140.0(15) . 1_655
W113 O371 W114 152.8(17) . .
W67 O372 W111 125.5(13) . .
W67 O372 K11 101.4(9) . .
W111 O372 K11 97.0(9) . .
W104 O373 W47 128.3(12) . .
W89 O375 W87' 151(2) . .
W89 O375 W87 159.5(19) . .
W87' O375 W87 11.4(9) . .
W89 O375 W89' 9.6(10) . .
W87' O375 W89' 141(2) . .
W87 O375 W89' 151(2) . .
W59 O376 K19 130.3(12) . .
W94 O377 W95 129(2) . .
W38 O379 K25 125.2(12) . .
W88' O380 W101 133.6(17) . .
W88' O380 W88 5.8(8) . .
W101 O380 W88 128.0(15) . .
W87' O381 W87 11.4(9) . .
W87' O381 W100 126.7(15) . .
W87 O381 W100 126.7(13) . .
W99 O382 K19 135.1(13) . .
W93 O383 W95 124.6(13) . .
W93 O383 K23 103.0(11) . .
W95 O383 K23 101.4(11) . .
W79 O385 W65 140.0(14) . .
W79 O385 K7 114.5(11) . .
W65 O385 K7 101.6(8) . .
W87' O386 W88 153(2) . .
W87' O386 W87 1.3(12) . .
W88 O386 W87 152.6(17) . .
W87' O386 W88' 151.7(19) . .
W88 O386 W88' 2.1(7) . .
W87 O386 W88' 150.9(15) . .
W92 O389 W102 152.5(17) . .
W114 O390 W99 125.0(13) . .
Se8 O391 W100 122.0(13) . .
Se8 O391 W103 119.0(13) . .
W100 O391 W103 92.7(9) . .
Se8 O391 W87 134.2(13) . .
W100 O391 W87 90.6(8) . .
W103 O391 W87 87.0(10) . .
Se8 O391 W87' 128.3(14) . .
W100 O391 W87' 90.2(11) . .
W103 O391 W87' 95.8(10) . .
W87 O391 W87' 8.7(7) . .
W99 O392 W70 136.6(13) . .
W99 O392 K10 113.9(11) . .
W70 O392 K10 102.9(9) . .
W112 O393 W105 124.9(16) . .
W105 O394 K11 133.3(13) . .
Se6 O395 W91 122.8(14) . .
Se6 O395 W90 119.0(13) . .
W91 O395 W90 92.5(9) . .
Se7 O396 W83 120.6(14) . .
Se7 O396 W105 119.1(12) . .
W83 O396 W105 91.6(9) . .
Se7 O396 W112 135.2(14) . .
W83 O396 W112 89.4(8) . .
W105 O396 W112 89.7(9) . .
W93 O397 W94 126(2) . .
W70 O398 K19 132.6(15) . .
W86 O399 K24 114.9(13) . .
W90 O401 W67 147.9(13) . .
W109 O402 K24 134.5(13) . .
W116 O403 W92 154.9(15) . .
W115 O405 W103 147.2(13) . .
W89 O406 W115 128.1(15) . .
W89 O406 W89' 5.8(10) . .
W115 O406 W89' 123.7(15) . .
Se6 O408 W111 121.0(13) . .
Se6 O408 W67 121.5(12) . .
W111 O408 W67 92.1(9) . .
W103 O409 W59 136.6(14) . .
W103 O409 K10 114.2(11) . .
W59 O409 K10 101.5(8) . .
W89 O411 W89' 11.5(10) . .
W88' O412 W88 12.8(8) . .
W99 O413 W83 148.5(16) . .
W114 O414 K19 173.2(18) . 2_575
W100 O415 W103 127.8(16) . .
W100 O415 K10 96.3(11) . .
W103 O415 K10 91.6(10) . .
W92 O417 W90 131(2) . .
W89' O419 W88' 161(2) . .
W89' O419 W88 151(2) . .
W88' O419 W88 11.5(7) . .
W89' O419 W89 5.9(10) . .
W88' O419 W89 157.1(19) . .
W88 O419 W89 146.5(19) . .
W120 O420 K37 121(2) . .
W120 O420 K36 117(2) . .
K37 O420 K36 51.8(11) . .
W96 O421 W97 130(2) . .
W119 O422 K35 113.9(19) . .
K33 O430 W118 134(4) . .
K33 O430 K34 108(3) . .
W118 O430 K34 114(2) . .
K34 O431 W117 133(3) . .
K34 O431 K33 109(3) . .
W117 O431 K33 114.6(19) . .
W92 O435 W91 128.7(16) . .
K14 O500 K12 91.3(9) . 1_655
K31 O510 K28 96.7(17) 2_576 2_576
K31 O510 K28 62.8(14) 2_576 .
K28 O510 K28 113.1(12) 2_576 .
K25 O511 K25 126.0(11) . 2_676
O608 O515 K17 88(7) . .
O608 O515 K30 143(8) . .
K17 O515 K30 69.2(14) . .
K15 O516 K16 136.7(19) . 2_666
K30 O517 K38 110.5(13) 2_666 .
K30 O517 K38 126.2(14) 2_666 2_666
K38 O517 K38 16.8(11) . 2_666
N9 O519 K35 30(4) . .
K39 O526 K14 96.4(15) . .
K38 O528 K15 115.8(18) . .
K38 O528 K38 13.3(13) . 2_666
K15 O528 K38 120.5(16) . 2_666
K38 O528 K5 152.2(19) . .
K15 O528 K5 91.1(12) . .
K38 O528 K5 147.7(16) 2_666 .
K5 O561 K29 123.7(19) . .
K5 O561 K30 129.2(19) . 2_666
K29 O561 K30 103.7(17) . 2_666
K39 O575 K24 112(3) . 1_655
K28 O576 K31 82(2) . 2_576
K17 O581 K38 120(2) 2_666 .
K17 O581 K30 69.2(13) 2_666 2_666
K38 O581 K30 101.5(18) . 2_666
K17 O581 K38 107.7(18) 2_666 2_666
K38 O581 K38 13.5(12) . 2_666
K30 O581 K38 103.2(16) 2_666 2_666
K38 O582 K29 125(2) 2_666 2_666
K23 O605 K21 117(3) . .
K29 O606 K3 126(2) 2_666 .
K29 O606 K30 96.2(18) 2_666 .
K3 O606 K30 104.8(19) . .
O515 O608 K17 73(7) . .
K28 O614 K31 66(2) . 2_576
K36 O618 K37 60.2(18) . .
K32 O630 K11 90(3) . .
O533 N1 C1 104(3) 2_765 .
C2 N2 O535 114(4) . 2_765
C9 N5 C10 100(6) . .
C7 N7 C8 113(5) . .
C5 N8 C11 112(4) . .
O519 N9 K35 122(6) . .
C12 N10 K16 73(5) . 2_666
N10 C12 K16 80(6) . 2_666

loop_
_geom_bond_atom_site_label_1
_geom_bond_atom_site_label_2
_geom_bond_distance
_geom_bond_site_symmetry_2
W1 O13 1.70(2) .
W1 O15 2.00(2) .
W1 O4 2.001(18) .
W1 O23 2.00(2) .
W1 O39 2.02(2) .
W1 O12 2.038(19) .
W1 O45 2.335(19) .
W2 O127 1.738(19) .
W2 O158 1.765(19) .
W2 O72 1.805(18) .
W2 O140 2.057(19) .
W2 O231 2.07(2) .
W2 O100 2.30(2) .
W2 K7 3.748(7) .
W2 K6 4.076(9) .
W3 O33 1.75(2) .
W3 O126 1.76(2) .
W3 O188 1.79(2) .
W3 O73 2.07(2) .
W3 O121 2.08(2) .
W3 O151 2.305(18) .
W3 K1 3.763(8) .
W3 K2 4.109(8) .
W4 O85 1.73(2) .
W4 O8 1.754(18) .
W4 O96 1.89(2) .
W4 O51 1.96(2) .
W4 O140 2.108(19) .
W4 O59 2.246(19) .
W4 K15 3.831(13) .
W5 O114 1.74(2) .
W5 O50 1.742(19) .
W5 O117 1.94(2) .
W5 O194 1.95(2) .
W5 O177 2.16(2) .
W5 O110 2.167(19) .
W5 K37 3.65(3) .
W5 K2 4.134(7) .
W6 O196 1.69(2) .
W6 O60 1.71(2) .
W6 O35 1.91(2) .
W6 O217 2.02(2) .
W6 O293 2.13(2) .
W6 O62 2.177(18) .
W6 K37 3.74(3) .
W6 K4 3.798(7) .
W6 K12 3.803(8) .
W7 O22 1.67(2) .
W7 O42 1.780(19) .
W7 O117 1.86(2) .
W7 O4 1.965(18) .
W7 O15 2.091(18) .
W7 O54 2.31(2) .
W7 K3 3.744(9) .
W7 K22 4.08(2) .
W8 O274 1.76(2) .
W8 O179 1.78(2) .
W8 O87 1.86(2) .
W8 O137 1.98(2) .
W8 O319 2.19(2) .
W8 O41 2.20(2) .
W8 K5 3.865(8) .
W8 K4 3.876(7) .
W9 O135 1.71(2) .
W9 O177 1.79(2) .
W9 O102 1.90(2) .
W9 O67 1.96(2) .
W9 O56 1.97(2) .
W9 O79 2.397(19) .
W9 K3 3.720(9) .
W10 O6 1.671(19) .
W10 O21 1.83(2) .
W10 O32 1.90(2) .
W10 O49 1.96(2) .
W10 O111 1.99(2) .
W10 O68 2.396(19) .
W10 K4 3.968(7) .
W10 K12 4.033(8) .
W11 O173 1.73(2) .
W11 O18 1.77(2) .
W11 O299 1.91(2) .
W11 O208 1.95(2) .
W11 O249 2.13(2) .
W11 O107 2.159(19) .
W11 K35 3.61(3) .
W11 K6 4.045(8) .
W12 O93 1.699(19) .
W12 O191 1.80(2) .
W12 O252 1.89(2) .
W12 O101 1.98(2) .
W12 O88 1.988(19) .
W12 O242 2.40(2) .
W12 K4 3.884(7) .
W13 O153 1.70(2) .
W13 O59 1.76(2) .
W13 O299 1.89(2) .
W13 O39 1.940(19) .
W13 O23 2.077(19) .
W13 O19 2.310(19) .
W13 K5 3.717(9) .
W13 K26 4.09(2) .
W14 O86 1.732(19) .
W14 O83 1.74(2) .
W14 O125 1.781(19) .
W14 O121 2.04(2) .
W14 O84 2.06(2) .
W14 O291 2.307(19) .
W14 K1 3.781(8) .
W14 K11 4.090(10) .
W15 O226 1.71(2) .
W15 O142 1.76(2) .
W15 O136 1.786(19) .
W15 O90 2.05(2) .
W15 O231 2.07(2) .
W15 O219 2.30(2) .
W15 K7 3.766(8) .
W15 K8 4.063(9) .
W16 O227 1.69(2) .
W16 O101 1.86(2) .
W16 O63 1.904(19) .
W16 O53 1.913(19) .
W16 O102 1.96(2) .
W16 O79 2.368(19) .
W16 K3 3.832(8) .
W17 O243 1.71(2) .
W17 O56 1.87(2) .
W17 O194 1.87(2) .
W17 O192 1.91(2) .
W17 O55 1.98(2) .
W17 O278 2.44(2) .
W17 K37 4.09(3) .
W18 O16 1.73(2) .
W18 O9 1.769(19) .
W18 O76 1.87(2) .
W18 O164 1.96(2) .
W18 O73 2.07(2) .
W18 O42 2.214(19) .
W18 K34 3.87(4) .
W18 K17 3.886(19) .
W19 O122 1.72(2) .
W19 O138 1.74(2) .
W19 O35 1.90(2) .
W19 O28 2.02(2) .
W19 O25 2.113(19) .
W19 O21 2.13(2) .
W19 K12 3.766(8) .
W19 K4 3.799(7) .
W19 K35 3.90(3) .
W20 O41 1.71(2) .
W20 O107 1.757(19) .
W20 O25 1.813(19) .
W20 O23 2.05(2) .
W20 O12 2.086(18) .
W20 O214 2.24(2) .
W20 K4 3.813(7) .
W21 O205 1.75(2) .
W21 O110 1.747(18) .
W21 O62 1.762(18) .
W21 O15 2.044(19) .
W21 O12 2.062(18) .
W21 O202 2.22(2) .
W21 K4 3.795(7) .
W21 K37 4.00(3) .
W22 O244 1.72(2) .
W22 O167 1.74(2) .
W22 O259 1.90(2) .
W22 O65 2.002(19) .
W22 O72 2.157(19) .
W22 O109 2.17(2) .
W22 K6 3.625(8) .
W22 K7 3.839(8) .
W22 K13 4.005(8) .
W23 O66 1.72(2) .
W23 O250 1.77(2) .
W23 O36 1.91(2) .
W23 O75 1.92(2) .
W23 O61 2.00(2) .
W23 O351 2.41(2) .
W23 K7 3.962(8) .
W23 K14 4.075(10) .
W23 K39 4.12(2) .
W24 O162 1.72(2) .
W24 O38 1.77(2) .
W24 O77 1.90(2) .
W24 O64 1.94(2) .
W24 O84 2.07(2) .
W24 O154 2.22(2) .
W24 K27 3.89(2) .
W25 O189 1.75(3) .
W25 O47 1.77(2) .
W25 O318 1.86(2) .
W25 O7 1.96(2) .
W25 O174 2.06(2) .
W25 O334 2.31(2) .
W25 K9 3.752(9) .
W25 K26 4.018(19) .
W26 O187 1.71(2) .
W26 O217 1.86(2) .
W26 O295 1.91(2) .
W26 O55 1.92(2) .
W26 O113 1.99(2) .
W26 O278 2.36(2) .
W26 K37 3.87(3) .
W27 O206 1.74(2) .
W27 O265 1.76(2) .
W27 O259 1.89(2) .
W27 O81 1.99(2) .
W27 O165 2.14(2) .
W27 O136 2.159(19) .
W27 K8 3.733(9) .
W27 K7 3.855(7) .
W27 K13 4.097(9) .
W28 O10 1.69(2) .
W28 O7 1.98(2) .
W28 O70 1.99(2) .
W28 O174 1.99(2) .
W28 O155 2.00(2) .
W28 O108 2.01(2) .
W28 O128 2.37(2) .
W29 O133 1.71(2) .
W29 O164 1.98(2) .
W29 O64 2.00(2) .
W29 O73 2.02(2) .
W29 O84 2.05(2) .
W29 O121 2.07(2) .
W29 O69 2.26(2) .
W29 K22 3.58(2) .
W29 K34 4.01(4) .
W30 O305 1.71(2) .
W30 O140 1.98(2) .
W30 O90 1.98(2) .
W30 O51 2.00(2) .
W30 O156 2.00(3) .
W30 O231 2.071(19) .
W30 O212 2.25(2) .
W30 K26 3.546(18) .
W30 K33 4.05(3) .
W31 O285 1.73(2) .
W31 O282 1.74(2) .
W31 O76 1.94(2) .
W31 O116 2.00(2) .
W31 O268 2.13(2) .
W31 O33 2.17(2) .
W31 K2 3.689(8) .
W31 K3 3.825(8) .
W31 K17 3.928(17) .
W32 O269 1.73(2) .
W32 O44 1.77(2) .
W32 O197 1.88(2) .
W32 O156 1.97(2) .
W32 O90 2.13(2) .
W32 O47 2.23(2) .
W32 K21 3.814(19) .
W32 K33 3.86(3) .
W32 K23 3.869(14) .
W33 O289 1.689(19) .
W33 O293 1.83(2) .
W33 O295 1.91(2) .
W33 O252 1.95(2) .
W33 O30 1.979(19) .
W33 O242 2.422(19) .
W33 K4 3.996(7) .
W34 O247 1.69(2) .
W34 O182 1.89(2) .
W34 O14 1.89(2) .
W34 O52 1.91(2) .
W34 O103 1.97(2) .
W34 O254 2.38(2) .
W34 K2 3.886(8) .
W35 O166 1.67(2) .
W35 O143 1.90(2) .
W35 O26 1.90(2) .
W35 O67 1.91(2) .
W35 O53 1.93(2) .
W35 O79 2.500(18) .
W36 O275 1.69(2) .
W36 O94 1.70(2) .
W36 O96 1.91(2) .
W36 O48 2.010(19) .
W36 O158 2.135(19) .
W36 O236 2.18(2) .
W36 K6 3.650(8) .
W36 K15 3.774(12) .
W36 K5 3.949(8) .
W37 O326 1.75(2) .
W37 O208 1.87(2) .
W37 O141 1.89(2) .
W37 O132 1.90(2) .
W37 O199 1.97(3) .
W37 O74 2.39(2) .
W37 K35 4.00(3) .
W38 O379 1.71(2) .
W38 O171 1.73(2) .
W38 O98 1.91(2) .
W38 O328 1.96(3) .
W38 O308 2.14(2) .
W38 O86 2.226(19) .
W38 K1 3.848(8) .
W38 K25 4.082(11) .
W39 O287 1.69(2) .
W39 O88 1.83(2) .
W39 O30 1.864(19) .
W39 O143 1.93(2) .
W39 O99 2.01(2) .
W39 O242 2.487(19) .
W40 O356 1.71(2) .
W40 O264 1.89(2) .
W40 O137 1.89(2) .
W40 O180 1.91(2) .
W40 O169 1.96(2) .
W40 O296 2.41(2) .
W40 K5 3.795(8) .
W41 O11 1.726(19) .
W41 O124 1.78(2) .
W41 O87 1.935(18) .
W41 O63 1.95(2) .
W41 O205 2.16(2) .
W41 O191 2.17(2) .
W41 K4 3.847(7) .
W41 K3 3.851(8) .
W42 O262 1.69(2) .
W42 O29 1.737(19) .
W42 O112 1.92(2) .
W42 O240 1.93(2) .
W42 O211 2.17(2) .
W42 O46 2.17(2) .
W42 K36 3.62(3) .
W42 K11 4.077(9) .
W43 O139 1.72(2) .
W43 O99 1.82(2) .
W43 O113 1.87(2) .
W43 O26 1.92(2) .
W43 O192 1.92(2) .
W44 O222 1.71(3) .
W44 O315 1.79(2) .
W44 O318 1.94(2) .
W44 O104 1.94(2) .
W44 O258 2.12(2) .
W44 O337 2.19(2) .
W44 K8 4.049(9) .
W45 O168 1.70(2) .
W45 O65 1.86(2) .
W45 O145 1.91(2) .
W45 O34 1.93(2) .
W45 O163 1.96(2) .
W45 O256 2.38(2) .
W45 K6 3.911(9) .
W46 O184 1.72(2) .
W46 O172 1.72(2) .
W46 O329 1.92(2) .
W46 O20 2.01(2) .
W46 O250 2.17(2) .
W46 O127 2.215(19) .
W46 K7 3.871(7) .
W46 K39 4.08(2) .
W47 O248 1.69(3) .
W47 O249 1.80(2) .
W47 O141 1.93(2) .
W47 O180 1.94(2) .
W47 O373 2.01(2) .
W47 O296 2.41(2) .
W47 K5 3.712(8) .
W47 K6 4.089(9) .
W48 O46 1.76(2) .
W48 O82 1.76(2) .
W48 O225 1.79(3) .
W48 O155 2.05(2) .
W48 O108 2.09(2) .
W48 O159 2.22(2) .
W48 K10 3.836(8) .
W48 K36 4.11(3) .
W49 O228 1.73(2) .
W49 O116 1.85(2) .
W49 O304 1.90(2) .
W49 O147 1.92(2) .
W49 O182 1.94(2) .
W49 O254 2.46(2) .
W49 K2 4.044(8) .
W50 O283 1.73(2) .
W50 O237 1.742(18) .
W50 O98 1.91(2) .
W50 O57 1.98(2) .
W50 O188 2.16(2) .
W50 O338 2.17(2) .
W50 K1 3.844(8) .
W50 K25 4.095(10) .
W51 O246 1.71(2) .
W51 O109 1.79(2) .
W51 O36 1.91(2) .
W51 O145 1.93(2) .
W51 O78 2.00(2) .
W51 O351 2.375(19) .
W51 K7 3.925(8) .
W52 O115 1.704(19) .
W52 O89 1.75(2) .
W52 O130 1.87(2) .
W52 O14 1.99(2) .
W52 O270 2.17(2) .
W52 O126 2.19(2) .
W52 K2 3.689(8) .
W52 K1 3.839(7) .
W52 K31 4.05(6) .
W52 K28 4.080(19) .
W53 O91 1.73(2) .
W53 O236 1.78(2) .
W53 O181 1.95(2) .
W53 O297 1.95(2) .
W53 O149 1.98(2) .
W53 O17 2.398(19) .
W53 K29 3.95(2) .
W54 O209 1.72(2) .
W54 O20 1.87(2) .
W54 O232 1.89(2) .
W54 O297 1.90(2) .
W54 O75 1.93(2) .
W54 O17 2.38(2) .
W54 K12 3.819(8) 1_655
W55 O280 1.66(2) .
W55 O149 1.88(2) .
W55 O232 1.91(2) .
W55 O223 1.94(2) .
W55 O178 1.95(2) .
W56 O170 1.73(3) .
W56 O215 1.73(2) .
W56 O130 1.91(2) .
W56 O234 1.99(2) .
W56 O313 2.15(2) .
W56 O125 2.17(2) .
W56 K11 3.693(9) .
W56 K1 3.844(8) .
W56 K28 4.054(18) .
W57 O146 1.72(2) .
W57 O338 1.80(2) .
W57 O185 1.91(2) .
W57 O200 1.92(2) .
W57 O330 1.98(3) .
W57 O131 2.40(2) .
W57 K1 3.934(8) .
W58 O71 1.72(2) .
W58 O61 1.87(2) .
W58 O78 1.87(2) .
W58 O105 1.91(2) .
W58 O223 1.91(2) .
W58 O351 2.50(2) .
W59 O376 1.74(3) .
W59 O160 1.78(2) .
W59 O336 1.88(2) .
W59 O279 1.97(2) .
W59 O353 2.16(2) .
W59 O409 2.18(3) .
W59 K10 3.905(8) .
W59 K9 3.928(10) .
W60 O186 1.76(2) .
W60 O178 1.90(2) .
W60 O105 1.91(2) .
W60 O34 1.92(2) .
W60 O134 1.92(2) .
W60 O256 2.53(2) .
W61 O312 1.70(2) .
W61 O48 1.84(2) .
W61 O181 1.90(2) .
W61 O134 1.90(2) .
W61 O163 1.90(2) .
W61 O256 2.45(2) .
W61 K6 4.027(9) .
W62 O266 1.71(2) .
W62 O317 1.72(2) .
W62 O77 1.90(2) .
W62 O286 1.97(2) .
W62 O83 2.16(2) .
W62 O301 2.20(2) .
W62 K11 3.690(10) .
W62 K27 3.848(18) .
W62 K18 3.966(10) .
W63 O353 1.77(2) .
W63 O272 1.77(2) .
W63 O258 1.78(2) .
W63 O108 2.07(2) .
W63 O174 2.08(2) .
W63 O27 2.19(2) .
W63 K10 3.854(9) .
W64 O152 1.71(2) .
W64 O319 1.79(2) .
W64 O49 1.93(2) .
W64 O264 1.95(2) .
W64 O203 2.03(2) .
W64 O68 2.39(2) .
W64 K4 3.898(7) .
W65 O349 1.74(3) .
W65 O344 1.75(2) .
W65 O329 1.87(2) .
W65 O230 1.95(2) .
W65 O385 2.17(2) .
W65 O226 2.25(2) .
W65 K23 3.731(15) .
W65 K7 3.848(8) .
W65 K39 3.89(2) .
W66 O40 1.68(2) .
W66 O28 1.84(2) .
W66 O199 1.92(2) .
W66 O32 1.93(2) .
W66 O97 1.97(2) .
W66 O74 2.37(2) .
W66 K35 3.85(3) .
W67 O340 1.70(3) .
W67 O286 1.85(2) .
W67 O350 1.91(2) .
W67 O372 1.92(3) .
W67 O401 1.94(3) .
W67 O408 2.42(3) .
W67 K11 4.011(9) .
W68 O362 1.69(2) .
W68 O330 1.86(3) .
W68 O161 1.89(2) .
W68 O310 1.89(2) .
W68 O311 1.98(3) .
W68 O131 2.504(19) .
W69 O201 1.69(3) .
W69 O81 1.87(2) .
W69 O233 1.89(2) .
W69 O267 1.93(2) .
W69 O144 1.95(2) .
W69 O175 2.39(2) .
W69 K8 3.817(8) .
W70 O398 1.74(3) .
W70 O213 1.75(2) .
W70 O336 1.92(3) .
W70 O245 1.96(2) .
W70 O225 2.15(3) .
W70 O392 2.17(2) .
W70 K18 3.868(10) .
W70 K10 3.876(9) .
W71 O241 1.71(2) .
W71 O323 1.72(2) .
W71 O183 1.89(2) .
W71 O31 2.02(2) .
W71 O106 2.12(2) .
W71 O82 2.17(2) .
W71 K10 3.782(8) .
W71 K36 3.83(3) .
W71 K24 4.080(15) .
W72 O148 1.71(2) .
W72 O165 1.83(2) .
W72 O233 1.94(2) .
W72 O298 1.96(2) .
W72 O123 1.98(2) .
W72 O176 2.39(2) .
W72 K7 3.951(7) .
W72 K13 4.133(9) .
W73 O260 1.71(2) .
W73 O58 1.86(2) .
W73 O97 1.90(2) .
W73 O120 1.93(2) .
W73 O132 1.94(2) .
W74 O118 1.69(3) .
W74 O154 1.77(2) .
W74 O112 1.88(2) .
W74 O70 1.95(2) .
W74 O155 2.09(2) .
W74 O24 2.300(19) .
W74 K18 3.699(10) .
W74 K22 4.03(2) .
W75 O95 1.74(2) .
W75 O313 1.80(2) .
W75 O150 1.92(3) .
W75 O220 1.95(2) .
W75 O277 1.96(2) .
W75 O281 2.40(2) .
W75 K1 3.913(8) .
W76 O263 1.68(2) .
W76 O311 1.84(2) .
W76 O103 1.86(2) .
W76 O195 1.90(2) .
W76 O147 1.94(2) .
W76 O254 2.53(2) .
W77 O129 1.69(2) .
W77 O270 1.78(2) .
W77 O52 1.92(2) .
W77 O185 1.97(2) .
W77 O161 2.00(2) .
W77 O131 2.41(2) .
W77 K1 3.964(8) .
W78 O224 1.70(2) .
W78 O204 1.75(2) .
W78 O197 1.93(2) .
W78 O193 1.99(2) .
W78 O142 2.14(2) .
W78 O322 2.17(2) .
W78 K8 3.657(10) .
W78 K9 3.833(9) .
W78 K21 3.888(19) .
W79 O257 1.70(2) .
W79 O385 1.80(2) .
W79 O298 1.89(2) .
W79 O273 1.93(2) .
W79 O303 2.01(2) .
W79 O176 2.41(2) .
W79 K7 3.881(8) .
W79 K39 3.96(2) .
W80 O221 1.71(2) .
W80 O203 1.84(2) .
W80 O111 1.84(2) .
W80 O207 1.92(2) .
W80 O58 1.96(2) .
W80 O68 2.510(19) .
W81 O307 1.70(2) .
W81 O123 1.84(2) .
W81 O303 1.84(2) .
W81 O218 1.92(3) .
W81 O251 1.94(3) .
W81 O176 2.51(2) .
W82 O339 1.73(2) .
W82 O345 1.88(2) .
W82 O240 1.90(2) .
W82 O216 1.90(2) .
W82 O306 1.98(2) .
W82 O354 2.40(3) .
W82 K36 3.96(3) .
W82 K32 4.09(3) .
W83 O384 1.70(3) .
W83 O245 1.88(2) .
W83 O368 1.91(3) .
W83 O413 1.92(3) .
W83 O261 1.95(3) .
W83 O396 2.39(3) .
W83 K18 3.817(9) .
W84 O255 1.74(2) .
W84 O308 1.81(2) .
W84 O220 1.92(2) .
W84 O239 1.96(3) .
W84 O325 1.96(3) .
W84 O281 2.44(2) .
W84 K1 3.960(7) .
W85 O253 1.73(2) .
W85 O251 1.89(2) .
W85 O276 1.90(2) .
W85 O144 1.92(3) .
W85 O235 1.95(3) .
W86 O292 1.68(3) .
W86 O399 1.72(3) .
W86 O183 1.93(3) .
W86 O119 2.01(3) .
W86 O314 2.13(2) .
W86 O272 2.17(2) .
W86 K10 3.789(9) .
W86 K24 4.107(17) .
W87 O343 1.68(3) .
W87 O359 1.73(4) .
W87 O381 1.92(3) .
W87 O375 1.93(3) .
W87 O386 2.09(4) .
W87 O391 2.51(3) .
W88 O386 1.71(4) .
W88 O412 1.75(4) .
W88 O361 1.87(3) .
W88 O419 1.95(3) .
W88 O380 2.01(4) .
W89 O411 1.71(3) .
W89 O406 1.77(4) .
W89 O375 1.85(3) .
W89 O348 1.85(3) .
W89 O419 1.96(3) .
W87' O386 1.71(5) .
W87' O343 1.74(4) .
W87' O381 1.91(4) .
W87' O375 1.92(4) .
W87' O359 2.09(4) .
W87' O391 2.51(4) .
W88' O412 1.66(4) .
W88' O380 1.68(4) .
W88' O419 1.91(3) .
W88' O361 1.95(3) .
W88' O386 2.10(4) .
W89' O419 1.65(4) .
W89' O348 1.69(3) .
W89' O411 1.79(4) .
W89' O375 2.01(4) .
W89' O406 2.07(4) .
W89' O346 2.50(3) .
W90 O407 1.73(3) .
W90 O301 1.80(2) .
W90 O401 1.89(3) .
W90 O284 1.94(3) .
W90 O417 1.96(4) .
W90 O395 2.41(3) .
W91 O400 1.66(3) .
W91 O239 1.88(3) .
W91 O328 1.89(2) .
W91 O435 1.93(3) .
W91 O284 1.96(3) .
W91 O395 2.35(3) .
W92 O410 1.71(3) .
W92 O389 1.84(3) .
W92 O417 1.84(4) .
W92 O435 1.87(3) .
W92 O403 1.93(3) .
W93 O370 1.71(3) .
W93 O273 1.90(3) .
W93 O383 1.91(3) .
W93 O397 1.91(4) .
W93 O230 1.91(2) .
W93 O229 2.40(2) .
W93 K23 3.786(14) .
W94 O387 1.71(3) .
W94 O218 1.90(3) .
W94 O235 1.90(3) .
W94 O377 1.91(4) .
W94 O397 1.92(4) .
W94 O229 2.53(2) .
W95 O367 1.72(3) .
W95 O322 1.86(2) .
W95 O377 1.94(3) .
W95 O358 1.96(3) .
W95 O383 1.97(3) .
W95 O229 2.34(2) .
W95 K23 3.785(15) .
W96 O355 1.68(2) .
W96 O421 1.86(4) .
W96 O195 1.89(2) .
W96 O290 1.90(3) .
W96 O310 1.94(3) .
W97 O190 1.69(2) .
W97 O268 1.83(2) .
W97 O302 1.91(3) .
W97 O304 1.94(2) .
W97 O421 1.95(4) .
W97 O43 2.42(2) .
W98 O327 1.67(3) .
W98 O57 1.88(2) .
W98 O290 1.92(3) .
W98 O200 1.94(2) .
W98 O302 1.94(3) .
W98 O43 2.39(2) .
W99 O382 1.70(2) .
W99 O392 1.80(2) .
W99 O342 1.90(3) .
W99 O413 1.91(3) .
W99 O390 1.99(3) .
W99 O309 2.35(2) .
W99 K10 3.861(10) .
W100 O347 1.68(3) .
W100 O314 1.80(2) .
W100 O415 1.85(3) .
W100 O381 1.96(2) .
W100 O332 2.06(3) .
W100 O391 2.37(2) .
W100 K10 3.973(9) .
W101 O333 1.73(3) .
W101 O104 1.88(2) .
W101 O324 1.89(3) .
W101 O380 1.92(2) .
W101 O238 1.95(3) .
W101 O363 2.45(3) .
W102 O369 1.72(2) .
W102 O357 1.89(3) .
W102 O321 1.89(3) .
W102 O350 1.95(3) .
W102 O389 1.96(3) .
W103 O366 1.70(3) .
W103 O409 1.78(2) .
W103 O405 1.98(2) .
W103 O415 1.98(3) .
W103 O359 2.02(3) .
W103 O391 2.38(3) .
W103 K10 3.913(8) .
W104 O271 1.71(2) .
W104 O373 1.82(2) .
W104 O169 1.89(2) .
W104 O120 1.89(2) .
W104 O207 1.92(3) .
W104 O296 2.46(2) .
W105 O394 1.67(3) .
W105 O211 1.79(2) .
W105 O261 1.91(3) .
W105 O216 1.93(3) .
W105 O393 1.98(2) .
W105 O396 2.41(2) .
W105 K18 3.684(10) .
W106 O365 1.70(3) .
W106 O337 1.78(2) .
W106 O320 1.88(3) .
W106 O324 1.94(3) .
W106 O348 2.05(2) .
W106 O346 2.39(3) .
W106 K9 3.678(10) .
W107 O360 1.71(3) .
W107 O332 1.78(4) .
W107 O119 1.85(2) .
W107 O238 1.92(3) .
W107 O361 1.95(3) .
W107 O363 2.34(2) .
W108 O388 1.70(2) .
W108 O193 1.85(2) .
W108 O358 1.92(3) .
W108 O276 1.93(2) .
W108 O267 1.94(2) .
W108 O175 2.45(2) .
W108 K8 3.926(9) .
W109 O402 1.72(3) .
W109 O106 1.81(2) .
W109 O335 1.92(2) .
W109 O342 1.96(3) .
W109 O316 1.98(2) .
W109 O309 2.41(3) .
W109 K10 3.976(9) .
W110 O378 1.72(2) .
W110 O31 1.86(2) .
W110 O306 1.91(2) .
W110 O335 1.92(2) .
W110 O294 1.97(2) .
W110 O354 2.36(3) .
W110 K36 3.78(3) .
W111 O210 1.70(3) .
W111 O234 1.87(2) .
W111 O150 1.90(2) .
W111 O357 1.94(2) .
W111 O372 1.97(3) .
W111 O408 2.37(2) .
W111 K11 3.924(9) .
W112 O404 1.70(3) .
W112 O393 1.91(3) .
W112 O352 1.93(3) .
W112 O368 1.95(3) .
W112 O341 1.99(3) .
W112 O396 2.49(3) .
W113 O374 1.74(3) .
W113 O294 1.87(2) .
W113 O371 1.89(3) .
W113 O352 1.91(3) .
W113 O345 1.96(3) .
W114 O414 1.65(3) .
W114 O341 1.84(3) .
W114 O316 1.88(3) .
W114 O390 1.90(3) .
W114 O371 1.93(3) .
W114 O309 2.52(2) .
W115 O288 1.72(3) .
W115 O405 1.87(3) .
W115 O279 1.89(2) .
W115 O320 1.97(3) .
W115 O406 1.98(3) .
W115 O346 2.42(3) .
W115 K9 3.781(8) .
W116 O331 1.69(2) .
W116 O325 1.88(3) .
W116 O403 1.90(3) .
W116 O321 1.91(3) .
W116 O277 1.92(3) .
W116 O281 2.49(2) .
W117 O431 1.73(4) .
W117 O80 1.84(2) .
W117 O92 1.87(2) .
W117 O64 2.08(2) .
W117 O164 2.13(2) .
W117 W118 2.219(4) .
W117 K22 2.30(2) .
W117 K34 2.73(4) .
W117 K26 3.447(17) .
W117 K33 3.84(3) .
W118 O430 1.73(5) .
W118 O92 1.86(2) .
W118 O80 1.90(2) .
W118 O51 2.06(2) .
W118 O156 2.10(2) .
W118 K26 2.229(18) .
W118 K33 2.79(3) .
W118 K22 3.450(19) .
W118 K34 3.83(4) .
W119 O422 1.74(4) .
W119 O334 1.80(2) .
W119 O19 1.830(19) .
W119 O418 2.08(4) .
W119 O315 2.25(2) .
W119 O18 2.271(19) .
W119 K26 3.588(17) .
W120 O420 1.80(4) .
W120 O54 1.81(2) .
W120 O24 1.83(2) .
W120 O423 2.04(4) .
W120 O29 2.236(19) .
W120 O114 2.24(2) .
W120 K22 3.59(2) .
Se1 O79 1.705(16) .
Se1 O278 1.71(2) .
Se1 O242 1.714(19) .
Se2 O296 1.71(2) .
Se2 O68 1.715(19) .
Se2 O74 1.727(19) .
Se3 O256 1.69(2) .
Se3 O17 1.695(19) .
Se3 O351 1.73(2) .
Se4 O175 1.69(2) .
Se4 O176 1.72(2) .
Se4 O229 1.73(2) .
Se5 O43 1.67(2) .
Se5 O254 1.69(2) .
Se5 O131 1.71(2) .
Se6 O281 1.70(2) .
Se6 O408 1.71(3) .
Se6 O395 1.72(2) .
Se7 O396 1.71(3) .
Se7 O354 1.73(2) .
Se7 O309 1.73(2) .
Se8 O346 1.68(2) .
Se8 O363 1.71(2) .
Se8 O391 1.74(2) .
Zn1 O80 2.01(2) .
Zn1 O9 2.05(2) .
Zn1 O8 2.078(19) .
Zn1 O5 2.12(2) .
Zn1 O39 2.126(18) .
Zn1 O4 2.139(18) .
Zn1 K22 3.83(2) .
Zn1 K26 3.833(19) .
Zn1 K15 4.099(14) .
Zn2 O92 2.01(2) .
Zn2 O38 2.09(2) .
Zn2 O44 2.10(2) .
Zn2 O37 2.10(2) .
Zn2 O7 2.15(2) .
Zn2 O70 2.16(2) .
Zn2 K26 3.79(2) .
Zn2 K22 3.81(2) .
K1 O313 2.75(2) .
K1 O270 2.79(2) .
K1 O338 2.79(2) .
K1 O98 2.81(2) .
K1 O308 2.82(2) .
K1 O130 2.96(2) .
K1 O126 3.03(2) .
K1 O125 3.08(2) .
K1 O86 3.08(2) .
K1 O188 3.09(2) .
K1 O220 3.26(2) .
K1 O185 3.29(2) .
K2 O50 2.73(2) .
K2 O285 2.74(3) .
K2 O14 2.76(2) .
K2 O135 2.80(2) .
K2 O115 2.90(2) .
K2 O116 2.91(2) .
K2 O151 3.00(2) .
K2 O182 3.19(2) .
K2 O33 3.37(2) .
K3 O22 2.65(2) .
K3 O285 2.79(2) .
K3 O606 2.82(6) .
K3 O102 2.87(2) .
K3 O63 2.90(2) .
K3 O11 3.03(2) .
K3 O177 3.06(2) .
K3 O117 3.24(2) .
K3 O282 3.27(3) .
K4 O293 2.74(2) .
K4 O21 2.75(2) .
K4 O319 2.77(2) .
K4 O191 2.77(2) .
K4 O87 2.82(2) .
K4 O25 2.89(2) .
K4 O62 2.93(2) .
K4 O35 2.94(2) .
K4 O205 3.24(2) .
K4 O41 3.27(2) .
K4 O49 3.28(2) .
K4 O252 3.30(2) .
K5 O153 2.66(2) .
K5 O561 2.78(5) .
K5 O275 2.82(2) .
K5 O180 2.85(2) .
K5 O137 2.88(2) .
K5 O249 3.02(2) .
K5 O274 3.07(2) .
K5 O299 3.21(2) .
K5 O528 3.37(4) .
K6 O173 2.65(2) .
K6 O275 2.72(2) .
K6 O65 2.74(2) .
K6 O248 2.75(3) .
K6 O167 2.81(2) .
K6 O48 2.92(2) .
K6 O100 3.02(2) .
K6 O163 3.25(2) .
K6 O158 3.29(2) .
K7 O165 2.76(2) .
K7 O109 2.77(2) .
K7 O385 2.77(3) .
K7 O250 2.81(2) .
K7 O329 2.88(2) .
K7 O259 2.96(2) .
K7 O72 2.99(2) .
K7 O226 3.04(2) .
K7 O127 3.07(2) .
K7 O136 3.09(2) .
K7 O298 3.23(2) .
K7 O36 3.30(2) .
K8 O222 2.65(3) .
K8 O224 2.75(3) .
K8 O81 2.75(2) .
K8 O193 2.87(3) .
K8 O365 2.87(3) .
K8 O219 2.99(2) .
K8 O206 2.99(2) .
K8 O560 3.04(5) .
K8 O267 3.06(2) .
K8 O142 3.31(2) .
K9 O189 2.62(2) .
K9 O224 2.81(3) .
K9 O320 2.82(2) .
K9 O279 2.87(2) .
K9 O337 2.99(3) .
K9 O160 3.10(2) .
K9 O318 3.27(3) .
K9 O204 3.31(3) .
K10 O392 2.76(3) .
K10 O106 2.77(2) .
K10 O314 2.79(3) .
K10 O409 2.83(2) .
K10 O336 2.84(3) .
K10 O272 2.89(2) .
K10 O183 2.89(2) .
K10 O82 2.91(2) .
K10 O342 3.24(3) .
K10 O415 3.32(3) .
K10 O225 3.32(3) .
K10 O353 3.34(3) .
K11 O262 2.69(3) .
K11 O234 2.78(2) .
K11 O266 2.80(3) .
K11 O394 2.82(3) .
K11 O215 2.90(2) .
K11 O286 2.97(2) .
K11 O291 2.97(2) .
K11 O630 3.07(10) .
K11 O372 3.17(3) .
K11 O83 3.33(2) .
K12 O209 2.75(2) 1_455
K12 O122 2.78(2) .
K12 O6 2.79(2) .
K12 O60 2.81(2) .
K12 O157 2.87(3) 1_455
K12 O289 2.90(2) .
K12 O500 2.91(3) 1_455
K12 O35 3.11(2) .
K12 W54 3.819(7) 1_455
K13 O148 2.72(3) .
K13 O307 2.77(3) 2_765
K13 O503 2.77(4) .
K13 O244 2.81(2) .
K13 O246 2.81(2) .
K13 O601 2.82(6) .
K13 O265 2.93(2) .
K13 O602 3.38(7) .
K14 O580 2.65(8) .
K14 O501 2.69(4) .
K14 O122 2.69(2) 1_655
K14 O157 2.71(3) .
K14 O500 2.75(3) .
K14 O40 2.81(2) 1_655
K14 O66 2.91(2) .
K14 O526 3.12(4) .
K14 K39 4.03(3) .
K14 K12 4.043(13) 1_655
K15 O528 2.74(5) .
K15 O5 2.77(2) .
K15 O516 2.91(5) .
K15 O94 2.91(2) .
K15 O514 2.96(5) .
K15 O96 3.04(2) .
K15 O153 3.06(3) .
K15 O8 3.07(2) .
K15 K29 4.32(3) .
K16 O124 2.80(2) .
K16 O179 2.83(3) .
K16 C12 2.84(9) 2_666
K16 O550 2.84(4) 2_666
K16 O152 2.85(2) .
K16 O93 2.90(2) .
K16 N10 2.91(9) 2_666
K16 O516 3.30(5) 2_666
K17 O515 2.69(6) .
K17 O5 2.70(3) .
K17 O581 2.81(6) 2_666
K17 O608 2.82(9) .
K17 O282 3.07(3) .
K17 O76 3.12(3) .
K17 O22 3.12(3) .
K17 O9 3.13(3) .
K17 K30 3.50(3) .
K18 O118 2.65(3) .
K18 O266 2.78(2) .
K18 O261 2.87(2) .
K18 O245 2.89(3) .
K18 O211 2.94(2) .
K18 O213 3.05(3) .
K18 O112 3.14(2) .
K19 O382 2.80(3) .
K19 O398 2.80(3) .
K19 O414 2.80(3) 2_575
K19 O366 2.82(3) .
K19 O603 2.88(6) .
K19 O376 2.92(3) .
K20 O540 2.77(6) .
K20 O60 2.79(2) .
K20 O209 2.86(3) 1_455
K20 O571 2.87(6) .
K20 O187 2.96(2) .
K20 O172 3.14(2) 1_455
K20 O157 3.36(3) 1_455
K21 O37 2.78(3) .
K21 O604 2.81(9) .
K21 O189 2.94(3) .
K21 O605 2.99(9) .
K21 O44 3.06(3) .
K21 O197 3.09(3) .
K21 O204 3.10(3) .
K21 K27 4.65(2) .
K22 O80 2.70(3) .
K22 O92 2.71(3) .
K22 O24 2.84(3) .
K22 O54 2.85(3) .
K22 O2 2.87(6) .
K22 O133 2.89(3) .
K22 O64 2.91(3) .
K22 O164 2.97(3) .
K22 K26 3.05(3) .
K22 O70 3.15(3) .
K22 O4 3.18(3) .
K23 O611 2.72(6) .
K23 O269 2.73(2) .
K23 O230 2.81(3) .
K23 O383 2.87(3) .
K23 O344 2.87(3) .
K23 O322 2.92(3) .
K23 O605 2.98(9) .
K23 O197 3.36(3) .
K24 O575 2.68(7) 1_455
K24 O370 2.78(3) 1_455
K24 O402 2.86(4) .
K24 O323 2.99(3) .
K24 O347 3.02(3) .
K24 O628 3.07(8) .
K24 O399 3.07(4) .
K24 O349 3.13(3) 1_455
K24 K39 3.67(3) 1_455
K25 O425 2.73(5) 2_676
K25 O512 2.81(4) .
K25 O255 2.82(3) .
K25 O237 2.84(2) .
K25 O379 2.85(3) .
K25 O511 2.86(3) .
K25 O146 2.88(3) .
K25 O511 3.35(3) 2_676
K26 O92 2.69(3) .
K26 O80 2.73(3) .
K26 O334 2.83(3) .
K26 O305 2.85(3) .
K26 O156 2.87(3) .
K26 O19 2.89(3) .
K26 O1 2.90(7) .
K26 O51 2.90(3) .
K26 O7 3.16(3) .
K26 O39 3.20(3) .
K27 O635 2.68(9) .
K27 O37 2.84(3) .
K27 O317 2.99(3) .
K27 O118 3.07(3) .
K27 O77 3.10(3) .
K27 O38 3.12(3) .
K28 O576 2.35(7) .
K28 O614 2.77(8) .
K28 O95 2.82(3) .
K28 O170 2.86(3) .
K28 O89 2.90(3) .
K28 O129 2.93(3) .
K28 O510 2.94(4) 2_576
K28 K31 3.26(6) 2_576
K28 O510 3.41(4) .
K28 K31 4.25(6) .
K29 O94 2.68(3) .
K29 O227 2.78(3) 2_666
K29 O606 2.81(7) 2_666
K29 O561 2.82(6) .
K29 O582 2.92(6) 2_666
K29 O91 2.94(3) .
K29 K30 4.52(3) 2_666
K29 K3 5.01(2) 2_666
K29 K38 5.04(4) .
K30 O282 2.70(3) .
K30 O356 2.75(3) 2_666
K30 O517 2.84(4) 2_666
K30 O190 2.91(3) .
K30 O561 2.93(6) 2_666
K30 O606 3.26(7) .
K30 O581 3.30(6) 2_666
K30 O515 3.38(6) .
K30 K29 4.52(3) 2_666
K30 K38 4.82(4) 2_666
K31 O576 2.59(9) 2_576
K31 O510 2.75(7) 2_576
K31 O89 2.83(6) .
K31 O614 3.17(9) 2_576
K31 K28 3.26(6) 2_576
K32 O552 2.64(5) .
K32 O630 2.69(10) .
K32 O339 2.76(4) .
K32 O612 2.78(10) 2_576
K32 O215 2.85(4) .
K32 O262 2.98(4) .
K33 O430 1.29(5) .
K33 O626 2.67(10) .
K33 O431 2.78(5) .
K33 O156 2.94(4) .
K33 O212 3.09(4) .
K33 O269 3.10(4) .
K33 O51 3.32(4) .
K33 K34 3.40(5) .
K34 O431 1.24(5) .
K34 O592 2.39(7) .
K34 O430 2.78(6) .
K34 O164 2.91(4) .
K34 O69 3.02(4) .
K34 O609 3.14(11) .
K34 O16 3.14(4) .
K34 O64 3.32(4) .
K35 N9 1.61(10) .
K35 O537 2.50(7) .
K35 O519 2.74(5) .
K35 O208 2.82(4) .
K35 O18 2.85(4) .
K35 O28 2.89(4) .
K35 O214 3.12(4) .
K35 O199 3.12(4) .
K35 O422 3.13(5) .
K35 O138 3.15(4) .
K35 O107 3.28(3) .
K36 O618 2.47(7) .
K36 K37 2.65(4) .
K36 O31 2.77(4) .
K36 O240 2.78(4) .
K36 O29 2.91(3) .
K36 O420 3.05(5) .
K36 O306 3.06(4) .
K36 O241 3.09(4) .
K36 O159 3.10(4) .
K36 O46 3.23(4) .
K37 O217 2.76(4) .
K37 O618 2.79(7) .
K37 O194 2.86(3) .
K37 O202 2.89(4) .
K37 O196 2.92(4) .
K37 O114 2.94(4) .
K37 O420 3.02(5) .
K37 O110 3.14(3) .
K37 O55 3.21(4) .
K38 K38 0.88(6) 2_666
K38 O528 2.72(6) .
K38 O582 2.74(7) 2_666
K38 O581 2.91(7) .
K38 O517 3.02(5) .
K38 O517 3.04(5) 2_666
K38 O528 3.27(5) 2_666
K38 O581 3.39(7) 2_666
K38 K30 4.82(4) 2_666
K38 K17 4.95(4) 2_666
K39 O575 1.68(7) .
K39 O526 2.23(5) .
K39 O349 2.67(4) .
K39 O257 2.73(3) .
K39 O66 2.78(3) .
K39 O172 3.01(3) .
K39 O157 3.29(3) .
K39 K24 3.67(3) 1_655
O40 K14 2.81(2) 1_455
O122 K14 2.69(2) 1_455
O157 K12 2.87(3) 1_655
O157 K20 3.36(3) 1_655
O172 K20 3.14(2) 1_655
O209 K12 2.75(2) 1_655
O209 K20 2.86(3) 1_655
O227 K29 2.78(3) 2_666
O307 K13 2.77(3) 2_765
O349 K24 3.13(3) 1_655
O356 K30 2.75(3) 2_666
O370 K24 2.78(3) 1_655
O414 K19 2.80(3) 2_575
O425 K25 2.73(5) 2_676
O500 K12 2.91(3) 1_655
O510 K31 2.75(7) 2_576
O510 K28 2.94(4) 2_576
O511 K25 3.35(3) 2_676
O515 O608 0.91(9) .
O516 K16 3.30(5) 2_666
O517 K30 2.84(4) 2_666
O517 K38 3.04(5) 2_666
O519 N9 1.52(10) .
O528 K38 3.27(5) 2_666
O533 N1 1.51(6) 2_765
O535 N2 1.49(5) 2_765
O550 K16 2.84(4) 2_666
O561 K30 2.93(6) 2_666
O575 K24 2.68(7) 1_655
O576 K31 2.59(9) 2_576
O581 K17 2.81(6) 2_666
O581 K30 3.30(6) 2_666
O581 K38 3.39(7) 2_666
O582 K38 2.74(7) 2_666
O582 K29 2.92(6) 2_666
O606 K29 2.81(7) 2_666
O612 K32 2.78(10) 2_576
O614 K31 3.17(9) 2_576
N1 O533 1.51(6) 2_765
N1 C1 1.58(6) .
N2 C2 1.41(6) .
N2 O535 1.49(5) 2_765
N3 C3 1.48(5) .
N4 C4 1.59(7) .
N5 C9 1.33(10) .
N5 C10 1.68(9) .
N6 C6 1.73(14) .
N7 C7 1.49(7) .
N7 C8 1.52(7) .
N8 C5 1.54(6) .
N8 C11 1.59(7) .
N10 C12 1.35(11) .
N10 K16 2.91(9) 2_666
C12 K16 2.84(9) 2_666
